data_1565524
loop_
_publ_author_name
'Caubergh, St\'ephane'
'Matsubara, Nami'
'Damay, Fran\,coise'
'Fauth, Fran\,cois'
'Khalyavin, Dmitry D.'
'Manuel, Pascal'
'Mahmoud, Abdelfattah'
'Poelman, Dirk'
'Martin, Christine'
'Vertruyen, B\'en\'edicte'

_publ_section_title
;
 Cationic Ordering, Solid Solution Domain, and Diffuse Reflectance in
 Fe2WO6 Polymorphs
;
_journal_issue 46
_journal_name_full 'The Journal of Physical Chemistry C'
_journal_page_first 25907
_journal_page_last 25916
_journal_paper_doi 10.1021/acs.jpcc.1c08314
_journal_volume 125
_journal_year 2021
_chemical_compound_source Synthesized
_chemical_formula_moiety 'Fe2.67 O8 W1.33'
_chemical_formula_sum 'Fe2.67 O8 W1.33'
_chemical_formula_weight 522.04
_chemical_name_common Alpha-Fe2WO6
_chemical_name_systematic 'Iron tungsten oxide'
_chemical_properties_physical semiconductor
_space_group_crystal_system orthorhombic
_space_group_IT_number 60
_space_group_name_Hall '-P 2n 2ab'
_space_group_name_H-M_alt 'P b c n'
_cell_angle_alpha 90.0000
_cell_angle_beta 90.0000
_cell_angle_gamma 90.0000
_cell_formula_units_Z 1
_cell_length_a 4.58111(5)
_cell_length_b 5.59297(6)
_cell_length_c 4.96249(5)
_cell_measurement_temperature 295
_cell_volume 127.149(2)
_computing_structure_refinement FULLPROF
_diffrn_ambient_temperature 295
_diffrn_measurement_device_type 'BL-04 diffractometer, ALBA'
_diffrn_measurement_method x-ray
_diffrn_radiation_probe x-ray
_diffrn_radiation_type synchrotron
_diffrn_radiation_wavelength 0.44304
_diffrn_source synchrotron
_diffrn_source_type 'BL-04 (MSPD)'
_exptl_crystal_colour 'light brown'
_exptl_crystal_description block
_pd_calc_method '   Rietveld Refinement'
_pd_instr_location ' ALBA-CELLS Synchrotron, Barcelona, Spain'
_pd_meas_2theta_range_inc 0.006001
_pd_meas_2theta_range_max 52.14390
_pd_meas_2theta_range_min 0.387900
_pd_meas_number_of_points 3972
_pd_meas_scan_method fixed
_pd_proc_2theta_range_inc 0.006001
_pd_proc_2theta_range_max 52.14390
_pd_proc_2theta_range_min 0.38790
_pd_proc_ls_peak_cutoff 0.00500
_pd_proc_ls_pref_orient_corr ' ?'
_pd_proc_ls_prof_R_factor 5.9849
_pd_proc_ls_prof_wR_expected 0.6578
_pd_proc_ls_prof_wR_factor 8.8243
_pd_proc_number_of_points 8627
_pd_proc_wavelength 0.443040
_pd_spec_mounting ' Vanadium can'
_pd_spec_shape cylinder
_refine_ls_goodness_of_fit_all 0.27115
_refine_ls_number_parameters 21
_refine_ls_number_reflns 545
_refine_ls_number_restraints 0
_refine_ls_R_I_factor 5.7481
_refine_ls_shift/su_max 0.0
_refine_ls_shift/su_mean 0.0
_cod_data_source_file jp1c08314_si_002.cif
_cod_data_source_block ALPHA_SD_295K
_cod_database_code 1565524
_pd_proc_ls_prof_cr_factor 15.4925
_pd_proc_ls_prof_cwr_factor 17.2142
_pd_proc_ls_prof_cwr_expected 1.2832
_pd_proc_ls_prof_chi2 179.9739
_pd_proc_ls_prof_echi2 203.8503

loop_
_symmetry_equiv_pos_as_xyz
x,y,z
x+1/2,-y+1/2,-z
-x,y,-z+1/2
-x+1/2,-y+1/2,z+1/2
-x,-y,-z
-x+1/2,y+1/2,z
x,-y,z+1/2
x+1/2,y+1/2,-z+1/2

loop_
_atom_site_label
_atom_site_fract_x
_atom_site_fract_y
_atom_site_fract_z
_atom_site_U_iso_or_equiv
_atom_site_occupancy
_atom_site_adp_type
_atom_site_type_symbol
W1 0.00000 0.33428(19) 0.25000 0.00783(16) 0.33334 Uiso W
Fe1 0.00000 0.33428(19) 0.25000 0.00783(16) 0.66666 Uiso Fe
O1 0.2701(5) 0.1183(5) 0.0845(6) 0.0005(8) 1.00000 Uiso O

loop_
_atom_type_symbol
_atom_type_scat_Cromer_Mann_a1
_atom_type_scat_Cromer_Mann_b1
_atom_type_scat_Cromer_Mann_a2
_atom_type_scat_Cromer_Mann_b2
_atom_type_scat_Cromer_Mann_a3
_atom_type_scat_Cromer_Mann_b3
_atom_type_scat_Cromer_Mann_a4
_atom_type_scat_Cromer_Mann_b4
_atom_type_scat_Cromer_Mann_c
_atom_type_scat_dispersion_real
_atom_type_scat_dispersion_imag
_atom_type_scat_source
w 29.08180 1.72029 15.43000 9.22590 14.43270 0.32170 5.11982 57.05600 9.88750 -0.99300 4.64300 International_Tables_for_Crystallography_Vol.C(1991)_Tables_6.1.1.4_and_6.1.1.5
fe 11.76950 4.76110 7.35730 0.30720 3.52220 15.35350 2.30450 76.88050 1.03690 0.24400 0.54500 International_Tables_for_Crystallography_Vol.C(1991)_Tables_6.1.1.4_and_6.1.1.5
o 3.04850 13.27710 2.28680 5.70110 1.54630 0.32390 0.86700 32.90890 0.25080 0.00300 0.00400 International_Tables_for_Crystallography_Vol.C(1991)_Tables_6.1.1.4_and_6.1.1.5

loop_
_geom_angle_atom_site_label_1
_geom_angle_atom_site_label_2
_geom_angle_atom_site_label_3
_geom_angle
_geom_angle_site_symmetry_1
_geom_angle_site_symmetry_3
_geom_angle_publ_flag
W1 W1 W1 64.544(14) 1_445 1_454 ?
W1 W1 W1 50.680(17) 1_445 1_455 ?
W1 W1 W1 64.544(14) 1_445 1_456 ?
W1 W1 W1 101.36(2) 1_445 1_465 ?
W1 W1 W1 90.000(16) 1_445 1_554 ?
W1 W1 W1 90.000(16) 1_445 1_556 ?
W1 W1 W1 140.68(3) 1_445 1_565 ?
W1 W1 W1 78.641(13) 1_445 1_645 ?
W1 W1 W1 115.456(14) 1_445 1_654 ?
W1 W1 W1 129.320(17) 1_445 1_655 ?
W1 W1 W1 115.456(14) 1_445 1_656 ?
W1 W1 W1 180.00(2) 1_445 1_665 ?
W1 W1 W1 46.362(12) 1_445 2_355 ?
W1 W1 W1 46.362(12) 1_445 2_356 ?
W1 W1 W1 51.537(19) 1_445 2_455 ?
W1 W1 W1 51.537(19) 1_445 2_456 ?
W1 W1 W1 111.93(3) 1_445 2_465 ?
W1 W1 W1 111.93(3) 1_445 2_466 ?
W1 W1 W1 60.659(14) 1_445 2_545 ?
W1 W1 W1 60.659(14) 1_445 2_546 ?
W1 W1 W1 101.886(19) 1_445 2_555 ?
W1 W1 W1 101.886(19) 1_445 2_556 ?
W1 W1 W1 151.47(3) 1_445 2_565 ?
W1 W1 W1 151.47(3) 1_445 2_566 ?
W1 W1 W1 119.478(12) 1_445 2_655 ?
W1 W1 W1 119.478(12) 1_445 2_656 ?
W1 W1 W1 74.597(19) 1_445 5_465 ?
W1 W1 W1 74.597(19) 1_445 5_466 ?
W1 W1 W1 49.864(19) 1_445 5_555 ?
W1 W1 W1 49.864(19) 1_445 5_556 ?
W1 W1 W1 117.58(3) 1_445 5_565 ?
W1 W1 W1 117.58(3) 1_445 5_566 ?
W1 W1 W1 90.090(13) 1_445 5_655 ?
W1 W1 W1 90.090(13) 1_445 5_656 ?
W1 W1 W1 141.653(19) 1_445 5_665 ?
W1 W1 W1 141.653(19) 1_445 5_666 ?
W1 W1 W1 72.824(17) 1_445 6_355 ?
W1 W1 W1 53.929(12) 1_445 6_444 ?
W1 W1 W1 53.929(12) 1_445 6_446 ?
W1 W1 W1 96.659(20) 1_445 6_454 ?
W1 W1 W1 101.36(3) 1_445 6_455 ?
W1 W1 W1 96.659(20) 1_445 6_456 ?
W1 W1 W1 83.341(12) 1_445 6_544 ?
W1 W1 W1 78.64(2) 1_445 6_545 ?
W1 W1 W1 83.341(12) 1_445 6_546 ?
W1 W1 W1 126.071(20) 1_445 6_554 ?
W1 W1 W1 180.00(3) 1_445 6_555 ?
W1 W1 W1 126.071(20) 1_445 6_556 ?
W1 W1 W1 107.176(11) 1_445 6_645 ?
W1 W1 W1 151.465(17) 1_445 6_655 ?
W1 W1 Fe1 64.544(14) 1_445 1_454 ?
W1 W1 Fe1 50.680(17) 1_445 1_455 ?
W1 W1 Fe1 64.544(14) 1_445 1_456 ?
W1 W1 Fe1 101.36(2) 1_445 1_465 ?
W1 W1 Fe1 90.000(16) 1_445 1_554 ?
W1 W1 Fe1 90.000(16) 1_445 1_556 ?
W1 W1 Fe1 140.68(3) 1_445 1_565 ?
W1 W1 Fe1 78.641(13) 1_445 1_645 ?
W1 W1 Fe1 115.456(14) 1_445 1_654 ?
W1 W1 Fe1 129.320(17) 1_445 1_655 ?
W1 W1 Fe1 115.456(14) 1_445 1_656 ?
W1 W1 Fe1 180.00(2) 1_445 1_665 ?
W1 W1 Fe1 46.362(12) 1_445 2_355 ?
W1 W1 Fe1 46.362(12) 1_445 2_356 ?
W1 W1 Fe1 51.537(19) 1_445 2_455 ?
W1 W1 Fe1 51.537(19) 1_445 2_456 ?
W1 W1 Fe1 111.93(3) 1_445 2_465 ?
W1 W1 Fe1 111.93(3) 1_445 2_466 ?
W1 W1 Fe1 60.659(14) 1_445 2_545 ?
W1 W1 Fe1 60.659(14) 1_445 2_546 ?
W1 W1 Fe1 101.886(19) 1_445 2_555 ?
W1 W1 Fe1 101.886(19) 1_445 2_556 ?
W1 W1 Fe1 151.47(3) 1_445 2_565 ?
W1 W1 Fe1 151.47(3) 1_445 2_566 ?
W1 W1 Fe1 119.478(12) 1_445 2_655 ?
W1 W1 Fe1 119.478(12) 1_445 2_656 ?
W1 W1 Fe1 74.597(19) 1_445 5_465 ?
W1 W1 Fe1 74.597(19) 1_445 5_466 ?
W1 W1 Fe1 49.864(19) 1_445 5_555 ?
W1 W1 Fe1 49.864(19) 1_445 5_556 ?
W1 W1 Fe1 117.58(3) 1_445 5_565 ?
W1 W1 Fe1 117.58(3) 1_445 5_566 ?
W1 W1 Fe1 90.090(13) 1_445 5_655 ?
W1 W1 Fe1 90.090(13) 1_445 5_656 ?
W1 W1 Fe1 141.653(19) 1_445 5_665 ?
W1 W1 Fe1 141.653(19) 1_445 5_666 ?
W1 W1 Fe1 72.824(17) 1_445 6_355 ?
W1 W1 Fe1 53.929(12) 1_445 6_444 ?
W1 W1 Fe1 53.929(12) 1_445 6_446 ?
W1 W1 Fe1 96.659(20) 1_445 6_454 ?
W1 W1 Fe1 101.36(3) 1_445 6_455 ?
W1 W1 Fe1 96.659(20) 1_445 6_456 ?
W1 W1 Fe1 83.341(12) 1_445 6_544 ?
W1 W1 Fe1 78.64(2) 1_445 6_545 ?
W1 W1 Fe1 83.341(12) 1_445 6_546 ?
W1 W1 Fe1 126.071(20) 1_445 6_554 ?
W1 W1 Fe1 180.00(3) 1_445 6_555 ?
W1 W1 Fe1 126.071(20) 1_445 6_556 ?
W1 W1 Fe1 107.176(11) 1_445 6_645 ?
W1 W1 Fe1 151.465(17) 1_445 6_655 ?
W1 W1 O1 63.27(4) 1_445 1_454 ?
W1 W1 O1 55.98(4) 1_445 1_456 ?
W1 W1 O1 103.20(5) 1_445 1_465 ?
W1 W1 O1 100.64(5) 1_445 1_466 ?
W1 W1 O1 49.97(3) 1_445 1_545 ?
W1 W1 O1 88.57(4) 1_445 1_554 ?
W1 W1 O1 85.49(11) 1_445 1_555 ?
W1 W1 O1 88.08(6) 1_445 1_556 ?
W1 W1 O1 124.56(5) 1_445 1_564 ?
W1 W1 O1 154.43(7) 1_445 1_565 ?
W1 W1 O1 132.71(5) 1_445 1_566 ?
W1 W1 O1 117.31(4) 1_445 1_655 ?
W1 W1 O1 112.33(4) 1_445 1_656 ?
W1 W1 O1 164.91(5) 1_445 1_665 ?
W1 W1 O1 55.09(3) 1_445 2_355 ?
W1 W1 O1 59.01(3) 1_445 2_356 ?
W1 W1 O1 86.05(4) 1_445 2_454 ?
W1 W1 O1 76.53(11) 1_445 2_455 ?
W1 W1 O1 82.36(7) 1_445 2_456 ?
W1 W1 O1 128.71(5) 1_445 2_465 ?
W1 W1 O1 124.59(5) 1_445 2_466 ?
W1 W1 O1 73.40(3) 1_445 2_545 ?
W1 W1 O1 74.80(3) 1_445 2_546 ?
W1 W1 O1 128.65(6) 1_445 2_555 ?
W1 W1 O1 120.28(6) 1_445 2_556 ?
W1 W1 O1 164.09(5) 1_445 2_565 ?
W1 W1 O1 50.35(3) 1_445 3_454 ?
W1 W1 O1 87.70(4) 1_445 3_465 ?
W1 W1 O1 67.48(5) 1_445 3_554 ?
W1 W1 O1 73.46(4) 1_445 3_556 ?
W1 W1 O1 115.06(5) 1_445 3_564 ?
W1 W1 O1 124.29(6) 1_445 3_565 ?
W1 W1 O1 110.75(5) 1_445 3_566 ?
W1 W1 O1 102.53(5) 1_445 3_654 ?
W1 W1 O1 108.94(6) 1_445 3_655 ?
W1 W1 O1 100.05(4) 1_445 3_656 ?
W1 W1 O1 143.05(5) 1_445 3_664 ?
W1 W1 O1 171.30(6) 1_445 3_665 ?
W1 W1 O1 65.20(5) 1_445 4_454 ?
W1 W1 O1 58.70(5) 1_445 4_455 ?
W1 W1 O1 109.05(5) 1_445 4_465 ?
W1 W1 O1 57.08(3) 1_445 4_544 ?
W1 W1 O1 52.54(4) 1_445 4_545 ?
W1 W1 O1 104.54(7) 1_445 4_554 ?
W1 W1 O1 116.09(12) 1_445 4_555 ?
W1 W1 O1 97.47(4) 1_445 4_556 ?
W1 W1 O1 139.80(5) 1_445 4_564 ?
W1 W1 O1 147.29(6) 1_445 4_565 ?
W1 W1 O1 125.28(4) 1_445 4_654 ?
W1 W1 O1 129.95(5) 1_445 4_655 ?
W1 W1 O1 78.79(4) 1_445 5_465 ?
W1 W1 O1 79.68(4) 1_445 5_466 ?
W1 W1 O1 67.60(4) 1_445 5_554 ?
W1 W1 O1 50.82(5) 1_445 5_556 ?
W1 W1 O1 102.36(4) 1_445 5_564 ?
W1 W1 O1 115.39(7) 1_445 5_565 ?
W1 W1 O1 109.83(6) 1_445 5_566 ?
W1 W1 O1 92.04(5) 1_445 5_655 ?
W1 W1 O1 91.72(5) 1_445 5_656 ?
W1 W1 O1 158.35(6) 1_445 5_665 ?
W1 W1 O1 143.13(6) 1_445 5_666 ?
W1 W1 O1 81.68(4) 1_445 6_454 ?
W1 W1 O1 75.26(6) 1_445 6_455 ?
W1 W1 O1 79.77(5) 1_445 6_456 ?
W1 W1 O1 70.02(4) 1_445 6_544 ?
W1 W1 O1 54.85(5) 1_445 6_545 ?
W1 W1 O1 65.48(4) 1_445 6_546 ?
W1 W1 O1 108.14(5) 1_445 6_554 ?
W1 W1 O1 156.02(12) 1_445 6_555 ?
W1 W1 O1 114.58(6) 1_445 6_556 ?
W1 W1 O1 148.42(5) 1_445 6_565 ?
W1 W1 O1 93.89(4) 1_445 6_645 ?
W1 W1 O1 144.28(5) 1_445 6_655 ?
W1 W1 O1 132.01(4) 1_445 6_656 ?
W1 W1 O1 92.55(5) 1_445 7_464 ?
W1 W1 O1 92.97(5) 1_445 7_465 ?
W1 W1 O1 74.31(5) 1_445 7_554 ?
W1 W1 O1 68.96(7) 1_445 7_555 ?
W1 W1 O1 80.61(4) 1_445 7_556 ?
W1 W1 O1 132.46(6) 1_445 7_564 ?
W1 W1 O1 148.54(8) 1_445 7_565 ?
W1 W1 O1 115.22(5) 1_445 7_566 ?
W1 W1 O1 103.98(4) 1_445 7_654 ?
W1 W1 O1 105.28(4) 1_445 7_655 ?
W1 W1 O1 145.39(5) 1_445 7_664 ?
W1 W1 O1 153.25(5) 1_445 7_665 ?
W1 W1 O1 70.94(4) 1_445 8_354 ?
W1 W1 O1 66.67(4) 1_445 8_355 ?
W1 W1 O1 49.99(4) 1_445 8_444 ?
W1 W1 O1 58.04(3) 1_445 8_446 ?
W1 W1 O1 97.08(6) 1_445 8_454 ?
W1 W1 O1 105.70(12) 1_445 8_455 ?
W1 W1 O1 95.29(5) 1_445 8_456 ?
W1 W1 O1 132.01(5) 1_445 8_465 ?
W1 W1 O1 82.67(4) 1_445 8_544 ?
W1 W1 O1 80.81(4) 1_445 8_545 ?
W1 W1 O1 127.68(5) 1_445 8_554 ?
W1 W1 O1 151.15(7) 1_445 8_555 ?
W1 W1 O1 119.86(5) 1_445 8_556 ?
W1 W1 W1 47.2884(9) 1_454 1_455 ?
W1 W1 W1 94.5769(14) 1_454 1_456 ?
W1 W1 W1 64.544(14) 1_454 1_465 ?
W1 W1 W1 90.00(2) 1_454 1_545 ?
W1 W1 W1 137.2884(19) 1_454 1_556 ?
W1 W1 W1 90.00(2) 1_454 1_565 ?
W1 W1 W1 115.456(14) 1_454 1_645 ?
W1 W1 W1 85.4231(13) 1_454 1_654 ?
W1 W1 W1 132.7116(19) 1_454 1_655 ?
W1 W1 W1 180.0000(18) 1_454 1_656 ?
W1 W1 W1 115.456(14) 1_454 1_665 ?
W1 W1 W1 67.341(2) 1_454 2_356 ?
W1 W1 W1 62.676(15) 1_454 2_445 ?
W1 W1 W1 92.099(15) 1_454 2_446 ?
W1 W1 W1 94.408(8) 1_454 2_456 ?
W1 W1 W1 54.014(16) 1_454 2_465 ?
W1 W1 W1 92.687(16) 1_454 2_466 ?
W1 W1 W1 87.901(15) 1_454 2_545 ?
W1 W1 W1 117.324(15) 1_454 2_546 ?
W1 W1 W1 85.592(8) 1_454 2_555 ?
W1 W1 W1 164.401(8) 1_454 2_556 ?
W1 W1 W1 87.313(16) 1_454 2_565 ?
W1 W1 W1 125.986(16) 1_454 2_566 ?
W1 W1 W1 112.659(3) 1_454 2_655 ?
W1 W1 W1 151.671(3) 1_454 2_656 ?
W1 W1 W1 78.448(11) 1_454 5_456 ?
W1 W1 W1 76.571(7) 1_454 5_466 ?
W1 W1 W1 66.029(19) 1_454 5_555 ?
W1 W1 W1 113.971(19) 1_454 5_556 ?
W1 W1 W1 53.939(18) 1_454 5_565 ?
W1 W1 W1 126.061(18) 1_454 5_566 ?
W1 W1 W1 101.552(11) 1_454 5_655 ?
W1 W1 W1 140.251(11) 1_454 5_656 ?
W1 W1 W1 103.429(7) 1_454 5_665 ?
W1 W1 W1 153.078(7) 1_454 5_666 ?
W1 W1 W1 51.077(7) 1_454 6_345 ?
W1 W1 W1 51.077(7) 1_454 6_355 ?
W1 W1 W1 64.54(2) 1_454 6_445 ?
W1 W1 W1 109.928(9) 1_454 6_446 ?
W1 W1 W1 64.54(2) 1_454 6_455 ?
W1 W1 W1 109.928(9) 1_454 6_456 ?
W1 W1 W1 70.072(9) 1_454 6_544 ?
W1 W1 W1 115.46(2) 1_454 6_545 ?
W1 W1 W1 147.885(9) 1_454 6_546 ?
W1 W1 W1 70.072(9) 1_454 6_554 ?
W1 W1 W1 115.46(2) 1_454 6_555 ?
W1 W1 W1 147.885(9) 1_454 6_556 ?
W1 W1 W1 128.923(7) 1_454 6_645 ?
W1 W1 W1 128.923(7) 1_454 6_655 ?
W1 W1 Fe1 64.544(14) 1_454 1_445 ?
W1 W1 Fe1 47.2884(9) 1_454 1_455 ?
W1 W1 Fe1 94.5769(14) 1_454 1_456 ?
W1 W1 Fe1 64.544(14) 1_454 1_465 ?
W1 W1 Fe1 90.00(2) 1_454 1_545 ?
W1 W1 Fe1 137.2884(19) 1_454 1_556 ?
W1 W1 Fe1 90.00(2) 1_454 1_565 ?
W1 W1 Fe1 115.456(14) 1_454 1_645 ?
W1 W1 Fe1 85.4231(13) 1_454 1_654 ?
W1 W1 Fe1 132.7116(19) 1_454 1_655 ?
W1 W1 Fe1 180.0000(18) 1_454 1_656 ?
W1 W1 Fe1 115.456(14) 1_454 1_665 ?
W1 W1 Fe1 67.341(2) 1_454 2_356 ?
W1 W1 Fe1 62.676(15) 1_454 2_445 ?
W1 W1 Fe1 92.099(15) 1_454 2_446 ?
W1 W1 Fe1 94.408(8) 1_454 2_456 ?
W1 W1 Fe1 54.014(16) 1_454 2_465 ?
W1 W1 Fe1 92.687(16) 1_454 2_466 ?
W1 W1 Fe1 87.901(15) 1_454 2_545 ?
W1 W1 Fe1 117.324(15) 1_454 2_546 ?
W1 W1 Fe1 85.592(8) 1_454 2_555 ?
W1 W1 Fe1 164.401(8) 1_454 2_556 ?
W1 W1 Fe1 87.313(16) 1_454 2_565 ?
W1 W1 Fe1 125.986(16) 1_454 2_566 ?
W1 W1 Fe1 112.659(3) 1_454 2_655 ?
W1 W1 Fe1 151.671(3) 1_454 2_656 ?
W1 W1 Fe1 78.448(11) 1_454 5_456 ?
W1 W1 Fe1 76.571(7) 1_454 5_466 ?
W1 W1 Fe1 66.029(19) 1_454 5_555 ?
W1 W1 Fe1 113.971(19) 1_454 5_556 ?
W1 W1 Fe1 53.939(18) 1_454 5_565 ?
W1 W1 Fe1 126.061(18) 1_454 5_566 ?
W1 W1 Fe1 101.552(11) 1_454 5_655 ?
W1 W1 Fe1 140.251(11) 1_454 5_656 ?
W1 W1 Fe1 103.429(7) 1_454 5_665 ?
W1 W1 Fe1 153.078(7) 1_454 5_666 ?
W1 W1 Fe1 51.077(7) 1_454 6_345 ?
W1 W1 Fe1 51.077(7) 1_454 6_355 ?
W1 W1 Fe1 64.54(2) 1_454 6_445 ?
W1 W1 Fe1 109.928(9) 1_454 6_446 ?
W1 W1 Fe1 64.54(2) 1_454 6_455 ?
W1 W1 Fe1 109.928(9) 1_454 6_456 ?
W1 W1 Fe1 70.072(9) 1_454 6_544 ?
W1 W1 Fe1 115.46(2) 1_454 6_545 ?
W1 W1 Fe1 147.885(9) 1_454 6_546 ?
W1 W1 Fe1 70.072(9) 1_454 6_554 ?
W1 W1 Fe1 115.46(2) 1_454 6_555 ?
W1 W1 Fe1 147.885(9) 1_454 6_556 ?
W1 W1 Fe1 128.923(7) 1_454 6_645 ?
W1 W1 Fe1 128.923(7) 1_454 6_655 ?
W1 W1 O1 98.16(5) 1_454 1_456 ?
W1 W1 O1 59.00(4) 1_454 1_465 ?
W1 W1 O1 96.45(4) 1_454 1_466 ?
W1 W1 O1 91.94(4) 1_454 1_545 ?
W1 W1 O1 55.60(3) 1_454 1_554 ?
W1 W1 O1 97.08(12) 1_454 1_555 ?
W1 W1 O1 149.89(7) 1_454 1_556 ?
W1 W1 O1 62.41(3) 1_454 1_564 ?
W1 W1 O1 92.92(5) 1_454 1_565 ?
W1 W1 O1 129.09(5) 1_454 1_566 ?
W1 W1 O1 123.87(4) 1_454 1_655 ?
W1 W1 O1 164.79(5) 1_454 1_656 ?
W1 W1 O1 117.13(4) 1_454 1_665 ?
W1 W1 O1 77.68(4) 1_454 2_356 ?
W1 W1 O1 70.09(4) 1_454 2_445 ?
W1 W1 O1 105.63(5) 1_454 2_446 ?
W1 W1 O1 119.51(8) 1_454 2_456 ?
W1 W1 O1 71.76(4) 1_454 2_465 ?
W1 W1 O1 104.57(5) 1_454 2_466 ?
W1 W1 O1 100.24(4) 1_454 2_545 ?
W1 W1 O1 132.07(5) 1_454 2_546 ?
W1 W1 O1 107.47(6) 1_454 2_555 ?
W1 W1 O1 174.77(6) 1_454 2_556 ?
W1 W1 O1 99.60(4) 1_454 2_565 ?
W1 W1 O1 56.13(3) 1_454 3_455 ?
W1 W1 O1 62.87(3) 1_454 3_465 ?
W1 W1 O1 88.06(4) 1_454 3_545 ?
W1 W1 O1 82.92(12) 1_454 3_555 ?
W1 W1 O1 124.40(5) 1_454 3_556 ?
W1 W1 O1 50.91(3) 1_454 3_564 ?
W1 W1 O1 87.08(6) 1_454 3_565 ?
W1 W1 O1 117.59(5) 1_454 3_566 ?
W1 W1 O1 81.84(4) 1_454 3_654 ?
W1 W1 O1 141.90(7) 1_454 3_655 ?
W1 W1 O1 163.75(5) 1_454 3_656 ?
W1 W1 O1 83.55(4) 1_454 3_664 ?
W1 W1 O1 121.00(5) 1_454 3_665 ?
W1 W1 O1 47.93(3) 1_454 4_444 ?
W1 W1 O1 79.76(4) 1_454 4_445 ?
W1 W1 O1 72.53(6) 1_454 4_455 ?
W1 W1 O1 80.40(4) 1_454 4_465 ?
W1 W1 O1 74.37(4) 1_454 4_544 ?
W1 W1 O1 109.91(5) 1_454 4_545 ?
W1 W1 O1 60.49(6) 1_454 4_554 ?
W1 W1 O1 167.16(13) 1_454 4_555 ?
W1 W1 O1 146.26(5) 1_454 4_556 ?
W1 W1 O1 75.43(4) 1_454 4_564 ?
W1 W1 O1 108.24(5) 1_454 4_565 ?
W1 W1 O1 102.32(4) 1_454 4_654 ?
W1 W1 O1 149.03(5) 1_454 4_655 ?
W1 W1 O1 77.73(4) 1_454 5_456 ?
W1 W1 O1 78.08(4) 1_454 5_466 ?
W1 W1 O1 50.98(6) 1_454 5_555 ?
W1 W1 O1 111.45(7) 1_454 5_556 ?
W1 W1 O1 56.15(6) 1_454 5_565 ?
W1 W1 O1 109.87(6) 1_454 5_566 ?
W1 W1 O1 103.44(5) 1_454 5_655 ?
W1 W1 O1 151.58(6) 1_454 5_656 ?
W1 W1 O1 102.54(5) 1_454 5_665 ?
W1 W1 O1 146.82(6) 1_454 5_666 ?
W1 W1 O1 56.29(4) 1_454 6_445 ?
W1 W1 O1 95.52(4) 1_454 6_446 ?
W1 W1 O1 96.58(5) 1_454 6_456 ?
W1 W1 O1 60.20(3) 1_454 6_544 ?
W1 W1 O1 91.51(6) 1_454 6_545 ?
W1 W1 O1 129.91(6) 1_454 6_546 ?
W1 W1 O1 54.51(3) 1_454 6_554 ?
W1 W1 O1 93.06(11) 1_454 6_555 ?
W1 W1 O1 145.51(7) 1_454 6_556 ?
W1 W1 O1 90.87(4) 1_454 6_565 ?
W1 W1 O1 117.54(4) 1_454 6_645 ?
W1 W1 O1 122.99(4) 1_454 6_655 ?
W1 W1 O1 163.20(5) 1_454 6_656 ?
W1 W1 O1 76.56(5) 1_454 7_455 ?
W1 W1 O1 77.46(5) 1_454 7_465 ?
W1 W1 O1 68.55(5) 1_454 7_554 ?
W1 W1 O1 129.02(8) 1_454 7_555 ?
W1 W1 O1 142.44(5) 1_454 7_556 ?
W1 W1 O1 70.13(5) 1_454 7_564 ?
W1 W1 O1 123.85(7) 1_454 7_565 ?
W1 W1 O1 140.44(5) 1_454 7_566 ?
W1 W1 O1 102.27(4) 1_454 7_654 ?
W1 W1 O1 141.97(5) 1_454 7_655 ?
W1 W1 O1 101.92(4) 1_454 7_664 ?
W1 W1 O1 139.63(5) 1_454 7_665 ?
W1 W1 O1 62.46(3) 1_454 8_345 ?
W1 W1 O1 57.01(3) 1_454 8_355 ?
W1 W1 O1 50.09(4) 1_454 8_444 ?
W1 W1 O1 88.49(6) 1_454 8_445 ?
W1 W1 O1 119.80(5) 1_454 8_446 ?
W1 W1 O1 86.94(11) 1_454 8_455 ?
W1 W1 O1 125.49(5) 1_454 8_456 ?
W1 W1 O1 89.13(4) 1_454 8_465 ?
W1 W1 O1 84.48(4) 1_454 8_544 ?
W1 W1 O1 123.71(5) 1_454 8_545 ?
W1 W1 O1 83.42(4) 1_454 8_554 ?
W1 W1 O1 139.25(7) 1_454 8_555 ?
W1 W1 O1 162.67(5) 1_454 8_556 ?
W1 W1 W1 47.2884(9) 1_455 1_456 ?
W1 W1 W1 50.680(17) 1_455 1_465 ?
W1 W1 W1 90.00(2) 1_455 1_545 ?
W1 W1 W1 90.0000(12) 1_455 1_554 ?
W1 W1 W1 90.0000(12) 1_455 1_556 ?
W1 W1 W1 90.00(2) 1_455 1_565 ?
W1 W1 W1 129.320(17) 1_455 1_645 ?
W1 W1 W1 132.7116(19) 1_455 1_654 ?
W1 W1 W1 180.000(3) 1_455 1_655 ?
W1 W1 W1 132.7116(19) 1_455 1_656 ?
W1 W1 W1 129.320(17) 1_455 1_665 ?
W1 W1 W1 71.859(20) 1_455 2_445 ?
W1 W1 W1 71.859(20) 1_455 2_446 ?
W1 W1 W1 49.207(8) 1_455 2_455 ?
W1 W1 W1 49.207(8) 1_455 2_456 ?
W1 W1 W1 66.511(19) 1_455 2_465 ?
W1 W1 W1 66.511(19) 1_455 2_466 ?
W1 W1 W1 108.141(20) 1_455 2_545 ?
W1 W1 W1 108.141(20) 1_455 2_546 ?
W1 W1 W1 130.793(9) 1_455 2_555 ?
W1 W1 W1 130.793(9) 1_455 2_556 ?
W1 W1 W1 113.489(20) 1_455 2_565 ?
W1 W1 W1 113.489(20) 1_455 2_566 ?
W1 W1 W1 158.880(4) 1_455 2_655 ?
W1 W1 W1 158.880(4) 1_455 2_656 ?
W1 W1 W1 90.00(2) 1_455 5_555 ?
W1 W1 W1 90.00(2) 1_455 5_556 ?
W1 W1 W1 90.00(2) 1_455 5_565 ?
W1 W1 W1 90.00(2) 1_455 5_566 ?
W1 W1 W1 135.591(14) 1_455 5_655 ?
W1 W1 W1 135.591(14) 1_455 5_656 ?
W1 W1 W1 145.938(8) 1_455 5_665 ?
W1 W1 W1 145.938(8) 1_455 5_666 ?
W1 W1 W1 68.094(11) 1_455 6_444 ?
W1 W1 W1 50.68(2) 1_455 6_445 ?
W1 W1 W1 68.094(11) 1_455 6_446 ?
W1 W1 W1 68.094(11) 1_455 6_454 ?
W1 W1 W1 50.68(2) 1_455 6_455 ?
W1 W1 W1 68.094(11) 1_455 6_456 ?
W1 W1 W1 111.906(11) 1_455 6_544 ?
W1 W1 W1 129.32(2) 1_455 6_545 ?
W1 W1 W1 111.906(11) 1_455 6_546 ?
W1 W1 W1 111.906(11) 1_455 6_554 ?
W1 W1 W1 129.32(2) 1_455 6_555 ?
W1 W1 W1 111.906(11) 1_455 6_556 ?
W1 W1 W1 157.856(9) 1_455 6_645 ?
W1 W1 W1 157.856(9) 1_455 6_655 ?
W1 W1 Fe1 50.680(17) 1_455 1_445 ?
W1 W1 Fe1 47.2884(9) 1_455 1_454 ?
W1 W1 Fe1 47.2884(9) 1_455 1_456 ?
W1 W1 Fe1 50.680(17) 1_455 1_465 ?
W1 W1 Fe1 90.00(2) 1_455 1_545 ?
W1 W1 Fe1 90.0000(12) 1_455 1_554 ?
W1 W1 Fe1 90.0000(12) 1_455 1_556 ?
W1 W1 Fe1 90.00(2) 1_455 1_565 ?
W1 W1 Fe1 129.320(17) 1_455 1_645 ?
W1 W1 Fe1 132.7116(19) 1_455 1_654 ?
W1 W1 Fe1 180.000(3) 1_455 1_655 ?
W1 W1 Fe1 132.7116(19) 1_455 1_656 ?
W1 W1 Fe1 129.320(17) 1_455 1_665 ?
W1 W1 Fe1 71.859(20) 1_455 2_445 ?
W1 W1 Fe1 71.859(20) 1_455 2_446 ?
W1 W1 Fe1 49.207(8) 1_455 2_455 ?
W1 W1 Fe1 49.207(8) 1_455 2_456 ?
W1 W1 Fe1 66.511(19) 1_455 2_465 ?
W1 W1 Fe1 66.511(19) 1_455 2_466 ?
W1 W1 Fe1 108.141(20) 1_455 2_545 ?
W1 W1 Fe1 108.141(20) 1_455 2_546 ?
W1 W1 Fe1 130.793(9) 1_455 2_555 ?
W1 W1 Fe1 130.793(9) 1_455 2_556 ?
W1 W1 Fe1 113.489(20) 1_455 2_565 ?
W1 W1 Fe1 113.489(20) 1_455 2_566 ?
W1 W1 Fe1 158.880(4) 1_455 2_655 ?
W1 W1 Fe1 158.880(4) 1_455 2_656 ?
W1 W1 Fe1 90.00(2) 1_455 5_555 ?
W1 W1 Fe1 90.00(2) 1_455 5_556 ?
W1 W1 Fe1 90.00(2) 1_455 5_565 ?
W1 W1 Fe1 90.00(2) 1_455 5_566 ?
W1 W1 Fe1 135.591(14) 1_455 5_655 ?
W1 W1 Fe1 135.591(14) 1_455 5_656 ?
W1 W1 Fe1 145.938(8) 1_455 5_665 ?
W1 W1 Fe1 145.938(8) 1_455 5_666 ?
W1 W1 Fe1 68.094(11) 1_455 6_444 ?
W1 W1 Fe1 50.68(2) 1_455 6_445 ?
W1 W1 Fe1 68.094(11) 1_455 6_446 ?
W1 W1 Fe1 68.094(11) 1_455 6_454 ?
W1 W1 Fe1 50.68(2) 1_455 6_455 ?
W1 W1 Fe1 68.094(11) 1_455 6_456 ?
W1 W1 Fe1 111.906(11) 1_455 6_544 ?
W1 W1 Fe1 129.32(2) 1_455 6_545 ?
W1 W1 Fe1 111.906(11) 1_455 6_546 ?
W1 W1 Fe1 111.906(11) 1_455 6_554 ?
W1 W1 Fe1 129.32(2) 1_455 6_555 ?
W1 W1 Fe1 111.906(11) 1_455 6_556 ?
W1 W1 Fe1 157.856(9) 1_455 6_645 ?
W1 W1 Fe1 157.856(9) 1_455 6_655 ?
W1 W1 O1 60.49(4) 1_455 1_454 ?
W1 W1 O1 52.22(4) 1_455 1_456 ?
W1 W1 O1 53.15(4) 1_455 1_465 ?
W1 W1 O1 61.00(4) 1_455 1_466 ?
W1 W1 O1 100.24(5) 1_455 1_545 ?
W1 W1 O1 101.83(5) 1_455 1_554 ?
W1 W1 O1 130.27(12) 1_455 1_555 ?
W1 W1 O1 106.00(6) 1_455 1_556 ?
W1 W1 O1 99.67(5) 1_455 1_564 ?
W1 W1 O1 105.50(6) 1_455 1_565 ?
W1 W1 O1 101.59(5) 1_455 1_566 ?
W1 W1 O1 165.91(6) 1_455 1_655 ?
W1 W1 O1 143.45(5) 1_455 1_656 ?
W1 W1 O1 142.52(5) 1_455 1_665 ?
W1 W1 O1 79.31(5) 1_455 2_445 ?
W1 W1 O1 80.46(5) 1_455 2_446 ?
W1 W1 O1 80.97(5) 1_455 2_454 ?
W1 W1 O1 57.93(10) 1_455 2_455 ?
W1 W1 O1 72.37(7) 1_455 2_456 ?
W1 W1 O1 80.19(5) 1_455 2_465 ?
W1 W1 O1 81.10(5) 1_455 2_466 ?
W1 W1 O1 122.30(5) 1_455 2_545 ?
W1 W1 O1 119.37(5) 1_455 2_546 ?
W1 W1 O1 154.52(7) 1_455 2_555 ?
W1 W1 O1 136.80(6) 1_455 2_556 ?
W1 W1 O1 120.09(5) 1_455 2_565 ?
W1 W1 O1 79.76(5) 1_455 3_545 ?
W1 W1 O1 74.00(6) 1_455 3_554 ?
W1 W1 O1 49.73(10) 1_455 3_555 ?
W1 W1 O1 78.17(5) 1_455 3_556 ?
W1 W1 O1 78.41(5) 1_455 3_564 ?
W1 W1 O1 74.50(6) 1_455 3_565 ?
W1 W1 O1 80.33(5) 1_455 3_566 ?
W1 W1 O1 127.78(6) 1_455 3_654 ?
W1 W1 O1 156.40(7) 1_455 3_655 ?
W1 W1 O1 119.51(5) 1_455 3_656 ?
W1 W1 O1 119.00(5) 1_455 3_664 ?
W1 W1 O1 126.85(6) 1_455 3_665 ?
W1 W1 O1 60.63(4) 1_455 4_444 ?
W1 W1 O1 57.70(4) 1_455 4_445 ?
W1 W1 O1 59.91(4) 1_455 4_465 ?
W1 W1 O1 99.54(5) 1_455 4_544 ?
W1 W1 O1 100.69(6) 1_455 4_545 ?
W1 W1 O1 107.63(8) 1_455 4_554 ?
W1 W1 O1 122.07(12) 1_455 4_555 ?
W1 W1 O1 99.03(5) 1_455 4_556 ?
W1 W1 O1 98.90(5) 1_455 4_564 ?
W1 W1 O1 99.81(5) 1_455 4_565 ?
W1 W1 O1 149.54(5) 1_455 4_654 ?
W1 W1 O1 163.39(6) 1_455 4_655 ?
W1 W1 O1 80.10(5) 1_455 5_554 ?
W1 W1 O1 67.77(7) 1_455 5_555 ?
W1 W1 O1 73.44(6) 1_455 5_556 ?
W1 W1 O1 80.37(5) 1_455 5_564 ?
W1 W1 O1 70.44(6) 1_455 5_565 ?
W1 W1 O1 74.64(5) 1_455 5_566 ?
W1 W1 O1 137.85(7) 1_455 5_655 ?
W1 W1 O1 128.79(6) 1_455 5_656 ?
W1 W1 O1 133.83(6) 1_455 5_665 ?
W1 W1 O1 126.59(6) 1_455 5_666 ?
W1 W1 O1 49.20(4) 1_455 6_445 ?
W1 W1 O1 58.52(4) 1_455 6_446 ?
W1 W1 O1 59.54(4) 1_455 6_454 ?
W1 W1 O1 51.50(4) 1_455 6_456 ?
W1 W1 O1 98.51(5) 1_455 6_544 ?
W1 W1 O1 104.45(7) 1_455 6_545 ?
W1 W1 O1 100.36(5) 1_455 6_546 ?
W1 W1 O1 99.96(5) 1_455 6_554 ?
W1 W1 O1 120.50(11) 1_455 6_555 ?
W1 W1 O1 103.36(6) 1_455 6_556 ?
W1 W1 O1 98.29(5) 1_455 6_565 ?
W1 W1 O1 144.04(5) 1_455 6_645 ?
W1 W1 O1 162.39(6) 1_455 6_655 ?
W1 W1 O1 141.79(5) 1_455 6_656 ?
W1 W1 O1 51.21(4) 1_455 7_454 ?
W1 W1 O1 53.41(4) 1_455 7_464 ?
W1 W1 O1 46.17(4) 1_455 7_465 ?
W1 W1 O1 106.56(7) 1_455 7_554 ?
W1 W1 O1 112.23(8) 1_455 7_555 ?
W1 W1 O1 99.90(5) 1_455 7_556 ?
W1 W1 O1 105.36(6) 1_455 7_564 ?
W1 W1 O1 109.56(7) 1_455 7_565 ?
W1 W1 O1 99.63(5) 1_455 7_566 ?
W1 W1 O1 144.43(5) 1_455 7_654 ?
W1 W1 O1 152.51(5) 1_455 7_655 ?
W1 W1 O1 142.26(5) 1_455 7_664 ?
W1 W1 O1 149.10(5) 1_455 7_665 ?
W1 W1 O1 79.64(5) 1_455 8_444 ?
W1 W1 O1 75.55(6) 1_455 8_445 ?
W1 W1 O1 81.49(5) 1_455 8_446 ?
W1 W1 O1 76.64(6) 1_455 8_454 ?
W1 W1 O1 59.50(10) 1_455 8_455 ?
W1 W1 O1 80.04(5) 1_455 8_456 ?
W1 W1 O1 81.71(5) 1_455 8_465 ?
W1 W1 O1 121.48(5) 1_455 8_544 ?
W1 W1 O1 130.80(6) 1_455 8_545 ?
W1 W1 O1 128.50(6) 1_455 8_554 ?
W1 W1 O1 153.12(7) 1_455 8_555 ?
W1 W1 O1 120.46(5) 1_455 8_556 ?
W1 W1 W1 64.544(14) 1_456 1_465 ?
W1 W1 W1 90.00(2) 1_456 1_545 ?
W1 W1 W1 137.2884(19) 1_456 1_554 ?
W1 W1 W1 90.00(2) 1_456 1_565 ?
W1 W1 W1 115.456(14) 1_456 1_645 ?
W1 W1 W1 180.0000(18) 1_456 1_654 ?
W1 W1 W1 132.7116(19) 1_456 1_655 ?
W1 W1 W1 85.4231(13) 1_456 1_656 ?
W1 W1 W1 115.456(14) 1_456 1_665 ?
W1 W1 W1 67.341(2) 1_456 2_355 ?
W1 W1 W1 92.099(15) 1_456 2_445 ?
W1 W1 W1 62.676(15) 1_456 2_446 ?
W1 W1 W1 94.408(8) 1_456 2_455 ?
W1 W1 W1 92.687(16) 1_456 2_465 ?
W1 W1 W1 54.014(16) 1_456 2_466 ?
W1 W1 W1 117.324(15) 1_456 2_545 ?
W1 W1 W1 87.901(15) 1_456 2_546 ?
W1 W1 W1 164.401(8) 1_456 2_555 ?
W1 W1 W1 85.592(8) 1_456 2_556 ?
W1 W1 W1 125.986(16) 1_456 2_565 ?
W1 W1 W1 87.313(16) 1_456 2_566 ?
W1 W1 W1 151.671(3) 1_456 2_655 ?
W1 W1 W1 112.659(3) 1_456 2_656 ?
W1 W1 W1 78.448(11) 1_456 5_455 ?
W1 W1 W1 76.571(7) 1_456 5_465 ?
W1 W1 W1 113.971(19) 1_456 5_555 ?
W1 W1 W1 66.029(19) 1_456 5_556 ?
W1 W1 W1 126.061(18) 1_456 5_565 ?
W1 W1 W1 53.939(18) 1_456 5_566 ?
W1 W1 W1 140.251(11) 1_456 5_655 ?
W1 W1 W1 101.552(11) 1_456 5_656 ?
W1 W1 W1 153.078(7) 1_456 5_665 ?
W1 W1 W1 103.429(7) 1_456 5_666 ?
W1 W1 W1 51.077(7) 1_456 6_345 ?
W1 W1 W1 51.077(7) 1_456 6_355 ?
W1 W1 W1 109.928(9) 1_456 6_444 ?
W1 W1 W1 64.54(2) 1_456 6_445 ?
W1 W1 W1 109.928(9) 1_456 6_454 ?
W1 W1 W1 64.54(2) 1_456 6_455 ?
W1 W1 W1 147.885(9) 1_456 6_544 ?
W1 W1 W1 115.46(2) 1_456 6_545 ?
W1 W1 W1 70.072(9) 1_456 6_546 ?
W1 W1 W1 147.885(9) 1_456 6_554 ?
W1 W1 W1 115.46(2) 1_456 6_555 ?
W1 W1 W1 70.072(9) 1_456 6_556 ?
W1 W1 W1 128.923(7) 1_456 6_645 ?
W1 W1 W1 128.923(7) 1_456 6_655 ?
W1 W1 Fe1 64.544(14) 1_456 1_445 ?
W1 W1 Fe1 94.5769(14) 1_456 1_454 ?
W1 W1 Fe1 47.2884(9) 1_456 1_455 ?
W1 W1 Fe1 64.544(14) 1_456 1_465 ?
W1 W1 Fe1 90.00(2) 1_456 1_545 ?
W1 W1 Fe1 137.2884(19) 1_456 1_554 ?
W1 W1 Fe1 90.00(2) 1_456 1_565 ?
W1 W1 Fe1 115.456(14) 1_456 1_645 ?
W1 W1 Fe1 180.0000(18) 1_456 1_654 ?
W1 W1 Fe1 132.7116(19) 1_456 1_655 ?
W1 W1 Fe1 85.4231(13) 1_456 1_656 ?
W1 W1 Fe1 115.456(14) 1_456 1_665 ?
W1 W1 Fe1 67.341(2) 1_456 2_355 ?
W1 W1 Fe1 92.099(15) 1_456 2_445 ?
W1 W1 Fe1 62.676(15) 1_456 2_446 ?
W1 W1 Fe1 94.408(8) 1_456 2_455 ?
W1 W1 Fe1 92.687(16) 1_456 2_465 ?
W1 W1 Fe1 54.014(16) 1_456 2_466 ?
W1 W1 Fe1 117.324(15) 1_456 2_545 ?
W1 W1 Fe1 87.901(15) 1_456 2_546 ?
W1 W1 Fe1 164.401(8) 1_456 2_555 ?
W1 W1 Fe1 85.592(8) 1_456 2_556 ?
W1 W1 Fe1 125.986(16) 1_456 2_565 ?
W1 W1 Fe1 87.313(16) 1_456 2_566 ?
W1 W1 Fe1 151.671(3) 1_456 2_655 ?
W1 W1 Fe1 112.659(3) 1_456 2_656 ?
W1 W1 Fe1 78.448(11) 1_456 5_455 ?
W1 W1 Fe1 76.571(7) 1_456 5_465 ?
W1 W1 Fe1 113.971(19) 1_456 5_555 ?
W1 W1 Fe1 66.029(19) 1_456 5_556 ?
W1 W1 Fe1 126.061(18) 1_456 5_565 ?
W1 W1 Fe1 53.939(18) 1_456 5_566 ?
W1 W1 Fe1 140.251(11) 1_456 5_655 ?
W1 W1 Fe1 101.552(11) 1_456 5_656 ?
W1 W1 Fe1 153.078(7) 1_456 5_665 ?
W1 W1 Fe1 103.429(7) 1_456 5_666 ?
W1 W1 Fe1 51.077(7) 1_456 6_345 ?
W1 W1 Fe1 51.077(7) 1_456 6_355 ?
W1 W1 Fe1 109.928(9) 1_456 6_444 ?
W1 W1 Fe1 64.54(2) 1_456 6_445 ?
W1 W1 Fe1 109.928(9) 1_456 6_454 ?
W1 W1 Fe1 64.54(2) 1_456 6_455 ?
W1 W1 Fe1 147.885(9) 1_456 6_544 ?
W1 W1 Fe1 115.46(2) 1_456 6_545 ?
W1 W1 Fe1 70.072(9) 1_456 6_546 ?
W1 W1 Fe1 147.885(9) 1_456 6_554 ?
W1 W1 Fe1 115.46(2) 1_456 6_555 ?
W1 W1 Fe1 70.072(9) 1_456 6_556 ?
W1 W1 Fe1 128.923(7) 1_456 6_645 ?
W1 W1 Fe1 128.923(7) 1_456 6_655 ?
W1 W1 O1 106.97(5) 1_456 1_454 ?
W1 W1 O1 62.86(6) 1_456 1_455 ?
W1 W1 O1 72.63(4) 1_456 1_465 ?
W1 W1 O1 101.96(4) 1_456 1_545 ?
W1 W1 O1 147.46(6) 1_456 1_554 ?
W1 W1 O1 138.91(13) 1_456 1_555 ?
W1 W1 O1 60.59(5) 1_456 1_556 ?
W1 W1 O1 133.72(5) 1_456 1_564 ?
W1 W1 O1 108.16(6) 1_456 1_565 ?
W1 W1 O1 69.03(4) 1_456 1_566 ?
W1 W1 O1 139.33(5) 1_456 1_655 ?
W1 W1 O1 97.17(3) 1_456 1_656 ?
W1 W1 O1 128.36(4) 1_456 1_665 ?
W1 W1 O1 63.73(4) 1_456 2_355 ?
W1 W1 O1 95.10(5) 1_456 2_445 ?
W1 W1 O1 60.39(4) 1_456 2_446 ?
W1 W1 O1 128.22(5) 1_456 2_454 ?
W1 W1 O1 104.76(12) 1_456 2_455 ?
W1 W1 O1 94.69(5) 1_456 2_465 ?
W1 W1 O1 62.52(4) 1_456 2_466 ?
W1 W1 O1 123.18(5) 1_456 2_545 ?
W1 W1 O1 89.73(4) 1_456 2_546 ?
W1 W1 O1 157.59(7) 1_456 2_555 ?
W1 W1 O1 89.60(5) 1_456 2_556 ?
W1 W1 O1 120.89(5) 1_456 2_565 ?
W1 W1 O1 82.83(4) 1_456 3_454 ?
W1 W1 O1 51.64(3) 1_456 3_465 ?
W1 W1 O1 78.04(4) 1_456 3_545 ?
W1 W1 O1 119.41(7) 1_456 3_554 ?
W1 W1 O1 110.97(5) 1_456 3_564 ?
W1 W1 O1 71.84(5) 1_456 3_565 ?
W1 W1 O1 46.28(3) 1_456 3_566 ?
W1 W1 O1 166.67(6) 1_456 3_654 ?
W1 W1 O1 117.14(6) 1_456 3_655 ?
W1 W1 O1 73.03(3) 1_456 3_656 ?
W1 W1 O1 140.36(5) 1_456 3_664 ?
W1 W1 O1 107.37(5) 1_456 3_665 ?
W1 W1 O1 90.27(4) 1_456 4_444 ?
W1 W1 O1 56.82(3) 1_456 4_445 ?
W1 W1 O1 90.40(5) 1_456 4_454 ?
W1 W1 O1 59.11(3) 1_456 4_465 ?
W1 W1 O1 119.61(5) 1_456 4_544 ?
W1 W1 O1 84.90(5) 1_456 4_545 ?
W1 W1 O1 154.62(8) 1_456 4_554 ?
W1 W1 O1 75.24(11) 1_456 4_555 ?
W1 W1 O1 51.78(3) 1_456 4_556 ?
W1 W1 O1 117.48(5) 1_456 4_564 ?
W1 W1 O1 85.31(4) 1_456 4_565 ?
W1 W1 O1 162.93(5) 1_456 4_654 ?
W1 W1 O1 116.27(4) 1_456 4_655 ?
W1 W1 O1 65.43(3) 1_456 5_455 ?
W1 W1 O1 66.29(3) 1_456 5_465 ?
W1 W1 O1 124.02(5) 1_456 5_554 ?
W1 W1 O1 96.68(8) 1_456 5_555 ?
W1 W1 O1 122.97(5) 1_456 5_564 ?
W1 W1 O1 95.91(7) 1_456 5_565 ?
W1 W1 O1 45.63(4) 1_456 5_566 ?
W1 W1 O1 140.65(6) 1_456 5_655 ?
W1 W1 O1 88.30(4) 1_456 5_656 ?
W1 W1 O1 136.25(6) 1_456 5_665 ?
W1 W1 O1 88.38(4) 1_456 5_666 ?
W1 W1 O1 70.65(4) 1_456 6_445 ?
W1 W1 O1 105.48(5) 1_456 6_454 ?
W1 W1 O1 63.10(5) 1_456 6_455 ?
W1 W1 O1 134.26(5) 1_456 6_544 ?
W1 W1 O1 108.19(6) 1_456 6_545 ?
W1 W1 O1 66.57(4) 1_456 6_546 ?
W1 W1 O1 144.60(6) 1_456 6_554 ?
W1 W1 O1 129.42(12) 1_456 6_555 ?
W1 W1 O1 59.28(5) 1_456 6_556 ?
W1 W1 O1 100.39(4) 1_456 6_565 ?
W1 W1 O1 129.47(4) 1_456 6_645 ?
W1 W1 O1 138.47(5) 1_456 6_655 ?
W1 W1 O1 96.24(4) 1_456 6_656 ?
W1 W1 O1 91.70(5) 1_456 7_454 ?
W1 W1 O1 91.62(5) 1_456 7_464 ?
W1 W1 O1 138.79(7) 1_456 7_554 ?
W1 W1 O1 83.32(7) 1_456 7_555 ?
W1 W1 O1 55.98(3) 1_456 7_556 ?
W1 W1 O1 134.37(6) 1_456 7_564 ?
W1 W1 O1 84.09(6) 1_456 7_565 ?
W1 W1 O1 57.03(3) 1_456 7_566 ?
W1 W1 O1 153.00(5) 1_456 7_654 ?
W1 W1 O1 114.57(4) 1_456 7_655 ?
W1 W1 O1 150.02(5) 1_456 7_664 ?
W1 W1 O1 113.71(4) 1_456 7_665 ?
W1 W1 O1 50.53(3) 1_456 8_345 ?
W1 W1 O1 83.76(4) 1_456 8_354 ?
W1 W1 O1 113.43(5) 1_456 8_444 ?
W1 W1 O1 71.81(6) 1_456 8_445 ?
W1 W1 O1 45.74(3) 1_456 8_446 ?
W1 W1 O1 120.72(6) 1_456 8_454 ?
W1 W1 O1 50.58(10) 1_456 8_455 ?
W1 W1 O1 79.61(4) 1_456 8_465 ?
W1 W1 O1 143.58(5) 1_456 8_544 ?
W1 W1 O1 109.35(5) 1_456 8_545 ?
W1 W1 O1 163.57(6) 1_456 8_554 ?
W1 W1 O1 116.90(6) 1_456 8_555 ?
W1 W1 O1 74.52(3) 1_456 8_556 ?
W1 W1 W1 140.68(3) 1_465 1_545 ?
W1 W1 W1 90.000(16) 1_465 1_554 ?
W1 W1 W1 90.000(16) 1_465 1_556 ?
W1 W1 W1 180.00(2) 1_465 1_645 ?
W1 W1 W1 115.456(14) 1_465 1_654 ?
W1 W1 W1 129.320(17) 1_465 1_655 ?
W1 W1 W1 115.456(14) 1_465 1_656 ?
W1 W1 W1 78.641(13) 1_465 1_665 ?
W1 W1 W1 60.522(14) 1_465 2_355 ?
W1 W1 W1 60.522(14) 1_465 2_356 ?
W1 W1 W1 119.34(2) 1_465 2_445 ?
W1 W1 W1 119.34(2) 1_465 2_446 ?
W1 W1 W1 78.11(2) 1_465 2_455 ?
W1 W1 W1 78.11(2) 1_465 2_456 ?
W1 W1 W1 152.20(2) 1_465 2_545 ?
W1 W1 W1 152.20(2) 1_465 2_546 ?
W1 W1 W1 128.46(2) 1_465 2_555 ?
W1 W1 W1 128.46(2) 1_465 2_556 ?
W1 W1 W1 68.073(15) 1_465 2_565 ?
W1 W1 W1 68.073(15) 1_465 2_566 ?
W1 W1 W1 133.638(14) 1_465 2_655 ?
W1 W1 W1 133.638(14) 1_465 2_656 ?
W1 W1 W1 89.91(2) 1_465 5_455 ?
W1 W1 W1 89.91(2) 1_465 5_456 ?
W1 W1 W1 130.14(3) 1_465 5_555 ?
W1 W1 W1 130.14(3) 1_465 5_556 ?
W1 W1 W1 62.42(2) 1_465 5_565 ?
W1 W1 W1 62.42(2) 1_465 5_566 ?
W1 W1 W1 154.65(2) 1_465 5_655 ?
W1 W1 W1 154.65(2) 1_465 5_656 ?
W1 W1 W1 105.403(13) 1_465 5_665 ?
W1 W1 W1 105.403(13) 1_465 5_666 ?
W1 W1 W1 72.824(17) 1_465 6_345 ?
W1 W1 W1 96.659(20) 1_465 6_444 ?
W1 W1 W1 101.36(3) 1_465 6_445 ?
W1 W1 W1 96.659(20) 1_465 6_446 ?
W1 W1 W1 53.929(12) 1_465 6_454 ?
W1 W1 W1 53.929(12) 1_465 6_456 ?
W1 W1 W1 126.071(20) 1_465 6_544 ?
W1 W1 W1 180.00(3) 1_465 6_545 ?
W1 W1 W1 126.071(20) 1_465 6_546 ?
W1 W1 W1 83.341(12) 1_465 6_554 ?
W1 W1 W1 78.64(2) 1_465 6_555 ?
W1 W1 W1 83.341(12) 1_465 6_556 ?
W1 W1 W1 151.465(17) 1_465 6_645 ?
W1 W1 W1 107.176(11) 1_465 6_655 ?
W1 W1 Fe1 101.36(2) 1_465 1_445 ?
W1 W1 Fe1 64.544(14) 1_465 1_454 ?
W1 W1 Fe1 50.680(17) 1_465 1_455 ?
W1 W1 Fe1 64.544(14) 1_465 1_456 ?
W1 W1 Fe1 140.68(3) 1_465 1_545 ?
W1 W1 Fe1 90.000(16) 1_465 1_554 ?
W1 W1 Fe1 90.000(16) 1_465 1_556 ?
W1 W1 Fe1 180.00(2) 1_465 1_645 ?
W1 W1 Fe1 115.456(14) 1_465 1_654 ?
W1 W1 Fe1 129.320(17) 1_465 1_655 ?
W1 W1 Fe1 115.456(14) 1_465 1_656 ?
W1 W1 Fe1 78.641(13) 1_465 1_665 ?
W1 W1 Fe1 60.522(14) 1_465 2_355 ?
W1 W1 Fe1 60.522(14) 1_465 2_356 ?
W1 W1 Fe1 119.34(2) 1_465 2_445 ?
W1 W1 Fe1 119.34(2) 1_465 2_446 ?
W1 W1 Fe1 78.11(2) 1_465 2_455 ?
W1 W1 Fe1 78.11(2) 1_465 2_456 ?
W1 W1 Fe1 152.20(2) 1_465 2_545 ?
W1 W1 Fe1 152.20(2) 1_465 2_546 ?
W1 W1 Fe1 128.46(2) 1_465 2_555 ?
W1 W1 Fe1 128.46(2) 1_465 2_556 ?
W1 W1 Fe1 68.073(15) 1_465 2_565 ?
W1 W1 Fe1 68.073(15) 1_465 2_566 ?
W1 W1 Fe1 133.638(14) 1_465 2_655 ?
W1 W1 Fe1 133.638(14) 1_465 2_656 ?
W1 W1 Fe1 89.91(2) 1_465 5_455 ?
W1 W1 Fe1 89.91(2) 1_465 5_456 ?
W1 W1 Fe1 130.14(3) 1_465 5_555 ?
W1 W1 Fe1 130.14(3) 1_465 5_556 ?
W1 W1 Fe1 62.42(2) 1_465 5_565 ?
W1 W1 Fe1 62.42(2) 1_465 5_566 ?
W1 W1 Fe1 154.65(2) 1_465 5_655 ?
W1 W1 Fe1 154.65(2) 1_465 5_656 ?
W1 W1 Fe1 105.403(13) 1_465 5_665 ?
W1 W1 Fe1 105.403(13) 1_465 5_666 ?
W1 W1 Fe1 72.824(17) 1_465 6_345 ?
W1 W1 Fe1 96.659(20) 1_465 6_444 ?
W1 W1 Fe1 101.36(3) 1_465 6_445 ?
W1 W1 Fe1 96.659(20) 1_465 6_446 ?
W1 W1 Fe1 53.929(12) 1_465 6_454 ?
W1 W1 Fe1 53.929(12) 1_465 6_456 ?
W1 W1 Fe1 126.071(20) 1_465 6_544 ?
W1 W1 Fe1 180.00(3) 1_465 6_545 ?
W1 W1 Fe1 126.071(20) 1_465 6_546 ?
W1 W1 Fe1 83.341(12) 1_465 6_554 ?
W1 W1 Fe1 78.64(2) 1_465 6_555 ?
W1 W1 Fe1 83.341(12) 1_465 6_556 ?
W1 W1 Fe1 151.465(17) 1_465 6_645 ?
W1 W1 Fe1 107.176(11) 1_465 6_655 ?
W1 W1 O1 79.95(4) 1_465 1_454 ?
W1 W1 O1 71.06(6) 1_465 1_455 ?
W1 W1 O1 77.47(5) 1_465 1_456 ?
W1 W1 O1 150.28(5) 1_465 1_545 ?
W1 W1 O1 106.54(5) 1_465 1_554 ?
W1 W1 O1 153.86(13) 1_465 1_555 ?
W1 W1 O1 112.52(6) 1_465 1_556 ?
W1 W1 O1 69.25(3) 1_465 1_564 ?
W1 W1 O1 55.71(4) 1_465 1_565 ?
W1 W1 O1 64.94(4) 1_465 1_566 ?
W1 W1 O1 140.39(5) 1_465 1_655 ?
W1 W1 O1 129.65(4) 1_465 1_656 ?
W1 W1 O1 92.30(3) 1_465 1_665 ?
W1 W1 O1 50.05(3) 1_465 2_355 ?
W1 W1 O1 54.72(3) 1_465 2_356 ?
W1 W1 O1 127.46(6) 1_465 2_445 ?
W1 W1 O1 122.92(5) 1_465 2_446 ?
W1 W1 O1 82.53(4) 1_465 2_454 ?
W1 W1 O1 63.91(11) 1_465 2_455 ?
W1 W1 O1 75.46(7) 1_465 2_456 ?
W1 W1 O1 164.35(5) 1_465 2_545 ?
W1 W1 O1 152.10(5) 1_465 2_546 ?
W1 W1 O1 121.30(6) 1_465 2_555 ?
W1 W1 O1 114.80(5) 1_465 2_556 ?
W1 W1 O1 70.95(3) 1_465 2_565 ?
W1 W1 O1 67.67(3) 1_465 3_454 ?
W1 W1 O1 62.69(4) 1_465 3_455 ?
W1 W1 O1 130.03(5) 1_465 3_545 ?
W1 W1 O1 91.92(6) 1_465 3_554 ?
W1 W1 O1 94.51(12) 1_465 3_555 ?
W1 W1 O1 91.43(5) 1_465 3_556 ?
W1 W1 O1 47.29(3) 1_465 3_564 ?
W1 W1 O1 55.44(3) 1_465 3_566 ?
W1 W1 O1 124.02(5) 1_465 3_654 ?
W1 W1 O1 146.80(7) 1_465 3_655 ?
W1 W1 O1 116.73(5) 1_465 3_656 ?
W1 W1 O1 79.36(4) 1_465 3_664 ?
W1 W1 O1 76.80(4) 1_465 3_665 ?
W1 W1 O1 105.20(4) 1_465 4_444 ?
W1 W1 O1 106.60(5) 1_465 4_445 ?
W1 W1 O1 59.72(4) 1_465 4_454 ?
W1 W1 O1 51.35(5) 1_465 4_455 ?
W1 W1 O1 138.89(5) 1_465 4_544 ?
W1 W1 O1 147.49(6) 1_465 4_545 ?
W1 W1 O1 97.64(7) 1_465 4_554 ?
W1 W1 O1 103.47(12) 1_465 4_555 ?
W1 W1 O1 93.95(4) 1_465 4_556 ?
W1 W1 O1 55.41(3) 1_465 4_564 ?
W1 W1 O1 51.29(3) 1_465 4_565 ?
W1 W1 O1 120.99(4) 1_465 4_654 ?
W1 W1 O1 124.91(5) 1_465 4_655 ?
W1 W1 O1 74.72(4) 1_465 5_455 ?
W1 W1 O1 76.02(4) 1_465 5_456 ?
W1 W1 O1 99.39(4) 1_465 5_554 ?
W1 W1 O1 111.04(8) 1_465 5_555 ?
W1 W1 O1 105.69(6) 1_465 5_556 ?
W1 W1 O1 64.78(3) 1_465 5_564 ?
W1 W1 O1 47.54(4) 1_465 5_566 ?
W1 W1 O1 154.68(6) 1_465 5_655 ?
W1 W1 O1 139.80(6) 1_465 5_656 ?
W1 W1 O1 87.03(5) 1_465 5_665 ?
W1 W1 O1 87.45(4) 1_465 5_666 ?
W1 W1 O1 99.19(5) 1_465 6_445 ?
W1 W1 O1 97.33(4) 1_465 6_446 ?
W1 W1 O1 60.14(3) 1_465 6_454 ?
W1 W1 O1 52.32(4) 1_465 6_456 ?
W1 W1 O1 121.96(5) 1_465 6_544 ?
W1 W1 O1 153.12(7) 1_465 6_545 ?
W1 W1 O1 130.01(5) 1_465 6_546 ?
W1 W1 O1 84.71(4) 1_465 6_554 ?
W1 W1 O1 74.30(10) 1_465 6_555 ?
W1 W1 O1 82.92(5) 1_465 6_556 ?
W1 W1 O1 47.99(3) 1_465 6_565 ?
W1 W1 O1 163.32(5) 1_465 6_645 ?
W1 W1 O1 113.33(4) 1_465 6_655 ?
W1 W1 O1 109.06(4) 1_465 6_656 ?
W1 W1 O1 88.28(5) 1_465 7_454 ?
W1 W1 O1 87.96(6) 1_465 7_455 ?
W1 W1 O1 129.18(7) 1_465 7_554 ?
W1 W1 O1 146.99(9) 1_465 7_555 ?
W1 W1 O1 112.40(5) 1_465 7_556 ?
W1 W1 O1 70.17(5) 1_465 7_564 ?
W1 W1 O1 64.61(6) 1_465 7_565 ?
W1 W1 O1 77.64(4) 1_465 7_566 ?
W1 W1 O1 142.11(5) 1_465 7_654 ?
W1 W1 O1 149.40(5) 1_465 7_655 ?
W1 W1 O1 100.32(4) 1_465 7_664 ?
W1 W1 O1 101.21(4) 1_465 7_665 ?
W1 W1 O1 86.11(4) 1_465 8_345 ?
W1 W1 O1 47.99(3) 1_465 8_354 ?
W1 W1 O1 114.52(5) 1_465 8_444 ?
W1 W1 O1 125.15(7) 1_465 8_445 ?
W1 W1 O1 109.98(5) 1_465 8_446 ?
W1 W1 O1 65.42(5) 1_465 8_454 ?
W1 W1 O1 71.86(4) 1_465 8_456 ?
W1 W1 O1 142.14(5) 1_465 8_544 ?
W1 W1 O1 171.01(6) 1_465 8_545 ?
W1 W1 O1 100.23(5) 1_465 8_554 ?
W1 W1 O1 104.74(6) 1_465 8_555 ?
W1 W1 O1 98.32(4) 1_465 8_556 ?
W1 W1 W1 90.00(2) 1_545 1_554 ?
W1 W1 W1 90.00(2) 1_545 1_556 ?
W1 W1 W1 180.00(4) 1_545 1_565 ?
W1 W1 W1 90.00(2) 1_545 1_654 ?
W1 W1 W1 90.00(2) 1_545 1_655 ?
W1 W1 W1 90.00(2) 1_545 1_656 ?
W1 W1 W1 140.68(3) 1_545 1_665 ?
W1 W1 W1 82.647(18) 1_545 2_355 ?
W1 W1 W1 82.647(18) 1_545 2_356 ?
W1 W1 W1 74.40(3) 1_545 2_455 ?
W1 W1 W1 74.40(3) 1_545 2_456 ?
W1 W1 W1 144.01(3) 1_545 2_465 ?
W1 W1 W1 144.01(3) 1_545 2_466 ?
W1 W1 W1 74.40(3) 1_545 2_555 ?
W1 W1 W1 74.40(3) 1_545 2_556 ?
W1 W1 W1 144.01(3) 1_545 2_565 ?
W1 W1 W1 144.01(3) 1_545 2_566 ?
W1 W1 W1 82.647(18) 1_545 2_655 ?
W1 W1 W1 82.647(18) 1_545 2_656 ?
W1 W1 W1 54.332(18) 1_545 5_455 ?
W1 W1 W1 54.332(18) 1_545 5_456 ?
W1 W1 W1 109.59(3) 1_545 5_465 ?
W1 W1 W1 109.59(3) 1_545 5_466 ?
W1 W1 W1 126.76(4) 1_545 5_565 ?
W1 W1 W1 126.76(4) 1_545 5_566 ?
W1 W1 W1 54.332(18) 1_545 5_655 ?
W1 W1 W1 54.332(18) 1_545 5_656 ?
W1 W1 W1 109.59(3) 1_545 5_665 ?
W1 W1 W1 109.59(3) 1_545 5_666 ?
W1 W1 W1 67.856(17) 1_545 6_345 ?
W1 W1 W1 112.14(2) 1_545 6_355 ?
W1 W1 W1 62.903(18) 1_545 6_444 ?
W1 W1 W1 62.903(18) 1_545 6_446 ?
W1 W1 W1 117.10(3) 1_545 6_454 ?
W1 W1 W1 140.68(4) 1_545 6_455 ?
W1 W1 W1 117.10(3) 1_545 6_456 ?
W1 W1 W1 62.903(18) 1_545 6_544 ?
W1 W1 W1 62.903(18) 1_545 6_546 ?
W1 W1 W1 117.10(3) 1_545 6_554 ?
W1 W1 W1 140.68(4) 1_545 6_555 ?
W1 W1 W1 117.10(3) 1_545 6_556 ?
W1 W1 W1 67.856(17) 1_545 6_645 ?
W1 W1 W1 112.14(2) 1_545 6_655 ?
W1 W1 Fe1 90.00(2) 1_545 1_454 ?
W1 W1 Fe1 90.00(2) 1_545 1_455 ?
W1 W1 Fe1 90.00(2) 1_545 1_456 ?
W1 W1 Fe1 140.68(3) 1_545 1_465 ?
W1 W1 Fe1 90.00(2) 1_545 1_554 ?
W1 W1 Fe1 90.00(2) 1_545 1_556 ?
W1 W1 Fe1 180.00(4) 1_545 1_565 ?
W1 W1 Fe1 90.00(2) 1_545 1_654 ?
W1 W1 Fe1 90.00(2) 1_545 1_655 ?
W1 W1 Fe1 90.00(2) 1_545 1_656 ?
W1 W1 Fe1 140.68(3) 1_545 1_665 ?
W1 W1 Fe1 82.647(18) 1_545 2_355 ?
W1 W1 Fe1 82.647(18) 1_545 2_356 ?
W1 W1 Fe1 74.40(3) 1_545 2_455 ?
W1 W1 Fe1 74.40(3) 1_545 2_456 ?
W1 W1 Fe1 144.01(3) 1_545 2_465 ?
W1 W1 Fe1 144.01(3) 1_545 2_466 ?
W1 W1 Fe1 74.40(3) 1_545 2_555 ?
W1 W1 Fe1 74.40(3) 1_545 2_556 ?
W1 W1 Fe1 144.01(3) 1_545 2_565 ?
W1 W1 Fe1 144.01(3) 1_545 2_566 ?
W1 W1 Fe1 82.647(18) 1_545 2_655 ?
W1 W1 Fe1 82.647(18) 1_545 2_656 ?
W1 W1 Fe1 54.332(18) 1_545 5_455 ?
W1 W1 Fe1 54.332(18) 1_545 5_456 ?
W1 W1 Fe1 109.59(3) 1_545 5_465 ?
W1 W1 Fe1 109.59(3) 1_545 5_466 ?
W1 W1 Fe1 126.76(4) 1_545 5_565 ?
W1 W1 Fe1 126.76(4) 1_545 5_566 ?
W1 W1 Fe1 54.332(18) 1_545 5_655 ?
W1 W1 Fe1 54.332(18) 1_545 5_656 ?
W1 W1 Fe1 109.59(3) 1_545 5_665 ?
W1 W1 Fe1 109.59(3) 1_545 5_666 ?
W1 W1 Fe1 67.856(17) 1_545 6_345 ?
W1 W1 Fe1 112.14(2) 1_545 6_355 ?
W1 W1 Fe1 62.903(18) 1_545 6_444 ?
W1 W1 Fe1 62.903(18) 1_545 6_446 ?
W1 W1 Fe1 117.10(3) 1_545 6_454 ?
W1 W1 Fe1 140.68(4) 1_545 6_455 ?
W1 W1 Fe1 117.10(3) 1_545 6_456 ?
W1 W1 Fe1 62.903(18) 1_545 6_544 ?
W1 W1 Fe1 62.903(18) 1_545 6_546 ?
W1 W1 Fe1 117.10(3) 1_545 6_554 ?
W1 W1 Fe1 140.68(4) 1_545 6_555 ?
W1 W1 Fe1 117.10(3) 1_545 6_556 ?
W1 W1 Fe1 67.856(17) 1_545 6_645 ?
W1 W1 Fe1 112.14(2) 1_545 6_655 ?
W1 W1 O1 79.75(4) 1_545 1_454 ?
W1 W1 O1 70.67(6) 1_545 1_455 ?
W1 W1 O1 77.21(5) 1_545 1_456 ?
W1 W1 O1 141.86(7) 1_545 1_465 ?
W1 W1 O1 129.48(6) 1_545 1_466 ?
W1 W1 O1 78.46(5) 1_545 1_554 ?
W1 W1 O1 50.88(11) 1_545 1_555 ?
W1 W1 O1 74.39(6) 1_545 1_556 ?
W1 W1 O1 126.55(6) 1_545 1_564 ?
W1 W1 O1 161.29(8) 1_545 1_565 ?
W1 W1 O1 135.41(6) 1_545 1_566 ?
W1 W1 O1 78.38(4) 1_545 1_655 ?
W1 W1 O1 80.40(4) 1_545 1_656 ?
W1 W1 O1 126.73(5) 1_545 1_665 ?
W1 W1 O1 92.59(5) 1_545 2_355 ?
W1 W1 O1 92.33(5) 1_545 2_356 ?
W1 W1 O1 92.26(5) 1_545 2_454 ?
W1 W1 O1 97.68(13) 1_545 2_455 ?
W1 W1 O1 94.38(8) 1_545 2_456 ?
W1 W1 O1 161.45(7) 1_545 2_465 ?
W1 W1 O1 149.39(6) 1_545 2_466 ?
W1 W1 O1 93.89(7) 1_545 2_555 ?
W1 W1 O1 93.14(6) 1_545 2_556 ?
W1 W1 O1 146.35(6) 1_545 2_565 ?
W1 W1 O1 80.40(4) 1_545 3_454 ?
W1 W1 O1 78.38(4) 1_545 3_455 ?
W1 W1 O1 126.73(5) 1_545 3_465 ?
W1 W1 O1 74.39(6) 1_545 3_554 ?
W1 W1 O1 50.88(11) 1_545 3_555 ?
W1 W1 O1 78.46(5) 1_545 3_556 ?
W1 W1 O1 135.41(6) 1_545 3_564 ?
W1 W1 O1 161.29(8) 1_545 3_565 ?
W1 W1 O1 126.55(6) 1_545 3_566 ?
W1 W1 O1 77.21(5) 1_545 3_654 ?
W1 W1 O1 70.67(6) 1_545 3_655 ?
W1 W1 O1 79.75(4) 1_545 3_656 ?
W1 W1 O1 129.48(6) 1_545 3_664 ?
W1 W1 O1 141.86(7) 1_545 3_665 ?
W1 W1 O1 93.14(6) 1_545 4_454 ?
W1 W1 O1 93.89(7) 1_545 4_455 ?
W1 W1 O1 146.35(6) 1_545 4_465 ?
W1 W1 O1 94.38(8) 1_545 4_554 ?
W1 W1 O1 97.68(13) 1_545 4_555 ?
W1 W1 O1 92.26(5) 1_545 4_556 ?
W1 W1 O1 149.39(6) 1_545 4_564 ?
W1 W1 O1 161.45(7) 1_545 4_565 ?
W1 W1 O1 92.33(5) 1_545 4_654 ?
W1 W1 O1 92.59(5) 1_545 4_655 ?
W1 W1 O1 67.30(4) 1_545 5_455 ?
W1 W1 O1 69.28(4) 1_545 5_456 ?
W1 W1 O1 116.84(5) 1_545 5_465 ?
W1 W1 O1 114.59(5) 1_545 5_466 ?
W1 W1 O1 69.41(4) 1_545 5_554 ?
W1 W1 O1 54.33(5) 1_545 5_556 ?
W1 W1 O1 114.44(5) 1_545 5_564 ?
W1 W1 O1 145.93(9) 1_545 5_565 ?
W1 W1 O1 130.96(7) 1_545 5_566 ?
W1 W1 O1 55.86(5) 1_545 5_655 ?
W1 W1 O1 61.69(4) 1_545 5_656 ?
W1 W1 O1 129.36(7) 1_545 5_665 ?
W1 W1 O1 123.08(6) 1_545 5_666 ?
W1 W1 O1 53.64(4) 1_545 6_446 ?
W1 W1 O1 103.20(5) 1_545 6_454 ?
W1 W1 O1 113.68(7) 1_545 6_455 ?
W1 W1 O1 106.28(6) 1_545 6_456 ?
W1 W1 O1 55.74(4) 1_545 6_544 ?
W1 W1 O1 46.86(4) 1_545 6_546 ?
W1 W1 O1 105.12(6) 1_545 6_554 ?
W1 W1 O1 139.94(13) 1_545 6_555 ?
W1 W1 O1 110.39(7) 1_545 6_556 ?
W1 W1 O1 169.46(6) 1_545 6_565 ?
W1 W1 O1 54.88(3) 1_545 6_645 ?
W1 W1 O1 105.59(5) 1_545 6_655 ?
W1 W1 O1 102.80(5) 1_545 6_656 ?
W1 W1 O1 61.69(4) 1_545 7_454 ?
W1 W1 O1 55.86(5) 1_545 7_455 ?
W1 W1 O1 123.08(6) 1_545 7_464 ?
W1 W1 O1 129.36(7) 1_545 7_465 ?
W1 W1 O1 54.33(5) 1_545 7_554 ?
W1 W1 O1 69.41(4) 1_545 7_556 ?
W1 W1 O1 130.96(7) 1_545 7_564 ?
W1 W1 O1 145.93(9) 1_545 7_565 ?
W1 W1 O1 114.44(5) 1_545 7_566 ?
W1 W1 O1 69.28(4) 1_545 7_654 ?
W1 W1 O1 67.30(4) 1_545 7_655 ?
W1 W1 O1 114.59(5) 1_545 7_664 ?
W1 W1 O1 116.84(5) 1_545 7_665 ?
W1 W1 O1 54.88(3) 1_545 8_345 ?
W1 W1 O1 102.80(5) 1_545 8_354 ?
W1 W1 O1 105.59(5) 1_545 8_355 ?
W1 W1 O1 46.86(4) 1_545 8_444 ?
W1 W1 O1 55.74(4) 1_545 8_446 ?
W1 W1 O1 110.39(7) 1_545 8_454 ?
W1 W1 O1 139.94(13) 1_545 8_455 ?
W1 W1 O1 105.12(6) 1_545 8_456 ?
W1 W1 O1 169.46(6) 1_545 8_465 ?
W1 W1 O1 53.64(4) 1_545 8_544 ?
W1 W1 O1 106.28(6) 1_545 8_554 ?
W1 W1 O1 113.68(7) 1_545 8_555 ?
W1 W1 O1 103.20(5) 1_545 8_556 ?
W1 W1 W1 180.000(2) 1_554 1_556 ?
W1 W1 W1 90.00(2) 1_554 1_565 ?
W1 W1 W1 90.000(16) 1_554 1_645 ?
W1 W1 W1 90.0000(12) 1_554 1_655 ?
W1 W1 W1 137.2884(19) 1_554 1_656 ?
W1 W1 W1 90.000(16) 1_554 1_665 ?
W1 W1 W1 70.316(3) 1_554 2_355 ?
W1 W1 W1 109.684(3) 1_554 2_356 ?
W1 W1 W1 70.289(19) 1_554 2_445 ?
W1 W1 W1 109.711(19) 1_554 2_446 ?
W1 W1 W1 135.049(8) 1_554 2_456 ?
W1 W1 W1 64.421(19) 1_554 2_465 ?
W1 W1 W1 115.579(19) 1_554 2_466 ?
W1 W1 W1 70.289(19) 1_554 2_545 ?
W1 W1 W1 109.711(19) 1_554 2_546 ?
W1 W1 W1 135.049(8) 1_554 2_556 ?
W1 W1 W1 64.421(19) 1_554 2_565 ?
W1 W1 W1 115.579(19) 1_554 2_566 ?
W1 W1 W1 70.316(3) 1_554 2_655 ?
W1 W1 W1 109.684(3) 1_554 2_656 ?
W1 W1 W1 67.237(13) 1_554 5_455 ?
W1 W1 W1 112.763(13) 1_554 5_456 ?
W1 W1 W1 63.340(8) 1_554 5_465 ?
W1 W1 W1 116.660(8) 1_554 5_466 ?
W1 W1 W1 56.43(2) 1_554 5_555 ?
W1 W1 W1 123.57(2) 1_554 5_556 ?
W1 W1 W1 143.237(20) 1_554 5_566 ?
W1 W1 W1 67.237(13) 1_554 5_655 ?
W1 W1 W1 112.763(13) 1_554 5_656 ?
W1 W1 W1 63.340(8) 1_554 5_665 ?
W1 W1 W1 116.660(8) 1_554 5_666 ?
W1 W1 W1 90.000(8) 1_554 6_345 ?
W1 W1 W1 90.000(8) 1_554 6_355 ?
W1 W1 W1 90.00(2) 1_554 6_445 ?
W1 W1 W1 143.929(10) 1_554 6_446 ?
W1 W1 W1 90.00(2) 1_554 6_455 ?
W1 W1 W1 143.929(10) 1_554 6_456 ?
W1 W1 W1 90.00(2) 1_554 6_545 ?
W1 W1 W1 143.929(10) 1_554 6_546 ?
W1 W1 W1 90.00(2) 1_554 6_555 ?
W1 W1 W1 143.929(10) 1_554 6_556 ?
W1 W1 W1 90.000(8) 1_554 6_645 ?
W1 W1 W1 90.000(8) 1_554 6_655 ?
W1 W1 Fe1 90.000(16) 1_554 1_445 ?
W1 W1 Fe1 90.0000(12) 1_554 1_455 ?
W1 W1 Fe1 137.2884(19) 1_554 1_456 ?
W1 W1 Fe1 90.000(16) 1_554 1_465 ?
W1 W1 Fe1 90.00(2) 1_554 1_545 ?
W1 W1 Fe1 180.000(2) 1_554 1_556 ?
W1 W1 Fe1 90.00(2) 1_554 1_565 ?
W1 W1 Fe1 90.000(16) 1_554 1_645 ?
W1 W1 Fe1 90.0000(12) 1_554 1_655 ?
W1 W1 Fe1 137.2884(19) 1_554 1_656 ?
W1 W1 Fe1 90.000(16) 1_554 1_665 ?
W1 W1 Fe1 70.316(3) 1_554 2_355 ?
W1 W1 Fe1 109.684(3) 1_554 2_356 ?
W1 W1 Fe1 70.289(19) 1_554 2_445 ?
W1 W1 Fe1 109.711(19) 1_554 2_446 ?
W1 W1 Fe1 135.049(8) 1_554 2_456 ?
W1 W1 Fe1 64.421(19) 1_554 2_465 ?
W1 W1 Fe1 115.579(19) 1_554 2_466 ?
W1 W1 Fe1 70.289(19) 1_554 2_545 ?
W1 W1 Fe1 109.711(19) 1_554 2_546 ?
W1 W1 Fe1 135.049(8) 1_554 2_556 ?
W1 W1 Fe1 64.421(19) 1_554 2_565 ?
W1 W1 Fe1 115.579(19) 1_554 2_566 ?
W1 W1 Fe1 70.316(3) 1_554 2_655 ?
W1 W1 Fe1 109.684(3) 1_554 2_656 ?
W1 W1 Fe1 67.237(13) 1_554 5_455 ?
W1 W1 Fe1 112.763(13) 1_554 5_456 ?
W1 W1 Fe1 63.340(8) 1_554 5_465 ?
W1 W1 Fe1 116.660(8) 1_554 5_466 ?
W1 W1 Fe1 56.43(2) 1_554 5_555 ?
W1 W1 Fe1 123.57(2) 1_554 5_556 ?
W1 W1 Fe1 143.237(20) 1_554 5_566 ?
W1 W1 Fe1 67.237(13) 1_554 5_655 ?
W1 W1 Fe1 112.763(13) 1_554 5_656 ?
W1 W1 Fe1 63.340(8) 1_554 5_665 ?
W1 W1 Fe1 116.660(8) 1_554 5_666 ?
W1 W1 Fe1 90.000(8) 1_554 6_345 ?
W1 W1 Fe1 90.000(8) 1_554 6_355 ?
W1 W1 Fe1 90.00(2) 1_554 6_445 ?
W1 W1 Fe1 143.929(10) 1_554 6_446 ?
W1 W1 Fe1 90.00(2) 1_554 6_455 ?
W1 W1 Fe1 143.929(10) 1_554 6_456 ?
W1 W1 Fe1 90.00(2) 1_554 6_545 ?
W1 W1 Fe1 143.929(10) 1_554 6_546 ?
W1 W1 Fe1 90.00(2) 1_554 6_555 ?
W1 W1 Fe1 143.929(10) 1_554 6_556 ?
W1 W1 Fe1 90.000(8) 1_554 6_645 ?
W1 W1 Fe1 90.000(8) 1_554 6_655 ?
W1 W1 O1 76.99(6) 1_554 1_455 ?
W1 W1 O1 139.35(7) 1_554 1_456 ?
W1 W1 O1 81.53(5) 1_554 1_465 ?
W1 W1 O1 126.91(6) 1_554 1_466 ?
W1 W1 O1 83.22(5) 1_554 1_545 ?
W1 W1 O1 64.59(11) 1_554 1_555 ?
W1 W1 O1 157.34(8) 1_554 1_556 ?
W1 W1 O1 79.78(6) 1_554 1_565 ?
W1 W1 O1 132.27(6) 1_554 1_566 ?
W1 W1 O1 82.13(4) 1_554 1_655 ?
W1 W1 O1 124.87(5) 1_554 1_656 ?
W1 W1 O1 83.57(4) 1_554 1_665 ?
W1 W1 O1 73.60(4) 1_554 2_355 ?
W1 W1 O1 120.35(5) 1_554 2_356 ?
W1 W1 O1 73.00(5) 1_554 2_445 ?
W1 W1 O1 121.30(6) 1_554 2_446 ?
W1 W1 O1 161.80(10) 1_554 2_456 ?
W1 W1 O1 74.42(5) 1_554 2_465 ?
W1 W1 O1 119.02(6) 1_554 2_466 ?
W1 W1 O1 75.44(4) 1_554 2_545 ?
W1 W1 O1 117.33(5) 1_554 2_546 ?
W1 W1 O1 64.86(5) 1_554 2_555 ?
W1 W1 O1 133.03(7) 1_554 2_556 ?
W1 W1 O1 76.36(4) 1_554 2_565 ?
W1 W1 O1 55.13(3) 1_554 3_454 ?
W1 W1 O1 97.87(5) 1_554 3_455 ?
W1 W1 O1 96.43(4) 1_554 3_465 ?
W1 W1 O1 96.78(5) 1_554 3_545 ?
W1 W1 O1 115.41(13) 1_554 3_555 ?
W1 W1 O1 163.35(7) 1_554 3_556 ?
W1 W1 O1 47.73(4) 1_554 3_564 ?
W1 W1 O1 100.22(7) 1_554 3_565 ?
W1 W1 O1 141.77(6) 1_554 3_566 ?
W1 W1 O1 103.01(7) 1_554 3_655 ?
W1 W1 O1 148.42(6) 1_554 3_656 ?
W1 W1 O1 53.09(3) 1_554 3_664 ?
W1 W1 O1 98.47(6) 1_554 3_665 ?
W1 W1 O1 62.67(4) 1_554 4_444 ?
W1 W1 O1 104.56(5) 1_554 4_445 ?
W1 W1 O1 46.97(4) 1_554 4_454 ?
W1 W1 O1 115.14(7) 1_554 4_455 ?
W1 W1 O1 103.64(5) 1_554 4_465 ?
W1 W1 O1 58.70(4) 1_554 4_544 ?
W1 W1 O1 107.00(6) 1_554 4_545 ?
W1 W1 O1 146.80(14) 1_554 4_555 ?
W1 W1 O1 170.69(6) 1_554 4_556 ?
W1 W1 O1 60.98(4) 1_554 4_564 ?
W1 W1 O1 105.58(6) 1_554 4_565 ?
W1 W1 O1 59.65(3) 1_554 4_654 ?
W1 W1 O1 106.40(5) 1_554 4_655 ?
W1 W1 O1 75.34(4) 1_554 5_455 ?
W1 W1 O1 117.50(5) 1_554 5_456 ?
W1 W1 O1 75.83(4) 1_554 5_465 ?
W1 W1 O1 116.67(5) 1_554 5_466 ?
W1 W1 O1 59.50(7) 1_554 5_555 ?
W1 W1 O1 139.53(8) 1_554 5_556 ?
W1 W1 O1 63.31(6) 1_554 5_565 ?
W1 W1 O1 135.00(7) 1_554 5_566 ?
W1 W1 O1 68.41(5) 1_554 5_655 ?
W1 W1 O1 128.22(7) 1_554 5_656 ?
W1 W1 O1 69.89(5) 1_554 5_665 ?
W1 W1 O1 126.07(6) 1_554 5_666 ?
W1 W1 O1 81.25(5) 1_554 6_445 ?
W1 W1 O1 127.81(6) 1_554 6_446 ?
W1 W1 O1 78.02(6) 1_554 6_455 ?
W1 W1 O1 136.95(6) 1_554 6_456 ?
W1 W1 O1 78.78(6) 1_554 6_545 ?
W1 W1 O1 135.00(7) 1_554 6_546 ?
W1 W1 O1 66.69(11) 1_554 6_555 ?
W1 W1 O1 155.29(8) 1_554 6_556 ?
W1 W1 O1 83.54(5) 1_554 6_565 ?
W1 W1 O1 83.22(4) 1_554 6_645 ?
W1 W1 O1 82.01(4) 1_554 6_655 ?
W1 W1 O1 125.28(5) 1_554 6_656 ?
W1 W1 O1 51.78(4) 1_554 7_454 ?
W1 W1 O1 111.59(7) 1_554 7_455 ?
W1 W1 O1 53.93(4) 1_554 7_464 ?
W1 W1 O1 110.11(6) 1_554 7_465 ?
W1 W1 O1 120.50(9) 1_554 7_555 ?
W1 W1 O1 156.95(6) 1_554 7_556 ?
W1 W1 O1 116.69(8) 1_554 7_565 ?
W1 W1 O1 153.50(6) 1_554 7_566 ?
W1 W1 O1 62.50(3) 1_554 7_654 ?
W1 W1 O1 104.66(5) 1_554 7_655 ?
W1 W1 O1 63.33(3) 1_554 7_664 ?
W1 W1 O1 104.17(5) 1_554 7_665 ?
W1 W1 O1 96.78(5) 1_554 8_345 ?
W1 W1 O1 54.72(3) 1_554 8_354 ?
W1 W1 O1 97.99(5) 1_554 8_355 ?
W1 W1 O1 101.22(7) 1_554 8_445 ?
W1 W1 O1 144.40(6) 1_554 8_446 ?
W1 W1 O1 113.31(13) 1_554 8_455 ?
W1 W1 O1 161.76(7) 1_554 8_456 ?
W1 W1 O1 96.46(5) 1_554 8_465 ?
W1 W1 O1 52.19(3) 1_554 8_544 ?
W1 W1 O1 98.75(6) 1_554 8_545 ?
W1 W1 O1 101.98(7) 1_554 8_555 ?
W1 W1 O1 146.22(6) 1_554 8_556 ?
W1 W1 W1 90.00(2) 1_556 1_565 ?
W1 W1 W1 90.000(16) 1_556 1_645 ?
W1 W1 W1 137.2884(19) 1_556 1_654 ?
W1 W1 W1 90.0000(12) 1_556 1_655 ?
W1 W1 W1 90.000(16) 1_556 1_665 ?
W1 W1 W1 109.684(3) 1_556 2_355 ?
W1 W1 W1 70.316(3) 1_556 2_356 ?
W1 W1 W1 109.711(19) 1_556 2_445 ?
W1 W1 W1 70.289(19) 1_556 2_446 ?
W1 W1 W1 135.049(8) 1_556 2_455 ?
W1 W1 W1 115.579(19) 1_556 2_465 ?
W1 W1 W1 64.421(19) 1_556 2_466 ?
W1 W1 W1 109.711(19) 1_556 2_545 ?
W1 W1 W1 70.289(19) 1_556 2_546 ?
W1 W1 W1 135.049(8) 1_556 2_555 ?
W1 W1 W1 115.579(19) 1_556 2_565 ?
W1 W1 W1 64.421(19) 1_556 2_566 ?
W1 W1 W1 109.684(3) 1_556 2_655 ?
W1 W1 W1 70.316(3) 1_556 2_656 ?
W1 W1 W1 112.763(13) 1_556 5_455 ?
W1 W1 W1 67.237(13) 1_556 5_456 ?
W1 W1 W1 116.660(8) 1_556 5_465 ?
W1 W1 W1 63.340(8) 1_556 5_466 ?
W1 W1 W1 123.57(2) 1_556 5_555 ?
W1 W1 W1 56.43(2) 1_556 5_556 ?
W1 W1 W1 143.237(20) 1_556 5_565 ?
W1 W1 W1 112.763(13) 1_556 5_655 ?
W1 W1 W1 67.237(13) 1_556 5_656 ?
W1 W1 W1 116.660(8) 1_556 5_665 ?
W1 W1 W1 63.340(8) 1_556 5_666 ?
W1 W1 W1 90.000(8) 1_556 6_345 ?
W1 W1 W1 90.000(8) 1_556 6_355 ?
W1 W1 W1 143.929(10) 1_556 6_444 ?
W1 W1 W1 90.00(2) 1_556 6_445 ?
W1 W1 W1 143.929(10) 1_556 6_454 ?
W1 W1 W1 90.00(2) 1_556 6_455 ?
W1 W1 W1 143.929(10) 1_556 6_544 ?
W1 W1 W1 90.00(2) 1_556 6_545 ?
W1 W1 W1 143.929(10) 1_556 6_554 ?
W1 W1 W1 90.00(2) 1_556 6_555 ?
W1 W1 W1 90.000(8) 1_556 6_645 ?
W1 W1 W1 90.000(8) 1_556 6_655 ?
W1 W1 Fe1 90.000(16) 1_556 1_445 ?
W1 W1 Fe1 137.2884(19) 1_556 1_454 ?
W1 W1 Fe1 90.0000(12) 1_556 1_455 ?
W1 W1 Fe1 90.000(16) 1_556 1_465 ?
W1 W1 Fe1 90.00(2) 1_556 1_545 ?
W1 W1 Fe1 180.000(2) 1_556 1_554 ?
W1 W1 Fe1 90.00(2) 1_556 1_565 ?
W1 W1 Fe1 90.000(16) 1_556 1_645 ?
W1 W1 Fe1 137.2884(19) 1_556 1_654 ?
W1 W1 Fe1 90.0000(12) 1_556 1_655 ?
W1 W1 Fe1 90.000(16) 1_556 1_665 ?
W1 W1 Fe1 109.684(3) 1_556 2_355 ?
W1 W1 Fe1 70.316(3) 1_556 2_356 ?
W1 W1 Fe1 109.711(19) 1_556 2_445 ?
W1 W1 Fe1 70.289(19) 1_556 2_446 ?
W1 W1 Fe1 135.049(8) 1_556 2_455 ?
W1 W1 Fe1 115.579(19) 1_556 2_465 ?
W1 W1 Fe1 64.421(19) 1_556 2_466 ?
W1 W1 Fe1 109.711(19) 1_556 2_545 ?
W1 W1 Fe1 70.289(19) 1_556 2_546 ?
W1 W1 Fe1 135.049(8) 1_556 2_555 ?
W1 W1 Fe1 115.579(19) 1_556 2_565 ?
W1 W1 Fe1 64.421(19) 1_556 2_566 ?
W1 W1 Fe1 109.684(3) 1_556 2_655 ?
W1 W1 Fe1 70.316(3) 1_556 2_656 ?
W1 W1 Fe1 112.763(13) 1_556 5_455 ?
W1 W1 Fe1 67.237(13) 1_556 5_456 ?
W1 W1 Fe1 116.660(8) 1_556 5_465 ?
W1 W1 Fe1 63.340(8) 1_556 5_466 ?
W1 W1 Fe1 123.57(2) 1_556 5_555 ?
W1 W1 Fe1 56.43(2) 1_556 5_556 ?
W1 W1 Fe1 143.237(20) 1_556 5_565 ?
W1 W1 Fe1 112.763(13) 1_556 5_655 ?
W1 W1 Fe1 67.237(13) 1_556 5_656 ?
W1 W1 Fe1 116.660(8) 1_556 5_665 ?
W1 W1 Fe1 63.340(8) 1_556 5_666 ?
W1 W1 Fe1 90.000(8) 1_556 6_345 ?
W1 W1 Fe1 90.000(8) 1_556 6_355 ?
W1 W1 Fe1 143.929(10) 1_556 6_444 ?
W1 W1 Fe1 90.00(2) 1_556 6_445 ?
W1 W1 Fe1 143.929(10) 1_556 6_454 ?
W1 W1 Fe1 90.00(2) 1_556 6_455 ?
W1 W1 Fe1 143.929(10) 1_556 6_544 ?
W1 W1 Fe1 90.00(2) 1_556 6_545 ?
W1 W1 Fe1 143.929(10) 1_556 6_554 ?
W1 W1 Fe1 90.00(2) 1_556 6_555 ?
W1 W1 Fe1 90.000(8) 1_556 6_645 ?
W1 W1 Fe1 90.000(8) 1_556 6_655 ?
W1 W1 O1 148.42(6) 1_556 1_454 ?
W1 W1 O1 103.01(7) 1_556 1_455 ?
W1 W1 O1 98.47(6) 1_556 1_465 ?
W1 W1 O1 53.09(3) 1_556 1_466 ?
W1 W1 O1 96.78(5) 1_556 1_545 ?
W1 W1 O1 163.35(7) 1_556 1_554 ?
W1 W1 O1 115.41(13) 1_556 1_555 ?
W1 W1 O1 141.77(6) 1_556 1_564 ?
W1 W1 O1 100.22(7) 1_556 1_565 ?
W1 W1 O1 47.73(4) 1_556 1_566 ?
W1 W1 O1 97.87(5) 1_556 1_655 ?
W1 W1 O1 55.13(3) 1_556 1_656 ?
W1 W1 O1 96.43(4) 1_556 1_665 ?
W1 W1 O1 106.40(5) 1_556 2_355 ?
W1 W1 O1 59.65(3) 1_556 2_356 ?
W1 W1 O1 107.00(6) 1_556 2_445 ?
W1 W1 O1 58.70(4) 1_556 2_446 ?
W1 W1 O1 170.69(6) 1_556 2_454 ?
W1 W1 O1 146.80(14) 1_556 2_455 ?
W1 W1 O1 105.58(6) 1_556 2_465 ?
W1 W1 O1 60.98(4) 1_556 2_466 ?
W1 W1 O1 104.56(5) 1_556 2_545 ?
W1 W1 O1 62.67(4) 1_556 2_546 ?
W1 W1 O1 115.14(7) 1_556 2_555 ?
W1 W1 O1 46.97(4) 1_556 2_556 ?
W1 W1 O1 103.64(5) 1_556 2_565 ?
W1 W1 O1 124.87(5) 1_556 3_454 ?
W1 W1 O1 82.13(4) 1_556 3_455 ?
W1 W1 O1 83.57(4) 1_556 3_465 ?
W1 W1 O1 83.22(5) 1_556 3_545 ?
W1 W1 O1 157.34(8) 1_556 3_554 ?
W1 W1 O1 64.59(11) 1_556 3_555 ?
W1 W1 O1 132.27(6) 1_556 3_564 ?
W1 W1 O1 79.78(6) 1_556 3_565 ?
W1 W1 O1 139.35(7) 1_556 3_654 ?
W1 W1 O1 76.99(6) 1_556 3_655 ?
W1 W1 O1 126.91(6) 1_556 3_664 ?
W1 W1 O1 81.53(5) 1_556 3_665 ?
W1 W1 O1 117.33(5) 1_556 4_444 ?
W1 W1 O1 75.44(4) 1_556 4_445 ?
W1 W1 O1 133.03(7) 1_556 4_454 ?
W1 W1 O1 64.86(5) 1_556 4_455 ?
W1 W1 O1 76.36(4) 1_556 4_465 ?
W1 W1 O1 121.30(6) 1_556 4_544 ?
W1 W1 O1 73.00(5) 1_556 4_545 ?
W1 W1 O1 161.80(10) 1_556 4_554 ?
W1 W1 O1 119.02(6) 1_556 4_564 ?
W1 W1 O1 74.42(5) 1_556 4_565 ?
W1 W1 O1 120.35(5) 1_556 4_654 ?
W1 W1 O1 73.60(4) 1_556 4_655 ?
W1 W1 O1 104.66(5) 1_556 5_455 ?
W1 W1 O1 62.50(3) 1_556 5_456 ?
W1 W1 O1 104.17(5) 1_556 5_465 ?
W1 W1 O1 63.33(3) 1_556 5_466 ?
W1 W1 O1 156.95(6) 1_556 5_554 ?
W1 W1 O1 120.50(9) 1_556 5_555 ?
W1 W1 O1 153.50(6) 1_556 5_564 ?
W1 W1 O1 116.69(8) 1_556 5_565 ?
W1 W1 O1 111.59(7) 1_556 5_655 ?
W1 W1 O1 51.78(4) 1_556 5_656 ?
W1 W1 O1 110.11(6) 1_556 5_665 ?
W1 W1 O1 53.93(4) 1_556 5_666 ?
W1 W1 O1 98.75(6) 1_556 6_445 ?
W1 W1 O1 52.19(3) 1_556 6_446 ?
W1 W1 O1 146.22(6) 1_556 6_454 ?
W1 W1 O1 101.98(7) 1_556 6_455 ?
W1 W1 O1 144.40(6) 1_556 6_544 ?
W1 W1 O1 101.22(7) 1_556 6_545 ?
W1 W1 O1 161.76(7) 1_556 6_554 ?
W1 W1 O1 113.31(13) 1_556 6_555 ?
W1 W1 O1 96.46(5) 1_556 6_565 ?
W1 W1 O1 96.78(5) 1_556 6_645 ?
W1 W1 O1 97.99(5) 1_556 6_655 ?
W1 W1 O1 54.72(3) 1_556 6_656 ?
W1 W1 O1 128.22(7) 1_556 7_454 ?
W1 W1 O1 68.41(5) 1_556 7_455 ?
W1 W1 O1 126.07(6) 1_556 7_464 ?
W1 W1 O1 69.89(5) 1_556 7_465 ?
W1 W1 O1 139.53(8) 1_556 7_554 ?
W1 W1 O1 59.50(7) 1_556 7_555 ?
W1 W1 O1 135.00(7) 1_556 7_564 ?
W1 W1 O1 63.31(6) 1_556 7_565 ?
W1 W1 O1 117.50(5) 1_556 7_654 ?
W1 W1 O1 75.34(4) 1_556 7_655 ?
W1 W1 O1 116.67(5) 1_556 7_664 ?
W1 W1 O1 75.83(4) 1_556 7_665 ?
W1 W1 O1 83.22(4) 1_556 8_345 ?
W1 W1 O1 125.28(5) 1_556 8_354 ?
W1 W1 O1 82.01(4) 1_556 8_355 ?
W1 W1 O1 135.00(7) 1_556 8_444 ?
W1 W1 O1 78.78(6) 1_556 8_445 ?
W1 W1 O1 155.29(8) 1_556 8_454 ?
W1 W1 O1 66.69(11) 1_556 8_455 ?
W1 W1 O1 83.54(5) 1_556 8_465 ?
W1 W1 O1 127.81(6) 1_556 8_544 ?
W1 W1 O1 81.25(5) 1_556 8_545 ?
W1 W1 O1 136.95(6) 1_556 8_554 ?
W1 W1 O1 78.02(6) 1_556 8_555 ?
W1 W1 W1 140.68(3) 1_565 1_645 ?
W1 W1 W1 90.00(2) 1_565 1_654 ?
W1 W1 W1 90.00(2) 1_565 1_655 ?
W1 W1 W1 90.00(2) 1_565 1_656 ?
W1 W1 W1 97.35(2) 1_565 2_355 ?
W1 W1 W1 97.35(2) 1_565 2_356 ?
W1 W1 W1 152.68(3) 1_565 2_445 ?
W1 W1 W1 152.68(3) 1_565 2_446 ?
W1 W1 W1 105.60(3) 1_565 2_455 ?
W1 W1 W1 105.60(3) 1_565 2_456 ?
W1 W1 W1 152.68(3) 1_565 2_545 ?
W1 W1 W1 152.68(3) 1_565 2_546 ?
W1 W1 W1 105.60(3) 1_565 2_555 ?
W1 W1 W1 105.60(3) 1_565 2_556 ?
W1 W1 W1 97.35(2) 1_565 2_655 ?
W1 W1 W1 97.35(2) 1_565 2_656 ?
W1 W1 W1 125.67(3) 1_565 5_455 ?
W1 W1 W1 125.67(3) 1_565 5_456 ?
W1 W1 W1 70.414(19) 1_565 5_465 ?
W1 W1 W1 70.414(19) 1_565 5_466 ?
W1 W1 W1 146.43(4) 1_565 5_555 ?
W1 W1 W1 146.43(4) 1_565 5_556 ?
W1 W1 W1 53.24(3) 1_565 5_565 ?
W1 W1 W1 53.24(3) 1_565 5_566 ?
W1 W1 W1 125.67(3) 1_565 5_655 ?
W1 W1 W1 125.67(3) 1_565 5_656 ?
W1 W1 W1 70.414(19) 1_565 5_665 ?
W1 W1 W1 70.414(19) 1_565 5_666 ?
W1 W1 W1 112.14(2) 1_565 6_345 ?
W1 W1 W1 67.856(17) 1_565 6_355 ?
W1 W1 W1 117.10(3) 1_565 6_444 ?
W1 W1 W1 140.68(4) 1_565 6_445 ?
W1 W1 W1 117.10(3) 1_565 6_446 ?
W1 W1 W1 62.903(18) 1_565 6_454 ?
W1 W1 W1 62.903(18) 1_565 6_456 ?
W1 W1 W1 117.10(3) 1_565 6_544 ?
W1 W1 W1 140.68(4) 1_565 6_545 ?
W1 W1 W1 117.10(3) 1_565 6_546 ?
W1 W1 W1 62.903(18) 1_565 6_554 ?
W1 W1 W1 62.903(18) 1_565 6_556 ?
W1 W1 W1 112.14(2) 1_565 6_645 ?
W1 W1 W1 67.856(17) 1_565 6_655 ?
W1 W1 Fe1 140.68(3) 1_565 1_445 ?
W1 W1 Fe1 90.00(2) 1_565 1_454 ?
W1 W1 Fe1 90.00(2) 1_565 1_455 ?
W1 W1 Fe1 90.00(2) 1_565 1_456 ?
W1 W1 Fe1 180.00(4) 1_565 1_545 ?
W1 W1 Fe1 90.00(2) 1_565 1_554 ?
W1 W1 Fe1 90.00(2) 1_565 1_556 ?
W1 W1 Fe1 140.68(3) 1_565 1_645 ?
W1 W1 Fe1 90.00(2) 1_565 1_654 ?
W1 W1 Fe1 90.00(2) 1_565 1_655 ?
W1 W1 Fe1 90.00(2) 1_565 1_656 ?
W1 W1 Fe1 97.35(2) 1_565 2_355 ?
W1 W1 Fe1 97.35(2) 1_565 2_356 ?
W1 W1 Fe1 152.68(3) 1_565 2_445 ?
W1 W1 Fe1 152.68(3) 1_565 2_446 ?
W1 W1 Fe1 105.60(3) 1_565 2_455 ?
W1 W1 Fe1 105.60(3) 1_565 2_456 ?
W1 W1 Fe1 152.68(3) 1_565 2_545 ?
W1 W1 Fe1 152.68(3) 1_565 2_546 ?
W1 W1 Fe1 105.60(3) 1_565 2_555 ?
W1 W1 Fe1 105.60(3) 1_565 2_556 ?
W1 W1 Fe1 97.35(2) 1_565 2_655 ?
W1 W1 Fe1 97.35(2) 1_565 2_656 ?
W1 W1 Fe1 125.67(3) 1_565 5_455 ?
W1 W1 Fe1 125.67(3) 1_565 5_456 ?
W1 W1 Fe1 70.414(19) 1_565 5_465 ?
W1 W1 Fe1 70.414(19) 1_565 5_466 ?
W1 W1 Fe1 146.43(4) 1_565 5_555 ?
W1 W1 Fe1 146.43(4) 1_565 5_556 ?
W1 W1 Fe1 53.24(3) 1_565 5_565 ?
W1 W1 Fe1 53.24(3) 1_565 5_566 ?
W1 W1 Fe1 125.67(3) 1_565 5_655 ?
W1 W1 Fe1 125.67(3) 1_565 5_656 ?
W1 W1 Fe1 70.414(19) 1_565 5_665 ?
W1 W1 Fe1 70.414(19) 1_565 5_666 ?
W1 W1 Fe1 112.14(2) 1_565 6_345 ?
W1 W1 Fe1 67.856(17) 1_565 6_355 ?
W1 W1 Fe1 117.10(3) 1_565 6_444 ?
W1 W1 Fe1 140.68(4) 1_565 6_445 ?
W1 W1 Fe1 117.10(3) 1_565 6_446 ?
W1 W1 Fe1 62.903(18) 1_565 6_454 ?
W1 W1 Fe1 62.903(18) 1_565 6_456 ?
W1 W1 Fe1 117.10(3) 1_565 6_544 ?
W1 W1 Fe1 140.68(4) 1_565 6_545 ?
W1 W1 Fe1 117.10(3) 1_565 6_546 ?
W1 W1 Fe1 62.903(18) 1_565 6_554 ?
W1 W1 Fe1 62.903(18) 1_565 6_556 ?
W1 W1 Fe1 112.14(2) 1_565 6_645 ?
W1 W1 Fe1 67.856(17) 1_565 6_655 ?
W1 W1 O1 100.25(5) 1_565 1_454 ?
W1 W1 O1 109.33(7) 1_565 1_455 ?
W1 W1 O1 102.79(6) 1_565 1_456 ?
W1 W1 O1 50.52(4) 1_565 1_466 ?
W1 W1 O1 167.68(6) 1_565 1_545 ?
W1 W1 O1 101.54(6) 1_565 1_554 ?
W1 W1 O1 129.12(14) 1_565 1_555 ?
W1 W1 O1 105.61(7) 1_565 1_556 ?
W1 W1 O1 53.45(4) 1_565 1_564 ?
W1 W1 O1 101.62(5) 1_565 1_655 ?
W1 W1 O1 99.60(5) 1_565 1_656 ?
W1 W1 O1 53.27(3) 1_565 1_665 ?
W1 W1 O1 87.41(5) 1_565 2_355 ?
W1 W1 O1 87.67(4) 1_565 2_356 ?
W1 W1 O1 159.75(7) 1_565 2_445 ?
W1 W1 O1 146.95(6) 1_565 2_446 ?
W1 W1 O1 87.74(5) 1_565 2_454 ?
W1 W1 O1 82.32(12) 1_565 2_455 ?
W1 W1 O1 85.62(8) 1_565 2_456 ?
W1 W1 O1 143.80(6) 1_565 2_545 ?
W1 W1 O1 137.79(6) 1_565 2_546 ?
W1 W1 O1 86.11(6) 1_565 2_555 ?
W1 W1 O1 86.86(6) 1_565 2_556 ?
W1 W1 O1 99.60(5) 1_565 3_454 ?
W1 W1 O1 101.62(5) 1_565 3_455 ?
W1 W1 O1 53.27(3) 1_565 3_465 ?
W1 W1 O1 167.68(6) 1_565 3_545 ?
W1 W1 O1 105.61(7) 1_565 3_554 ?
W1 W1 O1 129.12(14) 1_565 3_555 ?
W1 W1 O1 101.54(6) 1_565 3_556 ?
W1 W1 O1 53.45(4) 1_565 3_566 ?
W1 W1 O1 102.79(6) 1_565 3_654 ?
W1 W1 O1 109.33(7) 1_565 3_655 ?
W1 W1 O1 100.25(5) 1_565 3_656 ?
W1 W1 O1 50.52(4) 1_565 3_664 ?
W1 W1 O1 137.79(6) 1_565 4_444 ?
W1 W1 O1 143.80(6) 1_565 4_445 ?
W1 W1 O1 86.86(6) 1_565 4_454 ?
W1 W1 O1 86.11(6) 1_565 4_455 ?
W1 W1 O1 146.95(6) 1_565 4_544 ?
W1 W1 O1 159.75(7) 1_565 4_545 ?
W1 W1 O1 85.62(8) 1_565 4_554 ?
W1 W1 O1 82.32(12) 1_565 4_555 ?
W1 W1 O1 87.74(5) 1_565 4_556 ?
W1 W1 O1 87.67(4) 1_565 4_654 ?
W1 W1 O1 87.41(5) 1_565 4_655 ?
W1 W1 O1 112.70(5) 1_565 5_455 ?
W1 W1 O1 110.72(5) 1_565 5_456 ?
W1 W1 O1 63.16(4) 1_565 5_465 ?
W1 W1 O1 65.41(4) 1_565 5_466 ?
W1 W1 O1 110.59(5) 1_565 5_554 ?
W1 W1 O1 140.72(9) 1_565 5_555 ?
W1 W1 O1 125.67(7) 1_565 5_556 ?
W1 W1 O1 65.56(4) 1_565 5_564 ?
W1 W1 O1 49.04(5) 1_565 5_566 ?
W1 W1 O1 124.14(7) 1_565 5_655 ?
W1 W1 O1 118.31(6) 1_565 5_656 ?
W1 W1 O1 50.64(4) 1_565 5_665 ?
W1 W1 O1 56.92(4) 1_565 5_666 ?
W1 W1 O1 137.87(7) 1_565 6_445 ?
W1 W1 O1 126.36(6) 1_565 6_446 ?
W1 W1 O1 76.80(4) 1_565 6_454 ?
W1 W1 O1 66.32(5) 1_565 6_455 ?
W1 W1 O1 73.72(5) 1_565 6_456 ?
W1 W1 O1 124.26(6) 1_565 6_544 ?
W1 W1 O1 161.56(8) 1_565 6_545 ?
W1 W1 O1 133.14(6) 1_565 6_546 ?
W1 W1 O1 74.88(5) 1_565 6_554 ?
W1 W1 O1 69.61(6) 1_565 6_556 ?
W1 W1 O1 125.12(5) 1_565 6_645 ?
W1 W1 O1 74.41(4) 1_565 6_655 ?
W1 W1 O1 77.20(4) 1_565 6_656 ?
W1 W1 O1 118.31(6) 1_565 7_454 ?
W1 W1 O1 124.14(7) 1_565 7_455 ?
W1 W1 O1 56.92(4) 1_565 7_464 ?
W1 W1 O1 50.64(4) 1_565 7_465 ?
W1 W1 O1 125.67(7) 1_565 7_554 ?
W1 W1 O1 140.72(9) 1_565 7_555 ?
W1 W1 O1 110.59(5) 1_565 7_556 ?
W1 W1 O1 49.04(5) 1_565 7_564 ?
W1 W1 O1 65.56(4) 1_565 7_566 ?
W1 W1 O1 110.72(5) 1_565 7_654 ?
W1 W1 O1 112.70(5) 1_565 7_655 ?
W1 W1 O1 65.41(4) 1_565 7_664 ?
W1 W1 O1 63.16(4) 1_565 7_665 ?
W1 W1 O1 125.12(5) 1_565 8_345 ?
W1 W1 O1 77.20(4) 1_565 8_354 ?
W1 W1 O1 74.41(4) 1_565 8_355 ?
W1 W1 O1 133.14(6) 1_565 8_444 ?
W1 W1 O1 161.56(8) 1_565 8_445 ?
W1 W1 O1 124.26(6) 1_565 8_446 ?
W1 W1 O1 69.61(6) 1_565 8_454 ?
W1 W1 O1 74.88(5) 1_565 8_456 ?
W1 W1 O1 126.36(6) 1_565 8_544 ?
W1 W1 O1 137.87(7) 1_565 8_545 ?
W1 W1 O1 73.72(5) 1_565 8_554 ?
W1 W1 O1 66.32(5) 1_565 8_555 ?
W1 W1 O1 76.80(4) 1_565 8_556 ?
W1 W1 W1 64.544(14) 1_645 1_654 ?
W1 W1 W1 50.680(17) 1_645 1_655 ?
W1 W1 W1 64.544(14) 1_645 1_656 ?
W1 W1 W1 101.36(2) 1_645 1_665 ?
W1 W1 W1 119.478(12) 1_645 2_355 ?
W1 W1 W1 119.478(12) 1_645 2_356 ?
W1 W1 W1 60.659(14) 1_645 2_445 ?
W1 W1 W1 60.659(14) 1_645 2_446 ?
W1 W1 W1 101.886(19) 1_645 2_455 ?
W1 W1 W1 101.886(19) 1_645 2_456 ?
W1 W1 W1 151.47(3) 1_645 2_465 ?
W1 W1 W1 151.47(3) 1_645 2_466 ?
W1 W1 W1 51.537(19) 1_645 2_555 ?
W1 W1 W1 51.537(19) 1_645 2_556 ?
W1 W1 W1 111.93(3) 1_645 2_565 ?
W1 W1 W1 111.93(3) 1_645 2_566 ?
W1 W1 W1 46.362(12) 1_645 2_655 ?
W1 W1 W1 46.362(12) 1_645 2_656 ?
W1 W1 W1 90.090(13) 1_645 5_455 ?
W1 W1 W1 90.090(13) 1_645 5_456 ?
W1 W1 W1 141.653(19) 1_645 5_465 ?
W1 W1 W1 141.653(19) 1_645 5_466 ?
W1 W1 W1 49.864(19) 1_645 5_555 ?
W1 W1 W1 49.864(19) 1_645 5_556 ?
W1 W1 W1 117.58(3) 1_645 5_565 ?
W1 W1 W1 117.58(3) 1_645 5_566 ?
W1 W1 W1 74.597(19) 1_645 5_665 ?
W1 W1 W1 74.597(19) 1_645 5_666 ?
W1 W1 W1 107.176(11) 1_645 6_345 ?
W1 W1 W1 151.465(17) 1_645 6_355 ?
W1 W1 W1 83.341(12) 1_645 6_444 ?
W1 W1 W1 78.64(2) 1_645 6_445 ?
W1 W1 W1 83.341(12) 1_645 6_446 ?
W1 W1 W1 126.071(20) 1_645 6_454 ?
W1 W1 W1 180.00(3) 1_645 6_455 ?
W1 W1 W1 126.071(20) 1_645 6_456 ?
W1 W1 W1 53.929(12) 1_645 6_544 ?
W1 W1 W1 53.929(12) 1_645 6_546 ?
W1 W1 W1 96.659(20) 1_645 6_554 ?
W1 W1 W1 101.36(3) 1_645 6_555 ?
W1 W1 W1 96.659(20) 1_645 6_556 ?
W1 W1 W1 72.824(17) 1_645 6_655 ?
W1 W1 Fe1 78.641(13) 1_645 1_445 ?
W1 W1 Fe1 115.456(14) 1_645 1_454 ?
W1 W1 Fe1 129.320(17) 1_645 1_455 ?
W1 W1 Fe1 115.456(14) 1_645 1_456 ?
W1 W1 Fe1 180.00(2) 1_645 1_465 ?
W1 W1 Fe1 90.000(16) 1_645 1_554 ?
W1 W1 Fe1 90.000(16) 1_645 1_556 ?
W1 W1 Fe1 140.68(3) 1_645 1_565 ?
W1 W1 Fe1 64.544(14) 1_645 1_654 ?
W1 W1 Fe1 50.680(17) 1_645 1_655 ?
W1 W1 Fe1 64.544(14) 1_645 1_656 ?
W1 W1 Fe1 101.36(2) 1_645 1_665 ?
W1 W1 Fe1 119.478(12) 1_645 2_355 ?
W1 W1 Fe1 119.478(12) 1_645 2_356 ?
W1 W1 Fe1 60.659(14) 1_645 2_445 ?
W1 W1 Fe1 60.659(14) 1_645 2_446 ?
W1 W1 Fe1 101.886(19) 1_645 2_455 ?
W1 W1 Fe1 101.886(19) 1_645 2_456 ?
W1 W1 Fe1 151.47(3) 1_645 2_465 ?
W1 W1 Fe1 151.47(3) 1_645 2_466 ?
W1 W1 Fe1 51.537(19) 1_645 2_555 ?
W1 W1 Fe1 51.537(19) 1_645 2_556 ?
W1 W1 Fe1 111.93(3) 1_645 2_565 ?
W1 W1 Fe1 111.93(3) 1_645 2_566 ?
W1 W1 Fe1 46.362(12) 1_645 2_655 ?
W1 W1 Fe1 46.362(12) 1_645 2_656 ?
W1 W1 Fe1 90.090(13) 1_645 5_455 ?
W1 W1 Fe1 90.090(13) 1_645 5_456 ?
W1 W1 Fe1 141.653(19) 1_645 5_465 ?
W1 W1 Fe1 141.653(19) 1_645 5_466 ?
W1 W1 Fe1 49.864(19) 1_645 5_555 ?
W1 W1 Fe1 49.864(19) 1_645 5_556 ?
W1 W1 Fe1 117.58(3) 1_645 5_565 ?
W1 W1 Fe1 117.58(3) 1_645 5_566 ?
W1 W1 Fe1 74.597(19) 1_645 5_665 ?
W1 W1 Fe1 74.597(19) 1_645 5_666 ?
W1 W1 Fe1 107.176(11) 1_645 6_345 ?
W1 W1 Fe1 151.465(17) 1_645 6_355 ?
W1 W1 Fe1 83.341(12) 1_645 6_444 ?
W1 W1 Fe1 78.64(2) 1_645 6_445 ?
W1 W1 Fe1 83.341(12) 1_645 6_446 ?
W1 W1 Fe1 126.071(20) 1_645 6_454 ?
W1 W1 Fe1 180.00(3) 1_645 6_455 ?
W1 W1 Fe1 126.071(20) 1_645 6_456 ?
W1 W1 Fe1 53.929(12) 1_645 6_544 ?
W1 W1 Fe1 53.929(12) 1_645 6_546 ?
W1 W1 Fe1 96.659(20) 1_645 6_554 ?
W1 W1 Fe1 101.36(3) 1_645 6_555 ?
W1 W1 Fe1 96.659(20) 1_645 6_556 ?
W1 W1 Fe1 72.824(17) 1_645 6_655 ?
W1 W1 O1 100.05(4) 1_645 1_454 ?
W1 W1 O1 108.94(6) 1_645 1_455 ?
W1 W1 O1 102.53(5) 1_645 1_456 ?
W1 W1 O1 171.30(6) 1_645 1_465 ?
W1 W1 O1 143.05(5) 1_645 1_466 ?
W1 W1 O1 73.46(4) 1_645 1_554 ?
W1 W1 O1 67.48(5) 1_645 1_556 ?
W1 W1 O1 110.75(5) 1_645 1_564 ?
W1 W1 O1 124.29(6) 1_645 1_565 ?
W1 W1 O1 115.06(5) 1_645 1_566 ?
W1 W1 O1 50.35(3) 1_645 1_656 ?
W1 W1 O1 87.70(4) 1_645 1_665 ?
W1 W1 O1 129.95(5) 1_645 2_355 ?
W1 W1 O1 125.28(4) 1_645 2_356 ?
W1 W1 O1 52.54(4) 1_645 2_445 ?
W1 W1 O1 57.08(3) 1_645 2_446 ?
W1 W1 O1 97.47(4) 1_645 2_454 ?
W1 W1 O1 116.09(12) 1_645 2_455 ?
W1 W1 O1 104.54(7) 1_645 2_456 ?
W1 W1 O1 147.29(6) 1_645 2_465 ?
W1 W1 O1 139.80(5) 1_645 2_466 ?
W1 W1 O1 58.70(5) 1_645 2_555 ?
W1 W1 O1 65.20(5) 1_645 2_556 ?
W1 W1 O1 109.05(5) 1_645 2_565 ?
W1 W1 O1 112.33(4) 1_645 3_454 ?
W1 W1 O1 117.31(4) 1_645 3_455 ?
W1 W1 O1 164.91(5) 1_645 3_465 ?
W1 W1 O1 49.97(3) 1_645 3_545 ?
W1 W1 O1 88.08(6) 1_645 3_554 ?
W1 W1 O1 85.49(11) 1_645 3_555 ?
W1 W1 O1 88.57(4) 1_645 3_556 ?
W1 W1 O1 132.71(5) 1_645 3_564 ?
W1 W1 O1 154.43(7) 1_645 3_565 ?
W1 W1 O1 124.56(5) 1_645 3_566 ?
W1 W1 O1 55.98(4) 1_645 3_654 ?
W1 W1 O1 63.27(4) 1_645 3_656 ?
W1 W1 O1 100.64(5) 1_645 3_664 ?
W1 W1 O1 103.20(5) 1_645 3_665 ?
W1 W1 O1 74.80(3) 1_645 4_444 ?
W1 W1 O1 73.40(3) 1_645 4_445 ?
W1 W1 O1 120.28(6) 1_645 4_454 ?
W1 W1 O1 128.65(6) 1_645 4_455 ?
W1 W1 O1 164.09(5) 1_645 4_465 ?
W1 W1 O1 82.36(7) 1_645 4_554 ?
W1 W1 O1 76.53(11) 1_645 4_555 ?
W1 W1 O1 86.05(4) 1_645 4_556 ?
W1 W1 O1 124.59(5) 1_645 4_564 ?
W1 W1 O1 128.71(5) 1_645 4_565 ?
W1 W1 O1 59.01(3) 1_645 4_654 ?
W1 W1 O1 55.09(3) 1_645 4_655 ?
W1 W1 O1 105.28(4) 1_645 5_455 ?
W1 W1 O1 103.98(4) 1_645 5_456 ?
W1 W1 O1 153.25(5) 1_645 5_465 ?
W1 W1 O1 145.39(5) 1_645 5_466 ?
W1 W1 O1 80.61(4) 1_645 5_554 ?
W1 W1 O1 68.96(7) 1_645 5_555 ?
W1 W1 O1 74.31(5) 1_645 5_556 ?
W1 W1 O1 115.22(5) 1_645 5_564 ?
W1 W1 O1 148.54(8) 1_645 5_565 ?
W1 W1 O1 132.46(6) 1_645 5_566 ?
W1 W1 O1 92.97(5) 1_645 5_665 ?
W1 W1 O1 92.55(5) 1_645 5_666 ?
W1 W1 O1 80.81(4) 1_645 6_445 ?
W1 W1 O1 82.67(4) 1_645 6_446 ?
W1 W1 O1 119.86(5) 1_645 6_454 ?
W1 W1 O1 151.15(7) 1_645 6_455 ?
W1 W1 O1 127.68(5) 1_645 6_456 ?
W1 W1 O1 58.04(3) 1_645 6_544 ?
W1 W1 O1 49.99(4) 1_645 6_546 ?
W1 W1 O1 95.29(5) 1_645 6_554 ?
W1 W1 O1 105.70(12) 1_645 6_555 ?
W1 W1 O1 97.08(6) 1_645 6_556 ?
W1 W1 O1 132.01(5) 1_645 6_565 ?
W1 W1 O1 66.67(4) 1_645 6_655 ?
W1 W1 O1 70.94(4) 1_645 6_656 ?
W1 W1 O1 91.72(5) 1_645 7_454 ?
W1 W1 O1 92.04(5) 1_645 7_455 ?
W1 W1 O1 143.13(6) 1_645 7_464 ?
W1 W1 O1 158.35(6) 1_645 7_465 ?
W1 W1 O1 50.82(5) 1_645 7_554 ?
W1 W1 O1 67.60(4) 1_645 7_556 ?
W1 W1 O1 109.83(6) 1_645 7_564 ?
W1 W1 O1 115.39(7) 1_645 7_565 ?
W1 W1 O1 102.36(4) 1_645 7_566 ?
W1 W1 O1 79.68(4) 1_645 7_664 ?
W1 W1 O1 78.79(4) 1_645 7_665 ?
W1 W1 O1 93.89(4) 1_645 8_345 ?
W1 W1 O1 132.01(4) 1_645 8_354 ?
W1 W1 O1 144.28(5) 1_645 8_355 ?
W1 W1 O1 65.48(4) 1_645 8_444 ?
W1 W1 O1 54.85(5) 1_645 8_445 ?
W1 W1 O1 70.02(4) 1_645 8_446 ?
W1 W1 O1 114.58(6) 1_645 8_454 ?
W1 W1 O1 156.02(12) 1_645 8_455 ?
W1 W1 O1 108.14(5) 1_645 8_456 ?
W1 W1 O1 148.42(5) 1_645 8_465 ?
W1 W1 O1 79.77(5) 1_645 8_554 ?
W1 W1 O1 75.26(6) 1_645 8_555 ?
W1 W1 O1 81.68(4) 1_645 8_556 ?
W1 W1 W1 47.2884(9) 1_654 1_655 ?
W1 W1 W1 94.5769(14) 1_654 1_656 ?
W1 W1 W1 64.544(14) 1_654 1_665 ?
W1 W1 W1 112.659(3) 1_654 2_355 ?
W1 W1 W1 151.671(3) 1_654 2_356 ?
W1 W1 W1 87.901(15) 1_654 2_445 ?
W1 W1 W1 117.324(15) 1_654 2_446 ?
W1 W1 W1 85.592(8) 1_654 2_455 ?
W1 W1 W1 164.401(8) 1_654 2_456 ?
W1 W1 W1 87.313(16) 1_654 2_465 ?
W1 W1 W1 125.986(16) 1_654 2_466 ?
W1 W1 W1 62.676(15) 1_654 2_545 ?
W1 W1 W1 92.099(15) 1_654 2_546 ?
W1 W1 W1 94.408(8) 1_654 2_556 ?
W1 W1 W1 54.014(16) 1_654 2_565 ?
W1 W1 W1 92.687(16) 1_654 2_566 ?
W1 W1 W1 67.341(2) 1_654 2_656 ?
W1 W1 W1 101.552(11) 1_654 5_455 ?
W1 W1 W1 140.251(11) 1_654 5_456 ?
W1 W1 W1 103.429(7) 1_654 5_465 ?
W1 W1 W1 153.078(7) 1_654 5_466 ?
W1 W1 W1 66.029(19) 1_654 5_555 ?
W1 W1 W1 113.971(19) 1_654 5_556 ?
W1 W1 W1 53.939(18) 1_654 5_565 ?
W1 W1 W1 126.061(18) 1_654 5_566 ?
W1 W1 W1 78.448(11) 1_654 5_656 ?
W1 W1 W1 76.571(7) 1_654 5_666 ?
W1 W1 W1 128.923(7) 1_654 6_345 ?
W1 W1 W1 128.923(7) 1_654 6_355 ?
W1 W1 W1 70.072(9) 1_654 6_444 ?
W1 W1 W1 115.46(2) 1_654 6_445 ?
W1 W1 W1 147.885(9) 1_654 6_446 ?
W1 W1 W1 70.072(9) 1_654 6_454 ?
W1 W1 W1 115.46(2) 1_654 6_455 ?
W1 W1 W1 147.885(9) 1_654 6_456 ?
W1 W1 W1 64.54(2) 1_654 6_545 ?
W1 W1 W1 109.928(9) 1_654 6_546 ?
W1 W1 W1 64.54(2) 1_654 6_555 ?
W1 W1 W1 109.928(9) 1_654 6_556 ?
W1 W1 W1 51.077(7) 1_654 6_645 ?
W1 W1 W1 51.077(7) 1_654 6_655 ?
W1 W1 Fe1 115.456(14) 1_654 1_445 ?
W1 W1 Fe1 85.4231(13) 1_654 1_454 ?
W1 W1 Fe1 132.7116(19) 1_654 1_455 ?
W1 W1 Fe1 180.0000(18) 1_654 1_456 ?
W1 W1 Fe1 115.456(14) 1_654 1_465 ?
W1 W1 Fe1 90.00(2) 1_654 1_545 ?
W1 W1 Fe1 137.2884(19) 1_654 1_556 ?
W1 W1 Fe1 90.00(2) 1_654 1_565 ?
W1 W1 Fe1 64.544(14) 1_654 1_645 ?
W1 W1 Fe1 47.2884(9) 1_654 1_655 ?
W1 W1 Fe1 94.5769(14) 1_654 1_656 ?
W1 W1 Fe1 64.544(14) 1_654 1_665 ?
W1 W1 Fe1 112.659(3) 1_654 2_355 ?
W1 W1 Fe1 151.671(3) 1_654 2_356 ?
W1 W1 Fe1 87.901(15) 1_654 2_445 ?
W1 W1 Fe1 117.324(15) 1_654 2_446 ?
W1 W1 Fe1 85.592(8) 1_654 2_455 ?
W1 W1 Fe1 164.401(8) 1_654 2_456 ?
W1 W1 Fe1 87.313(16) 1_654 2_465 ?
W1 W1 Fe1 125.986(16) 1_654 2_466 ?
W1 W1 Fe1 62.676(15) 1_654 2_545 ?
W1 W1 Fe1 92.099(15) 1_654 2_546 ?
W1 W1 Fe1 94.408(8) 1_654 2_556 ?
W1 W1 Fe1 54.014(16) 1_654 2_565 ?
W1 W1 Fe1 92.687(16) 1_654 2_566 ?
W1 W1 Fe1 67.341(2) 1_654 2_656 ?
W1 W1 Fe1 101.552(11) 1_654 5_455 ?
W1 W1 Fe1 140.251(11) 1_654 5_456 ?
W1 W1 Fe1 103.429(7) 1_654 5_465 ?
W1 W1 Fe1 153.078(7) 1_654 5_466 ?
W1 W1 Fe1 66.029(19) 1_654 5_555 ?
W1 W1 Fe1 113.971(19) 1_654 5_556 ?
W1 W1 Fe1 53.939(18) 1_654 5_565 ?
W1 W1 Fe1 126.061(18) 1_654 5_566 ?
W1 W1 Fe1 78.448(11) 1_654 5_656 ?
W1 W1 Fe1 76.571(7) 1_654 5_666 ?
W1 W1 Fe1 128.923(7) 1_654 6_345 ?
W1 W1 Fe1 128.923(7) 1_654 6_355 ?
W1 W1 Fe1 70.072(9) 1_654 6_444 ?
W1 W1 Fe1 115.46(2) 1_654 6_445 ?
W1 W1 Fe1 147.885(9) 1_654 6_446 ?
W1 W1 Fe1 70.072(9) 1_654 6_454 ?
W1 W1 Fe1 115.46(2) 1_654 6_455 ?
W1 W1 Fe1 147.885(9) 1_654 6_456 ?
W1 W1 Fe1 64.54(2) 1_654 6_545 ?
W1 W1 Fe1 109.928(9) 1_654 6_546 ?
W1 W1 Fe1 64.54(2) 1_654 6_555 ?
W1 W1 Fe1 109.928(9) 1_654 6_556 ?
W1 W1 Fe1 51.077(7) 1_654 6_645 ?
W1 W1 Fe1 51.077(7) 1_654 6_655 ?
W1 W1 O1 73.03(3) 1_654 1_454 ?
W1 W1 O1 117.14(6) 1_654 1_455 ?
W1 W1 O1 166.67(6) 1_654 1_456 ?
W1 W1 O1 107.37(5) 1_654 1_465 ?
W1 W1 O1 140.36(5) 1_654 1_466 ?
W1 W1 O1 78.04(4) 1_654 1_545 ?
W1 W1 O1 119.41(7) 1_654 1_556 ?
W1 W1 O1 46.28(3) 1_654 1_564 ?
W1 W1 O1 71.84(5) 1_654 1_565 ?
W1 W1 O1 110.97(5) 1_654 1_566 ?
W1 W1 O1 82.83(4) 1_654 1_656 ?
W1 W1 O1 51.64(3) 1_654 1_665 ?
W1 W1 O1 116.27(4) 1_654 2_355 ?
W1 W1 O1 162.93(5) 1_654 2_356 ?
W1 W1 O1 84.90(5) 1_654 2_445 ?
W1 W1 O1 119.61(5) 1_654 2_446 ?
W1 W1 O1 51.78(3) 1_654 2_454 ?
W1 W1 O1 75.24(11) 1_654 2_455 ?
W1 W1 O1 154.62(8) 1_654 2_456 ?
W1 W1 O1 85.31(4) 1_654 2_465 ?
W1 W1 O1 117.48(5) 1_654 2_466 ?
W1 W1 O1 56.82(3) 1_654 2_545 ?
W1 W1 O1 90.27(4) 1_654 2_546 ?
W1 W1 O1 90.40(5) 1_654 2_556 ?
W1 W1 O1 59.11(3) 1_654 2_565 ?
W1 W1 O1 97.17(3) 1_654 3_454 ?
W1 W1 O1 139.33(5) 1_654 3_455 ?
W1 W1 O1 128.36(4) 1_654 3_465 ?
W1 W1 O1 101.96(4) 1_654 3_545 ?
W1 W1 O1 60.59(5) 1_654 3_554 ?
W1 W1 O1 138.91(13) 1_654 3_555 ?
W1 W1 O1 147.46(6) 1_654 3_556 ?
W1 W1 O1 69.03(4) 1_654 3_564 ?
W1 W1 O1 108.16(6) 1_654 3_565 ?
W1 W1 O1 133.72(5) 1_654 3_566 ?
W1 W1 O1 62.86(6) 1_654 3_655 ?
W1 W1 O1 106.97(5) 1_654 3_656 ?
W1 W1 O1 72.63(4) 1_654 3_665 ?
W1 W1 O1 89.73(4) 1_654 4_444 ?
W1 W1 O1 123.18(5) 1_654 4_445 ?
W1 W1 O1 89.60(5) 1_654 4_454 ?
W1 W1 O1 157.59(7) 1_654 4_455 ?
W1 W1 O1 120.89(5) 1_654 4_465 ?
W1 W1 O1 60.39(4) 1_654 4_544 ?
W1 W1 O1 95.10(5) 1_654 4_545 ?
W1 W1 O1 104.76(12) 1_654 4_555 ?
W1 W1 O1 128.22(5) 1_654 4_556 ?
W1 W1 O1 62.52(4) 1_654 4_564 ?
W1 W1 O1 94.69(5) 1_654 4_565 ?
W1 W1 O1 63.73(4) 1_654 4_655 ?
W1 W1 O1 114.57(4) 1_654 5_455 ?
W1 W1 O1 153.00(5) 1_654 5_456 ?
W1 W1 O1 113.71(4) 1_654 5_465 ?
W1 W1 O1 150.02(5) 1_654 5_466 ?
W1 W1 O1 55.98(3) 1_654 5_554 ?
W1 W1 O1 83.32(7) 1_654 5_555 ?
W1 W1 O1 138.79(7) 1_654 5_556 ?
W1 W1 O1 57.03(3) 1_654 5_564 ?
W1 W1 O1 84.09(6) 1_654 5_565 ?
W1 W1 O1 134.37(6) 1_654 5_566 ?
W1 W1 O1 91.70(5) 1_654 5_656 ?
W1 W1 O1 91.62(5) 1_654 5_666 ?
W1 W1 O1 109.35(5) 1_654 6_445 ?
W1 W1 O1 143.58(5) 1_654 6_446 ?
W1 W1 O1 74.52(3) 1_654 6_454 ?
W1 W1 O1 116.90(6) 1_654 6_455 ?
W1 W1 O1 163.57(6) 1_654 6_456 ?
W1 W1 O1 45.74(3) 1_654 6_544 ?
W1 W1 O1 71.81(6) 1_654 6_545 ?
W1 W1 O1 113.43(5) 1_654 6_546 ?
W1 W1 O1 50.58(10) 1_654 6_555 ?
W1 W1 O1 120.72(6) 1_654 6_556 ?
W1 W1 O1 79.61(4) 1_654 6_565 ?
W1 W1 O1 50.53(3) 1_654 6_645 ?
W1 W1 O1 83.76(4) 1_654 6_656 ?
W1 W1 O1 88.30(4) 1_654 7_454 ?
W1 W1 O1 140.65(6) 1_654 7_455 ?
W1 W1 O1 88.38(4) 1_654 7_464 ?
W1 W1 O1 136.25(6) 1_654 7_465 ?
W1 W1 O1 96.68(8) 1_654 7_555 ?
W1 W1 O1 124.02(5) 1_654 7_556 ?
W1 W1 O1 45.63(4) 1_654 7_564 ?
W1 W1 O1 95.91(7) 1_654 7_565 ?
W1 W1 O1 122.97(5) 1_654 7_566 ?
W1 W1 O1 65.43(3) 1_654 7_655 ?
W1 W1 O1 66.29(3) 1_654 7_665 ?
W1 W1 O1 129.47(4) 1_654 8_345 ?
W1 W1 O1 96.24(4) 1_654 8_354 ?
W1 W1 O1 138.47(5) 1_654 8_355 ?
W1 W1 O1 66.57(4) 1_654 8_444 ?
W1 W1 O1 108.19(6) 1_654 8_445 ?
W1 W1 O1 134.26(5) 1_654 8_446 ?
W1 W1 O1 59.28(5) 1_654 8_454 ?
W1 W1 O1 129.42(12) 1_654 8_455 ?
W1 W1 O1 144.60(6) 1_654 8_456 ?
W1 W1 O1 100.39(4) 1_654 8_465 ?
W1 W1 O1 70.65(4) 1_654 8_545 ?
W1 W1 O1 63.10(5) 1_654 8_555 ?
W1 W1 O1 105.48(5) 1_654 8_556 ?
W1 W1 W1 47.2884(9) 1_655 1_656 ?
W1 W1 W1 50.680(17) 1_655 1_665 ?
W1 W1 W1 158.880(4) 1_655 2_355 ?
W1 W1 W1 158.880(4) 1_655 2_356 ?
W1 W1 W1 108.141(20) 1_655 2_445 ?
W1 W1 W1 108.141(20) 1_655 2_446 ?
W1 W1 W1 130.793(9) 1_655 2_455 ?
W1 W1 W1 130.793(9) 1_655 2_456 ?
W1 W1 W1 113.489(20) 1_655 2_465 ?
W1 W1 W1 113.489(20) 1_655 2_466 ?
W1 W1 W1 71.859(20) 1_655 2_545 ?
W1 W1 W1 71.859(20) 1_655 2_546 ?
W1 W1 W1 49.207(8) 1_655 2_555 ?
W1 W1 W1 49.207(8) 1_655 2_556 ?
W1 W1 W1 66.511(19) 1_655 2_565 ?
W1 W1 W1 66.511(19) 1_655 2_566 ?
W1 W1 W1 135.591(14) 1_655 5_455 ?
W1 W1 W1 135.591(14) 1_655 5_456 ?
W1 W1 W1 145.938(8) 1_655 5_465 ?
W1 W1 W1 145.938(8) 1_655 5_466 ?
W1 W1 W1 90.00(2) 1_655 5_555 ?
W1 W1 W1 90.00(2) 1_655 5_556 ?
W1 W1 W1 90.00(2) 1_655 5_565 ?
W1 W1 W1 90.00(2) 1_655 5_566 ?
W1 W1 W1 157.856(9) 1_655 6_345 ?
W1 W1 W1 157.856(9) 1_655 6_355 ?
W1 W1 W1 111.906(11) 1_655 6_444 ?
W1 W1 W1 129.32(2) 1_655 6_445 ?
W1 W1 W1 111.906(11) 1_655 6_446 ?
W1 W1 W1 111.906(11) 1_655 6_454 ?
W1 W1 W1 129.32(2) 1_655 6_455 ?
W1 W1 W1 111.906(11) 1_655 6_456 ?
W1 W1 W1 68.094(11) 1_655 6_544 ?
W1 W1 W1 50.68(2) 1_655 6_545 ?
W1 W1 W1 68.094(11) 1_655 6_546 ?
W1 W1 W1 68.094(11) 1_655 6_554 ?
W1 W1 W1 50.68(2) 1_655 6_555 ?
W1 W1 W1 68.094(11) 1_655 6_556 ?
W1 W1 Fe1 129.320(17) 1_655 1_445 ?
W1 W1 Fe1 132.7116(19) 1_655 1_454 ?
W1 W1 Fe1 180.000(3) 1_655 1_455 ?
W1 W1 Fe1 132.7116(19) 1_655 1_456 ?
W1 W1 Fe1 129.320(17) 1_655 1_465 ?
W1 W1 Fe1 90.00(2) 1_655 1_545 ?
W1 W1 Fe1 90.0000(12) 1_655 1_554 ?
W1 W1 Fe1 90.0000(12) 1_655 1_556 ?
W1 W1 Fe1 90.00(2) 1_655 1_565 ?
W1 W1 Fe1 50.680(17) 1_655 1_645 ?
W1 W1 Fe1 47.2884(9) 1_655 1_654 ?
W1 W1 Fe1 47.2884(9) 1_655 1_656 ?
W1 W1 Fe1 50.680(17) 1_655 1_665 ?
W1 W1 Fe1 158.880(4) 1_655 2_355 ?
W1 W1 Fe1 158.880(4) 1_655 2_356 ?
W1 W1 Fe1 108.141(20) 1_655 2_445 ?
W1 W1 Fe1 108.141(20) 1_655 2_446 ?
W1 W1 Fe1 130.793(9) 1_655 2_455 ?
W1 W1 Fe1 130.793(9) 1_655 2_456 ?
W1 W1 Fe1 113.489(20) 1_655 2_465 ?
W1 W1 Fe1 113.489(20) 1_655 2_466 ?
W1 W1 Fe1 71.859(20) 1_655 2_545 ?
W1 W1 Fe1 71.859(20) 1_655 2_546 ?
W1 W1 Fe1 49.207(8) 1_655 2_555 ?
W1 W1 Fe1 49.207(8) 1_655 2_556 ?
W1 W1 Fe1 66.511(19) 1_655 2_565 ?
W1 W1 Fe1 66.511(19) 1_655 2_566 ?
W1 W1 Fe1 135.591(14) 1_655 5_455 ?
W1 W1 Fe1 135.591(14) 1_655 5_456 ?
W1 W1 Fe1 145.938(8) 1_655 5_465 ?
W1 W1 Fe1 145.938(8) 1_655 5_466 ?
W1 W1 Fe1 90.00(2) 1_655 5_555 ?
W1 W1 Fe1 90.00(2) 1_655 5_556 ?
W1 W1 Fe1 90.00(2) 1_655 5_565 ?
W1 W1 Fe1 90.00(2) 1_655 5_566 ?
W1 W1 Fe1 157.856(9) 1_655 6_345 ?
W1 W1 Fe1 157.856(9) 1_655 6_355 ?
W1 W1 Fe1 111.906(11) 1_655 6_444 ?
W1 W1 Fe1 129.32(2) 1_655 6_445 ?
W1 W1 Fe1 111.906(11) 1_655 6_446 ?
W1 W1 Fe1 111.906(11) 1_655 6_454 ?
W1 W1 Fe1 129.32(2) 1_655 6_455 ?
W1 W1 Fe1 111.906(11) 1_655 6_456 ?
W1 W1 Fe1 68.094(11) 1_655 6_544 ?
W1 W1 Fe1 50.68(2) 1_655 6_545 ?
W1 W1 Fe1 68.094(11) 1_655 6_546 ?
W1 W1 Fe1 68.094(11) 1_655 6_554 ?
W1 W1 Fe1 50.68(2) 1_655 6_555 ?
W1 W1 Fe1 68.094(11) 1_655 6_556 ?
W1 W1 O1 119.51(5) 1_655 1_454 ?
W1 W1 O1 156.40(7) 1_655 1_455 ?
W1 W1 O1 127.78(6) 1_655 1_456 ?
W1 W1 O1 126.85(6) 1_655 1_465 ?
W1 W1 O1 119.00(5) 1_655 1_466 ?
W1 W1 O1 79.76(5) 1_655 1_545 ?
W1 W1 O1 78.17(5) 1_655 1_554 ?
W1 W1 O1 49.73(10) 1_655 1_555 ?
W1 W1 O1 74.00(6) 1_655 1_556 ?
W1 W1 O1 80.33(5) 1_655 1_564 ?
W1 W1 O1 74.50(6) 1_655 1_565 ?
W1 W1 O1 78.41(5) 1_655 1_566 ?
W1 W1 O1 163.39(6) 1_655 2_355 ?
W1 W1 O1 149.54(5) 1_655 2_356 ?
W1 W1 O1 100.69(6) 1_655 2_445 ?
W1 W1 O1 99.54(5) 1_655 2_446 ?
W1 W1 O1 99.03(5) 1_655 2_454 ?
W1 W1 O1 122.07(12) 1_655 2_455 ?
W1 W1 O1 107.63(8) 1_655 2_456 ?
W1 W1 O1 99.81(5) 1_655 2_465 ?
W1 W1 O1 98.90(5) 1_655 2_466 ?
W1 W1 O1 57.70(4) 1_655 2_545 ?
W1 W1 O1 60.63(4) 1_655 2_546 ?
W1 W1 O1 59.91(4) 1_655 2_565 ?
W1 W1 O1 143.45(5) 1_655 3_454 ?
W1 W1 O1 165.91(6) 1_655 3_455 ?
W1 W1 O1 142.52(5) 1_655 3_465 ?
W1 W1 O1 100.24(5) 1_655 3_545 ?
W1 W1 O1 106.00(6) 1_655 3_554 ?
W1 W1 O1 130.27(12) 1_655 3_555 ?
W1 W1 O1 101.83(5) 1_655 3_556 ?
W1 W1 O1 101.59(5) 1_655 3_564 ?
W1 W1 O1 105.50(6) 1_655 3_565 ?
W1 W1 O1 99.67(5) 1_655 3_566 ?
W1 W1 O1 52.22(4) 1_655 3_654 ?
W1 W1 O1 60.49(4) 1_655 3_656 ?
W1 W1 O1 61.00(4) 1_655 3_664 ?
W1 W1 O1 53.15(4) 1_655 3_665 ?
W1 W1 O1 119.37(5) 1_655 4_444 ?
W1 W1 O1 122.30(5) 1_655 4_445 ?
W1 W1 O1 136.80(6) 1_655 4_454 ?
W1 W1 O1 154.52(7) 1_655 4_455 ?
W1 W1 O1 120.09(5) 1_655 4_465 ?
W1 W1 O1 80.46(5) 1_655 4_544 ?
W1 W1 O1 79.31(5) 1_655 4_545 ?
W1 W1 O1 72.37(7) 1_655 4_554 ?
W1 W1 O1 57.93(10) 1_655 4_555 ?
W1 W1 O1 80.97(5) 1_655 4_556 ?
W1 W1 O1 81.10(5) 1_655 4_564 ?
W1 W1 O1 80.19(5) 1_655 4_565 ?
W1 W1 O1 152.51(5) 1_655 5_455 ?
W1 W1 O1 144.43(5) 1_655 5_456 ?
W1 W1 O1 149.10(5) 1_655 5_465 ?
W1 W1 O1 142.26(5) 1_655 5_466 ?
W1 W1 O1 99.90(5) 1_655 5_554 ?
W1 W1 O1 112.23(8) 1_655 5_555 ?
W1 W1 O1 106.56(7) 1_655 5_556 ?
W1 W1 O1 99.63(5) 1_655 5_564 ?
W1 W1 O1 109.56(7) 1_655 5_565 ?
W1 W1 O1 105.36(6) 1_655 5_566 ?
W1 W1 O1 51.21(4) 1_655 5_656 ?
W1 W1 O1 46.17(4) 1_655 5_665 ?
W1 W1 O1 53.41(4) 1_655 5_666 ?
W1 W1 O1 130.80(6) 1_655 6_445 ?
W1 W1 O1 121.48(5) 1_655 6_446 ?
W1 W1 O1 120.46(5) 1_655 6_454 ?
W1 W1 O1 153.12(7) 1_655 6_455 ?
W1 W1 O1 128.50(6) 1_655 6_456 ?
W1 W1 O1 81.49(5) 1_655 6_544 ?
W1 W1 O1 75.55(6) 1_655 6_545 ?
W1 W1 O1 79.64(5) 1_655 6_546 ?
W1 W1 O1 80.04(5) 1_655 6_554 ?
W1 W1 O1 59.50(10) 1_655 6_555 ?
W1 W1 O1 76.64(6) 1_655 6_556 ?
W1 W1 O1 81.71(5) 1_655 6_565 ?
W1 W1 O1 128.79(6) 1_655 7_454 ?
W1 W1 O1 137.85(7) 1_655 7_455 ?
W1 W1 O1 126.59(6) 1_655 7_464 ?
W1 W1 O1 133.83(6) 1_655 7_465 ?
W1 W1 O1 73.44(6) 1_655 7_554 ?
W1 W1 O1 67.77(7) 1_655 7_555 ?
W1 W1 O1 80.10(5) 1_655 7_556 ?
W1 W1 O1 74.64(5) 1_655 7_564 ?
W1 W1 O1 70.44(6) 1_655 7_565 ?
W1 W1 O1 80.37(5) 1_655 7_566 ?
W1 W1 O1 144.04(5) 1_655 8_345 ?
W1 W1 O1 141.79(5) 1_655 8_354 ?
W1 W1 O1 162.39(6) 1_655 8_355 ?
W1 W1 O1 100.36(5) 1_655 8_444 ?
W1 W1 O1 104.45(7) 1_655 8_445 ?
W1 W1 O1 98.51(5) 1_655 8_446 ?
W1 W1 O1 103.36(6) 1_655 8_454 ?
W1 W1 O1 120.50(11) 1_655 8_455 ?
W1 W1 O1 99.96(5) 1_655 8_456 ?
W1 W1 O1 98.29(5) 1_655 8_465 ?
W1 W1 O1 58.52(4) 1_655 8_544 ?
W1 W1 O1 49.20(4) 1_655 8_545 ?
W1 W1 O1 51.50(4) 1_655 8_554 ?
W1 W1 O1 59.54(4) 1_655 8_556 ?
W1 W1 W1 64.544(14) 1_656 1_665 ?
W1 W1 W1 151.671(3) 1_656 2_355 ?
W1 W1 W1 112.659(3) 1_656 2_356 ?
W1 W1 W1 117.324(15) 1_656 2_445 ?
W1 W1 W1 87.901(15) 1_656 2_446 ?
W1 W1 W1 164.401(8) 1_656 2_455 ?
W1 W1 W1 85.592(8) 1_656 2_456 ?
W1 W1 W1 125.986(16) 1_656 2_465 ?
W1 W1 W1 87.313(16) 1_656 2_466 ?
W1 W1 W1 92.099(15) 1_656 2_545 ?
W1 W1 W1 62.676(15) 1_656 2_546 ?
W1 W1 W1 94.408(8) 1_656 2_555 ?
W1 W1 W1 92.687(16) 1_656 2_565 ?
W1 W1 W1 54.014(16) 1_656 2_566 ?
W1 W1 W1 67.341(2) 1_656 2_655 ?
W1 W1 W1 140.251(11) 1_656 5_455 ?
W1 W1 W1 101.552(11) 1_656 5_456 ?
W1 W1 W1 153.078(7) 1_656 5_465 ?
W1 W1 W1 103.429(7) 1_656 5_466 ?
W1 W1 W1 113.971(19) 1_656 5_555 ?
W1 W1 W1 66.029(19) 1_656 5_556 ?
W1 W1 W1 126.061(18) 1_656 5_565 ?
W1 W1 W1 53.939(18) 1_656 5_566 ?
W1 W1 W1 78.448(11) 1_656 5_655 ?
W1 W1 W1 76.571(7) 1_656 5_665 ?
W1 W1 W1 128.923(7) 1_656 6_345 ?
W1 W1 W1 128.923(7) 1_656 6_355 ?
W1 W1 W1 147.885(9) 1_656 6_444 ?
W1 W1 W1 115.46(2) 1_656 6_445 ?
W1 W1 W1 70.072(9) 1_656 6_446 ?
W1 W1 W1 147.885(9) 1_656 6_454 ?
W1 W1 W1 115.46(2) 1_656 6_455 ?
W1 W1 W1 70.072(9) 1_656 6_456 ?
W1 W1 W1 109.928(9) 1_656 6_544 ?
W1 W1 W1 64.54(2) 1_656 6_545 ?
W1 W1 W1 109.928(9) 1_656 6_554 ?
W1 W1 W1 64.54(2) 1_656 6_555 ?
W1 W1 W1 51.077(7) 1_656 6_645 ?
W1 W1 W1 51.077(7) 1_656 6_655 ?
W1 W1 Fe1 115.456(14) 1_656 1_445 ?
W1 W1 Fe1 180.0000(18) 1_656 1_454 ?
W1 W1 Fe1 132.7116(19) 1_656 1_455 ?
W1 W1 Fe1 85.4231(13) 1_656 1_456 ?
W1 W1 Fe1 115.456(14) 1_656 1_465 ?
W1 W1 Fe1 90.00(2) 1_656 1_545 ?
W1 W1 Fe1 137.2884(19) 1_656 1_554 ?
W1 W1 Fe1 90.00(2) 1_656 1_565 ?
W1 W1 Fe1 64.544(14) 1_656 1_645 ?
W1 W1 Fe1 94.5769(14) 1_656 1_654 ?
W1 W1 Fe1 47.2884(9) 1_656 1_655 ?
W1 W1 Fe1 64.544(14) 1_656 1_665 ?
W1 W1 Fe1 151.671(3) 1_656 2_355 ?
W1 W1 Fe1 112.659(3) 1_656 2_356 ?
W1 W1 Fe1 117.324(15) 1_656 2_445 ?
W1 W1 Fe1 87.901(15) 1_656 2_446 ?
W1 W1 Fe1 164.401(8) 1_656 2_455 ?
W1 W1 Fe1 85.592(8) 1_656 2_456 ?
W1 W1 Fe1 125.986(16) 1_656 2_465 ?
W1 W1 Fe1 87.313(16) 1_656 2_466 ?
W1 W1 Fe1 92.099(15) 1_656 2_545 ?
W1 W1 Fe1 62.676(15) 1_656 2_546 ?
W1 W1 Fe1 94.408(8) 1_656 2_555 ?
W1 W1 Fe1 92.687(16) 1_656 2_565 ?
W1 W1 Fe1 54.014(16) 1_656 2_566 ?
W1 W1 Fe1 67.341(2) 1_656 2_655 ?
W1 W1 Fe1 140.251(11) 1_656 5_455 ?
W1 W1 Fe1 101.552(11) 1_656 5_456 ?
W1 W1 Fe1 153.078(7) 1_656 5_465 ?
W1 W1 Fe1 103.429(7) 1_656 5_466 ?
W1 W1 Fe1 113.971(19) 1_656 5_555 ?
W1 W1 Fe1 66.029(19) 1_656 5_556 ?
W1 W1 Fe1 126.061(18) 1_656 5_565 ?
W1 W1 Fe1 53.939(18) 1_656 5_566 ?
W1 W1 Fe1 78.448(11) 1_656 5_655 ?
W1 W1 Fe1 76.571(7) 1_656 5_665 ?
W1 W1 Fe1 128.923(7) 1_656 6_345 ?
W1 W1 Fe1 128.923(7) 1_656 6_355 ?
W1 W1 Fe1 147.885(9) 1_656 6_444 ?
W1 W1 Fe1 115.46(2) 1_656 6_445 ?
W1 W1 Fe1 70.072(9) 1_656 6_446 ?
W1 W1 Fe1 147.885(9) 1_656 6_454 ?
W1 W1 Fe1 115.46(2) 1_656 6_455 ?
W1 W1 Fe1 70.072(9) 1_656 6_456 ?
W1 W1 Fe1 109.928(9) 1_656 6_544 ?
W1 W1 Fe1 64.54(2) 1_656 6_545 ?
W1 W1 Fe1 109.928(9) 1_656 6_554 ?
W1 W1 Fe1 64.54(2) 1_656 6_555 ?
W1 W1 Fe1 51.077(7) 1_656 6_645 ?
W1 W1 Fe1 51.077(7) 1_656 6_655 ?
W1 W1 O1 163.75(5) 1_656 1_454 ?
W1 W1 O1 141.90(7) 1_656 1_455 ?
W1 W1 O1 81.84(4) 1_656 1_456 ?
W1 W1 O1 121.00(5) 1_656 1_465 ?
W1 W1 O1 83.55(4) 1_656 1_466 ?
W1 W1 O1 88.06(4) 1_656 1_545 ?
W1 W1 O1 124.40(5) 1_656 1_554 ?
W1 W1 O1 82.92(12) 1_656 1_555 ?
W1 W1 O1 117.59(5) 1_656 1_564 ?
W1 W1 O1 87.08(6) 1_656 1_565 ?
W1 W1 O1 50.91(3) 1_656 1_566 ?
W1 W1 O1 56.13(3) 1_656 1_655 ?
W1 W1 O1 62.87(3) 1_656 1_665 ?
W1 W1 O1 149.03(5) 1_656 2_355 ?
W1 W1 O1 102.32(4) 1_656 2_356 ?
W1 W1 O1 109.91(5) 1_656 2_445 ?
W1 W1 O1 74.37(4) 1_656 2_446 ?
W1 W1 O1 146.26(5) 1_656 2_454 ?
W1 W1 O1 167.16(13) 1_656 2_455 ?
W1 W1 O1 60.49(6) 1_656 2_456 ?
W1 W1 O1 108.24(5) 1_656 2_465 ?
W1 W1 O1 75.43(4) 1_656 2_466 ?
W1 W1 O1 79.76(4) 1_656 2_545 ?
W1 W1 O1 47.93(3) 1_656 2_546 ?
W1 W1 O1 72.53(6) 1_656 2_555 ?
W1 W1 O1 80.40(4) 1_656 2_565 ?
W1 W1 O1 164.79(5) 1_656 3_454 ?
W1 W1 O1 123.87(4) 1_656 3_455 ?
W1 W1 O1 117.13(4) 1_656 3_465 ?
W1 W1 O1 91.94(4) 1_656 3_545 ?
W1 W1 O1 149.89(7) 1_656 3_554 ?
W1 W1 O1 97.08(12) 1_656 3_555 ?
W1 W1 O1 55.60(3) 1_656 3_556 ?
W1 W1 O1 129.09(5) 1_656 3_564 ?
W1 W1 O1 92.92(5) 1_656 3_565 ?
W1 W1 O1 62.41(3) 1_656 3_566 ?
W1 W1 O1 98.16(5) 1_656 3_654 ?
W1 W1 O1 96.45(4) 1_656 3_664 ?
W1 W1 O1 59.00(4) 1_656 3_665 ?
W1 W1 O1 132.07(5) 1_656 4_444 ?
W1 W1 O1 100.24(4) 1_656 4_445 ?
W1 W1 O1 174.77(6) 1_656 4_454 ?
W1 W1 O1 107.47(6) 1_656 4_455 ?
W1 W1 O1 99.60(4) 1_656 4_465 ?
W1 W1 O1 105.63(5) 1_656 4_544 ?
W1 W1 O1 70.09(4) 1_656 4_545 ?
W1 W1 O1 119.51(8) 1_656 4_554 ?
W1 W1 O1 104.57(5) 1_656 4_564 ?
W1 W1 O1 71.76(4) 1_656 4_565 ?
W1 W1 O1 77.68(4) 1_656 4_654 ?
W1 W1 O1 141.97(5) 1_656 5_455 ?
W1 W1 O1 102.27(4) 1_656 5_456 ?
W1 W1 O1 139.63(5) 1_656 5_465 ?
W1 W1 O1 101.92(4) 1_656 5_466 ?
W1 W1 O1 142.44(5) 1_656 5_554 ?
W1 W1 O1 129.02(8) 1_656 5_555 ?
W1 W1 O1 68.55(5) 1_656 5_556 ?
W1 W1 O1 140.44(5) 1_656 5_564 ?
W1 W1 O1 123.85(7) 1_656 5_565 ?
W1 W1 O1 70.13(5) 1_656 5_566 ?
W1 W1 O1 76.56(5) 1_656 5_655 ?
W1 W1 O1 77.46(5) 1_656 5_665 ?
W1 W1 O1 123.71(5) 1_656 6_445 ?
W1 W1 O1 84.48(4) 1_656 6_446 ?
W1 W1 O1 162.67(5) 1_656 6_454 ?
W1 W1 O1 139.25(7) 1_656 6_455 ?
W1 W1 O1 83.42(4) 1_656 6_456 ?
W1 W1 O1 119.80(5) 1_656 6_544 ?
W1 W1 O1 88.49(6) 1_656 6_545 ?
W1 W1 O1 50.09(4) 1_656 6_546 ?
W1 W1 O1 125.49(5) 1_656 6_554 ?
W1 W1 O1 86.94(11) 1_656 6_555 ?
W1 W1 O1 89.13(4) 1_656 6_565 ?
W1 W1 O1 62.46(3) 1_656 6_645 ?
W1 W1 O1 57.01(3) 1_656 6_655 ?
W1 W1 O1 151.58(6) 1_656 7_454 ?
W1 W1 O1 103.44(5) 1_656 7_455 ?
W1 W1 O1 146.82(6) 1_656 7_464 ?
W1 W1 O1 102.54(5) 1_656 7_465 ?
W1 W1 O1 111.45(7) 1_656 7_554 ?
W1 W1 O1 50.98(6) 1_656 7_555 ?
W1 W1 O1 109.87(6) 1_656 7_564 ?
W1 W1 O1 56.15(6) 1_656 7_565 ?
W1 W1 O1 77.73(4) 1_656 7_654 ?
W1 W1 O1 78.08(4) 1_656 7_664 ?
W1 W1 O1 117.54(4) 1_656 8_345 ?
W1 W1 O1 163.20(5) 1_656 8_354 ?
W1 W1 O1 122.99(4) 1_656 8_355 ?
W1 W1 O1 129.91(6) 1_656 8_444 ?
W1 W1 O1 91.51(6) 1_656 8_445 ?
W1 W1 O1 60.20(3) 1_656 8_446 ?
W1 W1 O1 145.51(7) 1_656 8_454 ?
W1 W1 O1 93.06(11) 1_656 8_455 ?
W1 W1 O1 54.51(3) 1_656 8_456 ?
W1 W1 O1 90.87(4) 1_656 8_465 ?
W1 W1 O1 95.52(4) 1_656 8_544 ?
W1 W1 O1 56.29(4) 1_656 8_545 ?
W1 W1 O1 96.58(5) 1_656 8_554 ?
W1 W1 W1 133.638(14) 1_665 2_355 ?
W1 W1 W1 133.638(14) 1_665 2_356 ?
W1 W1 W1 152.20(2) 1_665 2_445 ?
W1 W1 W1 152.20(2) 1_665 2_446 ?
W1 W1 W1 128.46(2) 1_665 2_455 ?
W1 W1 W1 128.46(2) 1_665 2_456 ?
W1 W1 W1 68.073(15) 1_665 2_465 ?
W1 W1 W1 68.073(15) 1_665 2_466 ?
W1 W1 W1 119.34(2) 1_665 2_545 ?
W1 W1 W1 119.34(2) 1_665 2_546 ?
W1 W1 W1 78.11(2) 1_665 2_555 ?
W1 W1 W1 78.11(2) 1_665 2_556 ?
W1 W1 W1 60.522(14) 1_665 2_655 ?
W1 W1 W1 60.522(14) 1_665 2_656 ?
W1 W1 W1 154.65(2) 1_665 5_455 ?
W1 W1 W1 154.65(2) 1_665 5_456 ?
W1 W1 W1 105.403(13) 1_665 5_465 ?
W1 W1 W1 105.403(13) 1_665 5_466 ?
W1 W1 W1 130.14(3) 1_665 5_555 ?
W1 W1 W1 130.14(3) 1_665 5_556 ?
W1 W1 W1 62.42(2) 1_665 5_565 ?
W1 W1 W1 62.42(2) 1_665 5_566 ?
W1 W1 W1 89.91(2) 1_665 5_655 ?
W1 W1 W1 89.91(2) 1_665 5_656 ?
W1 W1 W1 151.465(17) 1_665 6_345 ?
W1 W1 W1 107.176(11) 1_665 6_355 ?
W1 W1 W1 126.071(20) 1_665 6_444 ?
W1 W1 W1 180.00(3) 1_665 6_445 ?
W1 W1 W1 126.071(20) 1_665 6_446 ?
W1 W1 W1 83.341(12) 1_665 6_454 ?
W1 W1 W1 78.64(2) 1_665 6_455 ?
W1 W1 W1 83.341(12) 1_665 6_456 ?
W1 W1 W1 96.659(20) 1_665 6_544 ?
W1 W1 W1 101.36(3) 1_665 6_545 ?
W1 W1 W1 96.659(20) 1_665 6_546 ?
W1 W1 W1 53.929(12) 1_665 6_554 ?
W1 W1 W1 53.929(12) 1_665 6_556 ?
W1 W1 W1 72.824(17) 1_665 6_645 ?
W1 W1 Fe1 180.00(2) 1_665 1_445 ?
W1 W1 Fe1 115.456(14) 1_665 1_454 ?
W1 W1 Fe1 129.320(17) 1_665 1_455 ?
W1 W1 Fe1 115.456(14) 1_665 1_456 ?
W1 W1 Fe1 78.641(13) 1_665 1_465 ?
W1 W1 Fe1 140.68(3) 1_665 1_545 ?
W1 W1 Fe1 90.000(16) 1_665 1_554 ?
W1 W1 Fe1 90.000(16) 1_665 1_556 ?
W1 W1 Fe1 101.36(2) 1_665 1_645 ?
W1 W1 Fe1 64.544(14) 1_665 1_654 ?
W1 W1 Fe1 50.680(17) 1_665 1_655 ?
W1 W1 Fe1 64.544(14) 1_665 1_656 ?
W1 W1 Fe1 133.638(14) 1_665 2_355 ?
W1 W1 Fe1 133.638(14) 1_665 2_356 ?
W1 W1 Fe1 152.20(2) 1_665 2_445 ?
W1 W1 Fe1 152.20(2) 1_665 2_446 ?
W1 W1 Fe1 128.46(2) 1_665 2_455 ?
W1 W1 Fe1 128.46(2) 1_665 2_456 ?
W1 W1 Fe1 68.073(15) 1_665 2_465 ?
W1 W1 Fe1 68.073(15) 1_665 2_466 ?
W1 W1 Fe1 119.34(2) 1_665 2_545 ?
W1 W1 Fe1 119.34(2) 1_665 2_546 ?
W1 W1 Fe1 78.11(2) 1_665 2_555 ?
W1 W1 Fe1 78.11(2) 1_665 2_556 ?
W1 W1 Fe1 60.522(14) 1_665 2_655 ?
W1 W1 Fe1 60.522(14) 1_665 2_656 ?
W1 W1 Fe1 154.65(2) 1_665 5_455 ?
W1 W1 Fe1 154.65(2) 1_665 5_456 ?
W1 W1 Fe1 105.403(13) 1_665 5_465 ?
W1 W1 Fe1 105.403(13) 1_665 5_466 ?
W1 W1 Fe1 130.14(3) 1_665 5_555 ?
W1 W1 Fe1 130.14(3) 1_665 5_556 ?
W1 W1 Fe1 62.42(2) 1_665 5_565 ?
W1 W1 Fe1 62.42(2) 1_665 5_566 ?
W1 W1 Fe1 89.91(2) 1_665 5_655 ?
W1 W1 Fe1 89.91(2) 1_665 5_656 ?
W1 W1 Fe1 151.465(17) 1_665 6_345 ?
W1 W1 Fe1 107.176(11) 1_665 6_355 ?
W1 W1 Fe1 126.071(20) 1_665 6_444 ?
W1 W1 Fe1 180.00(3) 1_665 6_445 ?
W1 W1 Fe1 126.071(20) 1_665 6_446 ?
W1 W1 Fe1 83.341(12) 1_665 6_454 ?
W1 W1 Fe1 78.64(2) 1_665 6_455 ?
W1 W1 Fe1 83.341(12) 1_665 6_456 ?
W1 W1 Fe1 96.659(20) 1_665 6_544 ?
W1 W1 Fe1 101.36(3) 1_665 6_545 ?
W1 W1 Fe1 96.659(20) 1_665 6_546 ?
W1 W1 Fe1 53.929(12) 1_665 6_554 ?
W1 W1 Fe1 53.929(12) 1_665 6_556 ?
W1 W1 Fe1 72.824(17) 1_665 6_645 ?
W1 W1 O1 116.73(5) 1_665 1_454 ?
W1 W1 O1 146.80(7) 1_665 1_455 ?
W1 W1 O1 124.02(5) 1_665 1_456 ?
W1 W1 O1 76.80(4) 1_665 1_465 ?
W1 W1 O1 79.36(4) 1_665 1_466 ?
W1 W1 O1 130.03(5) 1_665 1_545 ?
W1 W1 O1 91.43(5) 1_665 1_554 ?
W1 W1 O1 94.51(12) 1_665 1_555 ?
W1 W1 O1 91.92(6) 1_665 1_556 ?
W1 W1 O1 55.44(3) 1_665 1_564 ?
W1 W1 O1 47.29(3) 1_665 1_566 ?
W1 W1 O1 62.69(4) 1_665 1_655 ?
W1 W1 O1 67.67(3) 1_665 1_656 ?
W1 W1 O1 124.91(5) 1_665 2_355 ?
W1 W1 O1 120.99(4) 1_665 2_356 ?
W1 W1 O1 147.49(6) 1_665 2_445 ?
W1 W1 O1 138.89(5) 1_665 2_446 ?
W1 W1 O1 93.95(4) 1_665 2_454 ?
W1 W1 O1 103.47(12) 1_665 2_455 ?
W1 W1 O1 97.64(7) 1_665 2_456 ?
W1 W1 O1 51.29(3) 1_665 2_465 ?
W1 W1 O1 55.41(3) 1_665 2_466 ?
W1 W1 O1 106.60(5) 1_665 2_545 ?
W1 W1 O1 105.20(4) 1_665 2_546 ?
W1 W1 O1 51.35(5) 1_665 2_555 ?
W1 W1 O1 59.72(4) 1_665 2_556 ?
W1 W1 O1 129.65(4) 1_665 3_454 ?
W1 W1 O1 140.39(5) 1_665 3_455 ?
W1 W1 O1 92.30(3) 1_665 3_465 ?
W1 W1 O1 150.28(5) 1_665 3_545 ?
W1 W1 O1 112.52(6) 1_665 3_554 ?
W1 W1 O1 153.86(13) 1_665 3_555 ?
W1 W1 O1 106.54(5) 1_665 3_556 ?
W1 W1 O1 64.94(4) 1_665 3_564 ?
W1 W1 O1 55.71(4) 1_665 3_565 ?
W1 W1 O1 69.25(3) 1_665 3_566 ?
W1 W1 O1 77.47(5) 1_665 3_654 ?
W1 W1 O1 71.06(6) 1_665 3_655 ?
W1 W1 O1 79.95(4) 1_665 3_656 ?
W1 W1 O1 152.10(5) 1_665 4_444 ?
W1 W1 O1 164.35(5) 1_665 4_445 ?
W1 W1 O1 114.80(5) 1_665 4_454 ?
W1 W1 O1 121.30(6) 1_665 4_455 ?
W1 W1 O1 70.95(3) 1_665 4_465 ?
W1 W1 O1 122.92(5) 1_665 4_544 ?
W1 W1 O1 127.46(6) 1_665 4_545 ?
W1 W1 O1 75.46(7) 1_665 4_554 ?
W1 W1 O1 63.91(11) 1_665 4_555 ?
W1 W1 O1 82.53(4) 1_665 4_556 ?
W1 W1 O1 54.72(3) 1_665 4_654 ?
W1 W1 O1 50.05(3) 1_665 4_655 ?
W1 W1 O1 149.40(5) 1_665 5_455 ?
W1 W1 O1 142.11(5) 1_665 5_456 ?
W1 W1 O1 101.21(4) 1_665 5_465 ?
W1 W1 O1 100.32(4) 1_665 5_466 ?
W1 W1 O1 112.40(5) 1_665 5_554 ?
W1 W1 O1 146.99(9) 1_665 5_555 ?
W1 W1 O1 129.18(7) 1_665 5_556 ?
W1 W1 O1 77.64(4) 1_665 5_564 ?
W1 W1 O1 64.61(6) 1_665 5_565 ?
W1 W1 O1 70.17(5) 1_665 5_566 ?
W1 W1 O1 87.96(6) 1_665 5_655 ?
W1 W1 O1 88.28(5) 1_665 5_656 ?
W1 W1 O1 171.01(6) 1_665 6_445 ?
W1 W1 O1 142.14(5) 1_665 6_446 ?
W1 W1 O1 98.32(4) 1_665 6_454 ?
W1 W1 O1 104.74(6) 1_665 6_455 ?
W1 W1 O1 100.23(5) 1_665 6_456 ?
W1 W1 O1 109.98(5) 1_665 6_544 ?
W1 W1 O1 125.15(7) 1_665 6_545 ?
W1 W1 O1 114.52(5) 1_665 6_546 ?
W1 W1 O1 71.86(4) 1_665 6_554 ?
W1 W1 O1 65.42(5) 1_665 6_556 ?
W1 W1 O1 86.11(4) 1_665 6_645 ?
W1 W1 O1 47.99(3) 1_665 6_656 ?
W1 W1 O1 139.80(6) 1_665 7_454 ?
W1 W1 O1 154.68(6) 1_665 7_455 ?
W1 W1 O1 87.45(4) 1_665 7_464 ?
W1 W1 O1 87.03(5) 1_665 7_465 ?
W1 W1 O1 105.69(6) 1_665 7_554 ?
W1 W1 O1 111.04(8) 1_665 7_555 ?
W1 W1 O1 99.39(4) 1_665 7_556 ?
W1 W1 O1 47.54(4) 1_665 7_564 ?
W1 W1 O1 64.78(3) 1_665 7_566 ?
W1 W1 O1 76.02(4) 1_665 7_654 ?
W1 W1 O1 74.72(4) 1_665 7_655 ?
W1 W1 O1 163.32(5) 1_665 8_345 ?
W1 W1 O1 109.06(4) 1_665 8_354 ?
W1 W1 O1 113.33(4) 1_665 8_355 ?
W1 W1 O1 130.01(5) 1_665 8_444 ?
W1 W1 O1 153.12(7) 1_665 8_445 ?
W1 W1 O1 121.96(5) 1_665 8_446 ?
W1 W1 O1 82.92(5) 1_665 8_454 ?
W1 W1 O1 74.30(10) 1_665 8_455 ?
W1 W1 O1 84.71(4) 1_665 8_456 ?
W1 W1 O1 47.99(3) 1_665 8_465 ?
W1 W1 O1 97.33(4) 1_665 8_544 ?
W1 W1 O1 99.19(5) 1_665 8_545 ?
W1 W1 O1 52.32(4) 1_665 8_554 ?
W1 W1 O1 60.14(3) 1_665 8_556 ?
W1 W1 W1 58.818(14) 2_355 2_445 ?
W1 W1 W1 73.110(14) 2_355 2_446 ?
W1 W1 W1 66.079(7) 2_355 2_456 ?
W1 W1 W1 65.565(17) 2_355 2_465 ?
W1 W1 W1 82.945(17) 2_355 2_466 ?
W1 W1 W1 93.620(14) 2_355 2_545 ?
W1 W1 W1 106.879(14) 2_355 2_546 ?
W1 W1 W1 109.673(7) 2_355 2_555 ?
W1 W1 W1 144.430(7) 2_355 2_556 ?
W1 W1 W1 109.264(17) 2_355 2_565 ?
W1 W1 W1 128.373(17) 2_355 2_566 ?
W1 W1 W1 137.760(3) 2_355 2_655 ?
W1 W1 W1 165.294(3) 2_355 2_656 ?
W1 W1 W1 52.362(9) 2_355 5_456 ?
W1 W1 W1 54.638(8) 2_355 5_466 ?
W1 W1 W1 72.970(18) 2_355 5_555 ?
W1 W1 W1 94.566(18) 2_355 5_556 ?
W1 W1 W1 78.858(20) 2_355 5_565 ?
W1 W1 W1 110.269(20) 2_355 5_566 ?
W1 W1 W1 117.479(10) 2_355 5_655 ?
W1 W1 W1 136.226(10) 2_355 5_656 ?
W1 W1 W1 131.648(8) 2_355 5_665 ?
W1 W1 W1 165.199(8) 2_355 5_666 ?
W1 W1 W1 47.268(7) 2_355 6_444 ?
W1 W1 W1 46.362(19) 2_355 6_445 ?
W1 W1 W1 82.296(8) 2_355 6_446 ?
W1 W1 W1 55.807(10) 2_355 6_454 ?
W1 W1 W1 60.52(2) 2_355 6_455 ?
W1 W1 W1 88.999(10) 2_355 6_456 ?
W1 W1 W1 91.001(8) 2_355 6_544 ?
W1 W1 W1 119.478(20) 2_355 6_545 ?
W1 W1 W1 124.193(8) 2_355 6_546 ?
W1 W1 W1 97.704(10) 2_355 6_554 ?
W1 W1 W1 133.64(2) 2_355 6_555 ?
W1 W1 W1 132.732(10) 2_355 6_556 ?
W1 W1 W1 144.665(6) 2_355 6_645 ?
W1 W1 W1 155.820(8) 2_355 6_655 ?
W1 W1 Fe1 46.362(12) 2_355 1_445 ?
W1 W1 Fe1 67.341(2) 2_355 1_456 ?
W1 W1 Fe1 60.522(14) 2_355 1_465 ?
W1 W1 Fe1 82.647(18) 2_355 1_545 ?
W1 W1 Fe1 70.316(3) 2_355 1_554 ?
W1 W1 Fe1 109.684(3) 2_355 1_556 ?
W1 W1 Fe1 97.35(2) 2_355 1_565 ?
W1 W1 Fe1 119.478(12) 2_355 1_645 ?
W1 W1 Fe1 112.659(3) 2_355 1_654 ?
W1 W1 Fe1 158.880(4) 2_355 1_655 ?
W1 W1 Fe1 151.671(3) 2_355 1_656 ?
W1 W1 Fe1 133.638(14) 2_355 1_665 ?
W1 W1 Fe1 58.818(14) 2_355 2_445 ?
W1 W1 Fe1 73.110(14) 2_355 2_446 ?
W1 W1 Fe1 66.079(7) 2_355 2_456 ?
W1 W1 Fe1 65.565(17) 2_355 2_465 ?
W1 W1 Fe1 82.945(17) 2_355 2_466 ?
W1 W1 Fe1 93.620(14) 2_355 2_545 ?
W1 W1 Fe1 106.879(14) 2_355 2_546 ?
W1 W1 Fe1 109.673(7) 2_355 2_555 ?
W1 W1 Fe1 144.430(7) 2_355 2_556 ?
W1 W1 Fe1 109.264(17) 2_355 2_565 ?
W1 W1 Fe1 128.373(17) 2_355 2_566 ?
W1 W1 Fe1 137.760(3) 2_355 2_655 ?
W1 W1 Fe1 165.294(3) 2_355 2_656 ?
W1 W1 Fe1 52.362(9) 2_355 5_456 ?
W1 W1 Fe1 54.638(8) 2_355 5_466 ?
W1 W1 Fe1 72.970(18) 2_355 5_555 ?
W1 W1 Fe1 94.566(18) 2_355 5_556 ?
W1 W1 Fe1 78.858(20) 2_355 5_565 ?
W1 W1 Fe1 110.269(20) 2_355 5_566 ?
W1 W1 Fe1 117.479(10) 2_355 5_655 ?
W1 W1 Fe1 136.226(10) 2_355 5_656 ?
W1 W1 Fe1 131.648(8) 2_355 5_665 ?
W1 W1 Fe1 165.199(8) 2_355 5_666 ?
W1 W1 Fe1 47.268(7) 2_355 6_444 ?
W1 W1 Fe1 46.362(19) 2_355 6_445 ?
W1 W1 Fe1 82.296(8) 2_355 6_446 ?
W1 W1 Fe1 55.807(10) 2_355 6_454 ?
W1 W1 Fe1 60.52(2) 2_355 6_455 ?
W1 W1 Fe1 88.999(10) 2_355 6_456 ?
W1 W1 Fe1 91.001(8) 2_355 6_544 ?
W1 W1 Fe1 119.478(20) 2_355 6_545 ?
W1 W1 Fe1 124.193(8) 2_355 6_546 ?
W1 W1 Fe1 97.704(10) 2_355 6_554 ?
W1 W1 Fe1 133.64(2) 2_355 6_555 ?
W1 W1 Fe1 132.732(10) 2_355 6_556 ?
W1 W1 Fe1 144.665(6) 2_355 6_645 ?
W1 W1 Fe1 155.820(8) 2_355 6_655 ?
W1 W1 O1 69.86(4) 2_355 1_456 ?
W1 W1 O1 59.44(4) 2_355 1_465 ?
W1 W1 O1 80.29(4) 2_355 1_466 ?
W1 W1 O1 90.06(4) 2_355 1_545 ?
W1 W1 O1 80.96(4) 2_355 1_554 ?
W1 W1 O1 112.19(11) 2_355 1_555 ?
W1 W1 O1 122.25(6) 2_355 1_556 ?
W1 W1 O1 88.19(4) 2_355 1_564 ?
W1 W1 O1 108.11(6) 2_355 1_565 ?
W1 W1 O1 120.34(5) 2_355 1_566 ?
W1 W1 O1 146.39(4) 2_355 1_655 ?
W1 W1 O1 157.01(4) 2_355 1_656 ?
W1 W1 O1 141.18(4) 2_355 1_665 ?
W1 W1 O1 51.04(3) 2_355 2_356 ?
W1 W1 O1 66.95(4) 2_355 2_445 ?
W1 W1 O1 85.02(4) 2_355 2_446 ?
W1 W1 O1 61.72(3) 2_355 2_454 ?
W1 W1 O1 92.70(7) 2_355 2_456 ?
W1 W1 O1 82.64(4) 2_355 2_465 ?
W1 W1 O1 97.43(4) 2_355 2_466 ?
W1 W1 O1 108.09(4) 2_355 2_545 ?
W1 W1 O1 121.16(4) 2_355 2_546 ?
W1 W1 O1 135.05(6) 2_355 2_555 ?
W1 W1 O1 156.47(6) 2_355 2_556 ?
W1 W1 O1 119.65(4) 2_355 2_565 ?
W1 W1 O1 51.24(3) 2_355 3_465 ?
W1 W1 O1 75.46(4) 2_355 3_545 ?
W1 W1 O1 52.95(4) 2_355 3_554 ?
W1 W1 O1 57.37(10) 2_355 3_555 ?
W1 W1 O1 96.08(5) 2_355 3_556 ?
W1 W1 O1 71.16(4) 2_355 3_564 ?
W1 W1 O1 86.08(5) 2_355 3_565 ?
W1 W1 O1 100.61(4) 2_355 3_566 ?
W1 W1 O1 106.71(4) 2_355 3_654 ?
W1 W1 O1 152.66(7) 2_355 3_655 ?
W1 W1 O1 136.35(5) 2_355 3_656 ?
W1 W1 O1 109.35(4) 2_355 3_664 ?
W1 W1 O1 135.21(5) 2_355 3_665 ?
W1 W1 O1 45.01(3) 2_355 4_444 ?
W1 W1 O1 58.86(3) 2_355 4_445 ?
W1 W1 O1 46.34(5) 2_355 4_455 ?
W1 W1 O1 73.64(4) 2_355 4_465 ?
W1 W1 O1 82.66(4) 2_355 4_544 ?
W1 W1 O1 98.71(5) 2_355 4_545 ?
W1 W1 O1 88.42(6) 2_355 4_554 ?
W1 W1 O1 142.58(12) 2_355 4_555 ?
W1 W1 O1 118.94(5) 2_355 4_556 ?
W1 W1 O1 95.22(4) 2_355 4_564 ?
W1 W1 O1 111.77(5) 2_355 4_565 ?
W1 W1 O1 129.73(4) 2_355 4_654 ?
W1 W1 O1 174.13(5) 2_355 4_655 ?
W1 W1 O1 49.57(3) 2_355 5_456 ?
W1 W1 O1 57.78(3) 2_355 5_466 ?
W1 W1 O1 58.98(3) 2_355 5_554 ?
W1 W1 O1 51.46(6) 2_355 5_555 ?
W1 W1 O1 85.17(6) 2_355 5_556 ?
W1 W1 O1 66.14(3) 2_355 5_564 ?
W1 W1 O1 69.05(6) 2_355 5_565 ?
W1 W1 O1 94.30(5) 2_355 5_566 ?
W1 W1 O1 119.72(5) 2_355 5_655 ?
W1 W1 O1 137.06(5) 2_355 5_656 ?
W1 W1 O1 127.69(5) 2_355 5_665 ?
W1 W1 O1 145.51(5) 2_355 5_666 ?
W1 W1 O1 69.11(4) 2_355 6_446 ?
W1 W1 O1 72.62(4) 2_355 6_456 ?
W1 W1 O1 78.01(3) 2_355 6_544 ?
W1 W1 O1 92.63(6) 2_355 6_545 ?
W1 W1 O1 108.57(5) 2_355 6_546 ?
W1 W1 O1 82.81(4) 2_355 6_554 ?
W1 W1 O1 115.98(11) 2_355 6_555 ?
W1 W1 O1 124.48(6) 2_355 6_556 ?
W1 W1 O1 102.85(4) 2_355 6_565 ?
W1 W1 O1 129.92(4) 2_355 6_645 ?
W1 W1 O1 151.25(5) 2_355 6_655 ?
W1 W1 O1 162.91(4) 2_355 6_656 ?
W1 W1 O1 50.25(4) 2_355 7_455 ?
W1 W1 O1 46.80(3) 2_355 7_464 ?
W1 W1 O1 63.32(4) 2_355 7_465 ?
W1 W1 O1 86.27(5) 2_355 7_554 ?
W1 W1 O1 115.14(7) 2_355 7_555 ?
W1 W1 O1 115.17(4) 2_355 7_556 ?
W1 W1 O1 95.33(5) 2_355 7_564 ?
W1 W1 O1 124.72(7) 2_355 7_565 ?
W1 W1 O1 120.69(4) 2_355 7_566 ?
W1 W1 O1 123.92(4) 2_355 7_654 ?
W1 W1 O1 149.70(4) 2_355 7_655 ?
W1 W1 O1 129.77(4) 2_355 7_664 ?
W1 W1 O1 160.16(4) 2_355 7_665 ?
W1 W1 O1 60.43(4) 2_355 8_444 ?
W1 W1 O1 73.23(5) 2_355 8_445 ?
W1 W1 O1 93.65(4) 2_355 8_446 ?
W1 W1 O1 61.52(5) 2_355 8_454 ?
W1 W1 O1 75.99(10) 2_355 8_455 ?
W1 W1 O1 101.07(5) 2_355 8_456 ?
W1 W1 O1 91.67(4) 2_355 8_465 ?
W1 W1 O1 101.82(4) 2_355 8_544 ?
W1 W1 O1 124.46(5) 2_355 8_545 ?
W1 W1 O1 111.74(4) 2_355 8_554 ?
W1 W1 O1 162.44(6) 2_355 8_555 ?
W1 W1 O1 141.45(5) 2_355 8_556 ?
W1 W1 W1 73.110(14) 2_356 2_445 ?
W1 W1 W1 58.818(14) 2_356 2_446 ?
W1 W1 W1 66.079(7) 2_356 2_455 ?
W1 W1 W1 82.945(17) 2_356 2_465 ?
W1 W1 W1 65.565(17) 2_356 2_466 ?
W1 W1 W1 106.879(14) 2_356 2_545 ?
W1 W1 W1 93.620(14) 2_356 2_546 ?
W1 W1 W1 144.430(7) 2_356 2_555 ?
W1 W1 W1 109.673(7) 2_356 2_556 ?
W1 W1 W1 128.373(17) 2_356 2_565 ?
W1 W1 W1 109.264(17) 2_356 2_566 ?
W1 W1 W1 165.294(3) 2_356 2_655 ?
W1 W1 W1 137.760(3) 2_356 2_656 ?
W1 W1 W1 52.362(9) 2_356 5_455 ?
W1 W1 W1 54.638(8) 2_356 5_465 ?
W1 W1 W1 94.566(18) 2_356 5_555 ?
W1 W1 W1 72.970(18) 2_356 5_556 ?
W1 W1 W1 110.269(20) 2_356 5_565 ?
W1 W1 W1 78.858(20) 2_356 5_566 ?
W1 W1 W1 136.226(10) 2_356 5_655 ?
W1 W1 W1 117.479(10) 2_356 5_656 ?
W1 W1 W1 165.199(8) 2_356 5_665 ?
W1 W1 W1 131.648(8) 2_356 5_666 ?
W1 W1 W1 82.296(8) 2_356 6_444 ?
W1 W1 W1 46.362(19) 2_356 6_445 ?
W1 W1 W1 47.268(7) 2_356 6_446 ?
W1 W1 W1 88.999(10) 2_356 6_454 ?
W1 W1 W1 60.52(2) 2_356 6_455 ?
W1 W1 W1 55.807(10) 2_356 6_456 ?
W1 W1 W1 124.193(8) 2_356 6_544 ?
W1 W1 W1 119.478(20) 2_356 6_545 ?
W1 W1 W1 91.001(8) 2_356 6_546 ?
W1 W1 W1 132.732(10) 2_356 6_554 ?
W1 W1 W1 133.64(2) 2_356 6_555 ?
W1 W1 W1 97.704(10) 2_356 6_556 ?
W1 W1 W1 144.665(6) 2_356 6_645 ?
W1 W1 W1 155.820(8) 2_356 6_655 ?
W1 W1 Fe1 46.362(12) 2_356 1_445 ?
W1 W1 Fe1 67.341(2) 2_356 1_454 ?
W1 W1 Fe1 60.522(14) 2_356 1_465 ?
W1 W1 Fe1 82.647(18) 2_356 1_545 ?
W1 W1 Fe1 109.684(3) 2_356 1_554 ?
W1 W1 Fe1 70.316(3) 2_356 1_556 ?
W1 W1 Fe1 97.35(2) 2_356 1_565 ?
W1 W1 Fe1 119.478(12) 2_356 1_645 ?
W1 W1 Fe1 151.671(3) 2_356 1_654 ?
W1 W1 Fe1 158.880(4) 2_356 1_655 ?
W1 W1 Fe1 112.659(3) 2_356 1_656 ?
W1 W1 Fe1 133.638(14) 2_356 1_665 ?
W1 W1 Fe1 73.110(14) 2_356 2_445 ?
W1 W1 Fe1 58.818(14) 2_356 2_446 ?
W1 W1 Fe1 66.079(7) 2_356 2_455 ?
W1 W1 Fe1 82.945(17) 2_356 2_465 ?
W1 W1 Fe1 65.565(17) 2_356 2_466 ?
W1 W1 Fe1 106.879(14) 2_356 2_545 ?
W1 W1 Fe1 93.620(14) 2_356 2_546 ?
W1 W1 Fe1 144.430(7) 2_356 2_555 ?
W1 W1 Fe1 109.673(7) 2_356 2_556 ?
W1 W1 Fe1 128.373(17) 2_356 2_565 ?
W1 W1 Fe1 109.264(17) 2_356 2_566 ?
W1 W1 Fe1 165.294(3) 2_356 2_655 ?
W1 W1 Fe1 137.760(3) 2_356 2_656 ?
W1 W1 Fe1 52.362(9) 2_356 5_455 ?
W1 W1 Fe1 54.638(8) 2_356 5_465 ?
W1 W1 Fe1 94.566(18) 2_356 5_555 ?
W1 W1 Fe1 72.970(18) 2_356 5_556 ?
W1 W1 Fe1 110.269(20) 2_356 5_565 ?
W1 W1 Fe1 78.858(20) 2_356 5_566 ?
W1 W1 Fe1 136.226(10) 2_356 5_655 ?
W1 W1 Fe1 117.479(10) 2_356 5_656 ?
W1 W1 Fe1 165.199(8) 2_356 5_665 ?
W1 W1 Fe1 131.648(8) 2_356 5_666 ?
W1 W1 Fe1 82.296(8) 2_356 6_444 ?
W1 W1 Fe1 46.362(19) 2_356 6_445 ?
W1 W1 Fe1 47.268(7) 2_356 6_446 ?
W1 W1 Fe1 88.999(10) 2_356 6_454 ?
W1 W1 Fe1 60.52(2) 2_356 6_455 ?
W1 W1 Fe1 55.807(10) 2_356 6_456 ?
W1 W1 Fe1 124.193(8) 2_356 6_544 ?
W1 W1 Fe1 119.478(20) 2_356 6_545 ?
W1 W1 Fe1 91.001(8) 2_356 6_546 ?
W1 W1 Fe1 132.732(10) 2_356 6_554 ?
W1 W1 Fe1 133.64(2) 2_356 6_555 ?
W1 W1 Fe1 97.704(10) 2_356 6_556 ?
W1 W1 Fe1 144.665(6) 2_356 6_645 ?
W1 W1 Fe1 155.820(8) 2_356 6_655 ?
W1 W1 O1 78.74(4) 2_356 1_454 ?
W1 W1 O1 65.85(4) 2_356 1_465 ?
W1 W1 O1 55.03(3) 2_356 1_466 ?
W1 W1 O1 94.62(4) 2_356 1_545 ?
W1 W1 O1 119.23(5) 2_356 1_554 ?
W1 W1 O1 131.81(12) 2_356 1_555 ?
W1 W1 O1 84.95(5) 2_356 1_556 ?
W1 W1 O1 119.84(4) 2_356 1_564 ?
W1 W1 O1 115.49(6) 2_356 1_565 ?
W1 W1 O1 92.98(4) 2_356 1_566 ?
W1 W1 O1 157.68(5) 2_356 1_655 ?
W1 W1 O1 122.37(4) 2_356 1_656 ?
W1 W1 O1 148.71(4) 2_356 1_665 ?
W1 W1 O1 78.78(4) 2_356 2_445 ?
W1 W1 O1 64.10(4) 2_356 2_446 ?
W1 W1 O1 101.01(4) 2_356 2_454 ?
W1 W1 O1 78.68(11) 2_356 2_455 ?
W1 W1 O1 53.64(6) 2_356 2_456 ?
W1 W1 O1 93.03(4) 2_356 2_465 ?
W1 W1 O1 78.60(4) 2_356 2_466 ?
W1 W1 O1 118.68(4) 2_356 2_545 ?
W1 W1 O1 102.01(4) 2_356 2_546 ?
W1 W1 O1 173.66(6) 2_356 2_555 ?
W1 W1 O1 117.20(5) 2_356 2_556 ?
W1 W1 O1 130.82(4) 2_356 2_565 ?
W1 W1 O1 54.68(3) 2_356 3_454 ?
W1 W1 O1 45.46(3) 2_356 3_465 ?
W1 W1 O1 70.70(3) 2_356 3_545 ?
W1 W1 O1 91.10(6) 2_356 3_554 ?
W1 W1 O1 57.35(4) 2_356 3_556 ?
W1 W1 O1 97.48(5) 2_356 3_564 ?
W1 W1 O1 79.17(5) 2_356 3_565 ?
W1 W1 O1 69.81(3) 2_356 3_566 ?
W1 W1 O1 143.01(5) 2_356 3_654 ?
W1 W1 O1 137.45(6) 2_356 3_655 ?
W1 W1 O1 98.61(4) 2_356 3_656 ?
W1 W1 O1 137.39(5) 2_356 3_664 ?
W1 W1 O1 127.63(5) 2_356 3_665 ?
W1 W1 O1 66.57(3) 2_356 4_444 ?
W1 W1 O1 46.65(3) 2_356 4_445 ?
W1 W1 O1 63.70(4) 2_356 4_454 ?
W1 W1 O1 63.86(3) 2_356 4_465 ?
W1 W1 O1 102.84(4) 2_356 4_544 ?
W1 W1 O1 87.39(4) 2_356 4_545 ?
W1 W1 O1 127.76(7) 2_356 4_554 ?
W1 W1 O1 103.33(11) 2_356 4_555 ?
W1 W1 O1 79.58(4) 2_356 4_556 ?
W1 W1 O1 114.70(4) 2_356 4_564 ?
W1 W1 O1 100.94(4) 2_356 4_565 ?
W1 W1 O1 168.37(5) 2_356 4_654 ?
W1 W1 O1 143.57(4) 2_356 4_655 ?
W1 W1 O1 48.69(3) 2_356 5_465 ?
W1 W1 O1 96.00(4) 2_356 5_554 ?
W1 W1 O1 73.68(7) 2_356 5_555 ?
W1 W1 O1 53.36(5) 2_356 5_556 ?
W1 W1 O1 101.44(4) 2_356 5_564 ?
W1 W1 O1 86.85(6) 2_356 5_565 ?
W1 W1 O1 66.33(5) 2_356 5_566 ?
W1 W1 O1 138.05(6) 2_356 5_655 ?
W1 W1 O1 108.38(5) 2_356 5_656 ?
W1 W1 O1 147.46(6) 2_356 5_665 ?
W1 W1 O1 115.32(5) 2_356 5_666 ?
W1 W1 O1 49.22(4) 2_356 6_445 ?
W1 W1 O1 80.58(4) 2_356 6_454 ?
W1 W1 O1 109.87(4) 2_356 6_544 ?
W1 W1 O1 100.19(6) 2_356 6_545 ?
W1 W1 O1 80.91(4) 2_356 6_546 ?
W1 W1 O1 120.97(5) 2_356 6_554 ?
W1 W1 O1 134.80(11) 2_356 6_555 ?
W1 W1 O1 87.37(5) 2_356 6_556 ?
W1 W1 O1 107.35(4) 2_356 6_565 ?
W1 W1 O1 136.15(4) 2_356 6_645 ?
W1 W1 O1 166.00(5) 2_356 6_655 ?
W1 W1 O1 124.53(4) 2_356 6_656 ?
W1 W1 O1 64.11(4) 2_356 7_454 ?
W1 W1 O1 73.27(4) 2_356 7_464 ?
W1 W1 O1 47.10(4) 2_356 7_465 ?
W1 W1 O1 116.58(6) 2_356 7_554 ?
W1 W1 O1 94.76(7) 2_356 7_555 ?
W1 W1 O1 78.78(3) 2_356 7_556 ?
W1 W1 O1 124.70(6) 2_356 7_564 ?
W1 W1 O1 105.49(7) 2_356 7_565 ?
W1 W1 O1 84.69(4) 2_356 7_566 ?
W1 W1 O1 150.34(4) 2_356 7_654 ?
W1 W1 O1 133.86(4) 2_356 7_655 ?
W1 W1 O1 160.41(4) 2_356 7_664 ?
W1 W1 O1 140.87(4) 2_356 7_665 ?
W1 W1 O1 59.33(3) 2_356 8_354 ?
W1 W1 O1 89.02(4) 2_356 8_444 ?
W1 W1 O1 65.19(5) 2_356 8_445 ?
W1 W1 O1 61.05(3) 2_356 8_446 ?
W1 W1 O1 97.76(6) 2_356 8_454 ?
W1 W1 O1 59.42(10) 2_356 8_455 ?
W1 W1 O1 63.39(4) 2_356 8_456 ?
W1 W1 O1 87.33(4) 2_356 8_465 ?
W1 W1 O1 128.16(4) 2_356 8_544 ?
W1 W1 O1 117.60(5) 2_356 8_545 ?
W1 W1 O1 149.62(5) 2_356 8_554 ?
W1 W1 O1 144.44(6) 2_356 8_555 ?
W1 W1 O1 102.84(4) 2_356 8_556 ?
W1 W1 W1 47.08(2) 2_445 2_455 ?
W1 W1 W1 78.25(2) 2_445 2_456 ?
W1 W1 W1 116.69(3) 2_445 2_465 ?
W1 W1 W1 137.77(3) 2_445 2_466 ?
W1 W1 W1 54.649(15) 2_445 2_546 ?
W1 W1 W1 74.09(2) 2_445 2_555 ?
W1 W1 W1 101.73(2) 2_445 2_556 ?
W1 W1 W1 134.21(3) 2_445 2_565 ?
W1 W1 W1 171.34(3) 2_445 2_566 ?
W1 W1 W1 93.620(14) 2_445 2_655 ?
W1 W1 W1 106.879(14) 2_445 2_656 ?
W1 W1 W1 52.414(14) 2_445 5_456 ?
W1 W1 W1 83.60(2) 2_445 5_465 ?
W1 W1 W1 101.02(2) 2_445 5_466 ?
W1 W1 W1 56.37(2) 2_445 5_556 ?
W1 W1 W1 105.16(4) 2_445 5_565 ?
W1 W1 W1 143.32(4) 2_445 5_566 ?
W1 W1 W1 64.780(14) 2_445 5_655 ?
W1 W1 W1 80.497(14) 2_445 5_656 ?
W1 W1 W1 113.85(2) 2_445 5_665 ?
W1 W1 W1 135.00(2) 2_445 5_666 ?
W1 W1 W1 51.444(13) 2_445 6_345 ?
W1 W1 W1 92.664(19) 2_445 6_355 ?
W1 W1 W1 75.628(14) 2_445 6_446 ?
W1 W1 W1 90.91(2) 2_445 6_454 ?
W1 W1 W1 119.34(4) 2_445 6_455 ?
W1 W1 W1 124.13(2) 2_445 6_456 ?
W1 W1 W1 55.866(14) 2_445 6_544 ?
W1 W1 W1 60.66(2) 2_445 6_545 ?
W1 W1 W1 89.090(14) 2_445 6_546 ?
W1 W1 W1 104.37(2) 2_445 6_554 ?
W1 W1 W1 152.20(4) 2_445 6_555 ?
W1 W1 W1 142.51(2) 2_445 6_556 ?
W1 W1 W1 87.336(13) 2_445 6_645 ?
W1 W1 W1 128.556(19) 2_445 6_655 ?
W1 W1 Fe1 62.676(15) 2_445 1_454 ?
W1 W1 Fe1 71.859(20) 2_445 1_455 ?
W1 W1 Fe1 92.099(15) 2_445 1_456 ?
W1 W1 Fe1 119.34(2) 2_445 1_465 ?
W1 W1 Fe1 70.289(19) 2_445 1_554 ?
W1 W1 Fe1 109.711(19) 2_445 1_556 ?
W1 W1 Fe1 152.68(3) 2_445 1_565 ?
W1 W1 Fe1 60.659(14) 2_445 1_645 ?
W1 W1 Fe1 87.901(15) 2_445 1_654 ?
W1 W1 Fe1 108.141(20) 2_445 1_655 ?
W1 W1 Fe1 117.324(15) 2_445 1_656 ?
W1 W1 Fe1 152.20(2) 2_445 1_665 ?
W1 W1 Fe1 58.818(14) 2_445 2_355 ?
W1 W1 Fe1 73.110(14) 2_445 2_356 ?
W1 W1 Fe1 47.08(2) 2_445 2_455 ?
W1 W1 Fe1 78.25(2) 2_445 2_456 ?
W1 W1 Fe1 116.69(3) 2_445 2_465 ?
W1 W1 Fe1 137.77(3) 2_445 2_466 ?
W1 W1 Fe1 54.649(15) 2_445 2_546 ?
W1 W1 Fe1 74.09(2) 2_445 2_555 ?
W1 W1 Fe1 101.73(2) 2_445 2_556 ?
W1 W1 Fe1 134.21(3) 2_445 2_565 ?
W1 W1 Fe1 171.34(3) 2_445 2_566 ?
W1 W1 Fe1 93.620(14) 2_445 2_655 ?
W1 W1 Fe1 106.879(14) 2_445 2_656 ?
W1 W1 Fe1 52.414(14) 2_445 5_456 ?
W1 W1 Fe1 83.60(2) 2_445 5_465 ?
W1 W1 Fe1 101.02(2) 2_445 5_466 ?
W1 W1 Fe1 56.37(2) 2_445 5_556 ?
W1 W1 Fe1 105.16(4) 2_445 5_565 ?
W1 W1 Fe1 143.32(4) 2_445 5_566 ?
W1 W1 Fe1 64.780(14) 2_445 5_655 ?
W1 W1 Fe1 80.497(14) 2_445 5_656 ?
W1 W1 Fe1 113.85(2) 2_445 5_665 ?
W1 W1 Fe1 135.00(2) 2_445 5_666 ?
W1 W1 Fe1 51.444(13) 2_445 6_345 ?
W1 W1 Fe1 92.664(19) 2_445 6_355 ?
W1 W1 Fe1 75.628(14) 2_445 6_446 ?
W1 W1 Fe1 90.91(2) 2_445 6_454 ?
W1 W1 Fe1 119.34(4) 2_445 6_455 ?
W1 W1 Fe1 124.13(2) 2_445 6_456 ?
W1 W1 Fe1 55.866(14) 2_445 6_544 ?
W1 W1 Fe1 60.66(2) 2_445 6_545 ?
W1 W1 Fe1 89.090(14) 2_445 6_546 ?
W1 W1 Fe1 104.37(2) 2_445 6_554 ?
W1 W1 Fe1 152.20(4) 2_445 6_555 ?
W1 W1 Fe1 142.51(2) 2_445 6_556 ?
W1 W1 Fe1 87.336(13) 2_445 6_645 ?
W1 W1 Fe1 128.556(19) 2_445 6_655 ?
W1 W1 O1 53.22(3) 2_445 1_454 ?
W1 W1 O1 49.05(5) 2_445 1_455 ?
W1 W1 O1 82.45(5) 2_445 1_456 ?
W1 W1 O1 117.54(6) 2_445 1_465 ?
W1 W1 O1 128.06(5) 2_445 1_466 ?
W1 W1 O1 64.08(4) 2_445 1_554 ?
W1 W1 O1 59.73(11) 2_445 1_555 ?
W1 W1 O1 99.09(6) 2_445 1_556 ?
W1 W1 O1 108.45(4) 2_445 1_564 ?
W1 W1 O1 149.87(7) 2_445 1_565 ?
W1 W1 O1 157.24(6) 2_445 1_566 ?
W1 W1 O1 94.41(4) 2_445 1_655 ?
W1 W1 O1 107.15(4) 2_445 1_656 ?
W1 W1 O1 137.79(5) 2_445 1_665 ?
W1 W1 O1 69.30(4) 2_445 2_355 ?
W1 W1 O1 86.45(4) 2_445 2_356 ?
W1 W1 O1 51.61(4) 2_445 2_446 ?
W1 W1 O1 69.72(4) 2_445 2_454 ?
W1 W1 O1 70.81(12) 2_445 2_455 ?
W1 W1 O1 107.09(8) 2_445 2_456 ?
W1 W1 O1 134.31(6) 2_445 2_465 ?
W1 W1 O1 151.65(5) 2_445 2_466 ?
W1 W1 O1 50.55(3) 2_445 2_545 ?
W1 W1 O1 69.48(3) 2_445 2_546 ?
W1 W1 O1 101.43(6) 2_445 2_555 ?
W1 W1 O1 120.38(6) 2_445 2_556 ?
W1 W1 O1 144.70(5) 2_445 2_565 ?
W1 W1 O1 53.76(3) 2_445 3_454 ?
W1 W1 O1 64.23(4) 2_445 3_455 ?
W1 W1 O1 108.79(4) 2_445 3_465 ?
W1 W1 O1 50.49(5) 2_445 3_554 ?
W1 W1 O1 51.89(11) 2_445 3_555 ?
W1 W1 O1 94.68(5) 2_445 3_556 ?
W1 W1 O1 110.08(5) 2_445 3_564 ?
W1 W1 O1 144.89(7) 2_445 3_565 ?
W1 W1 O1 137.88(5) 2_445 3_566 ?
W1 W1 O1 74.82(4) 2_445 3_654 ?
W1 W1 O1 93.85(6) 2_445 3_655 ?
W1 W1 O1 106.42(5) 2_445 3_656 ?
W1 W1 O1 120.89(5) 2_445 3_664 ?
W1 W1 O1 159.26(6) 2_445 3_665 ?
W1 W1 O1 65.89(5) 2_445 4_454 ?
W1 W1 O1 85.55(6) 2_445 4_455 ?
W1 W1 O1 131.53(5) 2_445 4_465 ?
W1 W1 O1 47.38(4) 2_445 4_545 ?
W1 W1 O1 80.89(7) 2_445 4_554 ?
W1 W1 O1 124.49(13) 2_445 4_555 ?
W1 W1 O1 114.63(5) 2_445 4_556 ?
W1 W1 O1 130.48(5) 2_445 4_564 ?
W1 W1 O1 170.38(6) 2_445 4_565 ?
W1 W1 O1 97.70(4) 2_445 4_654 ?
W1 W1 O1 115.70(5) 2_445 4_655 ?
W1 W1 O1 45.21(3) 2_445 5_455 ?
W1 W1 O1 65.67(3) 2_445 5_456 ?
W1 W1 O1 92.95(4) 2_445 5_465 ?
W1 W1 O1 105.95(4) 2_445 5_466 ?
W1 W1 O1 47.44(3) 2_445 5_554 ?
W1 W1 O1 69.50(6) 2_445 5_556 ?
W1 W1 O1 90.78(4) 2_445 5_564 ?
W1 W1 O1 118.70(8) 2_445 5_565 ?
W1 W1 O1 137.60(7) 2_445 5_566 ?
W1 W1 O1 66.93(5) 2_445 5_655 ?
W1 W1 O1 88.99(5) 2_445 5_656 ?
W1 W1 O1 131.53(6) 2_445 5_665 ?
W1 W1 O1 150.36(6) 2_445 5_666 ?
W1 W1 O1 61.15(4) 2_445 6_446 ?
W1 W1 O1 76.39(4) 2_445 6_454 ?
W1 W1 O1 90.52(6) 2_445 6_455 ?
W1 W1 O1 107.56(5) 2_445 6_456 ?
W1 W1 O1 71.76(4) 2_445 6_546 ?
W1 W1 O1 88.01(5) 2_445 6_554 ?
W1 W1 O1 134.79(13) 2_445 6_555 ?
W1 W1 O1 133.46(7) 2_445 6_556 ?
W1 W1 O1 151.69(5) 2_445 6_565 ?
W1 W1 O1 72.61(3) 2_445 6_645 ?
W1 W1 O1 119.25(5) 2_445 6_655 ?
W1 W1 O1 129.51(5) 2_445 6_656 ?
W1 W1 O1 52.75(5) 2_445 7_455 ?
W1 W1 O1 95.78(5) 2_445 7_464 ?
W1 W1 O1 117.63(6) 2_445 7_465 ?
W1 W1 O1 46.70(5) 2_445 7_554 ?
W1 W1 O1 66.51(7) 2_445 7_555 ?
W1 W1 O1 92.95(4) 2_445 7_556 ?
W1 W1 O1 115.24(6) 2_445 7_564 ?
W1 W1 O1 172.60(8) 2_445 7_565 ?
W1 W1 O1 136.18(5) 2_445 7_566 ?
W1 W1 O1 77.48(3) 2_445 7_654 ?
W1 W1 O1 91.07(4) 2_445 7_655 ?
W1 W1 O1 117.68(4) 2_445 7_664 ?
W1 W1 O1 138.66(5) 2_445 7_665 ?
W1 W1 O1 75.96(4) 2_445 8_354 ?
W1 W1 O1 89.36(4) 2_445 8_355 ?
W1 W1 O1 74.22(4) 2_445 8_446 ?
W1 W1 O1 86.06(6) 2_445 8_454 ?
W1 W1 O1 130.96(13) 2_445 8_455 ?
W1 W1 O1 119.88(5) 2_445 8_456 ?
W1 W1 O1 150.05(5) 2_445 8_465 ?
W1 W1 O1 55.19(3) 2_445 8_544 ?
W1 W1 O1 66.16(4) 2_445 8_545 ?
W1 W1 O1 101.33(5) 2_445 8_554 ?
W1 W1 O1 134.79(7) 2_445 8_555 ?
W1 W1 O1 129.87(5) 2_445 8_556 ?
W1 W1 W1 78.25(2) 2_446 2_455 ?
W1 W1 W1 47.08(2) 2_446 2_456 ?
W1 W1 W1 137.77(3) 2_446 2_465 ?
W1 W1 W1 116.69(3) 2_446 2_466 ?
W1 W1 W1 54.649(15) 2_446 2_545 ?
W1 W1 W1 101.73(2) 2_446 2_555 ?
W1 W1 W1 74.09(2) 2_446 2_556 ?
W1 W1 W1 171.34(3) 2_446 2_565 ?
W1 W1 W1 134.21(3) 2_446 2_566 ?
W1 W1 W1 106.879(14) 2_446 2_655 ?
W1 W1 W1 93.620(14) 2_446 2_656 ?
W1 W1 W1 52.414(14) 2_446 5_455 ?
W1 W1 W1 101.02(2) 2_446 5_465 ?
W1 W1 W1 83.60(2) 2_446 5_466 ?
W1 W1 W1 56.37(2) 2_446 5_555 ?
W1 W1 W1 143.32(4) 2_446 5_565 ?
W1 W1 W1 105.16(4) 2_446 5_566 ?
W1 W1 W1 80.497(14) 2_446 5_655 ?
W1 W1 W1 64.780(14) 2_446 5_656 ?
W1 W1 W1 135.00(2) 2_446 5_665 ?
W1 W1 W1 113.85(2) 2_446 5_666 ?
W1 W1 W1 51.444(13) 2_446 6_345 ?
W1 W1 W1 92.664(19) 2_446 6_355 ?
W1 W1 W1 75.628(14) 2_446 6_444 ?
W1 W1 W1 124.13(2) 2_446 6_454 ?
W1 W1 W1 119.34(4) 2_446 6_455 ?
W1 W1 W1 90.91(2) 2_446 6_456 ?
W1 W1 W1 89.090(14) 2_446 6_544 ?
W1 W1 W1 60.66(2) 2_446 6_545 ?
W1 W1 W1 55.866(14) 2_446 6_546 ?
W1 W1 W1 142.51(2) 2_446 6_554 ?
W1 W1 W1 152.20(4) 2_446 6_555 ?
W1 W1 W1 104.37(2) 2_446 6_556 ?
W1 W1 W1 87.336(13) 2_446 6_645 ?
W1 W1 W1 128.556(19) 2_446 6_655 ?
W1 W1 Fe1 92.099(15) 2_446 1_454 ?
W1 W1 Fe1 71.859(20) 2_446 1_455 ?
W1 W1 Fe1 62.676(15) 2_446 1_456 ?
W1 W1 Fe1 119.34(2) 2_446 1_465 ?
W1 W1 Fe1 109.711(19) 2_446 1_554 ?
W1 W1 Fe1 70.289(19) 2_446 1_556 ?
W1 W1 Fe1 152.68(3) 2_446 1_565 ?
W1 W1 Fe1 60.659(14) 2_446 1_645 ?
W1 W1 Fe1 117.324(15) 2_446 1_654 ?
W1 W1 Fe1 108.141(20) 2_446 1_655 ?
W1 W1 Fe1 87.901(15) 2_446 1_656 ?
W1 W1 Fe1 152.20(2) 2_446 1_665 ?
W1 W1 Fe1 73.110(14) 2_446 2_355 ?
W1 W1 Fe1 58.818(14) 2_446 2_356 ?
W1 W1 Fe1 78.25(2) 2_446 2_455 ?
W1 W1 Fe1 47.08(2) 2_446 2_456 ?
W1 W1 Fe1 137.77(3) 2_446 2_465 ?
W1 W1 Fe1 116.69(3) 2_446 2_466 ?
W1 W1 Fe1 54.649(15) 2_446 2_545 ?
W1 W1 Fe1 101.73(2) 2_446 2_555 ?
W1 W1 Fe1 74.09(2) 2_446 2_556 ?
W1 W1 Fe1 171.34(3) 2_446 2_565 ?
W1 W1 Fe1 134.21(3) 2_446 2_566 ?
W1 W1 Fe1 106.879(14) 2_446 2_655 ?
W1 W1 Fe1 93.620(14) 2_446 2_656 ?
W1 W1 Fe1 52.414(14) 2_446 5_455 ?
W1 W1 Fe1 101.02(2) 2_446 5_465 ?
W1 W1 Fe1 83.60(2) 2_446 5_466 ?
W1 W1 Fe1 56.37(2) 2_446 5_555 ?
W1 W1 Fe1 143.32(4) 2_446 5_565 ?
W1 W1 Fe1 105.16(4) 2_446 5_566 ?
W1 W1 Fe1 80.497(14) 2_446 5_655 ?
W1 W1 Fe1 64.780(14) 2_446 5_656 ?
W1 W1 Fe1 135.00(2) 2_446 5_665 ?
W1 W1 Fe1 113.85(2) 2_446 5_666 ?
W1 W1 Fe1 51.444(13) 2_446 6_345 ?
W1 W1 Fe1 92.664(19) 2_446 6_355 ?
W1 W1 Fe1 75.628(14) 2_446 6_444 ?
W1 W1 Fe1 124.13(2) 2_446 6_454 ?
W1 W1 Fe1 119.34(4) 2_446 6_455 ?
W1 W1 Fe1 90.91(2) 2_446 6_456 ?
W1 W1 Fe1 89.090(14) 2_446 6_544 ?
W1 W1 Fe1 60.66(2) 2_446 6_545 ?
W1 W1 Fe1 55.866(14) 2_446 6_546 ?
W1 W1 Fe1 142.51(2) 2_446 6_554 ?
W1 W1 Fe1 152.20(4) 2_446 6_555 ?
W1 W1 Fe1 104.37(2) 2_446 6_556 ?
W1 W1 Fe1 87.336(13) 2_446 6_645 ?
W1 W1 Fe1 128.556(19) 2_446 6_655 ?
W1 W1 O1 88.62(4) 2_446 1_454 ?
W1 W1 O1 59.77(6) 2_446 1_455 ?
W1 W1 O1 49.96(4) 2_446 1_456 ?
W1 W1 O1 124.17(6) 2_446 1_465 ?
W1 W1 O1 102.20(5) 2_446 1_466 ?
W1 W1 O1 102.08(5) 2_446 1_554 ?
W1 W1 O1 77.61(12) 2_446 1_555 ?
W1 W1 O1 62.32(5) 2_446 1_556 ?
W1 W1 O1 147.82(5) 2_446 1_564 ?
W1 W1 O1 169.91(7) 2_446 1_565 ?
W1 W1 O1 117.93(5) 2_446 1_566 ?
W1 W1 O1 99.75(4) 2_446 1_655 ?
W1 W1 O1 84.79(4) 2_446 1_656 ?
W1 W1 O1 144.71(5) 2_446 1_665 ?
W1 W1 O1 80.61(4) 2_446 2_355 ?
W1 W1 O1 66.25(4) 2_446 2_356 ?
W1 W1 O1 108.61(5) 2_446 2_454 ?
W1 W1 O1 103.63(12) 2_446 2_455 ?
W1 W1 O1 69.70(7) 2_446 2_456 ?
W1 W1 O1 151.62(6) 2_446 2_465 ?
W1 W1 O1 123.56(5) 2_446 2_466 ?
W1 W1 O1 62.24(3) 2_446 2_545 ?
W1 W1 O1 48.69(3) 2_446 2_546 ?
W1 W1 O1 118.99(7) 2_446 2_555 ?
W1 W1 O1 92.61(5) 2_446 2_556 ?
W1 W1 O1 167.23(5) 2_446 2_565 ?
W1 W1 O1 78.14(4) 2_446 3_454 ?
W1 W1 O1 58.19(3) 2_446 3_455 ?
W1 W1 O1 104.27(4) 2_446 3_465 ?
W1 W1 O1 89.21(6) 2_446 3_554 ?
W1 W1 O1 55.62(4) 2_446 3_556 ?
W1 W1 O1 142.85(6) 2_446 3_564 ?
W1 W1 O1 134.30(7) 2_446 3_565 ?
W1 W1 O1 102.23(4) 2_446 3_566 ?
W1 W1 O1 104.48(5) 2_446 3_654 ?
W1 W1 O1 85.14(6) 2_446 3_655 ?
W1 W1 O1 73.02(4) 2_446 3_656 ?
W1 W1 O1 156.69(5) 2_446 3_664 ?
W1 W1 O1 146.70(6) 2_446 3_665 ?
W1 W1 O1 49.01(3) 2_446 4_444 ?
W1 W1 O1 92.97(5) 2_446 4_454 ?
W1 W1 O1 68.65(6) 2_446 4_455 ?
W1 W1 O1 120.26(5) 2_446 4_465 ?
W1 W1 O1 58.81(4) 2_446 4_544 ?
W1 W1 O1 118.85(8) 2_446 4_554 ?
W1 W1 O1 90.11(12) 2_446 4_555 ?
W1 W1 O1 75.59(4) 2_446 4_556 ?
W1 W1 O1 167.53(5) 2_446 4_564 ?
W1 W1 O1 143.58(6) 2_446 4_565 ?
W1 W1 O1 118.35(5) 2_446 4_654 ?
W1 W1 O1 104.08(4) 2_446 4_655 ?
W1 W1 O1 57.74(3) 2_446 5_455 ?
W1 W1 O1 102.51(4) 2_446 5_465 ?
W1 W1 O1 88.40(4) 2_446 5_466 ?
W1 W1 O1 86.81(4) 2_446 5_554 ?
W1 W1 O1 50.63(7) 2_446 5_555 ?
W1 W1 O1 128.12(5) 2_446 5_564 ?
W1 W1 O1 141.55(8) 2_446 5_565 ?
W1 W1 O1 105.15(6) 2_446 5_566 ?
W1 W1 O1 81.74(5) 2_446 5_655 ?
W1 W1 O1 64.22(4) 2_446 5_656 ?
W1 W1 O1 153.51(6) 2_446 5_665 ?
W1 W1 O1 118.16(5) 2_446 5_666 ?
W1 W1 O1 108.98(5) 2_446 6_454 ?
W1 W1 O1 98.58(6) 2_446 6_455 ?
W1 W1 O1 78.97(5) 2_446 6_456 ?
W1 W1 O1 79.64(4) 2_446 6_544 ?
W1 W1 O1 45.61(5) 2_446 6_545 ?
W1 W1 O1 127.30(5) 2_446 6_554 ?
W1 W1 O1 166.29(13) 2_446 6_555 ?
W1 W1 O1 94.31(6) 2_446 6_556 ?
W1 W1 O1 162.99(5) 2_446 6_565 ?
W1 W1 O1 77.33(3) 2_446 6_645 ?
W1 W1 O1 125.62(5) 2_446 6_655 ?
W1 W1 O1 104.28(4) 2_446 6_656 ?
W1 W1 O1 65.94(4) 2_446 7_454 ?
W1 W1 O1 119.86(6) 2_446 7_464 ?
W1 W1 O1 103.40(6) 2_446 7_465 ?
W1 W1 O1 80.06(6) 2_446 7_554 ?
W1 W1 O1 55.30(3) 2_446 7_556 ?
W1 W1 O1 154.61(7) 2_446 7_564 ?
W1 W1 O1 133.53(8) 2_446 7_565 ?
W1 W1 O1 96.76(4) 2_446 7_566 ?
W1 W1 O1 95.43(4) 2_446 7_654 ?
W1 W1 O1 81.26(4) 2_446 7_655 ?
W1 W1 O1 140.11(5) 2_446 7_664 ?
W1 W1 O1 125.85(5) 2_446 7_665 ?
W1 W1 O1 98.45(4) 2_446 8_354 ?
W1 W1 O1 83.98(4) 2_446 8_355 ?
W1 W1 O1 64.85(4) 2_446 8_444 ?
W1 W1 O1 122.96(7) 2_446 8_454 ?
W1 W1 O1 112.86(12) 2_446 8_455 ?
W1 W1 O1 81.81(4) 2_446 8_456 ?
W1 W1 O1 142.24(5) 2_446 8_465 ?
W1 W1 O1 80.95(4) 2_446 8_544 ?
W1 W1 O1 59.55(4) 2_446 8_545 ?
W1 W1 O1 133.57(6) 2_446 8_554 ?
W1 W1 O1 124.37(7) 2_446 8_555 ?
W1 W1 O1 94.61(4) 2_446 8_556 ?
W1 W1 W1 90.099(9) 2_455 2_456 ?
W1 W1 W1 69.61(3) 2_455 2_465 ?
W1 W1 W1 105.23(3) 2_455 2_466 ?
W1 W1 W1 74.09(2) 2_455 2_545 ?
W1 W1 W1 101.73(2) 2_455 2_546 ?
W1 W1 W1 81.586(9) 2_455 2_555 ?
W1 W1 W1 148.803(9) 2_455 2_556 ?
W1 W1 W1 99.93(3) 2_455 2_565 ?
W1 W1 W1 141.58(3) 2_455 2_566 ?
W1 W1 W1 109.673(7) 2_455 2_655 ?
W1 W1 W1 144.430(7) 2_455 2_656 ?
W1 W1 W1 69.533(15) 2_455 5_456 ?
W1 W1 W1 82.326(15) 2_455 5_466 ?
W1 W1 W1 52.02(2) 2_455 5_555 ?
W1 W1 W1 99.63(2) 2_455 5_556 ?
W1 W1 W1 66.04(3) 2_455 5_565 ?
W1 W1 W1 136.71(3) 2_455 5_566 ?
W1 W1 W1 92.069(15) 2_455 5_655 ?
W1 W1 W1 125.715(15) 2_455 5_656 ?
W1 W1 W1 108.290(15) 2_455 5_665 ?
W1 W1 W1 161.609(15) 2_455 5_666 ?
W1 W1 W1 45.050(10) 2_455 6_345 ?
W1 W1 W1 59.750(15) 2_455 6_355 ?
W1 W1 W1 51.54(2) 2_455 6_445 ?
W1 W1 W1 101.877(12) 2_455 6_446 ?
W1 W1 W1 46.108(18) 2_455 6_454 ?
W1 W1 W1 78.11(3) 2_455 6_455 ?
W1 W1 W1 116.793(18) 2_455 6_456 ?
W1 W1 W1 63.207(12) 2_455 6_544 ?
W1 W1 W1 101.89(2) 2_455 6_545 ?
W1 W1 W1 133.892(12) 2_455 6_546 ?
W1 W1 W1 78.123(18) 2_455 6_554 ?
W1 W1 W1 128.46(3) 2_455 6_555 ?
W1 W1 W1 159.762(18) 2_455 6_556 ?
W1 W1 W1 120.250(10) 2_455 6_645 ?
W1 W1 W1 134.950(15) 2_455 6_655 ?
W1 W1 Fe1 51.537(19) 2_455 1_445 ?
W1 W1 Fe1 49.207(8) 2_455 1_455 ?
W1 W1 Fe1 94.408(8) 2_455 1_456 ?
W1 W1 Fe1 78.11(2) 2_455 1_465 ?
W1 W1 Fe1 74.40(3) 2_455 1_545 ?
W1 W1 Fe1 135.049(8) 2_455 1_556 ?
W1 W1 Fe1 105.60(3) 2_455 1_565 ?
W1 W1 Fe1 101.886(19) 2_455 1_645 ?
W1 W1 Fe1 85.592(8) 2_455 1_654 ?
W1 W1 Fe1 130.793(9) 2_455 1_655 ?
W1 W1 Fe1 164.401(8) 2_455 1_656 ?
W1 W1 Fe1 128.46(2) 2_455 1_665 ?
W1 W1 Fe1 66.079(7) 2_455 2_356 ?
W1 W1 Fe1 47.08(2) 2_455 2_445 ?
W1 W1 Fe1 78.25(2) 2_455 2_446 ?
W1 W1 Fe1 90.099(9) 2_455 2_456 ?
W1 W1 Fe1 69.61(3) 2_455 2_465 ?
W1 W1 Fe1 105.23(3) 2_455 2_466 ?
W1 W1 Fe1 74.09(2) 2_455 2_545 ?
W1 W1 Fe1 101.73(2) 2_455 2_546 ?
W1 W1 Fe1 81.586(9) 2_455 2_555 ?
W1 W1 Fe1 148.803(9) 2_455 2_556 ?
W1 W1 Fe1 99.93(3) 2_455 2_565 ?
W1 W1 Fe1 141.58(3) 2_455 2_566 ?
W1 W1 Fe1 109.673(7) 2_455 2_655 ?
W1 W1 Fe1 144.430(7) 2_455 2_656 ?
W1 W1 Fe1 69.533(15) 2_455 5_456 ?
W1 W1 Fe1 82.326(15) 2_455 5_466 ?
W1 W1 Fe1 52.02(2) 2_455 5_555 ?
W1 W1 Fe1 99.63(2) 2_455 5_556 ?
W1 W1 Fe1 66.04(3) 2_455 5_565 ?
W1 W1 Fe1 136.71(3) 2_455 5_566 ?
W1 W1 Fe1 92.069(15) 2_455 5_655 ?
W1 W1 Fe1 125.715(15) 2_455 5_656 ?
W1 W1 Fe1 108.290(15) 2_455 5_665 ?
W1 W1 Fe1 161.609(15) 2_455 5_666 ?
W1 W1 Fe1 45.050(10) 2_455 6_345 ?
W1 W1 Fe1 59.750(15) 2_455 6_355 ?
W1 W1 Fe1 51.54(2) 2_455 6_445 ?
W1 W1 Fe1 101.877(12) 2_455 6_446 ?
W1 W1 Fe1 46.108(18) 2_455 6_454 ?
W1 W1 Fe1 78.11(3) 2_455 6_455 ?
W1 W1 Fe1 116.793(18) 2_455 6_456 ?
W1 W1 Fe1 63.207(12) 2_455 6_544 ?
W1 W1 Fe1 101.89(2) 2_455 6_545 ?
W1 W1 Fe1 133.892(12) 2_455 6_546 ?
W1 W1 Fe1 78.123(18) 2_455 6_554 ?
W1 W1 Fe1 128.46(3) 2_455 6_555 ?
W1 W1 Fe1 159.762(18) 2_455 6_556 ?
W1 W1 Fe1 120.250(10) 2_455 6_645 ?
W1 W1 Fe1 134.950(15) 2_455 6_655 ?
W1 W1 O1 94.43(7) 2_455 1_456 ?
W1 W1 O1 73.47(6) 2_455 1_465 ?
W1 W1 O1 106.21(7) 2_455 1_466 ?
W1 W1 O1 76.70(5) 2_455 1_545 ?
W1 W1 O1 53.28(4) 2_455 1_554 ?
W1 W1 O1 87.08(12) 2_455 1_555 ?
W1 W1 O1 139.54(9) 2_455 1_556 ?
W1 W1 O1 73.38(5) 2_455 1_564 ?
W1 W1 O1 107.68(8) 2_455 1_565 ?
W1 W1 O1 143.02(8) 2_455 1_566 ?
W1 W1 O1 118.86(6) 2_455 1_655 ?
W1 W1 O1 152.20(6) 2_455 1_656 ?
W1 W1 O1 126.87(6) 2_455 1_665 ?
W1 W1 O1 78.77(5) 2_455 2_356 ?
W1 W1 O1 54.53(5) 2_455 2_445 ?
W1 W1 O1 91.95(6) 2_455 2_446 ?
W1 W1 O1 119.66(10) 2_455 2_456 ?
W1 W1 O1 87.33(6) 2_455 2_465 ?
W1 W1 O1 118.27(7) 2_455 2_466 ?
W1 W1 O1 87.37(5) 2_455 2_545 ?
W1 W1 O1 116.50(6) 2_455 2_546 ?
W1 W1 O1 107.90(7) 2_455 2_555 ?
W1 W1 O1 166.88(8) 2_455 2_556 ?
W1 W1 O1 112.61(6) 2_455 2_565 ?
W1 W1 O1 53.78(4) 2_455 3_455 ?
W1 W1 O1 73.84(5) 2_455 3_465 ?
W1 W1 O1 72.82(5) 2_455 3_545 ?
W1 W1 O1 73.24(12) 2_455 3_555 ?
W1 W1 O1 119.36(7) 2_455 3_556 ?
W1 W1 O1 65.43(5) 2_455 3_564 ?
W1 W1 O1 101.87(8) 2_455 3_565 ?
W1 W1 O1 127.32(7) 2_455 3_566 ?
W1 W1 O1 78.68(5) 2_455 3_654 ?
W1 W1 O1 131.99(8) 2_455 3_655 ?
W1 W1 O1 151.26(7) 2_455 3_656 ?
W1 W1 O1 93.60(6) 2_455 3_664 ?
W1 W1 O1 135.04(7) 2_455 3_665 ?
W1 W1 O1 67.16(5) 2_455 4_445 ?
W1 W1 O1 74.28(7) 2_455 4_455 ?
W1 W1 O1 93.63(6) 2_455 4_465 ?
W1 W1 O1 61.00(5) 2_455 4_544 ?
W1 W1 O1 94.34(6) 2_455 4_545 ?
W1 W1 O1 63.01(6) 2_455 4_554 ?
W1 W1 O1 167.17(15) 2_455 4_555 ?
W1 W1 O1 144.25(7) 2_455 4_556 ?
W1 W1 O1 89.38(6) 2_455 4_564 ?
W1 W1 O1 123.81(7) 2_455 4_565 ?
W1 W1 O1 102.50(5) 2_455 4_654 ?
W1 W1 O1 146.93(7) 2_455 4_655 ?
W1 W1 O1 72.55(5) 2_455 5_456 ?
W1 W1 O1 52.24(4) 2_455 5_465 ?
W1 W1 O1 85.00(5) 2_455 5_466 ?
W1 W1 O1 101.27(8) 2_455 5_556 ?
W1 W1 O1 50.85(5) 2_455 5_564 ?
W1 W1 O1 71.71(7) 2_455 5_565 ?
W1 W1 O1 120.24(8) 2_455 5_566 ?
W1 W1 O1 94.18(6) 2_455 5_655 ?
W1 W1 O1 136.02(7) 2_455 5_656 ?
W1 W1 O1 112.31(7) 2_455 5_665 ?
W1 W1 O1 162.35(8) 2_455 5_666 ?
W1 W1 O1 86.17(6) 2_455 6_446 ?
W1 W1 O1 51.56(5) 2_455 6_455 ?
W1 W1 O1 100.71(7) 2_455 6_456 ?
W1 W1 O1 50.94(4) 2_455 6_544 ?
W1 W1 O1 76.72(6) 2_455 6_545 ?
W1 W1 O1 115.73(7) 2_455 6_546 ?
W1 W1 O1 60.72(5) 2_455 6_554 ?
W1 W1 O1 104.91(12) 2_455 6_555 ?
W1 W1 O1 152.56(9) 2_455 6_556 ?
W1 W1 O1 106.20(6) 2_455 6_565 ?
W1 W1 O1 106.90(5) 2_455 6_645 ?
W1 W1 O1 126.63(6) 2_455 6_655 ?
W1 W1 O1 169.00(7) 2_455 6_656 ?
W1 W1 O1 67.99(6) 2_455 7_455 ?
W1 W1 O1 48.75(5) 2_455 7_464 ?
W1 W1 O1 87.79(7) 2_455 7_465 ?
W1 W1 O1 59.40(5) 2_455 7_554 ?
W1 W1 O1 113.47(9) 2_455 7_555 ?
W1 W1 O1 131.99(7) 2_455 7_556 ?
W1 W1 O1 81.31(6) 2_455 7_564 ?
W1 W1 O1 139.40(10) 2_455 7_565 ?
W1 W1 O1 148.63(7) 2_455 7_566 ?
W1 W1 O1 96.29(5) 2_455 7_654 ?
W1 W1 O1 130.91(6) 2_455 7_655 ?
W1 W1 O1 108.11(5) 2_455 7_664 ?
W1 W1 O1 148.78(6) 2_455 7_665 ?
W1 W1 O1 53.13(4) 2_455 8_345 ?
W1 W1 O1 63.12(5) 2_455 8_355 ?
W1 W1 O1 73.72(7) 2_455 8_445 ?
W1 W1 O1 109.11(7) 2_455 8_446 ?
W1 W1 O1 45.56(5) 2_455 8_454 ?
W1 W1 O1 98.88(13) 2_455 8_455 ?
W1 W1 O1 129.00(8) 2_455 8_456 ?
W1 W1 O1 104.46(6) 2_455 8_465 ?
W1 W1 O1 75.40(5) 2_455 8_544 ?
W1 W1 O1 109.58(6) 2_455 8_545 ?
W1 W1 O1 87.99(5) 2_455 8_554 ?
W1 W1 O1 146.90(8) 2_455 8_555 ?
W1 W1 O1 168.77(7) 2_455 8_556 ?
W1 W1 W1 105.23(3) 2_456 2_465 ?
W1 W1 W1 69.61(3) 2_456 2_466 ?
W1 W1 W1 101.73(2) 2_456 2_545 ?
W1 W1 W1 74.09(2) 2_456 2_546 ?
W1 W1 W1 148.803(9) 2_456 2_555 ?
W1 W1 W1 81.586(9) 2_456 2_556 ?
W1 W1 W1 141.58(3) 2_456 2_565 ?
W1 W1 W1 99.93(3) 2_456 2_566 ?
W1 W1 W1 144.430(7) 2_456 2_655 ?
W1 W1 W1 109.673(7) 2_456 2_656 ?
W1 W1 W1 69.533(15) 2_456 5_455 ?
W1 W1 W1 82.326(15) 2_456 5_465 ?
W1 W1 W1 99.63(2) 2_456 5_555 ?
W1 W1 W1 52.02(2) 2_456 5_556 ?
W1 W1 W1 136.71(3) 2_456 5_565 ?
W1 W1 W1 66.04(3) 2_456 5_566 ?
W1 W1 W1 125.715(15) 2_456 5_655 ?
W1 W1 W1 92.069(15) 2_456 5_656 ?
W1 W1 W1 161.609(15) 2_456 5_665 ?
W1 W1 W1 108.290(15) 2_456 5_666 ?
W1 W1 W1 45.050(10) 2_456 6_345 ?
W1 W1 W1 59.750(15) 2_456 6_355 ?
W1 W1 W1 101.877(12) 2_456 6_444 ?
W1 W1 W1 51.54(2) 2_456 6_445 ?
W1 W1 W1 116.793(18) 2_456 6_454 ?
W1 W1 W1 78.11(3) 2_456 6_455 ?
W1 W1 W1 46.108(18) 2_456 6_456 ?
W1 W1 W1 133.892(12) 2_456 6_544 ?
W1 W1 W1 101.89(2) 2_456 6_545 ?
W1 W1 W1 63.207(12) 2_456 6_546 ?
W1 W1 W1 159.762(18) 2_456 6_554 ?
W1 W1 W1 128.46(3) 2_456 6_555 ?
W1 W1 W1 78.123(18) 2_456 6_556 ?
W1 W1 W1 120.250(10) 2_456 6_645 ?
W1 W1 W1 134.950(15) 2_456 6_655 ?
W1 W1 Fe1 51.537(19) 2_456 1_445 ?
W1 W1 Fe1 94.408(8) 2_456 1_454 ?
W1 W1 Fe1 49.207(8) 2_456 1_455 ?
W1 W1 Fe1 78.11(2) 2_456 1_465 ?
W1 W1 Fe1 74.40(3) 2_456 1_545 ?
W1 W1 Fe1 135.049(8) 2_456 1_554 ?
W1 W1 Fe1 105.60(3) 2_456 1_565 ?
W1 W1 Fe1 101.886(19) 2_456 1_645 ?
W1 W1 Fe1 164.401(8) 2_456 1_654 ?
W1 W1 Fe1 130.793(9) 2_456 1_655 ?
W1 W1 Fe1 85.592(8) 2_456 1_656 ?
W1 W1 Fe1 128.46(2) 2_456 1_665 ?
W1 W1 Fe1 66.079(7) 2_456 2_355 ?
W1 W1 Fe1 78.25(2) 2_456 2_445 ?
W1 W1 Fe1 47.08(2) 2_456 2_446 ?
W1 W1 Fe1 90.099(9) 2_456 2_455 ?
W1 W1 Fe1 105.23(3) 2_456 2_465 ?
W1 W1 Fe1 69.61(3) 2_456 2_466 ?
W1 W1 Fe1 101.73(2) 2_456 2_545 ?
W1 W1 Fe1 74.09(2) 2_456 2_546 ?
W1 W1 Fe1 148.803(9) 2_456 2_555 ?
W1 W1 Fe1 81.586(9) 2_456 2_556 ?
W1 W1 Fe1 141.58(3) 2_456 2_565 ?
W1 W1 Fe1 99.93(3) 2_456 2_566 ?
W1 W1 Fe1 144.430(7) 2_456 2_655 ?
W1 W1 Fe1 109.673(7) 2_456 2_656 ?
W1 W1 Fe1 69.533(15) 2_456 5_455 ?
W1 W1 Fe1 82.326(15) 2_456 5_465 ?
W1 W1 Fe1 99.63(2) 2_456 5_555 ?
W1 W1 Fe1 52.02(2) 2_456 5_556 ?
W1 W1 Fe1 136.71(3) 2_456 5_565 ?
W1 W1 Fe1 66.04(3) 2_456 5_566 ?
W1 W1 Fe1 125.715(15) 2_456 5_655 ?
W1 W1 Fe1 92.069(15) 2_456 5_656 ?
W1 W1 Fe1 161.609(15) 2_456 5_665 ?
W1 W1 Fe1 108.290(15) 2_456 5_666 ?
W1 W1 Fe1 45.050(10) 2_456 6_345 ?
W1 W1 Fe1 59.750(15) 2_456 6_355 ?
W1 W1 Fe1 101.877(12) 2_456 6_444 ?
W1 W1 Fe1 51.54(2) 2_456 6_445 ?
W1 W1 Fe1 116.793(18) 2_456 6_454 ?
W1 W1 Fe1 78.11(3) 2_456 6_455 ?
W1 W1 Fe1 46.108(18) 2_456 6_456 ?
W1 W1 Fe1 133.892(12) 2_456 6_544 ?
W1 W1 Fe1 101.89(2) 2_456 6_545 ?
W1 W1 Fe1 63.207(12) 2_456 6_546 ?
W1 W1 Fe1 159.762(18) 2_456 6_554 ?
W1 W1 Fe1 128.46(3) 2_456 6_555 ?
W1 W1 Fe1 78.123(18) 2_456 6_556 ?
W1 W1 Fe1 120.250(10) 2_456 6_645 ?
W1 W1 Fe1 134.950(15) 2_456 6_655 ?
W1 W1 O1 103.49(6) 2_456 1_454 ?
W1 W1 O1 58.10(6) 2_456 1_455 ?
W1 W1 O1 85.64(6) 2_456 1_465 ?
W1 W1 O1 55.20(5) 2_456 1_466 ?
W1 W1 O1 86.38(6) 2_456 1_545 ?
W1 W1 O1 139.30(8) 2_456 1_554 ?
W1 W1 O1 123.80(14) 2_456 1_555 ?
W1 W1 O1 56.95(5) 2_456 1_556 ?
W1 W1 O1 145.68(7) 2_456 1_564 ?
W1 W1 O1 123.70(8) 2_456 1_565 ?
W1 W1 O1 81.19(6) 2_456 1_566 ?
W1 W1 O1 132.56(6) 2_456 1_655 ?
W1 W1 O1 94.32(5) 2_456 1_656 ?
W1 W1 O1 139.34(6) 2_456 1_665 ?
W1 W1 O1 65.54(5) 2_456 2_355 ?
W1 W1 O1 80.41(6) 2_456 2_445 ?
W1 W1 O1 45.46(4) 2_456 2_446 ?
W1 W1 O1 127.34(7) 2_456 2_454 ?
W1 W1 O1 106.34(14) 2_456 2_455 ?
W1 W1 O1 109.49(7) 2_456 2_465 ?
W1 W1 O1 77.70(6) 2_456 2_466 ?
W1 W1 O1 108.06(6) 2_456 2_545 ?
W1 W1 O1 78.25(5) 2_456 2_546 ?
W1 W1 O1 155.32(9) 2_456 2_555 ?
W1 W1 O1 90.46(6) 2_456 2_556 ?
W1 W1 O1 135.92(7) 2_456 2_565 ?
W1 W1 O1 80.50(5) 2_456 3_454 ?
W1 W1 O1 64.09(5) 2_456 3_465 ?
W1 W1 O1 62.46(5) 2_456 3_545 ?
W1 W1 O1 113.61(8) 2_456 3_554 ?
W1 W1 O1 122.43(7) 2_456 3_564 ?
W1 W1 O1 87.39(7) 2_456 3_565 ?
W1 W1 O1 59.63(5) 2_456 3_566 ?
W1 W1 O1 151.37(8) 2_456 3_654 ?
W1 W1 O1 110.51(7) 2_456 3_655 ?
W1 W1 O1 70.79(5) 2_456 3_656 ?
W1 W1 O1 155.89(7) 2_456 3_664 ?
W1 W1 O1 119.94(7) 2_456 3_665 ?
W1 W1 O1 78.77(5) 2_456 4_444 ?
W1 W1 O1 91.23(7) 2_456 4_454 ?
W1 W1 O1 74.30(5) 2_456 4_465 ?
W1 W1 O1 104.51(7) 2_456 4_544 ?
W1 W1 O1 70.25(5) 2_456 4_545 ?
W1 W1 O1 152.96(10) 2_456 4_554 ?
W1 W1 O1 77.91(11) 2_456 4_555 ?
W1 W1 O1 54.18(4) 2_456 4_556 ?
W1 W1 O1 132.52(7) 2_456 4_564 ?
W1 W1 O1 100.15(6) 2_456 4_565 ?
W1 W1 O1 158.70(7) 2_456 4_654 ?
W1 W1 O1 116.00(6) 2_456 4_655 ?
W1 W1 O1 59.72(4) 2_456 5_455 ?
W1 W1 O1 74.58(5) 2_456 5_465 ?
W1 W1 O1 116.38(7) 2_456 5_554 ?
W1 W1 O1 84.49(8) 2_456 5_555 ?
W1 W1 O1 129.45(7) 2_456 5_564 ?
W1 W1 O1 108.78(9) 2_456 5_565 ?
W1 W1 O1 60.18(6) 2_456 5_566 ?
W1 W1 O1 126.43(8) 2_456 5_655 ?
W1 W1 O1 81.02(5) 2_456 5_656 ?
W1 W1 O1 150.03(8) 2_456 5_665 ?
W1 W1 O1 96.87(6) 2_456 5_666 ?
W1 W1 O1 58.76(5) 2_456 6_445 ?
W1 W1 O1 108.57(7) 2_456 6_454 ?
W1 W1 O1 70.87(6) 2_456 6_455 ?
W1 W1 O1 121.39(7) 2_456 6_544 ?
W1 W1 O1 92.61(7) 2_456 6_545 ?
W1 W1 O1 55.47(5) 2_456 6_546 ?
W1 W1 O1 148.79(8) 2_456 6_554 ?
W1 W1 O1 144.83(14) 2_456 6_555 ?
W1 W1 O1 66.53(6) 2_456 6_556 ?
W1 W1 O1 115.98(7) 2_456 6_565 ?
W1 W1 O1 117.23(6) 2_456 6_645 ?
W1 W1 O1 142.49(7) 2_456 6_655 ?
W1 W1 O1 99.45(5) 2_456 6_656 ?
W1 W1 O1 84.32(6) 2_456 7_454 ?
W1 W1 O1 100.02(7) 2_456 7_464 ?
W1 W1 O1 58.31(5) 2_456 7_465 ?
W1 W1 O1 124.60(8) 2_456 7_554 ?
W1 W1 O1 71.33(7) 2_456 7_555 ?
W1 W1 O1 50.69(4) 2_456 7_556 ?
W1 W1 O1 148.19(9) 2_456 7_564 ?
W1 W1 O1 97.10(8) 2_456 7_565 ?
W1 W1 O1 65.62(5) 2_456 7_566 ?
W1 W1 O1 139.73(6) 2_456 7_654 ?
W1 W1 O1 107.26(5) 2_456 7_655 ?
W1 W1 O1 161.12(7) 2_456 7_664 ?
W1 W1 O1 120.58(6) 2_456 7_665 ?
W1 W1 O1 87.42(6) 2_456 8_354 ?
W1 W1 O1 49.55(4) 2_456 8_355 ?
W1 W1 O1 101.48(7) 2_456 8_444 ?
W1 W1 O1 56.24(6) 2_456 8_445 ?
W1 W1 O1 125.85(9) 2_456 8_454 ?
W1 W1 O1 66.06(11) 2_456 8_455 ?
W1 W1 O1 95.20(6) 2_456 8_465 ?
W1 W1 O1 128.00(7) 2_456 8_544 ?
W1 W1 O1 96.88(6) 2_456 8_545 ?
W1 W1 O1 177.70(8) 2_456 8_554 ?
W1 W1 O1 122.94(8) 2_456 8_555 ?
W1 W1 O1 78.72(5) 2_456 8_556 ?
W1 W1 W1 51.157(17) 2_465 2_466 ?
W1 W1 W1 134.21(3) 2_465 2_545 ?
W1 W1 W1 171.34(3) 2_465 2_546 ?
W1 W1 W1 99.93(3) 2_465 2_555 ?
W1 W1 W1 141.58(3) 2_465 2_556 ?
W1 W1 W1 46.977(17) 2_465 2_565 ?
W1 W1 W1 71.972(17) 2_465 2_566 ?
W1 W1 W1 109.264(17) 2_465 2_655 ?
W1 W1 W1 128.373(17) 2_465 2_656 ?
W1 W1 W1 91.15(2) 2_465 5_455 ?
W1 W1 W1 110.74(2) 2_465 5_456 ?
W1 W1 W1 65.939(15) 2_465 5_466 ?
W1 W1 W1 115.82(3) 2_465 5_555 ?
W1 W1 W1 155.92(3) 2_465 5_556 ?
W1 W1 W1 82.04(2) 2_465 5_566 ?
W1 W1 W1 126.12(2) 2_465 5_655 ?
W1 W1 W1 157.45(2) 2_465 5_656 ?
W1 W1 W1 82.254(15) 2_465 5_665 ?
W1 W1 W1 104.635(15) 2_465 5_666 ?
W1 W1 W1 86.321(20) 2_465 6_345 ?
W1 W1 W1 47.610(13) 2_465 6_355 ?
W1 W1 W1 82.58(2) 2_465 6_444 ?
W1 W1 W1 111.93(4) 2_465 6_445 ?
W1 W1 W1 124.67(2) 2_465 6_446 ?
W1 W1 W1 80.312(14) 2_465 6_456 ?
W1 W1 W1 99.69(2) 2_465 6_544 ?
W1 W1 W1 151.47(4) 2_465 6_545 ?
W1 W1 W1 150.02(2) 2_465 6_546 ?
W1 W1 W1 55.330(14) 2_465 6_554 ?
W1 W1 W1 68.07(2) 2_465 6_555 ?
W1 W1 W1 97.418(14) 2_465 6_556 ?
W1 W1 W1 132.390(20) 2_465 6_645 ?
W1 W1 W1 93.679(13) 2_465 6_655 ?
W1 W1 Fe1 111.93(3) 2_465 1_445 ?
W1 W1 Fe1 54.014(16) 2_465 1_454 ?
W1 W1 Fe1 66.511(19) 2_465 1_455 ?
W1 W1 Fe1 92.687(16) 2_465 1_456 ?
W1 W1 Fe1 144.01(3) 2_465 1_545 ?
W1 W1 Fe1 64.421(19) 2_465 1_554 ?
W1 W1 Fe1 115.579(19) 2_465 1_556 ?
W1 W1 Fe1 151.47(3) 2_465 1_645 ?
W1 W1 Fe1 87.313(16) 2_465 1_654 ?
W1 W1 Fe1 113.489(20) 2_465 1_655 ?
W1 W1 Fe1 125.986(16) 2_465 1_656 ?
W1 W1 Fe1 68.073(15) 2_465 1_665 ?
W1 W1 Fe1 65.565(17) 2_465 2_355 ?
W1 W1 Fe1 82.945(17) 2_465 2_356 ?
W1 W1 Fe1 116.69(3) 2_465 2_445 ?
W1 W1 Fe1 137.77(3) 2_465 2_446 ?
W1 W1 Fe1 69.61(3) 2_465 2_455 ?
W1 W1 Fe1 105.23(3) 2_465 2_456 ?
W1 W1 Fe1 51.157(17) 2_465 2_466 ?
W1 W1 Fe1 134.21(3) 2_465 2_545 ?
W1 W1 Fe1 171.34(3) 2_465 2_546 ?
W1 W1 Fe1 99.93(3) 2_465 2_555 ?
W1 W1 Fe1 141.58(3) 2_465 2_556 ?
W1 W1 Fe1 46.977(17) 2_465 2_565 ?
W1 W1 Fe1 71.972(17) 2_465 2_566 ?
W1 W1 Fe1 109.264(17) 2_465 2_655 ?
W1 W1 Fe1 128.373(17) 2_465 2_656 ?
W1 W1 Fe1 91.15(2) 2_465 5_455 ?
W1 W1 Fe1 110.74(2) 2_465 5_456 ?
W1 W1 Fe1 65.939(15) 2_465 5_466 ?
W1 W1 Fe1 115.82(3) 2_465 5_555 ?
W1 W1 Fe1 155.92(3) 2_465 5_556 ?
W1 W1 Fe1 82.04(2) 2_465 5_566 ?
W1 W1 Fe1 126.12(2) 2_465 5_655 ?
W1 W1 Fe1 157.45(2) 2_465 5_656 ?
W1 W1 Fe1 82.254(15) 2_465 5_665 ?
W1 W1 Fe1 104.635(15) 2_465 5_666 ?
W1 W1 Fe1 86.321(20) 2_465 6_345 ?
W1 W1 Fe1 47.610(13) 2_465 6_355 ?
W1 W1 Fe1 82.58(2) 2_465 6_444 ?
W1 W1 Fe1 111.93(4) 2_465 6_445 ?
W1 W1 Fe1 124.67(2) 2_465 6_446 ?
W1 W1 Fe1 80.312(14) 2_465 6_456 ?
W1 W1 Fe1 99.69(2) 2_465 6_544 ?
W1 W1 Fe1 151.47(4) 2_465 6_545 ?
W1 W1 Fe1 150.02(2) 2_465 6_546 ?
W1 W1 Fe1 55.330(14) 2_465 6_554 ?
W1 W1 Fe1 68.07(2) 2_465 6_555 ?
W1 W1 Fe1 97.418(14) 2_465 6_556 ?
W1 W1 Fe1 132.390(20) 2_465 6_645 ?
W1 W1 Fe1 93.679(13) 2_465 6_655 ?
W1 W1 O1 65.16(4) 2_465 1_454 ?
W1 W1 O1 78.78(6) 2_465 1_455 ?
W1 W1 O1 105.22(6) 2_465 1_456 ?
W1 W1 O1 63.35(4) 2_465 1_466 ?
W1 W1 O1 144.14(6) 2_465 1_545 ?
W1 W1 O1 80.21(5) 2_465 1_554 ?
W1 W1 O1 125.66(13) 2_465 1_555 ?
W1 W1 O1 136.56(7) 2_465 1_556 ?
W1 W1 O1 78.12(5) 2_465 1_566 ?
W1 W1 O1 119.37(5) 2_465 1_655 ?
W1 W1 O1 134.58(5) 2_465 1_656 ?
W1 W1 O1 77.53(4) 2_465 1_665 ?
W1 W1 O1 57.29(4) 2_465 2_355 ?
W1 W1 O1 80.89(4) 2_465 2_356 ?
W1 W1 O1 123.99(6) 2_465 2_445 ?
W1 W1 O1 146.77(6) 2_465 2_446 ?
W1 W1 O1 58.63(4) 2_465 2_454 ?
W1 W1 O1 47.07(11) 2_465 2_455 ?
W1 W1 O1 103.16(8) 2_465 2_456 ?
W1 W1 O1 56.73(4) 2_465 2_466 ?
W1 W1 O1 139.24(6) 2_465 2_545 ?
W1 W1 O1 173.24(6) 2_465 2_546 ?
W1 W1 O1 96.98(6) 2_465 2_555 ?
W1 W1 O1 122.74(6) 2_465 2_556 ?
W1 W1 O1 54.86(3) 2_465 2_565 ?
W1 W1 O1 64.40(4) 2_465 3_454 ?
W1 W1 O1 80.53(4) 2_465 3_455 ?
W1 W1 O1 140.41(6) 2_465 3_545 ?
W1 W1 O1 73.11(6) 2_465 3_554 ?
W1 W1 O1 115.99(13) 2_465 3_555 ?
W1 W1 O1 119.60(6) 2_465 3_556 ?
W1 W1 O1 77.89(4) 2_465 3_566 ?
W1 W1 O1 95.49(5) 2_465 3_654 ?
W1 W1 O1 136.91(8) 2_465 3_655 ?
W1 W1 O1 135.08(6) 2_465 3_656 ?
W1 W1 O1 54.51(3) 2_465 3_664 ?
W1 W1 O1 70.50(4) 2_465 3_665 ?
W1 W1 O1 101.87(5) 2_465 4_444 ?
W1 W1 O1 123.27(6) 2_465 4_445 ?
W1 W1 O1 50.99(4) 2_465 4_454 ?
W1 W1 O1 76.62(6) 2_465 4_455 ?
W1 W1 O1 121.33(6) 2_465 4_544 ?
W1 W1 O1 163.59(7) 2_465 4_545 ?
W1 W1 O1 69.44(7) 2_465 4_554 ?
W1 W1 O1 117.69(13) 2_465 4_555 ?
W1 W1 O1 117.17(5) 2_465 4_556 ?
W1 W1 O1 54.32(4) 2_465 4_565 ?
W1 W1 O1 95.31(4) 2_465 4_654 ?
W1 W1 O1 117.86(5) 2_465 4_655 ?
W1 W1 O1 81.34(4) 2_465 5_455 ?
W1 W1 O1 99.29(5) 2_465 5_456 ?
W1 W1 O1 62.74(4) 2_465 5_466 ?
W1 W1 O1 79.56(4) 2_465 5_554 ?
W1 W1 O1 104.85(8) 2_465 5_555 ?
W1 W1 O1 133.37(8) 2_465 5_556 ?
W1 W1 O1 70.69(5) 2_465 5_566 ?
W1 W1 O1 126.21(7) 2_465 5_655 ?
W1 W1 O1 154.22(7) 2_465 5_656 ?
W1 W1 O1 67.32(4) 2_465 5_665 ?
W1 W1 O1 92.87(5) 2_465 5_666 ?
W1 W1 O1 105.90(6) 2_465 6_445 ?
W1 W1 O1 122.43(6) 2_465 6_446 ?
W1 W1 O1 80.83(5) 2_465 6_456 ?
W1 W1 O1 99.41(5) 2_465 6_544 ?
W1 W1 O1 141.54(8) 2_465 6_545 ?
W1 W1 O1 158.48(7) 2_465 6_546 ?
W1 W1 O1 56.48(4) 2_465 6_554 ?
W1 W1 O1 53.99(10) 2_465 6_555 ?
W1 W1 O1 101.67(6) 2_465 6_556 ?
W1 W1 O1 137.49(5) 2_465 6_645 ?
W1 W1 O1 95.88(4) 2_465 6_655 ?
W1 W1 O1 112.54(5) 2_465 6_656 ?
W1 W1 O1 82.35(5) 2_465 7_454 ?
W1 W1 O1 108.51(7) 2_465 7_455 ?
W1 W1 O1 50.15(4) 2_465 7_465 ?
W1 W1 O1 104.89(7) 2_465 7_554 ?
W1 W1 O1 175.07(10) 2_465 7_555 ?
W1 W1 O1 138.63(6) 2_465 7_556 ?
W1 W1 O1 69.94(6) 2_465 7_565 ?
W1 W1 O1 96.79(5) 2_465 7_566 ?
W1 W1 O1 114.28(5) 2_465 7_654 ?
W1 W1 O1 140.82(5) 2_465 7_655 ?
W1 W1 O1 77.57(4) 2_465 7_664 ?
W1 W1 O1 94.72(4) 2_465 7_665 ?
W1 W1 O1 101.18(5) 2_465 8_345 ?
W1 W1 O1 57.50(4) 2_465 8_355 ?
W1 W1 O1 100.16(6) 2_465 8_444 ?
W1 W1 O1 138.78(8) 2_465 8_445 ?
W1 W1 O1 138.38(6) 2_465 8_446 ?
W1 W1 O1 49.40(10) 2_465 8_455 ?
W1 W1 O1 97.47(5) 2_465 8_456 ?
W1 W1 O1 115.03(5) 2_465 8_544 ?
W1 W1 O1 157.84(6) 2_465 8_545 ?
W1 W1 O1 72.89(4) 2_465 8_554 ?
W1 W1 O1 96.90(6) 2_465 8_555 ?
W1 W1 O1 112.10(5) 2_465 8_556 ?
W1 W1 W1 171.34(3) 2_466 2_545 ?
W1 W1 W1 134.21(3) 2_466 2_546 ?
W1 W1 W1 141.58(3) 2_466 2_555 ?
W1 W1 W1 99.93(3) 2_466 2_556 ?
W1 W1 W1 71.972(17) 2_466 2_565 ?
W1 W1 W1 46.977(17) 2_466 2_566 ?
W1 W1 W1 128.373(17) 2_466 2_655 ?
W1 W1 W1 109.264(17) 2_466 2_656 ?
W1 W1 W1 110.74(2) 2_466 5_455 ?
W1 W1 W1 91.15(2) 2_466 5_456 ?
W1 W1 W1 65.939(15) 2_466 5_465 ?
W1 W1 W1 155.92(3) 2_466 5_555 ?
W1 W1 W1 115.82(3) 2_466 5_556 ?
W1 W1 W1 82.04(2) 2_466 5_565 ?
W1 W1 W1 157.45(2) 2_466 5_655 ?
W1 W1 W1 126.12(2) 2_466 5_656 ?
W1 W1 W1 104.635(15) 2_466 5_665 ?
W1 W1 W1 82.254(15) 2_466 5_666 ?
W1 W1 W1 86.321(20) 2_466 6_345 ?
W1 W1 W1 47.610(13) 2_466 6_355 ?
W1 W1 W1 124.67(2) 2_466 6_444 ?
W1 W1 W1 111.93(4) 2_466 6_445 ?
W1 W1 W1 82.58(2) 2_466 6_446 ?
W1 W1 W1 80.312(14) 2_466 6_454 ?
W1 W1 W1 150.02(2) 2_466 6_544 ?
W1 W1 W1 151.47(4) 2_466 6_545 ?
W1 W1 W1 99.69(2) 2_466 6_546 ?
W1 W1 W1 97.418(14) 2_466 6_554 ?
W1 W1 W1 68.07(2) 2_466 6_555 ?
W1 W1 W1 55.330(14) 2_466 6_556 ?
W1 W1 W1 132.390(20) 2_466 6_645 ?
W1 W1 W1 93.679(13) 2_466 6_655 ?
W1 W1 Fe1 111.93(3) 2_466 1_445 ?
W1 W1 Fe1 92.687(16) 2_466 1_454 ?
W1 W1 Fe1 66.511(19) 2_466 1_455 ?
W1 W1 Fe1 54.014(16) 2_466 1_456 ?
W1 W1 Fe1 144.01(3) 2_466 1_545 ?
W1 W1 Fe1 115.579(19) 2_466 1_554 ?
W1 W1 Fe1 64.421(19) 2_466 1_556 ?
W1 W1 Fe1 151.47(3) 2_466 1_645 ?
W1 W1 Fe1 125.986(16) 2_466 1_654 ?
W1 W1 Fe1 113.489(20) 2_466 1_655 ?
W1 W1 Fe1 87.313(16) 2_466 1_656 ?
W1 W1 Fe1 68.073(15) 2_466 1_665 ?
W1 W1 Fe1 82.945(17) 2_466 2_355 ?
W1 W1 Fe1 65.565(17) 2_466 2_356 ?
W1 W1 Fe1 137.77(3) 2_466 2_445 ?
W1 W1 Fe1 116.69(3) 2_466 2_446 ?
W1 W1 Fe1 105.23(3) 2_466 2_455 ?
W1 W1 Fe1 69.61(3) 2_466 2_456 ?
W1 W1 Fe1 51.157(17) 2_466 2_465 ?
W1 W1 Fe1 171.34(3) 2_466 2_545 ?
W1 W1 Fe1 134.21(3) 2_466 2_546 ?
W1 W1 Fe1 141.58(3) 2_466 2_555 ?
W1 W1 Fe1 99.93(3) 2_466 2_556 ?
W1 W1 Fe1 71.972(17) 2_466 2_565 ?
W1 W1 Fe1 46.977(17) 2_466 2_566 ?
W1 W1 Fe1 128.373(17) 2_466 2_655 ?
W1 W1 Fe1 109.264(17) 2_466 2_656 ?
W1 W1 Fe1 110.74(2) 2_466 5_455 ?
W1 W1 Fe1 91.15(2) 2_466 5_456 ?
W1 W1 Fe1 65.939(15) 2_466 5_465 ?
W1 W1 Fe1 155.92(3) 2_466 5_555 ?
W1 W1 Fe1 115.82(3) 2_466 5_556 ?
W1 W1 Fe1 82.04(2) 2_466 5_565 ?
W1 W1 Fe1 157.45(2) 2_466 5_655 ?
W1 W1 Fe1 126.12(2) 2_466 5_656 ?
W1 W1 Fe1 104.635(15) 2_466 5_665 ?
W1 W1 Fe1 82.254(15) 2_466 5_666 ?
W1 W1 Fe1 86.321(20) 2_466 6_345 ?
W1 W1 Fe1 47.610(13) 2_466 6_355 ?
W1 W1 Fe1 124.67(2) 2_466 6_444 ?
W1 W1 Fe1 111.93(4) 2_466 6_445 ?
W1 W1 Fe1 82.58(2) 2_466 6_446 ?
W1 W1 Fe1 80.312(14) 2_466 6_454 ?
W1 W1 Fe1 150.02(2) 2_466 6_544 ?
W1 W1 Fe1 151.47(4) 2_466 6_545 ?
W1 W1 Fe1 99.69(2) 2_466 6_546 ?
W1 W1 Fe1 97.418(14) 2_466 6_554 ?
W1 W1 Fe1 68.07(2) 2_466 6_555 ?
W1 W1 Fe1 55.330(14) 2_466 6_556 ?
W1 W1 Fe1 132.390(20) 2_466 6_645 ?
W1 W1 Fe1 93.679(13) 2_466 6_655 ?
W1 W1 O1 108.39(5) 2_466 1_454 ?
W1 W1 O1 89.99(7) 2_466 1_455 ?
W1 W1 O1 66.88(5) 2_466 1_456 ?
W1 W1 O1 155.83(6) 2_466 1_545 ?
W1 W1 O1 131.09(6) 2_466 1_554 ?
W1 W1 O1 162.44(14) 2_466 1_555 ?
W1 W1 O1 85.95(6) 2_466 1_556 ?
W1 W1 O1 85.65(4) 2_466 1_564 ?
W1 W1 O1 54.32(5) 2_466 1_565 ?
W1 W1 O1 127.49(5) 2_466 1_655 ?
W1 W1 O1 102.02(4) 2_466 1_656 ?
W1 W1 O1 83.15(4) 2_466 1_665 ?
W1 W1 O1 72.75(4) 2_466 2_355 ?
W1 W1 O1 53.52(3) 2_466 2_356 ?
W1 W1 O1 144.23(7) 2_466 2_445 ?
W1 W1 O1 112.82(6) 2_466 2_446 ?
W1 W1 O1 109.36(5) 2_466 2_454 ?
W1 W1 O1 92.38(12) 2_466 2_455 ?
W1 W1 O1 53.66(6) 2_466 2_456 ?
W1 W1 O1 167.04(6) 2_466 2_545 ?
W1 W1 O1 126.63(5) 2_466 2_546 ?
W1 W1 O1 119.23(7) 2_466 2_555 ?
W1 W1 O1 87.22(5) 2_466 2_556 ?
W1 W1 O1 68.16(4) 2_466 2_565 ?
W1 W1 O1 93.53(4) 2_466 3_454 ?
W1 W1 O1 73.58(4) 2_466 3_455 ?
W1 W1 O1 131.97(6) 2_466 3_545 ?
W1 W1 O1 120.42(7) 2_466 3_554 ?
W1 W1 O1 93.88(13) 2_466 3_555 ?
W1 W1 O1 70.52(5) 2_466 3_556 ?
W1 W1 O1 68.53(4) 2_466 3_564 ?
W1 W1 O1 138.66(6) 2_466 3_654 ?
W1 W1 O1 122.41(7) 2_466 3_655 ?
W1 W1 O1 88.42(4) 2_466 3_656 ?
W1 W1 O1 86.45(4) 2_466 3_664 ?
W1 W1 O1 62.55(4) 2_466 3_665 ?
W1 W1 O1 127.02(5) 2_466 4_444 ?
W1 W1 O1 109.36(5) 2_466 4_445 ?
W1 W1 O1 87.69(6) 2_466 4_454 ?
W1 W1 O1 53.26(5) 2_466 4_455 ?
W1 W1 O1 165.61(6) 2_466 4_544 ?
W1 W1 O1 134.98(6) 2_466 4_545 ?
W1 W1 O1 117.98(8) 2_466 4_554 ?
W1 W1 O1 75.06(11) 2_466 4_555 ?
W1 W1 O1 66.70(4) 2_466 4_556 ?
W1 W1 O1 64.83(4) 2_466 4_564 ?
W1 W1 O1 121.93(5) 2_466 4_654 ?
W1 W1 O1 102.92(5) 2_466 4_655 ?
W1 W1 O1 93.90(5) 2_466 5_455 ?
W1 W1 O1 76.28(4) 2_466 5_456 ?
W1 W1 O1 53.01(3) 2_466 5_465 ?
W1 W1 O1 127.83(5) 2_466 5_554 ?
W1 W1 O1 134.00(9) 2_466 5_555 ?
W1 W1 O1 91.71(6) 2_466 5_556 ?
W1 W1 O1 89.14(5) 2_466 5_564 ?
W1 W1 O1 52.42(6) 2_466 5_565 ?
W1 W1 O1 155.30(7) 2_466 5_655 ?
W1 W1 O1 111.48(6) 2_466 5_656 ?
W1 W1 O1 84.91(5) 2_466 5_665 ?
W1 W1 O1 62.72(4) 2_466 5_666 ?
W1 W1 O1 113.91(6) 2_466 6_445 ?
W1 W1 O1 90.39(5) 2_466 6_446 ?
W1 W1 O1 88.40(5) 2_466 6_454 ?
W1 W1 O1 53.78(5) 2_466 6_455 ?
W1 W1 O1 149.95(6) 2_466 6_544 ?
W1 W1 O1 162.00(8) 2_466 6_545 ?
W1 W1 O1 108.64(6) 2_466 6_546 ?
W1 W1 O1 105.54(5) 2_466 6_554 ?
W1 W1 O1 75.75(11) 2_466 6_555 ?
W1 W1 O1 54.40(5) 2_466 6_556 ?
W1 W1 O1 46.41(3) 2_466 6_565 ?
W1 W1 O1 147.04(5) 2_466 6_645 ?
W1 W1 O1 102.85(5) 2_466 6_655 ?
W1 W1 O1 83.37(4) 2_466 6_656 ?
W1 W1 O1 113.65(6) 2_466 7_454 ?
W1 W1 O1 89.98(6) 2_466 7_455 ?
W1 W1 O1 64.84(4) 2_466 7_464 ?
W1 W1 O1 156.05(8) 2_466 7_554 ?
W1 W1 O1 123.92(9) 2_466 7_555 ?
W1 W1 O1 87.47(4) 2_466 7_556 ?
W1 W1 O1 83.13(6) 2_466 7_564 ?
W1 W1 O1 49.12(3) 2_466 7_566 ?
W1 W1 O1 144.08(5) 2_466 7_654 ?
W1 W1 O1 123.82(5) 2_466 7_655 ?
W1 W1 O1 99.92(4) 2_466 7_664 ?
W1 W1 O1 82.59(4) 2_466 7_665 ?
W1 W1 O1 95.28(5) 2_466 8_345 ?
W1 W1 O1 75.93(4) 2_466 8_354 ?
W1 W1 O1 48.90(3) 2_466 8_355 ?
W1 W1 O1 141.90(6) 2_466 8_444 ?
W1 W1 O1 125.74(8) 2_466 8_445 ?
W1 W1 O1 92.61(5) 2_466 8_446 ?
W1 W1 O1 91.04(6) 2_466 8_454 ?
W1 W1 O1 46.37(4) 2_466 8_456 ?
W1 W1 O1 162.27(6) 2_466 8_544 ?
W1 W1 O1 142.64(6) 2_466 8_545 ?
W1 W1 O1 109.68(5) 2_466 8_554 ?
W1 W1 O1 86.61(6) 2_466 8_555 ?
W1 W1 O1 70.03(4) 2_466 8_556 ?
W1 W1 W1 47.08(2) 2_545 2_555 ?
W1 W1 W1 78.25(2) 2_545 2_556 ?
W1 W1 W1 116.69(3) 2_545 2_565 ?
W1 W1 W1 137.77(3) 2_545 2_566 ?
W1 W1 W1 58.818(14) 2_545 2_655 ?
W1 W1 W1 73.110(14) 2_545 2_656 ?
W1 W1 W1 64.780(14) 2_545 5_455 ?
W1 W1 W1 80.497(14) 2_545 5_456 ?
W1 W1 W1 113.85(2) 2_545 5_465 ?
W1 W1 W1 135.00(2) 2_545 5_466 ?
W1 W1 W1 56.37(2) 2_545 5_556 ?
W1 W1 W1 105.16(4) 2_545 5_565 ?
W1 W1 W1 143.32(4) 2_545 5_566 ?
W1 W1 W1 52.414(14) 2_545 5_656 ?
W1 W1 W1 83.60(2) 2_545 5_665 ?
W1 W1 W1 101.02(2) 2_545 5_666 ?
W1 W1 W1 87.336(13) 2_545 6_345 ?
W1 W1 W1 128.556(19) 2_545 6_355 ?
W1 W1 W1 55.866(14) 2_545 6_444 ?
W1 W1 W1 60.66(2) 2_545 6_445 ?
W1 W1 W1 89.090(14) 2_545 6_446 ?
W1 W1 W1 104.37(2) 2_545 6_454 ?
W1 W1 W1 152.20(4) 2_545 6_455 ?
W1 W1 W1 142.51(2) 2_545 6_456 ?
W1 W1 W1 75.628(14) 2_545 6_546 ?
W1 W1 W1 90.91(2) 2_545 6_554 ?
W1 W1 W1 119.34(4) 2_545 6_555 ?
W1 W1 W1 124.13(2) 2_545 6_556 ?
W1 W1 W1 51.444(13) 2_545 6_645 ?
W1 W1 W1 92.664(19) 2_545 6_655 ?
W1 W1 Fe1 60.659(14) 2_545 1_445 ?
W1 W1 Fe1 87.901(15) 2_545 1_454 ?
W1 W1 Fe1 108.141(20) 2_545 1_455 ?
W1 W1 Fe1 117.324(15) 2_545 1_456 ?
W1 W1 Fe1 152.20(2) 2_545 1_465 ?
W1 W1 Fe1 70.289(19) 2_545 1_554 ?
W1 W1 Fe1 109.711(19) 2_545 1_556 ?
W1 W1 Fe1 152.68(3) 2_545 1_565 ?
W1 W1 Fe1 62.676(15) 2_545 1_654 ?
W1 W1 Fe1 71.859(20) 2_545 1_655 ?
W1 W1 Fe1 92.099(15) 2_545 1_656 ?
W1 W1 Fe1 119.34(2) 2_545 1_665 ?
W1 W1 Fe1 93.620(14) 2_545 2_355 ?
W1 W1 Fe1 106.879(14) 2_545 2_356 ?
W1 W1 Fe1 54.649(15) 2_545 2_446 ?
W1 W1 Fe1 74.09(2) 2_545 2_455 ?
W1 W1 Fe1 101.73(2) 2_545 2_456 ?
W1 W1 Fe1 134.21(3) 2_545 2_465 ?
W1 W1 Fe1 171.34(3) 2_545 2_466 ?
W1 W1 Fe1 47.08(2) 2_545 2_555 ?
W1 W1 Fe1 78.25(2) 2_545 2_556 ?
W1 W1 Fe1 116.69(3) 2_545 2_565 ?
W1 W1 Fe1 137.77(3) 2_545 2_566 ?
W1 W1 Fe1 58.818(14) 2_545 2_655 ?
W1 W1 Fe1 73.110(14) 2_545 2_656 ?
W1 W1 Fe1 64.780(14) 2_545 5_455 ?
W1 W1 Fe1 80.497(14) 2_545 5_456 ?
W1 W1 Fe1 113.85(2) 2_545 5_465 ?
W1 W1 Fe1 135.00(2) 2_545 5_466 ?
W1 W1 Fe1 56.37(2) 2_545 5_556 ?
W1 W1 Fe1 105.16(4) 2_545 5_565 ?
W1 W1 Fe1 143.32(4) 2_545 5_566 ?
W1 W1 Fe1 52.414(14) 2_545 5_656 ?
W1 W1 Fe1 83.60(2) 2_545 5_665 ?
W1 W1 Fe1 101.02(2) 2_545 5_666 ?
W1 W1 Fe1 87.336(13) 2_545 6_345 ?
W1 W1 Fe1 128.556(19) 2_545 6_355 ?
W1 W1 Fe1 55.866(14) 2_545 6_444 ?
W1 W1 Fe1 60.66(2) 2_545 6_445 ?
W1 W1 Fe1 89.090(14) 2_545 6_446 ?
W1 W1 Fe1 104.37(2) 2_545 6_454 ?
W1 W1 Fe1 152.20(4) 2_545 6_455 ?
W1 W1 Fe1 142.51(2) 2_545 6_456 ?
W1 W1 Fe1 75.628(14) 2_545 6_546 ?
W1 W1 Fe1 90.91(2) 2_545 6_554 ?
W1 W1 Fe1 119.34(4) 2_545 6_555 ?
W1 W1 Fe1 124.13(2) 2_545 6_556 ?
W1 W1 Fe1 51.444(13) 2_545 6_645 ?
W1 W1 Fe1 92.664(19) 2_545 6_655 ?
W1 W1 O1 73.02(4) 2_545 1_454 ?
W1 W1 O1 85.14(6) 2_545 1_455 ?
W1 W1 O1 104.48(5) 2_545 1_456 ?
W1 W1 O1 146.70(6) 2_545 1_465 ?
W1 W1 O1 156.69(5) 2_545 1_466 ?
W1 W1 O1 55.62(4) 2_545 1_554 ?
W1 W1 O1 89.21(6) 2_545 1_556 ?
W1 W1 O1 102.23(4) 2_545 1_564 ?
W1 W1 O1 134.30(7) 2_545 1_565 ?
W1 W1 O1 142.85(6) 2_545 1_566 ?
W1 W1 O1 58.19(3) 2_545 1_655 ?
W1 W1 O1 78.14(4) 2_545 1_656 ?
W1 W1 O1 104.27(4) 2_545 1_665 ?
W1 W1 O1 104.08(4) 2_545 2_355 ?
W1 W1 O1 118.35(5) 2_545 2_356 ?
W1 W1 O1 58.81(4) 2_545 2_446 ?
W1 W1 O1 75.59(4) 2_545 2_454 ?
W1 W1 O1 90.11(12) 2_545 2_455 ?
W1 W1 O1 118.85(8) 2_545 2_456 ?
W1 W1 O1 143.58(6) 2_545 2_465 ?
W1 W1 O1 167.53(5) 2_545 2_466 ?
W1 W1 O1 49.01(3) 2_545 2_546 ?
W1 W1 O1 68.65(6) 2_545 2_555 ?
W1 W1 O1 92.97(5) 2_545 2_556 ?
W1 W1 O1 120.26(5) 2_545 2_565 ?
W1 W1 O1 84.79(4) 2_545 3_454 ?
W1 W1 O1 99.75(4) 2_545 3_455 ?
W1 W1 O1 144.71(5) 2_545 3_465 ?
W1 W1 O1 62.32(5) 2_545 3_554 ?
W1 W1 O1 77.61(12) 2_545 3_555 ?
W1 W1 O1 102.08(5) 2_545 3_556 ?
W1 W1 O1 117.93(5) 2_545 3_564 ?
W1 W1 O1 169.91(7) 2_545 3_565 ?
W1 W1 O1 147.82(5) 2_545 3_566 ?
W1 W1 O1 49.96(4) 2_545 3_654 ?
W1 W1 O1 59.77(6) 2_545 3_655 ?
W1 W1 O1 88.62(4) 2_545 3_656 ?
W1 W1 O1 102.20(5) 2_545 3_664 ?
W1 W1 O1 124.17(6) 2_545 3_665 ?
W1 W1 O1 48.69(3) 2_545 4_444 ?
W1 W1 O1 62.24(3) 2_545 4_445 ?
W1 W1 O1 92.61(5) 2_545 4_454 ?
W1 W1 O1 118.99(7) 2_545 4_455 ?
W1 W1 O1 167.23(5) 2_545 4_465 ?
W1 W1 O1 69.70(7) 2_545 4_554 ?
W1 W1 O1 103.63(12) 2_545 4_555 ?
W1 W1 O1 108.61(5) 2_545 4_556 ?
W1 W1 O1 123.56(5) 2_545 4_564 ?
W1 W1 O1 151.62(6) 2_545 4_565 ?
W1 W1 O1 66.25(4) 2_545 4_654 ?
W1 W1 O1 80.61(4) 2_545 4_655 ?
W1 W1 O1 81.26(4) 2_545 5_455 ?
W1 W1 O1 95.43(4) 2_545 5_456 ?
W1 W1 O1 125.85(5) 2_545 5_465 ?
W1 W1 O1 140.11(5) 2_545 5_466 ?
W1 W1 O1 55.30(3) 2_545 5_554 ?
W1 W1 O1 80.06(6) 2_545 5_556 ?
W1 W1 O1 96.76(4) 2_545 5_564 ?
W1 W1 O1 133.53(8) 2_545 5_565 ?
W1 W1 O1 154.61(7) 2_545 5_566 ?
W1 W1 O1 65.94(4) 2_545 5_656 ?
W1 W1 O1 103.40(6) 2_545 5_665 ?
W1 W1 O1 119.86(6) 2_545 5_666 ?
W1 W1 O1 59.55(4) 2_545 6_445 ?
W1 W1 O1 80.95(4) 2_545 6_446 ?
W1 W1 O1 94.61(4) 2_545 6_454 ?
W1 W1 O1 124.37(7) 2_545 6_455 ?
W1 W1 O1 133.57(6) 2_545 6_456 ?
W1 W1 O1 64.85(4) 2_545 6_546 ?
W1 W1 O1 81.81(4) 2_545 6_554 ?
W1 W1 O1 112.86(12) 2_545 6_555 ?
W1 W1 O1 122.96(7) 2_545 6_556 ?
W1 W1 O1 142.24(5) 2_545 6_565 ?
W1 W1 O1 83.98(4) 2_545 6_655 ?
W1 W1 O1 98.45(4) 2_545 6_656 ?
W1 W1 O1 64.22(4) 2_545 7_454 ?
W1 W1 O1 81.74(5) 2_545 7_455 ?
W1 W1 O1 118.16(5) 2_545 7_464 ?
W1 W1 O1 153.51(6) 2_545 7_465 ?
W1 W1 O1 50.63(7) 2_545 7_555 ?
W1 W1 O1 86.81(4) 2_545 7_556 ?
W1 W1 O1 105.15(6) 2_545 7_564 ?
W1 W1 O1 141.55(8) 2_545 7_565 ?
W1 W1 O1 128.12(5) 2_545 7_566 ?
W1 W1 O1 57.74(3) 2_545 7_655 ?
W1 W1 O1 88.40(4) 2_545 7_664 ?
W1 W1 O1 102.51(4) 2_545 7_665 ?
W1 W1 O1 77.33(3) 2_545 8_345 ?
W1 W1 O1 104.28(4) 2_545 8_354 ?
W1 W1 O1 125.62(5) 2_545 8_355 ?
W1 W1 O1 45.61(5) 2_545 8_445 ?
W1 W1 O1 79.64(4) 2_545 8_446 ?
W1 W1 O1 94.31(6) 2_545 8_454 ?
W1 W1 O1 166.29(13) 2_545 8_455 ?
W1 W1 O1 127.30(5) 2_545 8_456 ?
W1 W1 O1 162.99(5) 2_545 8_465 ?
W1 W1 O1 78.97(5) 2_545 8_554 ?
W1 W1 O1 98.58(6) 2_545 8_555 ?
W1 W1 O1 108.98(5) 2_545 8_556 ?
W1 W1 W1 78.25(2) 2_546 2_555 ?
W1 W1 W1 47.08(2) 2_546 2_556 ?
W1 W1 W1 137.77(3) 2_546 2_565 ?
W1 W1 W1 116.69(3) 2_546 2_566 ?
W1 W1 W1 73.110(14) 2_546 2_655 ?
W1 W1 W1 58.818(14) 2_546 2_656 ?
W1 W1 W1 80.497(14) 2_546 5_455 ?
W1 W1 W1 64.780(14) 2_546 5_456 ?
W1 W1 W1 135.00(2) 2_546 5_465 ?
W1 W1 W1 113.85(2) 2_546 5_466 ?
W1 W1 W1 56.37(2) 2_546 5_555 ?
W1 W1 W1 143.32(4) 2_546 5_565 ?
W1 W1 W1 105.16(4) 2_546 5_566 ?
W1 W1 W1 52.414(14) 2_546 5_655 ?
W1 W1 W1 101.02(2) 2_546 5_665 ?
W1 W1 W1 83.60(2) 2_546 5_666 ?
W1 W1 W1 87.336(13) 2_546 6_345 ?
W1 W1 W1 128.556(19) 2_546 6_355 ?
W1 W1 W1 89.090(14) 2_546 6_444 ?
W1 W1 W1 60.66(2) 2_546 6_445 ?
W1 W1 W1 55.866(14) 2_546 6_446 ?
W1 W1 W1 142.51(2) 2_546 6_454 ?
W1 W1 W1 152.20(4) 2_546 6_455 ?
W1 W1 W1 104.37(2) 2_546 6_456 ?
W1 W1 W1 75.628(14) 2_546 6_544 ?
W1 W1 W1 124.13(2) 2_546 6_554 ?
W1 W1 W1 119.34(4) 2_546 6_555 ?
W1 W1 W1 90.91(2) 2_546 6_556 ?
W1 W1 W1 51.444(13) 2_546 6_645 ?
W1 W1 W1 92.664(19) 2_546 6_655 ?
W1 W1 Fe1 60.659(14) 2_546 1_445 ?
W1 W1 Fe1 117.324(15) 2_546 1_454 ?
W1 W1 Fe1 108.141(20) 2_546 1_455 ?
W1 W1 Fe1 87.901(15) 2_546 1_456 ?
W1 W1 Fe1 152.20(2) 2_546 1_465 ?
W1 W1 Fe1 109.711(19) 2_546 1_554 ?
W1 W1 Fe1 70.289(19) 2_546 1_556 ?
W1 W1 Fe1 152.68(3) 2_546 1_565 ?
W1 W1 Fe1 92.099(15) 2_546 1_654 ?
W1 W1 Fe1 71.859(20) 2_546 1_655 ?
W1 W1 Fe1 62.676(15) 2_546 1_656 ?
W1 W1 Fe1 119.34(2) 2_546 1_665 ?
W1 W1 Fe1 106.879(14) 2_546 2_355 ?
W1 W1 Fe1 93.620(14) 2_546 2_356 ?
W1 W1 Fe1 54.649(15) 2_546 2_445 ?
W1 W1 Fe1 101.73(2) 2_546 2_455 ?
W1 W1 Fe1 74.09(2) 2_546 2_456 ?
W1 W1 Fe1 171.34(3) 2_546 2_465 ?
W1 W1 Fe1 134.21(3) 2_546 2_466 ?
W1 W1 Fe1 78.25(2) 2_546 2_555 ?
W1 W1 Fe1 47.08(2) 2_546 2_556 ?
W1 W1 Fe1 137.77(3) 2_546 2_565 ?
W1 W1 Fe1 116.69(3) 2_546 2_566 ?
W1 W1 Fe1 73.110(14) 2_546 2_655 ?
W1 W1 Fe1 58.818(14) 2_546 2_656 ?
W1 W1 Fe1 80.497(14) 2_546 5_455 ?
W1 W1 Fe1 64.780(14) 2_546 5_456 ?
W1 W1 Fe1 135.00(2) 2_546 5_465 ?
W1 W1 Fe1 113.85(2) 2_546 5_466 ?
W1 W1 Fe1 56.37(2) 2_546 5_555 ?
W1 W1 Fe1 143.32(4) 2_546 5_565 ?
W1 W1 Fe1 105.16(4) 2_546 5_566 ?
W1 W1 Fe1 52.414(14) 2_546 5_655 ?
W1 W1 Fe1 101.02(2) 2_546 5_665 ?
W1 W1 Fe1 83.60(2) 2_546 5_666 ?
W1 W1 Fe1 87.336(13) 2_546 6_345 ?
W1 W1 Fe1 128.556(19) 2_546 6_355 ?
W1 W1 Fe1 89.090(14) 2_546 6_444 ?
W1 W1 Fe1 60.66(2) 2_546 6_445 ?
W1 W1 Fe1 55.866(14) 2_546 6_446 ?
W1 W1 Fe1 142.51(2) 2_546 6_454 ?
W1 W1 Fe1 152.20(4) 2_546 6_455 ?
W1 W1 Fe1 104.37(2) 2_546 6_456 ?
W1 W1 Fe1 75.628(14) 2_546 6_544 ?
W1 W1 Fe1 124.13(2) 2_546 6_554 ?
W1 W1 Fe1 119.34(4) 2_546 6_555 ?
W1 W1 Fe1 90.91(2) 2_546 6_556 ?
W1 W1 Fe1 51.444(13) 2_546 6_645 ?
W1 W1 Fe1 92.664(19) 2_546 6_655 ?
W1 W1 O1 106.42(5) 2_546 1_454 ?
W1 W1 O1 93.85(6) 2_546 1_455 ?
W1 W1 O1 74.82(4) 2_546 1_456 ?
W1 W1 O1 159.26(6) 2_546 1_465 ?
W1 W1 O1 120.89(5) 2_546 1_466 ?
W1 W1 O1 94.68(5) 2_546 1_554 ?
W1 W1 O1 51.89(11) 2_546 1_555 ?
W1 W1 O1 50.49(5) 2_546 1_556 ?
W1 W1 O1 137.88(5) 2_546 1_564 ?
W1 W1 O1 144.89(7) 2_546 1_565 ?
W1 W1 O1 110.08(5) 2_546 1_566 ?
W1 W1 O1 64.23(4) 2_546 1_655 ?
W1 W1 O1 53.76(3) 2_546 1_656 ?
W1 W1 O1 108.79(4) 2_546 1_665 ?
W1 W1 O1 115.70(5) 2_546 2_355 ?
W1 W1 O1 97.70(4) 2_546 2_356 ?
W1 W1 O1 47.38(4) 2_546 2_445 ?
W1 W1 O1 114.63(5) 2_546 2_454 ?
W1 W1 O1 124.49(13) 2_546 2_455 ?
W1 W1 O1 80.89(7) 2_546 2_456 ?
W1 W1 O1 170.38(6) 2_546 2_465 ?
W1 W1 O1 130.48(5) 2_546 2_466 ?
W1 W1 O1 85.55(6) 2_546 2_555 ?
W1 W1 O1 65.89(5) 2_546 2_556 ?
W1 W1 O1 131.53(5) 2_546 2_565 ?
W1 W1 O1 107.15(4) 2_546 3_454 ?
W1 W1 O1 94.41(4) 2_546 3_455 ?
W1 W1 O1 137.79(5) 2_546 3_465 ?
W1 W1 O1 99.09(6) 2_546 3_554 ?
W1 W1 O1 59.73(11) 2_546 3_555 ?
W1 W1 O1 64.08(4) 2_546 3_556 ?
W1 W1 O1 157.24(6) 2_546 3_564 ?
W1 W1 O1 149.87(7) 2_546 3_565 ?
W1 W1 O1 108.45(4) 2_546 3_566 ?
W1 W1 O1 82.45(5) 2_546 3_654 ?
W1 W1 O1 49.05(5) 2_546 3_655 ?
W1 W1 O1 53.22(3) 2_546 3_656 ?
W1 W1 O1 128.06(5) 2_546 3_664 ?
W1 W1 O1 117.54(6) 2_546 3_665 ?
W1 W1 O1 69.48(3) 2_546 4_444 ?
W1 W1 O1 50.55(3) 2_546 4_445 ?
W1 W1 O1 120.38(6) 2_546 4_454 ?
W1 W1 O1 101.43(6) 2_546 4_455 ?
W1 W1 O1 144.70(5) 2_546 4_465 ?
W1 W1 O1 51.61(4) 2_546 4_544 ?
W1 W1 O1 107.09(8) 2_546 4_554 ?
W1 W1 O1 70.81(12) 2_546 4_555 ?
W1 W1 O1 69.72(4) 2_546 4_556 ?
W1 W1 O1 151.65(5) 2_546 4_564 ?
W1 W1 O1 134.31(6) 2_546 4_565 ?
W1 W1 O1 86.45(4) 2_546 4_654 ?
W1 W1 O1 69.30(4) 2_546 4_655 ?
W1 W1 O1 91.07(4) 2_546 5_455 ?
W1 W1 O1 77.48(3) 2_546 5_456 ?
W1 W1 O1 138.66(5) 2_546 5_465 ?
W1 W1 O1 117.68(4) 2_546 5_466 ?
W1 W1 O1 92.95(4) 2_546 5_554 ?
W1 W1 O1 66.51(7) 2_546 5_555 ?
W1 W1 O1 46.70(5) 2_546 5_556 ?
W1 W1 O1 136.18(5) 2_546 5_564 ?
W1 W1 O1 172.60(8) 2_546 5_565 ?
W1 W1 O1 115.24(6) 2_546 5_566 ?
W1 W1 O1 52.75(5) 2_546 5_655 ?
W1 W1 O1 117.63(6) 2_546 5_665 ?
W1 W1 O1 95.78(5) 2_546 5_666 ?
W1 W1 O1 66.16(4) 2_546 6_445 ?
W1 W1 O1 55.19(3) 2_546 6_446 ?
W1 W1 O1 129.87(5) 2_546 6_454 ?
W1 W1 O1 134.79(7) 2_546 6_455 ?
W1 W1 O1 101.33(5) 2_546 6_456 ?
W1 W1 O1 74.22(4) 2_546 6_544 ?
W1 W1 O1 119.88(5) 2_546 6_554 ?
W1 W1 O1 130.96(13) 2_546 6_555 ?
W1 W1 O1 86.06(6) 2_546 6_556 ?
W1 W1 O1 150.05(5) 2_546 6_565 ?
W1 W1 O1 89.36(4) 2_546 6_655 ?
W1 W1 O1 75.96(4) 2_546 6_656 ?
W1 W1 O1 88.99(5) 2_546 7_454 ?
W1 W1 O1 66.93(5) 2_546 7_455 ?
W1 W1 O1 150.36(6) 2_546 7_464 ?
W1 W1 O1 131.53(6) 2_546 7_465 ?
W1 W1 O1 69.50(6) 2_546 7_554 ?
W1 W1 O1 47.44(3) 2_546 7_556 ?
W1 W1 O1 137.60(7) 2_546 7_564 ?
W1 W1 O1 118.70(8) 2_546 7_565 ?
W1 W1 O1 90.78(4) 2_546 7_566 ?
W1 W1 O1 65.67(3) 2_546 7_654 ?
W1 W1 O1 45.21(3) 2_546 7_655 ?
W1 W1 O1 105.95(4) 2_546 7_664 ?
W1 W1 O1 92.95(4) 2_546 7_665 ?
W1 W1 O1 72.61(3) 2_546 8_345 ?
W1 W1 O1 129.51(5) 2_546 8_354 ?
W1 W1 O1 119.25(5) 2_546 8_355 ?
W1 W1 O1 71.76(4) 2_546 8_444 ?
W1 W1 O1 133.46(7) 2_546 8_454 ?
W1 W1 O1 134.79(13) 2_546 8_455 ?
W1 W1 O1 88.01(5) 2_546 8_456 ?
W1 W1 O1 151.69(5) 2_546 8_465 ?
W1 W1 O1 61.15(4) 2_546 8_544 ?
W1 W1 O1 107.56(5) 2_546 8_554 ?
W1 W1 O1 90.52(6) 2_546 8_555 ?
W1 W1 O1 76.39(4) 2_546 8_556 ?
W1 W1 W1 90.099(9) 2_555 2_556 ?
W1 W1 W1 69.61(3) 2_555 2_565 ?
W1 W1 W1 105.23(3) 2_555 2_566 ?
W1 W1 W1 66.079(7) 2_555 2_656 ?
W1 W1 W1 92.069(15) 2_555 5_455 ?
W1 W1 W1 125.715(15) 2_555 5_456 ?
W1 W1 W1 108.290(15) 2_555 5_465 ?
W1 W1 W1 161.609(15) 2_555 5_466 ?
W1 W1 W1 52.02(2) 2_555 5_555 ?
W1 W1 W1 99.63(2) 2_555 5_556 ?
W1 W1 W1 66.04(3) 2_555 5_565 ?
W1 W1 W1 136.71(3) 2_555 5_566 ?
W1 W1 W1 69.533(15) 2_555 5_656 ?
W1 W1 W1 82.326(15) 2_555 5_666 ?
W1 W1 W1 120.250(10) 2_555 6_345 ?
W1 W1 W1 134.950(15) 2_555 6_355 ?
W1 W1 W1 63.207(12) 2_555 6_444 ?
W1 W1 W1 101.89(2) 2_555 6_445 ?
W1 W1 W1 133.892(12) 2_555 6_446 ?
W1 W1 W1 78.123(18) 2_555 6_454 ?
W1 W1 W1 128.46(3) 2_555 6_455 ?
W1 W1 W1 159.762(18) 2_555 6_456 ?
W1 W1 W1 51.54(2) 2_555 6_545 ?
W1 W1 W1 101.877(12) 2_555 6_546 ?
W1 W1 W1 46.108(18) 2_555 6_554 ?
W1 W1 W1 78.11(3) 2_555 6_555 ?
W1 W1 W1 116.793(18) 2_555 6_556 ?
W1 W1 W1 45.050(10) 2_555 6_645 ?
W1 W1 W1 59.750(15) 2_555 6_655 ?
W1 W1 Fe1 101.886(19) 2_555 1_445 ?
W1 W1 Fe1 85.592(8) 2_555 1_454 ?
W1 W1 Fe1 130.793(9) 2_555 1_455 ?
W1 W1 Fe1 164.401(8) 2_555 1_456 ?
W1 W1 Fe1 128.46(2) 2_555 1_465 ?
W1 W1 Fe1 74.40(3) 2_555 1_545 ?
W1 W1 Fe1 135.049(8) 2_555 1_556 ?
W1 W1 Fe1 105.60(3) 2_555 1_565 ?
W1 W1 Fe1 51.537(19) 2_555 1_645 ?
W1 W1 Fe1 49.207(8) 2_555 1_655 ?
W1 W1 Fe1 94.408(8) 2_555 1_656 ?
W1 W1 Fe1 78.11(2) 2_555 1_665 ?
W1 W1 Fe1 109.673(7) 2_555 2_355 ?
W1 W1 Fe1 144.430(7) 2_555 2_356 ?
W1 W1 Fe1 74.09(2) 2_555 2_445 ?
W1 W1 Fe1 101.73(2) 2_555 2_446 ?
W1 W1 Fe1 81.586(9) 2_555 2_455 ?
W1 W1 Fe1 148.803(9) 2_555 2_456 ?
W1 W1 Fe1 99.93(3) 2_555 2_465 ?
W1 W1 Fe1 141.58(3) 2_555 2_466 ?
W1 W1 Fe1 47.08(2) 2_555 2_545 ?
W1 W1 Fe1 78.25(2) 2_555 2_546 ?
W1 W1 Fe1 90.099(9) 2_555 2_556 ?
W1 W1 Fe1 69.61(3) 2_555 2_565 ?
W1 W1 Fe1 105.23(3) 2_555 2_566 ?
W1 W1 Fe1 66.079(7) 2_555 2_656 ?
W1 W1 Fe1 92.069(15) 2_555 5_455 ?
W1 W1 Fe1 125.715(15) 2_555 5_456 ?
W1 W1 Fe1 108.290(15) 2_555 5_465 ?
W1 W1 Fe1 161.609(15) 2_555 5_466 ?
W1 W1 Fe1 52.02(2) 2_555 5_555 ?
W1 W1 Fe1 99.63(2) 2_555 5_556 ?
W1 W1 Fe1 66.04(3) 2_555 5_565 ?
W1 W1 Fe1 136.71(3) 2_555 5_566 ?
W1 W1 Fe1 69.533(15) 2_555 5_656 ?
W1 W1 Fe1 82.326(15) 2_555 5_666 ?
W1 W1 Fe1 120.250(10) 2_555 6_345 ?
W1 W1 Fe1 134.950(15) 2_555 6_355 ?
W1 W1 Fe1 63.207(12) 2_555 6_444 ?
W1 W1 Fe1 101.89(2) 2_555 6_445 ?
W1 W1 Fe1 133.892(12) 2_555 6_446 ?
W1 W1 Fe1 78.123(18) 2_555 6_454 ?
W1 W1 Fe1 128.46(3) 2_555 6_455 ?
W1 W1 Fe1 159.762(18) 2_555 6_456 ?
W1 W1 Fe1 51.54(2) 2_555 6_545 ?
W1 W1 Fe1 101.877(12) 2_555 6_546 ?
W1 W1 Fe1 46.108(18) 2_555 6_554 ?
W1 W1 Fe1 78.11(3) 2_555 6_555 ?
W1 W1 Fe1 116.793(18) 2_555 6_556 ?
W1 W1 Fe1 45.050(10) 2_555 6_645 ?
W1 W1 Fe1 59.750(15) 2_555 6_655 ?
W1 W1 O1 70.79(5) 2_555 1_454 ?
W1 W1 O1 110.51(7) 2_555 1_455 ?
W1 W1 O1 151.37(8) 2_555 1_456 ?
W1 W1 O1 119.94(7) 2_555 1_465 ?
W1 W1 O1 155.89(7) 2_555 1_466 ?
W1 W1 O1 62.46(5) 2_555 1_545 ?
W1 W1 O1 113.61(8) 2_555 1_556 ?
W1 W1 O1 59.63(5) 2_555 1_564 ?
W1 W1 O1 87.39(7) 2_555 1_565 ?
W1 W1 O1 122.43(7) 2_555 1_566 ?
W1 W1 O1 80.50(5) 2_555 1_656 ?
W1 W1 O1 64.09(5) 2_555 1_665 ?
W1 W1 O1 116.00(6) 2_555 2_355 ?
W1 W1 O1 158.70(7) 2_555 2_356 ?
W1 W1 O1 70.25(5) 2_555 2_445 ?
W1 W1 O1 104.51(7) 2_555 2_446 ?
W1 W1 O1 54.18(4) 2_555 2_454 ?
W1 W1 O1 77.91(11) 2_555 2_455 ?
W1 W1 O1 152.96(10) 2_555 2_456 ?
W1 W1 O1 100.15(6) 2_555 2_465 ?
W1 W1 O1 132.52(7) 2_555 2_466 ?
W1 W1 O1 78.77(5) 2_555 2_546 ?
W1 W1 O1 91.23(7) 2_555 2_556 ?
W1 W1 O1 74.30(5) 2_555 2_565 ?
W1 W1 O1 94.32(5) 2_555 3_454 ?
W1 W1 O1 132.56(6) 2_555 3_455 ?
W1 W1 O1 139.34(6) 2_555 3_465 ?
W1 W1 O1 86.38(6) 2_555 3_545 ?
W1 W1 O1 56.95(5) 2_555 3_554 ?
W1 W1 O1 123.80(14) 2_555 3_555 ?
W1 W1 O1 139.30(8) 2_555 3_556 ?
W1 W1 O1 81.19(6) 2_555 3_564 ?
W1 W1 O1 123.70(8) 2_555 3_565 ?
W1 W1 O1 145.68(7) 2_555 3_566 ?
W1 W1 O1 58.10(6) 2_555 3_655 ?
W1 W1 O1 103.49(6) 2_555 3_656 ?
W1 W1 O1 55.20(5) 2_555 3_664 ?
W1 W1 O1 85.64(6) 2_555 3_665 ?
W1 W1 O1 78.25(5) 2_555 4_444 ?
W1 W1 O1 108.06(6) 2_555 4_445 ?
W1 W1 O1 90.46(6) 2_555 4_454 ?
W1 W1 O1 155.32(9) 2_555 4_455 ?
W1 W1 O1 135.92(7) 2_555 4_465 ?
W1 W1 O1 45.46(4) 2_555 4_544 ?
W1 W1 O1 80.41(6) 2_555 4_545 ?
W1 W1 O1 106.34(14) 2_555 4_555 ?
W1 W1 O1 127.34(7) 2_555 4_556 ?
W1 W1 O1 77.70(6) 2_555 4_564 ?
W1 W1 O1 109.49(7) 2_555 4_565 ?
W1 W1 O1 65.54(5) 2_555 4_655 ?
W1 W1 O1 107.26(5) 2_555 5_455 ?
W1 W1 O1 139.73(6) 2_555 5_456 ?
W1 W1 O1 120.58(6) 2_555 5_465 ?
W1 W1 O1 161.12(7) 2_555 5_466 ?
W1 W1 O1 50.69(4) 2_555 5_554 ?
W1 W1 O1 71.33(7) 2_555 5_555 ?
W1 W1 O1 124.60(8) 2_555 5_556 ?
W1 W1 O1 65.62(5) 2_555 5_564 ?
W1 W1 O1 97.10(8) 2_555 5_565 ?
W1 W1 O1 148.19(9) 2_555 5_566 ?
W1 W1 O1 84.32(6) 2_555 5_656 ?
W1 W1 O1 58.31(5) 2_555 5_665 ?
W1 W1 O1 100.02(7) 2_555 5_666 ?
W1 W1 O1 96.88(6) 2_555 6_445 ?
W1 W1 O1 128.00(7) 2_555 6_446 ?
W1 W1 O1 78.72(5) 2_555 6_454 ?
W1 W1 O1 122.94(8) 2_555 6_455 ?
W1 W1 O1 177.70(8) 2_555 6_456 ?
W1 W1 O1 56.24(6) 2_555 6_545 ?
W1 W1 O1 101.48(7) 2_555 6_546 ?
W1 W1 O1 66.06(11) 2_555 6_555 ?
W1 W1 O1 125.85(9) 2_555 6_556 ?
W1 W1 O1 95.20(6) 2_555 6_565 ?
W1 W1 O1 49.55(4) 2_555 6_655 ?
W1 W1 O1 87.42(6) 2_555 6_656 ?
W1 W1 O1 81.02(5) 2_555 7_454 ?
W1 W1 O1 126.43(8) 2_555 7_455 ?
W1 W1 O1 96.87(6) 2_555 7_464 ?
W1 W1 O1 150.03(8) 2_555 7_465 ?
W1 W1 O1 84.49(8) 2_555 7_555 ?
W1 W1 O1 116.38(7) 2_555 7_556 ?
W1 W1 O1 60.18(6) 2_555 7_564 ?
W1 W1 O1 108.78(9) 2_555 7_565 ?
W1 W1 O1 129.45(7) 2_555 7_566 ?
W1 W1 O1 59.72(4) 2_555 7_655 ?
W1 W1 O1 74.58(5) 2_555 7_665 ?
W1 W1 O1 117.23(6) 2_555 8_345 ?
W1 W1 O1 99.45(5) 2_555 8_354 ?
W1 W1 O1 142.49(7) 2_555 8_355 ?
W1 W1 O1 55.47(5) 2_555 8_444 ?
W1 W1 O1 92.61(7) 2_555 8_445 ?
W1 W1 O1 121.39(7) 2_555 8_446 ?
W1 W1 O1 66.53(6) 2_555 8_454 ?
W1 W1 O1 144.83(14) 2_555 8_455 ?
W1 W1 O1 148.79(8) 2_555 8_456 ?
W1 W1 O1 115.98(7) 2_555 8_465 ?
W1 W1 O1 58.76(5) 2_555 8_545 ?
W1 W1 O1 70.87(6) 2_555 8_555 ?
W1 W1 O1 108.57(7) 2_555 8_556 ?
W1 W1 W1 105.23(3) 2_556 2_565 ?
W1 W1 W1 69.61(3) 2_556 2_566 ?
W1 W1 W1 66.079(7) 2_556 2_655 ?
W1 W1 W1 125.715(15) 2_556 5_455 ?
W1 W1 W1 92.069(15) 2_556 5_456 ?
W1 W1 W1 161.609(15) 2_556 5_465 ?
W1 W1 W1 108.290(15) 2_556 5_466 ?
W1 W1 W1 99.63(2) 2_556 5_555 ?
W1 W1 W1 52.02(2) 2_556 5_556 ?
W1 W1 W1 136.71(3) 2_556 5_565 ?
W1 W1 W1 66.04(3) 2_556 5_566 ?
W1 W1 W1 69.533(15) 2_556 5_655 ?
W1 W1 W1 82.326(15) 2_556 5_665 ?
W1 W1 W1 120.250(10) 2_556 6_345 ?
W1 W1 W1 134.950(15) 2_556 6_355 ?
W1 W1 W1 133.892(12) 2_556 6_444 ?
W1 W1 W1 101.89(2) 2_556 6_445 ?
W1 W1 W1 63.207(12) 2_556 6_446 ?
W1 W1 W1 159.762(18) 2_556 6_454 ?
W1 W1 W1 128.46(3) 2_556 6_455 ?
W1 W1 W1 78.123(18) 2_556 6_456 ?
W1 W1 W1 101.877(12) 2_556 6_544 ?
W1 W1 W1 51.54(2) 2_556 6_545 ?
W1 W1 W1 116.793(18) 2_556 6_554 ?
W1 W1 W1 78.11(3) 2_556 6_555 ?
W1 W1 W1 46.108(18) 2_556 6_556 ?
W1 W1 W1 45.050(10) 2_556 6_645 ?
W1 W1 W1 59.750(15) 2_556 6_655 ?
W1 W1 Fe1 101.886(19) 2_556 1_445 ?
W1 W1 Fe1 164.401(8) 2_556 1_454 ?
W1 W1 Fe1 130.793(9) 2_556 1_455 ?
W1 W1 Fe1 85.592(8) 2_556 1_456 ?
W1 W1 Fe1 128.46(2) 2_556 1_465 ?
W1 W1 Fe1 74.40(3) 2_556 1_545 ?
W1 W1 Fe1 135.049(8) 2_556 1_554 ?
W1 W1 Fe1 105.60(3) 2_556 1_565 ?
W1 W1 Fe1 51.537(19) 2_556 1_645 ?
W1 W1 Fe1 94.408(8) 2_556 1_654 ?
W1 W1 Fe1 49.207(8) 2_556 1_655 ?
W1 W1 Fe1 78.11(2) 2_556 1_665 ?
W1 W1 Fe1 144.430(7) 2_556 2_355 ?
W1 W1 Fe1 109.673(7) 2_556 2_356 ?
W1 W1 Fe1 101.73(2) 2_556 2_445 ?
W1 W1 Fe1 74.09(2) 2_556 2_446 ?
W1 W1 Fe1 148.803(9) 2_556 2_455 ?
W1 W1 Fe1 81.586(9) 2_556 2_456 ?
W1 W1 Fe1 141.58(3) 2_556 2_465 ?
W1 W1 Fe1 99.93(3) 2_556 2_466 ?
W1 W1 Fe1 78.25(2) 2_556 2_545 ?
W1 W1 Fe1 47.08(2) 2_556 2_546 ?
W1 W1 Fe1 90.099(9) 2_556 2_555 ?
W1 W1 Fe1 105.23(3) 2_556 2_565 ?
W1 W1 Fe1 69.61(3) 2_556 2_566 ?
W1 W1 Fe1 66.079(7) 2_556 2_655 ?
W1 W1 Fe1 125.715(15) 2_556 5_455 ?
W1 W1 Fe1 92.069(15) 2_556 5_456 ?
W1 W1 Fe1 161.609(15) 2_556 5_465 ?
W1 W1 Fe1 108.290(15) 2_556 5_466 ?
W1 W1 Fe1 99.63(2) 2_556 5_555 ?
W1 W1 Fe1 52.02(2) 2_556 5_556 ?
W1 W1 Fe1 136.71(3) 2_556 5_565 ?
W1 W1 Fe1 66.04(3) 2_556 5_566 ?
W1 W1 Fe1 69.533(15) 2_556 5_655 ?
W1 W1 Fe1 82.326(15) 2_556 5_665 ?
W1 W1 Fe1 120.250(10) 2_556 6_345 ?
W1 W1 Fe1 134.950(15) 2_556 6_355 ?
W1 W1 Fe1 133.892(12) 2_556 6_444 ?
W1 W1 Fe1 101.89(2) 2_556 6_445 ?
W1 W1 Fe1 63.207(12) 2_556 6_446 ?
W1 W1 Fe1 159.762(18) 2_556 6_454 ?
W1 W1 Fe1 128.46(3) 2_556 6_455 ?
W1 W1 Fe1 78.123(18) 2_556 6_456 ?
W1 W1 Fe1 101.877(12) 2_556 6_544 ?
W1 W1 Fe1 51.54(2) 2_556 6_545 ?
W1 W1 Fe1 116.793(18) 2_556 6_554 ?
W1 W1 Fe1 78.11(3) 2_556 6_555 ?
W1 W1 Fe1 46.108(18) 2_556 6_556 ?
W1 W1 Fe1 45.050(10) 2_556 6_645 ?
W1 W1 Fe1 59.750(15) 2_556 6_655 ?
W1 W1 O1 151.26(7) 2_556 1_454 ?
W1 W1 O1 131.99(8) 2_556 1_455 ?
W1 W1 O1 78.68(5) 2_556 1_456 ?
W1 W1 O1 135.04(7) 2_556 1_465 ?
W1 W1 O1 93.60(6) 2_556 1_466 ?
W1 W1 O1 72.82(5) 2_556 1_545 ?
W1 W1 O1 119.36(7) 2_556 1_554 ?
W1 W1 O1 73.24(12) 2_556 1_555 ?
W1 W1 O1 127.32(7) 2_556 1_564 ?
W1 W1 O1 101.87(8) 2_556 1_565 ?
W1 W1 O1 65.43(5) 2_556 1_566 ?
W1 W1 O1 53.78(4) 2_556 1_655 ?
W1 W1 O1 73.84(5) 2_556 1_665 ?
W1 W1 O1 146.93(7) 2_556 2_355 ?
W1 W1 O1 102.50(5) 2_556 2_356 ?
W1 W1 O1 94.34(6) 2_556 2_445 ?
W1 W1 O1 61.00(5) 2_556 2_446 ?
W1 W1 O1 144.25(7) 2_556 2_454 ?
W1 W1 O1 167.17(15) 2_556 2_455 ?
W1 W1 O1 63.01(6) 2_556 2_456 ?
W1 W1 O1 123.81(7) 2_556 2_465 ?
W1 W1 O1 89.38(6) 2_556 2_466 ?
W1 W1 O1 67.16(5) 2_556 2_545 ?
W1 W1 O1 74.28(7) 2_556 2_555 ?
W1 W1 O1 93.63(6) 2_556 2_565 ?
W1 W1 O1 152.20(6) 2_556 3_454 ?
W1 W1 O1 118.86(6) 2_556 3_455 ?
W1 W1 O1 126.87(6) 2_556 3_465 ?
W1 W1 O1 76.70(5) 2_556 3_545 ?
W1 W1 O1 139.54(9) 2_556 3_554 ?
W1 W1 O1 87.08(12) 2_556 3_555 ?
W1 W1 O1 53.28(4) 2_556 3_556 ?
W1 W1 O1 143.02(8) 2_556 3_564 ?
W1 W1 O1 107.68(8) 2_556 3_565 ?
W1 W1 O1 73.38(5) 2_556 3_566 ?
W1 W1 O1 94.43(7) 2_556 3_654 ?
W1 W1 O1 106.21(7) 2_556 3_664 ?
W1 W1 O1 73.47(6) 2_556 3_665 ?
W1 W1 O1 116.50(6) 2_556 4_444 ?
W1 W1 O1 87.37(5) 2_556 4_445 ?
W1 W1 O1 166.88(8) 2_556 4_454 ?
W1 W1 O1 107.90(7) 2_556 4_455 ?
W1 W1 O1 112.61(6) 2_556 4_465 ?
W1 W1 O1 91.95(6) 2_556 4_544 ?
W1 W1 O1 54.53(5) 2_556 4_545 ?
W1 W1 O1 119.66(10) 2_556 4_554 ?
W1 W1 O1 118.27(7) 2_556 4_564 ?
W1 W1 O1 87.33(6) 2_556 4_565 ?
W1 W1 O1 78.77(5) 2_556 4_654 ?
W1 W1 O1 130.91(6) 2_556 5_455 ?
W1 W1 O1 96.29(5) 2_556 5_456 ?
W1 W1 O1 148.78(6) 2_556 5_465 ?
W1 W1 O1 108.11(5) 2_556 5_466 ?
W1 W1 O1 131.99(7) 2_556 5_554 ?
W1 W1 O1 113.47(9) 2_556 5_555 ?
W1 W1 O1 59.40(5) 2_556 5_556 ?
W1 W1 O1 148.63(7) 2_556 5_564 ?
W1 W1 O1 139.40(10) 2_556 5_565 ?
W1 W1 O1 81.31(6) 2_556 5_566 ?
W1 W1 O1 67.99(6) 2_556 5_655 ?
W1 W1 O1 87.79(7) 2_556 5_665 ?
W1 W1 O1 48.75(5) 2_556 5_666 ?
W1 W1 O1 109.58(6) 2_556 6_445 ?
W1 W1 O1 75.40(5) 2_556 6_446 ?
W1 W1 O1 168.77(7) 2_556 6_454 ?
W1 W1 O1 146.90(8) 2_556 6_455 ?
W1 W1 O1 87.99(5) 2_556 6_456 ?
W1 W1 O1 109.11(7) 2_556 6_544 ?
W1 W1 O1 73.72(7) 2_556 6_545 ?
W1 W1 O1 129.00(8) 2_556 6_554 ?
W1 W1 O1 98.88(13) 2_556 6_555 ?
W1 W1 O1 45.56(5) 2_556 6_556 ?
W1 W1 O1 104.46(6) 2_556 6_565 ?
W1 W1 O1 53.13(4) 2_556 6_645 ?
W1 W1 O1 63.12(5) 2_556 6_655 ?
W1 W1 O1 136.02(7) 2_556 7_454 ?
W1 W1 O1 94.18(6) 2_556 7_455 ?
W1 W1 O1 162.35(8) 2_556 7_464 ?
W1 W1 O1 112.31(7) 2_556 7_465 ?
W1 W1 O1 101.27(8) 2_556 7_554 ?
W1 W1 O1 120.24(8) 2_556 7_564 ?
W1 W1 O1 71.71(7) 2_556 7_565 ?
W1 W1 O1 50.85(5) 2_556 7_566 ?
W1 W1 O1 72.55(5) 2_556 7_654 ?
W1 W1 O1 85.00(5) 2_556 7_664 ?
W1 W1 O1 52.24(4) 2_556 7_665 ?
W1 W1 O1 106.90(5) 2_556 8_345 ?
W1 W1 O1 169.00(7) 2_556 8_354 ?
W1 W1 O1 126.63(6) 2_556 8_355 ?
W1 W1 O1 115.73(7) 2_556 8_444 ?
W1 W1 O1 76.72(6) 2_556 8_445 ?
W1 W1 O1 50.94(4) 2_556 8_446 ?
W1 W1 O1 152.56(9) 2_556 8_454 ?
W1 W1 O1 104.91(12) 2_556 8_455 ?
W1 W1 O1 60.72(5) 2_556 8_456 ?
W1 W1 O1 106.20(6) 2_556 8_465 ?
W1 W1 O1 86.17(6) 2_556 8_544 ?
W1 W1 O1 100.71(7) 2_556 8_554 ?
W1 W1 O1 51.56(5) 2_556 8_555 ?
W1 W1 W1 51.157(17) 2_565 2_566 ?
W1 W1 W1 65.565(17) 2_565 2_655 ?
W1 W1 W1 82.945(17) 2_565 2_656 ?
W1 W1 W1 126.12(2) 2_565 5_455 ?
W1 W1 W1 157.45(2) 2_565 5_456 ?
W1 W1 W1 82.254(15) 2_565 5_465 ?
W1 W1 W1 104.635(15) 2_565 5_466 ?
W1 W1 W1 115.82(3) 2_565 5_555 ?
W1 W1 W1 155.92(3) 2_565 5_556 ?
W1 W1 W1 82.04(2) 2_565 5_566 ?
W1 W1 W1 91.15(2) 2_565 5_655 ?
W1 W1 W1 110.74(2) 2_565 5_656 ?
W1 W1 W1 65.939(15) 2_565 5_666 ?
W1 W1 W1 132.390(20) 2_565 6_345 ?
W1 W1 W1 93.679(13) 2_565 6_355 ?
W1 W1 W1 99.69(2) 2_565 6_444 ?
W1 W1 W1 151.47(4) 2_565 6_445 ?
W1 W1 W1 150.02(2) 2_565 6_446 ?
W1 W1 W1 55.330(14) 2_565 6_454 ?
W1 W1 W1 68.07(2) 2_565 6_455 ?
W1 W1 W1 97.418(14) 2_565 6_456 ?
W1 W1 W1 82.58(2) 2_565 6_544 ?
W1 W1 W1 111.93(4) 2_565 6_545 ?
W1 W1 W1 124.67(2) 2_565 6_546 ?
W1 W1 W1 80.312(14) 2_565 6_556 ?
W1 W1 W1 86.321(20) 2_565 6_645 ?
W1 W1 W1 47.610(13) 2_565 6_655 ?
W1 W1 Fe1 151.47(3) 2_565 1_445 ?
W1 W1 Fe1 87.313(16) 2_565 1_454 ?
W1 W1 Fe1 113.489(20) 2_565 1_455 ?
W1 W1 Fe1 125.986(16) 2_565 1_456 ?
W1 W1 Fe1 68.073(15) 2_565 1_465 ?
W1 W1 Fe1 144.01(3) 2_565 1_545 ?
W1 W1 Fe1 64.421(19) 2_565 1_554 ?
W1 W1 Fe1 115.579(19) 2_565 1_556 ?
W1 W1 Fe1 111.93(3) 2_565 1_645 ?
W1 W1 Fe1 54.014(16) 2_565 1_654 ?
W1 W1 Fe1 66.511(19) 2_565 1_655 ?
W1 W1 Fe1 92.687(16) 2_565 1_656 ?
W1 W1 Fe1 109.264(17) 2_565 2_355 ?
W1 W1 Fe1 128.373(17) 2_565 2_356 ?
W1 W1 Fe1 134.21(3) 2_565 2_445 ?
W1 W1 Fe1 171.34(3) 2_565 2_446 ?
W1 W1 Fe1 99.93(3) 2_565 2_455 ?
W1 W1 Fe1 141.58(3) 2_565 2_456 ?
W1 W1 Fe1 46.977(17) 2_565 2_465 ?
W1 W1 Fe1 71.972(17) 2_565 2_466 ?
W1 W1 Fe1 116.69(3) 2_565 2_545 ?
W1 W1 Fe1 137.77(3) 2_565 2_546 ?
W1 W1 Fe1 69.61(3) 2_565 2_555 ?
W1 W1 Fe1 105.23(3) 2_565 2_556 ?
W1 W1 Fe1 51.157(17) 2_565 2_566 ?
W1 W1 Fe1 65.565(17) 2_565 2_655 ?
W1 W1 Fe1 82.945(17) 2_565 2_656 ?
W1 W1 Fe1 126.12(2) 2_565 5_455 ?
W1 W1 Fe1 157.45(2) 2_565 5_456 ?
W1 W1 Fe1 82.254(15) 2_565 5_465 ?
W1 W1 Fe1 104.635(15) 2_565 5_466 ?
W1 W1 Fe1 115.82(3) 2_565 5_555 ?
W1 W1 Fe1 155.92(3) 2_565 5_556 ?
W1 W1 Fe1 82.04(2) 2_565 5_566 ?
W1 W1 Fe1 91.15(2) 2_565 5_655 ?
W1 W1 Fe1 110.74(2) 2_565 5_656 ?
W1 W1 Fe1 65.939(15) 2_565 5_666 ?
W1 W1 Fe1 132.390(20) 2_565 6_345 ?
W1 W1 Fe1 93.679(13) 2_565 6_355 ?
W1 W1 Fe1 99.69(2) 2_565 6_444 ?
W1 W1 Fe1 151.47(4) 2_565 6_445 ?
W1 W1 Fe1 150.02(2) 2_565 6_446 ?
W1 W1 Fe1 55.330(14) 2_565 6_454 ?
W1 W1 Fe1 68.07(2) 2_565 6_455 ?
W1 W1 Fe1 97.418(14) 2_565 6_456 ?
W1 W1 Fe1 82.58(2) 2_565 6_544 ?
W1 W1 Fe1 111.93(4) 2_565 6_545 ?
W1 W1 Fe1 124.67(2) 2_565 6_546 ?
W1 W1 Fe1 80.312(14) 2_565 6_556 ?
W1 W1 Fe1 86.321(20) 2_565 6_645 ?
W1 W1 Fe1 47.610(13) 2_565 6_655 ?
W1 W1 O1 88.42(4) 2_565 1_454 ?
W1 W1 O1 122.41(7) 2_565 1_455 ?
W1 W1 O1 138.66(6) 2_565 1_456 ?
W1 W1 O1 62.55(4) 2_565 1_465 ?
W1 W1 O1 86.45(4) 2_565 1_466 ?
W1 W1 O1 131.97(6) 2_565 1_545 ?
W1 W1 O1 70.52(5) 2_565 1_554 ?
W1 W1 O1 93.88(13) 2_565 1_555 ?
W1 W1 O1 120.42(7) 2_565 1_556 ?
W1 W1 O1 68.53(4) 2_565 1_566 ?
W1 W1 O1 73.58(4) 2_565 1_655 ?
W1 W1 O1 93.53(4) 2_565 1_656 ?
W1 W1 O1 102.92(5) 2_565 2_355 ?
W1 W1 O1 121.93(5) 2_565 2_356 ?
W1 W1 O1 134.98(6) 2_565 2_445 ?
W1 W1 O1 165.61(6) 2_565 2_446 ?
W1 W1 O1 66.70(4) 2_565 2_454 ?
W1 W1 O1 75.06(11) 2_565 2_455 ?
W1 W1 O1 117.98(8) 2_565 2_456 ?
W1 W1 O1 64.83(4) 2_565 2_466 ?
W1 W1 O1 109.36(5) 2_565 2_545 ?
W1 W1 O1 127.02(5) 2_565 2_546 ?
W1 W1 O1 53.26(5) 2_565 2_555 ?
W1 W1 O1 87.69(6) 2_565 2_556 ?
W1 W1 O1 102.02(4) 2_565 3_454 ?
W1 W1 O1 127.49(5) 2_565 3_455 ?
W1 W1 O1 83.15(4) 2_565 3_465 ?
W1 W1 O1 155.83(6) 2_565 3_545 ?
W1 W1 O1 85.95(6) 2_565 3_554 ?
W1 W1 O1 162.44(14) 2_565 3_555 ?
W1 W1 O1 131.09(6) 2_565 3_556 ?
W1 W1 O1 54.32(5) 2_565 3_565 ?
W1 W1 O1 85.65(4) 2_565 3_566 ?
W1 W1 O1 66.88(5) 2_565 3_654 ?
W1 W1 O1 89.99(7) 2_565 3_655 ?
W1 W1 O1 108.39(5) 2_565 3_656 ?
W1 W1 O1 126.63(5) 2_565 4_444 ?
W1 W1 O1 167.04(6) 2_565 4_445 ?
W1 W1 O1 87.22(5) 2_565 4_454 ?
W1 W1 O1 119.23(7) 2_565 4_455 ?
W1 W1 O1 68.16(4) 2_565 4_465 ?
W1 W1 O1 112.82(6) 2_565 4_544 ?
W1 W1 O1 144.23(7) 2_565 4_545 ?
W1 W1 O1 53.66(6) 2_565 4_554 ?
W1 W1 O1 92.38(12) 2_565 4_555 ?
W1 W1 O1 109.36(5) 2_565 4_556 ?
W1 W1 O1 53.52(3) 2_565 4_654 ?
W1 W1 O1 72.75(4) 2_565 4_655 ?
W1 W1 O1 123.82(5) 2_565 5_455 ?
W1 W1 O1 144.08(5) 2_565 5_456 ?
W1 W1 O1 82.59(4) 2_565 5_465 ?
W1 W1 O1 99.92(4) 2_565 5_466 ?
W1 W1 O1 87.47(4) 2_565 5_554 ?
W1 W1 O1 123.92(9) 2_565 5_555 ?
W1 W1 O1 156.05(8) 2_565 5_556 ?
W1 W1 O1 49.12(3) 2_565 5_564 ?
W1 W1 O1 83.13(6) 2_565 5_566 ?
W1 W1 O1 89.98(6) 2_565 5_655 ?
W1 W1 O1 113.65(6) 2_565 5_656 ?
W1 W1 O1 64.84(4) 2_565 5_666 ?
W1 W1 O1 142.64(6) 2_565 6_445 ?
W1 W1 O1 162.27(6) 2_565 6_446 ?
W1 W1 O1 70.03(4) 2_565 6_454 ?
W1 W1 O1 86.61(6) 2_565 6_455 ?
W1 W1 O1 109.68(5) 2_565 6_456 ?
W1 W1 O1 92.61(5) 2_565 6_544 ?
W1 W1 O1 125.74(8) 2_565 6_545 ?
W1 W1 O1 141.90(6) 2_565 6_546 ?
W1 W1 O1 46.37(4) 2_565 6_554 ?
W1 W1 O1 91.04(6) 2_565 6_556 ?
W1 W1 O1 95.28(5) 2_565 6_645 ?
W1 W1 O1 48.90(3) 2_565 6_655 ?
W1 W1 O1 75.93(4) 2_565 6_656 ?
W1 W1 O1 111.48(6) 2_565 7_454 ?
W1 W1 O1 155.30(7) 2_565 7_455 ?
W1 W1 O1 62.72(4) 2_565 7_464 ?
W1 W1 O1 84.91(5) 2_565 7_465 ?
W1 W1 O1 91.71(6) 2_565 7_554 ?
W1 W1 O1 134.00(9) 2_565 7_555 ?
W1 W1 O1 127.83(5) 2_565 7_556 ?
W1 W1 O1 52.42(6) 2_565 7_565 ?
W1 W1 O1 89.14(5) 2_565 7_566 ?
W1 W1 O1 76.28(4) 2_565 7_654 ?
W1 W1 O1 93.90(5) 2_565 7_655 ?
W1 W1 O1 53.01(3) 2_565 7_665 ?
W1 W1 O1 147.04(5) 2_565 8_345 ?
W1 W1 O1 83.37(4) 2_565 8_354 ?
W1 W1 O1 102.85(5) 2_565 8_355 ?
W1 W1 O1 108.64(6) 2_565 8_444 ?
W1 W1 O1 162.00(8) 2_565 8_445 ?
W1 W1 O1 149.95(6) 2_565 8_446 ?
W1 W1 O1 54.40(5) 2_565 8_454 ?
W1 W1 O1 75.75(11) 2_565 8_455 ?
W1 W1 O1 105.54(5) 2_565 8_456 ?
W1 W1 O1 46.41(3) 2_565 8_465 ?
W1 W1 O1 90.39(5) 2_565 8_544 ?
W1 W1 O1 113.91(6) 2_565 8_545 ?
W1 W1 O1 53.78(5) 2_565 8_555 ?
W1 W1 O1 88.40(5) 2_565 8_556 ?
W1 W1 W1 82.945(17) 2_566 2_655 ?
W1 W1 W1 65.565(17) 2_566 2_656 ?
W1 W1 W1 157.45(2) 2_566 5_455 ?
W1 W1 W1 126.12(2) 2_566 5_456 ?
W1 W1 W1 104.635(15) 2_566 5_465 ?
W1 W1 W1 82.254(15) 2_566 5_466 ?
W1 W1 W1 155.92(3) 2_566 5_555 ?
W1 W1 W1 115.82(3) 2_566 5_556 ?
W1 W1 W1 82.04(2) 2_566 5_565 ?
W1 W1 W1 110.74(2) 2_566 5_655 ?
W1 W1 W1 91.15(2) 2_566 5_656 ?
W1 W1 W1 65.939(15) 2_566 5_665 ?
W1 W1 W1 132.390(20) 2_566 6_345 ?
W1 W1 W1 93.679(13) 2_566 6_355 ?
W1 W1 W1 150.02(2) 2_566 6_444 ?
W1 W1 W1 151.47(4) 2_566 6_445 ?
W1 W1 W1 99.69(2) 2_566 6_446 ?
W1 W1 W1 97.418(14) 2_566 6_454 ?
W1 W1 W1 68.07(2) 2_566 6_455 ?
W1 W1 W1 55.330(14) 2_566 6_456 ?
W1 W1 W1 124.67(2) 2_566 6_544 ?
W1 W1 W1 111.93(4) 2_566 6_545 ?
W1 W1 W1 82.58(2) 2_566 6_546 ?
W1 W1 W1 80.312(14) 2_566 6_554 ?
W1 W1 W1 86.321(20) 2_566 6_645 ?
W1 W1 W1 47.610(13) 2_566 6_655 ?
W1 W1 Fe1 151.47(3) 2_566 1_445 ?
W1 W1 Fe1 125.986(16) 2_566 1_454 ?
W1 W1 Fe1 113.489(20) 2_566 1_455 ?
W1 W1 Fe1 87.313(16) 2_566 1_456 ?
W1 W1 Fe1 68.073(15) 2_566 1_465 ?
W1 W1 Fe1 144.01(3) 2_566 1_545 ?
W1 W1 Fe1 115.579(19) 2_566 1_554 ?
W1 W1 Fe1 64.421(19) 2_566 1_556 ?
W1 W1 Fe1 111.93(3) 2_566 1_645 ?
W1 W1 Fe1 92.687(16) 2_566 1_654 ?
W1 W1 Fe1 66.511(19) 2_566 1_655 ?
W1 W1 Fe1 54.014(16) 2_566 1_656 ?
W1 W1 Fe1 128.373(17) 2_566 2_355 ?
W1 W1 Fe1 109.264(17) 2_566 2_356 ?
W1 W1 Fe1 171.34(3) 2_566 2_445 ?
W1 W1 Fe1 134.21(3) 2_566 2_446 ?
W1 W1 Fe1 141.58(3) 2_566 2_455 ?
W1 W1 Fe1 99.93(3) 2_566 2_456 ?
W1 W1 Fe1 71.972(17) 2_566 2_465 ?
W1 W1 Fe1 46.977(17) 2_566 2_466 ?
W1 W1 Fe1 137.77(3) 2_566 2_545 ?
W1 W1 Fe1 116.69(3) 2_566 2_546 ?
W1 W1 Fe1 105.23(3) 2_566 2_555 ?
W1 W1 Fe1 69.61(3) 2_566 2_556 ?
W1 W1 Fe1 51.157(17) 2_566 2_565 ?
W1 W1 Fe1 82.945(17) 2_566 2_655 ?
W1 W1 Fe1 65.565(17) 2_566 2_656 ?
W1 W1 Fe1 157.45(2) 2_566 5_455 ?
W1 W1 Fe1 126.12(2) 2_566 5_456 ?
W1 W1 Fe1 104.635(15) 2_566 5_465 ?
W1 W1 Fe1 82.254(15) 2_566 5_466 ?
W1 W1 Fe1 155.92(3) 2_566 5_555 ?
W1 W1 Fe1 115.82(3) 2_566 5_556 ?
W1 W1 Fe1 82.04(2) 2_566 5_565 ?
W1 W1 Fe1 110.74(2) 2_566 5_655 ?
W1 W1 Fe1 91.15(2) 2_566 5_656 ?
W1 W1 Fe1 65.939(15) 2_566 5_665 ?
W1 W1 Fe1 132.390(20) 2_566 6_345 ?
W1 W1 Fe1 93.679(13) 2_566 6_355 ?
W1 W1 Fe1 150.02(2) 2_566 6_444 ?
W1 W1 Fe1 151.47(4) 2_566 6_445 ?
W1 W1 Fe1 99.69(2) 2_566 6_446 ?
W1 W1 Fe1 97.418(14) 2_566 6_454 ?
W1 W1 Fe1 68.07(2) 2_566 6_455 ?
W1 W1 Fe1 55.330(14) 2_566 6_456 ?
W1 W1 Fe1 124.67(2) 2_566 6_544 ?
W1 W1 Fe1 111.93(4) 2_566 6_545 ?
W1 W1 Fe1 82.58(2) 2_566 6_546 ?
W1 W1 Fe1 80.312(14) 2_566 6_554 ?
W1 W1 Fe1 86.321(20) 2_566 6_645 ?
W1 W1 Fe1 47.610(13) 2_566 6_655 ?
W1 W1 O1 135.08(6) 2_566 1_454 ?
W1 W1 O1 136.91(8) 2_566 1_455 ?
W1 W1 O1 95.49(5) 2_566 1_456 ?
W1 W1 O1 70.50(4) 2_566 1_465 ?
W1 W1 O1 54.51(3) 2_566 1_466 ?
W1 W1 O1 140.41(6) 2_566 1_545 ?
W1 W1 O1 119.60(6) 2_566 1_554 ?
W1 W1 O1 115.99(13) 2_566 1_555 ?
W1 W1 O1 73.11(6) 2_566 1_556 ?
W1 W1 O1 77.89(4) 2_566 1_564 ?
W1 W1 O1 80.53(4) 2_566 1_655 ?
W1 W1 O1 64.40(4) 2_566 1_656 ?
W1 W1 O1 117.86(5) 2_566 2_355 ?
W1 W1 O1 95.31(4) 2_566 2_356 ?
W1 W1 O1 163.59(7) 2_566 2_445 ?
W1 W1 O1 121.33(6) 2_566 2_446 ?
W1 W1 O1 117.17(5) 2_566 2_454 ?
W1 W1 O1 117.69(13) 2_566 2_455 ?
W1 W1 O1 69.44(7) 2_566 2_456 ?
W1 W1 O1 54.32(4) 2_566 2_465 ?
W1 W1 O1 123.27(6) 2_566 2_545 ?
W1 W1 O1 101.87(5) 2_566 2_546 ?
W1 W1 O1 76.62(6) 2_566 2_555 ?
W1 W1 O1 50.99(4) 2_566 2_556 ?
W1 W1 O1 134.58(5) 2_566 3_454 ?
W1 W1 O1 119.37(5) 2_566 3_455 ?
W1 W1 O1 77.53(4) 2_566 3_465 ?
W1 W1 O1 144.14(6) 2_566 3_545 ?
W1 W1 O1 136.56(7) 2_566 3_554 ?
W1 W1 O1 125.66(13) 2_566 3_555 ?
W1 W1 O1 80.21(5) 2_566 3_556 ?
W1 W1 O1 78.12(5) 2_566 3_564 ?
W1 W1 O1 105.22(6) 2_566 3_654 ?
W1 W1 O1 78.78(6) 2_566 3_655 ?
W1 W1 O1 65.16(4) 2_566 3_656 ?
W1 W1 O1 63.35(4) 2_566 3_664 ?
W1 W1 O1 173.24(6) 2_566 4_444 ?
W1 W1 O1 139.24(6) 2_566 4_445 ?
W1 W1 O1 122.74(6) 2_566 4_454 ?
W1 W1 O1 96.98(6) 2_566 4_455 ?
W1 W1 O1 54.86(3) 2_566 4_465 ?
W1 W1 O1 146.77(6) 2_566 4_544 ?
W1 W1 O1 123.99(6) 2_566 4_545 ?
W1 W1 O1 103.16(8) 2_566 4_554 ?
W1 W1 O1 47.07(11) 2_566 4_555 ?
W1 W1 O1 58.63(4) 2_566 4_556 ?
W1 W1 O1 56.73(4) 2_566 4_564 ?
W1 W1 O1 80.89(4) 2_566 4_654 ?
W1 W1 O1 57.29(4) 2_566 4_655 ?
W1 W1 O1 140.82(5) 2_566 5_455 ?
W1 W1 O1 114.28(5) 2_566 5_456 ?
W1 W1 O1 94.72(4) 2_566 5_465 ?
W1 W1 O1 77.57(4) 2_566 5_466 ?
W1 W1 O1 138.63(6) 2_566 5_554 ?
W1 W1 O1 175.07(10) 2_566 5_555 ?
W1 W1 O1 104.89(7) 2_566 5_556 ?
W1 W1 O1 96.79(5) 2_566 5_564 ?
W1 W1 O1 69.94(6) 2_566 5_565 ?
W1 W1 O1 108.51(7) 2_566 5_655 ?
W1 W1 O1 82.35(5) 2_566 5_656 ?
W1 W1 O1 50.15(4) 2_566 5_665 ?
W1 W1 O1 157.84(6) 2_566 6_445 ?
W1 W1 O1 115.03(5) 2_566 6_446 ?
W1 W1 O1 112.10(5) 2_566 6_454 ?
W1 W1 O1 96.90(6) 2_566 6_455 ?
W1 W1 O1 72.89(4) 2_566 6_456 ?
W1 W1 O1 138.38(6) 2_566 6_544 ?
W1 W1 O1 138.78(8) 2_566 6_545 ?
W1 W1 O1 100.16(6) 2_566 6_546 ?
W1 W1 O1 97.47(5) 2_566 6_554 ?
W1 W1 O1 49.40(10) 2_566 6_555 ?
W1 W1 O1 101.18(5) 2_566 6_645 ?
W1 W1 O1 57.50(4) 2_566 6_655 ?
W1 W1 O1 154.22(7) 2_566 7_454 ?
W1 W1 O1 126.21(7) 2_566 7_455 ?
W1 W1 O1 92.87(5) 2_566 7_464 ?
W1 W1 O1 67.32(4) 2_566 7_465 ?
W1 W1 O1 133.37(8) 2_566 7_554 ?
W1 W1 O1 104.85(8) 2_566 7_555 ?
W1 W1 O1 79.56(4) 2_566 7_556 ?
W1 W1 O1 70.69(5) 2_566 7_564 ?
W1 W1 O1 99.29(5) 2_566 7_654 ?
W1 W1 O1 81.34(4) 2_566 7_655 ?
W1 W1 O1 62.74(4) 2_566 7_664 ?
W1 W1 O1 137.49(5) 2_566 8_345 ?
W1 W1 O1 112.54(5) 2_566 8_354 ?
W1 W1 O1 95.88(4) 2_566 8_355 ?
W1 W1 O1 158.48(7) 2_566 8_444 ?
W1 W1 O1 141.54(8) 2_566 8_445 ?
W1 W1 O1 99.41(5) 2_566 8_446 ?
W1 W1 O1 101.67(6) 2_566 8_454 ?
W1 W1 O1 53.99(10) 2_566 8_455 ?
W1 W1 O1 56.48(4) 2_566 8_456 ?
W1 W1 O1 122.43(6) 2_566 8_544 ?
W1 W1 O1 105.90(6) 2_566 8_545 ?
W1 W1 O1 80.83(5) 2_566 8_554 ?
W1 W1 W1 117.479(10) 2_655 5_455 ?
W1 W1 W1 136.226(10) 2_655 5_456 ?
W1 W1 W1 131.648(8) 2_655 5_465 ?
W1 W1 W1 165.199(8) 2_655 5_466 ?
W1 W1 W1 72.970(18) 2_655 5_555 ?
W1 W1 W1 94.566(18) 2_655 5_556 ?
W1 W1 W1 78.858(20) 2_655 5_565 ?
W1 W1 W1 110.269(20) 2_655 5_566 ?
W1 W1 W1 52.362(9) 2_655 5_656 ?
W1 W1 W1 54.638(8) 2_655 5_666 ?
W1 W1 W1 144.665(6) 2_655 6_345 ?
W1 W1 W1 155.820(8) 2_655 6_355 ?
W1 W1 W1 91.001(8) 2_655 6_444 ?
W1 W1 W1 119.478(20) 2_655 6_445 ?
W1 W1 W1 124.193(8) 2_655 6_446 ?
W1 W1 W1 97.704(10) 2_655 6_454 ?
W1 W1 W1 133.64(2) 2_655 6_455 ?
W1 W1 W1 132.732(10) 2_655 6_456 ?
W1 W1 W1 47.268(7) 2_655 6_544 ?
W1 W1 W1 46.362(19) 2_655 6_545 ?
W1 W1 W1 82.296(8) 2_655 6_546 ?
W1 W1 W1 55.807(10) 2_655 6_554 ?
W1 W1 W1 60.52(2) 2_655 6_555 ?
W1 W1 W1 88.999(10) 2_655 6_556 ?
W1 W1 Fe1 119.478(12) 2_655 1_445 ?
W1 W1 Fe1 112.659(3) 2_655 1_454 ?
W1 W1 Fe1 158.880(4) 2_655 1_455 ?
W1 W1 Fe1 151.671(3) 2_655 1_456 ?
W1 W1 Fe1 133.638(14) 2_655 1_465 ?
W1 W1 Fe1 82.647(18) 2_655 1_545 ?
W1 W1 Fe1 70.316(3) 2_655 1_554 ?
W1 W1 Fe1 109.684(3) 2_655 1_556 ?
W1 W1 Fe1 97.35(2) 2_655 1_565 ?
W1 W1 Fe1 46.362(12) 2_655 1_645 ?
W1 W1 Fe1 67.341(2) 2_655 1_656 ?
W1 W1 Fe1 60.522(14) 2_655 1_665 ?
W1 W1 Fe1 137.760(3) 2_655 2_355 ?
W1 W1 Fe1 165.294(3) 2_655 2_356 ?
W1 W1 Fe1 93.620(14) 2_655 2_445 ?
W1 W1 Fe1 106.879(14) 2_655 2_446 ?
W1 W1 Fe1 109.673(7) 2_655 2_455 ?
W1 W1 Fe1 144.430(7) 2_655 2_456 ?
W1 W1 Fe1 109.264(17) 2_655 2_465 ?
W1 W1 Fe1 128.373(17) 2_655 2_466 ?
W1 W1 Fe1 58.818(14) 2_655 2_545 ?
W1 W1 Fe1 73.110(14) 2_655 2_546 ?
W1 W1 Fe1 66.079(7) 2_655 2_556 ?
W1 W1 Fe1 65.565(17) 2_655 2_565 ?
W1 W1 Fe1 82.945(17) 2_655 2_566 ?
W1 W1 Fe1 117.479(10) 2_655 5_455 ?
W1 W1 Fe1 136.226(10) 2_655 5_456 ?
W1 W1 Fe1 131.648(8) 2_655 5_465 ?
W1 W1 Fe1 165.199(8) 2_655 5_466 ?
W1 W1 Fe1 72.970(18) 2_655 5_555 ?
W1 W1 Fe1 94.566(18) 2_655 5_556 ?
W1 W1 Fe1 78.858(20) 2_655 5_565 ?
W1 W1 Fe1 110.269(20) 2_655 5_566 ?
W1 W1 Fe1 52.362(9) 2_655 5_656 ?
W1 W1 Fe1 54.638(8) 2_655 5_666 ?
W1 W1 Fe1 144.665(6) 2_655 6_345 ?
W1 W1 Fe1 155.820(8) 2_655 6_355 ?
W1 W1 Fe1 91.001(8) 2_655 6_444 ?
W1 W1 Fe1 119.478(20) 2_655 6_445 ?
W1 W1 Fe1 124.193(8) 2_655 6_446 ?
W1 W1 Fe1 97.704(10) 2_655 6_454 ?
W1 W1 Fe1 133.64(2) 2_655 6_455 ?
W1 W1 Fe1 132.732(10) 2_655 6_456 ?
W1 W1 Fe1 47.268(7) 2_655 6_544 ?
W1 W1 Fe1 46.362(19) 2_655 6_545 ?
W1 W1 Fe1 82.296(8) 2_655 6_546 ?
W1 W1 Fe1 55.807(10) 2_655 6_554 ?
W1 W1 Fe1 60.52(2) 2_655 6_555 ?
W1 W1 Fe1 88.999(10) 2_655 6_556 ?
W1 W1 O1 98.61(4) 2_655 1_454 ?
W1 W1 O1 137.45(6) 2_655 1_455 ?
W1 W1 O1 143.01(5) 2_655 1_456 ?
W1 W1 O1 127.63(5) 2_655 1_465 ?
W1 W1 O1 137.39(5) 2_655 1_466 ?
W1 W1 O1 70.70(3) 2_655 1_545 ?
W1 W1 O1 57.35(4) 2_655 1_554 ?
W1 W1 O1 91.10(6) 2_655 1_556 ?
W1 W1 O1 69.81(3) 2_655 1_564 ?
W1 W1 O1 79.17(5) 2_655 1_565 ?
W1 W1 O1 97.48(5) 2_655 1_566 ?
W1 W1 O1 54.68(3) 2_655 1_656 ?
W1 W1 O1 45.46(3) 2_655 1_665 ?
W1 W1 O1 143.57(4) 2_655 2_355 ?
W1 W1 O1 168.37(5) 2_655 2_356 ?
W1 W1 O1 87.39(4) 2_655 2_445 ?
W1 W1 O1 102.84(4) 2_655 2_446 ?
W1 W1 O1 79.58(4) 2_655 2_454 ?
W1 W1 O1 103.33(11) 2_655 2_455 ?
W1 W1 O1 127.76(7) 2_655 2_456 ?
W1 W1 O1 100.94(4) 2_655 2_465 ?
W1 W1 O1 114.70(4) 2_655 2_466 ?
W1 W1 O1 46.65(3) 2_655 2_545 ?
W1 W1 O1 66.57(3) 2_655 2_546 ?
W1 W1 O1 63.70(4) 2_655 2_556 ?
W1 W1 O1 63.86(3) 2_655 2_565 ?
W1 W1 O1 122.37(4) 2_655 3_454 ?
W1 W1 O1 157.68(5) 2_655 3_455 ?
W1 W1 O1 148.71(4) 2_655 3_465 ?
W1 W1 O1 94.62(4) 2_655 3_545 ?
W1 W1 O1 84.95(5) 2_655 3_554 ?
W1 W1 O1 131.81(12) 2_655 3_555 ?
W1 W1 O1 119.23(5) 2_655 3_556 ?
W1 W1 O1 92.98(4) 2_655 3_564 ?
W1 W1 O1 115.49(6) 2_655 3_565 ?
W1 W1 O1 119.84(4) 2_655 3_566 ?
W1 W1 O1 78.74(4) 2_655 3_656 ?
W1 W1 O1 55.03(3) 2_655 3_664 ?
W1 W1 O1 65.85(4) 2_655 3_665 ?
W1 W1 O1 102.01(4) 2_655 4_444 ?
W1 W1 O1 118.68(4) 2_655 4_445 ?
W1 W1 O1 117.20(5) 2_655 4_454 ?
W1 W1 O1 173.66(6) 2_655 4_455 ?
W1 W1 O1 130.82(4) 2_655 4_465 ?
W1 W1 O1 64.10(4) 2_655 4_544 ?
W1 W1 O1 78.78(4) 2_655 4_545 ?
W1 W1 O1 53.64(6) 2_655 4_554 ?
W1 W1 O1 78.68(11) 2_655 4_555 ?
W1 W1 O1 101.01(4) 2_655 4_556 ?
W1 W1 O1 78.60(4) 2_655 4_564 ?
W1 W1 O1 93.03(4) 2_655 4_565 ?
W1 W1 O1 133.86(4) 2_655 5_455 ?
W1 W1 O1 150.34(4) 2_655 5_456 ?
W1 W1 O1 140.87(4) 2_655 5_465 ?
W1 W1 O1 160.41(4) 2_655 5_466 ?
W1 W1 O1 78.78(3) 2_655 5_554 ?
W1 W1 O1 94.76(7) 2_655 5_555 ?
W1 W1 O1 116.58(6) 2_655 5_556 ?
W1 W1 O1 84.69(4) 2_655 5_564 ?
W1 W1 O1 105.49(7) 2_655 5_565 ?
W1 W1 O1 124.70(6) 2_655 5_566 ?
W1 W1 O1 64.11(4) 2_655 5_656 ?
W1 W1 O1 47.10(4) 2_655 5_665 ?
W1 W1 O1 73.27(4) 2_655 5_666 ?
W1 W1 O1 117.60(5) 2_655 6_445 ?
W1 W1 O1 128.16(4) 2_655 6_446 ?
W1 W1 O1 102.84(4) 2_655 6_454 ?
W1 W1 O1 144.44(6) 2_655 6_455 ?
W1 W1 O1 149.62(5) 2_655 6_456 ?
W1 W1 O1 61.05(3) 2_655 6_544 ?
W1 W1 O1 65.19(5) 2_655 6_545 ?
W1 W1 O1 89.02(4) 2_655 6_546 ?
W1 W1 O1 63.39(4) 2_655 6_554 ?
W1 W1 O1 59.42(10) 2_655 6_555 ?
W1 W1 O1 97.76(6) 2_655 6_556 ?
W1 W1 O1 87.33(4) 2_655 6_565 ?
W1 W1 O1 59.33(3) 2_655 6_656 ?
W1 W1 O1 108.38(5) 2_655 7_454 ?
W1 W1 O1 138.05(6) 2_655 7_455 ?
W1 W1 O1 115.32(5) 2_655 7_464 ?
W1 W1 O1 147.46(6) 2_655 7_465 ?
W1 W1 O1 53.36(5) 2_655 7_554 ?
W1 W1 O1 73.68(7) 2_655 7_555 ?
W1 W1 O1 96.00(4) 2_655 7_556 ?
W1 W1 O1 66.33(5) 2_655 7_564 ?
W1 W1 O1 86.85(6) 2_655 7_565 ?
W1 W1 O1 101.44(4) 2_655 7_566 ?
W1 W1 O1 48.69(3) 2_655 7_665 ?
W1 W1 O1 136.15(4) 2_655 8_345 ?
W1 W1 O1 124.53(4) 2_655 8_354 ?
W1 W1 O1 166.00(5) 2_655 8_355 ?
W1 W1 O1 80.91(4) 2_655 8_444 ?
W1 W1 O1 100.19(6) 2_655 8_445 ?
W1 W1 O1 109.87(4) 2_655 8_446 ?
W1 W1 O1 87.37(5) 2_655 8_454 ?
W1 W1 O1 134.80(11) 2_655 8_455 ?
W1 W1 O1 120.97(5) 2_655 8_456 ?
W1 W1 O1 107.35(4) 2_655 8_465 ?
W1 W1 O1 49.22(4) 2_655 8_545 ?
W1 W1 O1 80.58(4) 2_655 8_556 ?
W1 W1 W1 136.226(10) 2_656 5_455 ?
W1 W1 W1 117.479(10) 2_656 5_456 ?
W1 W1 W1 165.199(8) 2_656 5_465 ?
W1 W1 W1 131.648(8) 2_656 5_466 ?
W1 W1 W1 94.566(18) 2_656 5_555 ?
W1 W1 W1 72.970(18) 2_656 5_556 ?
W1 W1 W1 110.269(20) 2_656 5_565 ?
W1 W1 W1 78.858(20) 2_656 5_566 ?
W1 W1 W1 52.362(9) 2_656 5_655 ?
W1 W1 W1 54.638(8) 2_656 5_665 ?
W1 W1 W1 144.665(6) 2_656 6_345 ?
W1 W1 W1 155.820(8) 2_656 6_355 ?
W1 W1 W1 124.193(8) 2_656 6_444 ?
W1 W1 W1 119.478(20) 2_656 6_445 ?
W1 W1 W1 91.001(8) 2_656 6_446 ?
W1 W1 W1 132.732(10) 2_656 6_454 ?
W1 W1 W1 133.64(2) 2_656 6_455 ?
W1 W1 W1 97.704(10) 2_656 6_456 ?
W1 W1 W1 82.296(8) 2_656 6_544 ?
W1 W1 W1 46.362(19) 2_656 6_545 ?
W1 W1 W1 47.268(7) 2_656 6_546 ?
W1 W1 W1 88.999(10) 2_656 6_554 ?
W1 W1 W1 60.52(2) 2_656 6_555 ?
W1 W1 W1 55.807(10) 2_656 6_556 ?
W1 W1 Fe1 119.478(12) 2_656 1_445 ?
W1 W1 Fe1 151.671(3) 2_656 1_454 ?
W1 W1 Fe1 158.880(4) 2_656 1_455 ?
W1 W1 Fe1 112.659(3) 2_656 1_456 ?
W1 W1 Fe1 133.638(14) 2_656 1_465 ?
W1 W1 Fe1 82.647(18) 2_656 1_545 ?
W1 W1 Fe1 109.684(3) 2_656 1_554 ?
W1 W1 Fe1 70.316(3) 2_656 1_556 ?
W1 W1 Fe1 97.35(2) 2_656 1_565 ?
W1 W1 Fe1 46.362(12) 2_656 1_645 ?
W1 W1 Fe1 67.341(2) 2_656 1_654 ?
W1 W1 Fe1 60.522(14) 2_656 1_665 ?
W1 W1 Fe1 165.294(3) 2_656 2_355 ?
W1 W1 Fe1 137.760(3) 2_656 2_356 ?
W1 W1 Fe1 106.879(14) 2_656 2_445 ?
W1 W1 Fe1 93.620(14) 2_656 2_446 ?
W1 W1 Fe1 144.430(7) 2_656 2_455 ?
W1 W1 Fe1 109.673(7) 2_656 2_456 ?
W1 W1 Fe1 128.373(17) 2_656 2_465 ?
W1 W1 Fe1 109.264(17) 2_656 2_466 ?
W1 W1 Fe1 73.110(14) 2_656 2_545 ?
W1 W1 Fe1 58.818(14) 2_656 2_546 ?
W1 W1 Fe1 66.079(7) 2_656 2_555 ?
W1 W1 Fe1 82.945(17) 2_656 2_565 ?
W1 W1 Fe1 65.565(17) 2_656 2_566 ?
W1 W1 Fe1 136.226(10) 2_656 5_455 ?
W1 W1 Fe1 117.479(10) 2_656 5_456 ?
W1 W1 Fe1 165.199(8) 2_656 5_465 ?
W1 W1 Fe1 131.648(8) 2_656 5_466 ?
W1 W1 Fe1 94.566(18) 2_656 5_555 ?
W1 W1 Fe1 72.970(18) 2_656 5_556 ?
W1 W1 Fe1 110.269(20) 2_656 5_565 ?
W1 W1 Fe1 78.858(20) 2_656 5_566 ?
W1 W1 Fe1 52.362(9) 2_656 5_655 ?
W1 W1 Fe1 54.638(8) 2_656 5_665 ?
W1 W1 Fe1 144.665(6) 2_656 6_345 ?
W1 W1 Fe1 155.820(8) 2_656 6_355 ?
W1 W1 Fe1 124.193(8) 2_656 6_444 ?
W1 W1 Fe1 119.478(20) 2_656 6_445 ?
W1 W1 Fe1 91.001(8) 2_656 6_446 ?
W1 W1 Fe1 132.732(10) 2_656 6_454 ?
W1 W1 Fe1 133.64(2) 2_656 6_455 ?
W1 W1 Fe1 97.704(10) 2_656 6_456 ?
W1 W1 Fe1 82.296(8) 2_656 6_544 ?
W1 W1 Fe1 46.362(19) 2_656 6_545 ?
W1 W1 Fe1 47.268(7) 2_656 6_546 ?
W1 W1 Fe1 88.999(10) 2_656 6_554 ?
W1 W1 Fe1 60.52(2) 2_656 6_555 ?
W1 W1 Fe1 55.807(10) 2_656 6_556 ?
W1 W1 O1 136.35(5) 2_656 1_454 ?
W1 W1 O1 152.66(7) 2_656 1_455 ?
W1 W1 O1 106.71(4) 2_656 1_456 ?
W1 W1 O1 135.21(5) 2_656 1_465 ?
W1 W1 O1 109.35(4) 2_656 1_466 ?
W1 W1 O1 75.46(4) 2_656 1_545 ?
W1 W1 O1 96.08(5) 2_656 1_554 ?
W1 W1 O1 57.37(10) 2_656 1_555 ?
W1 W1 O1 52.95(4) 2_656 1_556 ?
W1 W1 O1 100.61(4) 2_656 1_564 ?
W1 W1 O1 86.08(5) 2_656 1_565 ?
W1 W1 O1 71.16(4) 2_656 1_566 ?
W1 W1 O1 51.24(3) 2_656 1_665 ?
W1 W1 O1 174.13(5) 2_656 2_355 ?
W1 W1 O1 129.73(4) 2_656 2_356 ?
W1 W1 O1 98.71(5) 2_656 2_445 ?
W1 W1 O1 82.66(4) 2_656 2_446 ?
W1 W1 O1 118.94(5) 2_656 2_454 ?
W1 W1 O1 142.58(12) 2_656 2_455 ?
W1 W1 O1 88.42(6) 2_656 2_456 ?
W1 W1 O1 111.77(5) 2_656 2_465 ?
W1 W1 O1 95.22(4) 2_656 2_466 ?
W1 W1 O1 58.86(3) 2_656 2_545 ?
W1 W1 O1 45.01(3) 2_656 2_546 ?
W1 W1 O1 46.34(5) 2_656 2_555 ?
W1 W1 O1 73.64(4) 2_656 2_565 ?
W1 W1 O1 157.01(4) 2_656 3_454 ?
W1 W1 O1 146.39(4) 2_656 3_455 ?
W1 W1 O1 141.18(4) 2_656 3_465 ?
W1 W1 O1 90.06(4) 2_656 3_545 ?
W1 W1 O1 122.25(6) 2_656 3_554 ?
W1 W1 O1 112.19(11) 2_656 3_555 ?
W1 W1 O1 80.96(4) 2_656 3_556 ?
W1 W1 O1 120.34(5) 2_656 3_564 ?
W1 W1 O1 108.11(6) 2_656 3_565 ?
W1 W1 O1 88.19(4) 2_656 3_566 ?
W1 W1 O1 69.86(4) 2_656 3_654 ?
W1 W1 O1 80.29(4) 2_656 3_664 ?
W1 W1 O1 59.44(4) 2_656 3_665 ?
W1 W1 O1 121.16(4) 2_656 4_444 ?
W1 W1 O1 108.09(4) 2_656 4_445 ?
W1 W1 O1 156.47(6) 2_656 4_454 ?
W1 W1 O1 135.05(6) 2_656 4_455 ?
W1 W1 O1 119.65(4) 2_656 4_465 ?
W1 W1 O1 85.02(4) 2_656 4_544 ?
W1 W1 O1 66.95(4) 2_656 4_545 ?
W1 W1 O1 92.70(7) 2_656 4_554 ?
W1 W1 O1 61.72(3) 2_656 4_556 ?
W1 W1 O1 97.43(4) 2_656 4_564 ?
W1 W1 O1 82.64(4) 2_656 4_565 ?
W1 W1 O1 51.04(3) 2_656 4_654 ?
W1 W1 O1 149.70(4) 2_656 5_455 ?
W1 W1 O1 123.92(4) 2_656 5_456 ?
W1 W1 O1 160.16(4) 2_656 5_465 ?
W1 W1 O1 129.77(4) 2_656 5_466 ?
W1 W1 O1 115.17(4) 2_656 5_554 ?
W1 W1 O1 115.14(7) 2_656 5_555 ?
W1 W1 O1 86.27(5) 2_656 5_556 ?
W1 W1 O1 120.69(4) 2_656 5_564 ?
W1 W1 O1 124.72(7) 2_656 5_565 ?
W1 W1 O1 95.33(5) 2_656 5_566 ?
W1 W1 O1 50.25(4) 2_656 5_655 ?
W1 W1 O1 63.32(4) 2_656 5_665 ?
W1 W1 O1 46.80(3) 2_656 5_666 ?
W1 W1 O1 124.46(5) 2_656 6_445 ?
W1 W1 O1 101.82(4) 2_656 6_446 ?
W1 W1 O1 141.45(5) 2_656 6_454 ?
W1 W1 O1 162.44(6) 2_656 6_455 ?
W1 W1 O1 111.74(4) 2_656 6_456 ?
W1 W1 O1 93.65(4) 2_656 6_544 ?
W1 W1 O1 73.23(5) 2_656 6_545 ?
W1 W1 O1 60.43(4) 2_656 6_546 ?
W1 W1 O1 101.07(5) 2_656 6_554 ?
W1 W1 O1 75.99(10) 2_656 6_555 ?
W1 W1 O1 61.52(5) 2_656 6_556 ?
W1 W1 O1 91.67(4) 2_656 6_565 ?
W1 W1 O1 137.06(5) 2_656 7_454 ?
W1 W1 O1 119.72(5) 2_656 7_455 ?
W1 W1 O1 145.51(5) 2_656 7_464 ?
W1 W1 O1 127.69(5) 2_656 7_465 ?
W1 W1 O1 85.17(6) 2_656 7_554 ?
W1 W1 O1 51.46(6) 2_656 7_555 ?
W1 W1 O1 58.98(3) 2_656 7_556 ?
W1 W1 O1 94.30(5) 2_656 7_564 ?
W1 W1 O1 69.05(6) 2_656 7_565 ?
W1 W1 O1 66.14(3) 2_656 7_566 ?
W1 W1 O1 49.57(3) 2_656 7_654 ?
W1 W1 O1 57.78(3) 2_656 7_664 ?
W1 W1 O1 129.92(4) 2_656 8_345 ?
W1 W1 O1 162.91(4) 2_656 8_354 ?
W1 W1 O1 151.25(5) 2_656 8_355 ?
W1 W1 O1 108.57(5) 2_656 8_444 ?
W1 W1 O1 92.63(6) 2_656 8_445 ?
W1 W1 O1 78.01(3) 2_656 8_446 ?
W1 W1 O1 124.48(6) 2_656 8_454 ?
W1 W1 O1 115.98(11) 2_656 8_455 ?
W1 W1 O1 82.81(4) 2_656 8_456 ?
W1 W1 O1 102.85(4) 2_656 8_465 ?
W1 W1 O1 69.11(4) 2_656 8_544 ?
W1 W1 O1 72.62(4) 2_656 8_554 ?
W1 W1 W1 45.525(11) 5_455 5_456 ?
W1 W1 W1 55.254(17) 5_455 5_465 ?
W1 W1 W1 77.131(17) 5_455 5_466 ?
W1 W1 W1 45.591(18) 5_455 5_555 ?
W1 W1 W1 74.222(18) 5_455 5_556 ?
W1 W1 W1 92.24(3) 5_455 5_565 ?
W1 W1 W1 131.22(3) 5_455 5_566 ?
W1 W1 W1 91.182(11) 5_455 5_655 ?
W1 W1 W1 108.665(11) 5_455 5_656 ?
W1 W1 W1 127.854(17) 5_455 5_665 ?
W1 W1 W1 163.918(17) 5_455 5_666 ?
W1 W1 W1 63.776(15) 5_455 6_355 ?
W1 W1 W1 77.328(10) 5_455 6_446 ?
W1 W1 W1 71.719(18) 5_455 6_454 ?
W1 W1 W1 89.91(3) 5_455 6_455 ?
W1 W1 W1 108.168(18) 5_455 6_456 ?
W1 W1 W1 71.832(10) 5_455 6_544 ?
W1 W1 W1 90.09(2) 5_455 6_545 ?
W1 W1 W1 108.280(10) 5_455 6_546 ?
W1 W1 W1 102.672(18) 5_455 6_554 ?
W1 W1 W1 154.65(3) 5_455 6_555 ?
W1 W1 W1 147.656(18) 5_455 6_556 ?
W1 W1 W1 116.224(9) 5_455 6_645 ?
W1 W1 W1 151.818(15) 5_455 6_655 ?
W1 W1 Fe1 78.448(11) 5_455 1_456 ?
W1 W1 Fe1 89.91(2) 5_455 1_465 ?
W1 W1 Fe1 54.332(18) 5_455 1_545 ?
W1 W1 Fe1 67.237(13) 5_455 1_554 ?
W1 W1 Fe1 112.763(13) 5_455 1_556 ?
W1 W1 Fe1 125.67(3) 5_455 1_565 ?
W1 W1 Fe1 90.090(13) 5_455 1_645 ?
W1 W1 Fe1 101.552(11) 5_455 1_654 ?
W1 W1 Fe1 135.591(14) 5_455 1_655 ?
W1 W1 Fe1 140.251(11) 5_455 1_656 ?
W1 W1 Fe1 154.65(2) 5_455 1_665 ?
W1 W1 Fe1 52.362(9) 5_455 2_356 ?
W1 W1 Fe1 52.414(14) 5_455 2_446 ?
W1 W1 Fe1 69.533(15) 5_455 2_456 ?
W1 W1 Fe1 91.15(2) 5_455 2_465 ?
W1 W1 Fe1 110.74(2) 5_455 2_466 ?
W1 W1 Fe1 64.780(14) 5_455 2_545 ?
W1 W1 Fe1 80.497(14) 5_455 2_546 ?
W1 W1 Fe1 92.069(15) 5_455 2_555 ?
W1 W1 Fe1 125.715(15) 5_455 2_556 ?
W1 W1 Fe1 126.12(2) 5_455 2_565 ?
W1 W1 Fe1 157.45(2) 5_455 2_566 ?
W1 W1 Fe1 117.479(10) 5_455 2_655 ?
W1 W1 Fe1 136.226(10) 5_455 2_656 ?
W1 W1 Fe1 45.525(11) 5_455 5_456 ?
W1 W1 Fe1 55.254(17) 5_455 5_465 ?
W1 W1 Fe1 77.131(17) 5_455 5_466 ?
W1 W1 Fe1 45.591(18) 5_455 5_555 ?
W1 W1 Fe1 74.222(18) 5_455 5_556 ?
W1 W1 Fe1 92.24(3) 5_455 5_565 ?
W1 W1 Fe1 131.22(3) 5_455 5_566 ?
W1 W1 Fe1 91.182(11) 5_455 5_655 ?
W1 W1 Fe1 108.665(11) 5_455 5_656 ?
W1 W1 Fe1 127.854(17) 5_455 5_665 ?
W1 W1 Fe1 163.918(17) 5_455 5_666 ?
W1 W1 Fe1 63.776(15) 5_455 6_355 ?
W1 W1 Fe1 77.328(10) 5_455 6_446 ?
W1 W1 Fe1 71.719(18) 5_455 6_454 ?
W1 W1 Fe1 89.91(3) 5_455 6_455 ?
W1 W1 Fe1 108.168(18) 5_455 6_456 ?
W1 W1 Fe1 71.832(10) 5_455 6_544 ?
W1 W1 Fe1 90.09(2) 5_455 6_545 ?
W1 W1 Fe1 108.280(10) 5_455 6_546 ?
W1 W1 Fe1 102.672(18) 5_455 6_554 ?
W1 W1 Fe1 154.65(3) 5_455 6_555 ?
W1 W1 Fe1 147.656(18) 5_455 6_556 ?
W1 W1 Fe1 116.224(9) 5_455 6_645 ?
W1 W1 Fe1 151.818(15) 5_455 6_655 ?
W1 W1 O1 74.15(5) 5_455 1_456 ?
W1 W1 O1 88.46(5) 5_455 1_465 ?
W1 W1 O1 104.88(5) 5_455 1_466 ?
W1 W1 O1 60.77(3) 5_455 1_545 ?
W1 W1 O1 70.06(4) 5_455 1_554 ?
W1 W1 O1 85.86(11) 5_455 1_555 ?
W1 W1 O1 113.39(6) 5_455 1_556 ?
W1 W1 O1 99.40(4) 5_455 1_564 ?
W1 W1 O1 132.42(7) 5_455 1_565 ?
W1 W1 O1 144.99(6) 5_455 1_566 ?
W1 W1 O1 121.50(4) 5_455 1_655 ?
W1 W1 O1 134.25(4) 5_455 1_656 ?
W1 W1 O1 150.73(5) 5_455 1_665 ?
W1 W1 O1 66.63(4) 5_455 2_356 ?
W1 W1 O1 66.04(4) 5_455 2_446 ?
W1 W1 O1 61.91(4) 5_455 2_454 ?
W1 W1 O1 51.31(10) 5_455 2_455 ?
W1 W1 O1 101.28(8) 5_455 2_456 ?
W1 W1 O1 109.09(5) 5_455 2_465 ?
W1 W1 O1 125.38(5) 5_455 2_466 ?
W1 W1 O1 79.28(4) 5_455 2_545 ?
W1 W1 O1 95.52(4) 5_455 2_546 ?
W1 W1 O1 121.34(6) 5_455 2_555 ?
W1 W1 O1 144.76(6) 5_455 2_556 ?
W1 W1 O1 138.79(5) 5_455 2_565 ?
W1 W1 O1 79.93(4) 5_455 3_465 ?
W1 W1 O1 49.38(3) 5_455 3_545 ?
W1 W1 O1 48.42(11) 5_455 3_555 ?
W1 W1 O1 96.18(5) 5_455 3_556 ?
W1 W1 O1 90.66(5) 5_455 3_564 ?
W1 W1 O1 115.47(6) 5_455 3_565 ?
W1 W1 O1 122.08(5) 5_455 3_566 ?
W1 W1 O1 90.86(4) 5_455 3_654 ?
W1 W1 O1 123.28(7) 5_455 3_655 ?
W1 W1 O1 125.29(5) 5_455 3_656 ?
W1 W1 O1 119.00(5) 5_455 3_664 ?
W1 W1 O1 160.74(6) 5_455 3_665 ?
W1 W1 O1 63.83(5) 5_455 4_455 ?
W1 W1 O1 102.62(5) 5_455 4_465 ?
W1 W1 O1 55.15(3) 5_455 4_544 ?
W1 W1 O1 72.46(4) 5_455 4_545 ?
W1 W1 O1 83.88(7) 5_455 4_554 ?
W1 W1 O1 141.35(13) 5_455 4_555 ?
W1 W1 O1 121.13(5) 5_455 4_556 ?
W1 W1 O1 115.13(5) 5_455 4_564 ?
W1 W1 O1 141.12(6) 5_455 4_565 ?
W1 W1 O1 116.36(4) 5_455 4_654 ?
W1 W1 O1 145.09(5) 5_455 4_655 ?
W1 W1 O1 52.50(3) 5_455 5_456 ?
W1 W1 O1 63.62(4) 5_455 5_465 ?
W1 W1 O1 81.45(4) 5_455 5_466 ?
W1 W1 O1 46.85(3) 5_455 5_554 ?
W1 W1 O1 75.57(6) 5_455 5_556 ?
W1 W1 O1 77.03(4) 5_455 5_564 ?
W1 W1 O1 94.02(7) 5_455 5_565 ?
W1 W1 O1 117.81(6) 5_455 5_566 ?
W1 W1 O1 93.44(5) 5_455 5_655 ?
W1 W1 O1 114.23(5) 5_455 5_656 ?
W1 W1 O1 137.01(6) 5_455 5_665 ?
W1 W1 O1 166.40(6) 5_455 5_666 ?
W1 W1 O1 61.21(4) 5_455 6_446 ?
W1 W1 O1 56.59(3) 5_455 6_454 ?
W1 W1 O1 61.10(5) 5_455 6_455 ?
W1 W1 O1 90.08(5) 5_455 6_456 ?
W1 W1 O1 57.51(3) 5_455 6_544 ?
W1 W1 O1 63.24(5) 5_455 6_545 ?
W1 W1 O1 90.19(5) 5_455 6_546 ?
W1 W1 O1 84.73(4) 5_455 6_554 ?
W1 W1 O1 130.97(12) 5_455 6_555 ?
W1 W1 O1 136.03(7) 5_455 6_556 ?
W1 W1 O1 129.25(5) 5_455 6_565 ?
W1 W1 O1 101.37(4) 5_455 6_645 ?
W1 W1 O1 141.61(5) 5_455 6_655 ?
W1 W1 O1 156.05(5) 5_455 6_656 ?
W1 W1 O1 70.40(4) 5_455 7_464 ?
W1 W1 O1 90.46(6) 5_455 7_465 ?
W1 W1 O1 64.49(5) 5_455 7_554 ?
W1 W1 O1 90.88(7) 5_455 7_555 ?
W1 W1 O1 105.89(5) 5_455 7_556 ?
W1 W1 O1 107.33(6) 5_455 7_564 ?
W1 W1 O1 153.63(8) 5_455 7_565 ?
W1 W1 O1 134.99(5) 5_455 7_566 ?
W1 W1 O1 101.31(4) 5_455 7_654 ?
W1 W1 O1 120.44(4) 5_455 7_655 ?
W1 W1 O1 129.34(4) 5_455 7_664 ?
W1 W1 O1 166.15(5) 5_455 7_665 ?
W1 W1 O1 49.04(3) 5_455 8_354 ?
W1 W1 O1 61.94(4) 5_455 8_355 ?
W1 W1 O1 49.00(5) 5_455 8_445 ?
W1 W1 O1 83.14(4) 5_455 8_446 ?
W1 W1 O1 71.74(5) 5_455 8_454 ?
W1 W1 O1 103.70(12) 5_455 8_455 ?
W1 W1 O1 113.33(5) 5_455 8_456 ?
W1 W1 O1 120.91(5) 5_455 8_465 ?
W1 W1 O1 77.89(4) 5_455 8_544 ?
W1 W1 O1 95.35(5) 5_455 8_545 ?
W1 W1 O1 108.99(5) 5_455 8_554 ?
W1 W1 O1 162.12(7) 5_455 8_555 ?
W1 W1 O1 144.77(5) 5_455 8_556 ?
W1 W1 W1 77.131(17) 5_456 5_465 ?
W1 W1 W1 55.254(17) 5_456 5_466 ?
W1 W1 W1 74.222(18) 5_456 5_555 ?
W1 W1 W1 45.591(18) 5_456 5_556 ?
W1 W1 W1 131.22(3) 5_456 5_565 ?
W1 W1 W1 92.24(3) 5_456 5_566 ?
W1 W1 W1 108.665(11) 5_456 5_655 ?
W1 W1 W1 91.182(11) 5_456 5_656 ?
W1 W1 W1 163.918(17) 5_456 5_665 ?
W1 W1 W1 127.854(17) 5_456 5_666 ?
W1 W1 W1 63.776(15) 5_456 6_355 ?
W1 W1 W1 77.328(10) 5_456 6_444 ?
W1 W1 W1 108.168(18) 5_456 6_454 ?
W1 W1 W1 89.91(3) 5_456 6_455 ?
W1 W1 W1 71.719(18) 5_456 6_456 ?
W1 W1 W1 108.280(10) 5_456 6_544 ?
W1 W1 W1 90.09(2) 5_456 6_545 ?
W1 W1 W1 71.832(10) 5_456 6_546 ?
W1 W1 W1 147.656(18) 5_456 6_554 ?
W1 W1 W1 154.65(3) 5_456 6_555 ?
W1 W1 W1 102.672(18) 5_456 6_556 ?
W1 W1 W1 116.224(9) 5_456 6_645 ?
W1 W1 W1 151.818(15) 5_456 6_655 ?
W1 W1 Fe1 78.448(11) 5_456 1_454 ?
W1 W1 Fe1 89.91(2) 5_456 1_465 ?
W1 W1 Fe1 54.332(18) 5_456 1_545 ?
W1 W1 Fe1 112.763(13) 5_456 1_554 ?
W1 W1 Fe1 67.237(13) 5_456 1_556 ?
W1 W1 Fe1 125.67(3) 5_456 1_565 ?
W1 W1 Fe1 90.090(13) 5_456 1_645 ?
W1 W1 Fe1 140.251(11) 5_456 1_654 ?
W1 W1 Fe1 135.591(14) 5_456 1_655 ?
W1 W1 Fe1 101.552(11) 5_456 1_656 ?
W1 W1 Fe1 154.65(2) 5_456 1_665 ?
W1 W1 Fe1 52.362(9) 5_456 2_355 ?
W1 W1 Fe1 52.414(14) 5_456 2_445 ?
W1 W1 Fe1 69.533(15) 5_456 2_455 ?
W1 W1 Fe1 110.74(2) 5_456 2_465 ?
W1 W1 Fe1 91.15(2) 5_456 2_466 ?
W1 W1 Fe1 80.497(14) 5_456 2_545 ?
W1 W1 Fe1 64.780(14) 5_456 2_546 ?
W1 W1 Fe1 125.715(15) 5_456 2_555 ?
W1 W1 Fe1 92.069(15) 5_456 2_556 ?
W1 W1 Fe1 157.45(2) 5_456 2_565 ?
W1 W1 Fe1 126.12(2) 5_456 2_566 ?
W1 W1 Fe1 136.226(10) 5_456 2_655 ?
W1 W1 Fe1 117.479(10) 5_456 2_656 ?
W1 W1 Fe1 45.525(11) 5_456 5_455 ?
W1 W1 Fe1 77.131(17) 5_456 5_465 ?
W1 W1 Fe1 55.254(17) 5_456 5_466 ?
W1 W1 Fe1 74.222(18) 5_456 5_555 ?
W1 W1 Fe1 45.591(18) 5_456 5_556 ?
W1 W1 Fe1 131.22(3) 5_456 5_565 ?
W1 W1 Fe1 92.24(3) 5_456 5_566 ?
W1 W1 Fe1 108.665(11) 5_456 5_655 ?
W1 W1 Fe1 91.182(11) 5_456 5_656 ?
W1 W1 Fe1 163.918(17) 5_456 5_665 ?
W1 W1 Fe1 127.854(17) 5_456 5_666 ?
W1 W1 Fe1 63.776(15) 5_456 6_355 ?
W1 W1 Fe1 77.328(10) 5_456 6_444 ?
W1 W1 Fe1 108.168(18) 5_456 6_454 ?
W1 W1 Fe1 89.91(3) 5_456 6_455 ?
W1 W1 Fe1 71.719(18) 5_456 6_456 ?
W1 W1 Fe1 108.280(10) 5_456 6_544 ?
W1 W1 Fe1 90.09(2) 5_456 6_545 ?
W1 W1 Fe1 71.832(10) 5_456 6_546 ?
W1 W1 Fe1 147.656(18) 5_456 6_554 ?
W1 W1 Fe1 154.65(3) 5_456 6_555 ?
W1 W1 Fe1 102.672(18) 5_456 6_556 ?
W1 W1 Fe1 116.224(9) 5_456 6_645 ?
W1 W1 Fe1 151.818(15) 5_456 6_655 ?
W1 W1 O1 82.76(4) 5_456 1_454 ?
W1 W1 O1 95.00(5) 5_456 1_465 ?
W1 W1 O1 78.00(4) 5_456 1_466 ?
W1 W1 O1 66.61(4) 5_456 1_545 ?
W1 W1 O1 113.61(5) 5_456 1_554 ?
W1 W1 O1 105.06(12) 5_456 1_555 ?
W1 W1 O1 71.52(5) 5_456 1_556 ?
W1 W1 O1 140.47(5) 5_456 1_564 ?
W1 W1 O1 144.28(7) 5_456 1_565 ?
W1 W1 O1 107.37(5) 5_456 1_566 ?
W1 W1 O1 128.93(5) 5_456 1_655 ?
W1 W1 O1 104.80(4) 5_456 1_656 ?
W1 W1 O1 163.53(5) 5_456 1_665 ?
W1 W1 O1 56.70(4) 5_456 2_355 ?
W1 W1 O1 55.50(4) 5_456 2_445 ?
W1 W1 O1 107.02(5) 5_456 2_454 ?
W1 W1 O1 91.29(12) 5_456 2_455 ?
W1 W1 O1 57.35(6) 5_456 2_456 ?
W1 W1 O1 122.34(5) 5_456 2_465 ?
W1 W1 O1 101.75(5) 5_456 2_466 ?
W1 W1 O1 90.49(4) 5_456 2_545 ?
W1 W1 O1 74.98(3) 5_456 2_546 ?
W1 W1 O1 148.08(7) 5_456 2_555 ?
W1 W1 O1 106.78(5) 5_456 2_556 ?
W1 W1 O1 159.20(5) 5_456 2_565 ?
W1 W1 O1 63.26(3) 5_456 3_454 ?
W1 W1 O1 74.84(4) 5_456 3_465 ?
W1 W1 O1 90.18(6) 5_456 3_554 ?
W1 W1 O1 50.67(4) 5_456 3_556 ?
W1 W1 O1 122.14(5) 5_456 3_564 ?
W1 W1 O1 107.02(6) 5_456 3_565 ?
W1 W1 O1 85.60(4) 5_456 3_566 ?
W1 W1 O1 127.03(5) 5_456 3_654 ?
W1 W1 O1 111.99(6) 5_456 3_655 ?
W1 W1 O1 85.32(4) 5_456 3_656 ?
W1 W1 O1 161.71(5) 5_456 3_664 ?
W1 W1 O1 146.10(6) 5_456 3_665 ?
W1 W1 O1 52.80(3) 5_456 4_444 ?
W1 W1 O1 77.01(5) 5_456 4_454 ?
W1 W1 O1 92.06(4) 5_456 4_465 ?
W1 W1 O1 80.25(4) 5_456 4_544 ?
W1 W1 O1 58.15(4) 5_456 4_545 ?
W1 W1 O1 128.94(8) 5_456 4_554 ?
W1 W1 O1 97.67(11) 5_456 4_555 ?
W1 W1 O1 75.72(4) 5_456 4_556 ?
W1 W1 O1 143.14(5) 5_456 4_564 ?
W1 W1 O1 124.79(5) 5_456 4_565 ?
W1 W1 O1 146.61(5) 5_456 4_654 ?
W1 W1 O1 126.99(5) 5_456 4_655 ?
W1 W1 O1 75.23(4) 5_456 5_465 ?
W1 W1 O1 60.27(3) 5_456 5_466 ?
W1 W1 O1 91.61(4) 5_456 5_554 ?
W1 W1 O1 58.32(7) 5_456 5_555 ?
W1 W1 O1 117.91(5) 5_456 5_564 ?
W1 W1 O1 114.69(8) 5_456 5_565 ?
W1 W1 O1 85.38(6) 5_456 5_566 ?
W1 W1 O1 110.17(6) 5_456 5_655 ?
W1 W1 O1 86.08(4) 5_456 5_656 ?
W1 W1 O1 175.97(6) 5_456 5_665 ?
W1 W1 O1 121.09(5) 5_456 5_666 ?
W1 W1 O1 95.31(5) 5_456 6_454 ?
W1 W1 O1 71.18(6) 5_456 6_455 ?
W1 W1 O1 55.67(4) 5_456 6_456 ?
W1 W1 O1 95.29(4) 5_456 6_544 ?
W1 W1 O1 72.57(5) 5_456 6_545 ?
W1 W1 O1 57.05(4) 5_456 6_546 ?
W1 W1 O1 130.02(6) 5_456 6_554 ?
W1 W1 O1 164.14(13) 5_456 6_555 ?
W1 W1 O1 90.96(6) 5_456 6_556 ?
W1 W1 O1 136.03(5) 5_456 6_565 ?
W1 W1 O1 106.76(4) 5_456 6_645 ?
W1 W1 O1 153.04(5) 5_456 6_655 ?
W1 W1 O1 117.84(4) 5_456 6_656 ?
W1 W1 O1 61.01(4) 5_456 7_454 ?
W1 W1 O1 96.91(5) 5_456 7_464 ?
W1 W1 O1 75.05(5) 5_456 7_465 ?
W1 W1 O1 99.09(6) 5_456 7_554 ?
W1 W1 O1 67.82(6) 5_456 7_555 ?
W1 W1 O1 64.00(3) 5_456 7_556 ?
W1 W1 O1 147.68(7) 5_456 7_564 ?
W1 W1 O1 123.26(7) 5_456 7_565 ?
W1 W1 O1 90.83(4) 5_456 7_566 ?
W1 W1 O1 123.60(4) 5_456 7_654 ?
W1 W1 O1 108.11(4) 5_456 7_655 ?
W1 W1 O1 168.88(5) 5_456 7_664 ?
W1 W1 O1 141.40(5) 5_456 7_665 ?
W1 W1 O1 77.95(4) 5_456 8_354 ?
W1 W1 O1 54.69(4) 5_456 8_355 ?
W1 W1 O1 75.31(4) 5_456 8_444 ?
W1 W1 O1 112.93(6) 5_456 8_454 ?
W1 W1 O1 86.02(11) 5_456 8_455 ?
W1 W1 O1 70.19(4) 5_456 8_456 ?
W1 W1 O1 115.26(5) 5_456 8_465 ?
W1 W1 O1 105.34(4) 5_456 8_544 ?
W1 W1 O1 88.59(4) 5_456 8_545 ?
W1 W1 O1 152.98(6) 5_456 8_554 ?
W1 W1 O1 142.28(7) 5_456 8_555 ?
W1 W1 O1 100.00(4) 5_456 8_556 ?
W1 W1 W1 53.320(7) 5_465 5_466 ?
W1 W1 W1 91.79(3) 5_465 5_555 ?
W1 W1 W1 121.83(3) 5_465 5_556 ?
W1 W1 W1 55.938(17) 5_465 5_565 ?
W1 W1 W1 99.139(17) 5_465 5_566 ?
W1 W1 W1 127.854(17) 5_465 5_655 ?
W1 W1 W1 163.918(17) 5_465 5_656 ?
W1 W1 W1 111.876(8) 5_465 5_665 ?
W1 W1 W1 140.828(8) 5_465 5_666 ?
W1 W1 W1 50.136(12) 5_465 6_345 ?
W1 W1 W1 58.731(14) 5_465 6_444 ?
W1 W1 W1 74.60(3) 5_465 6_445 ?
W1 W1 W1 101.905(14) 5_465 6_446 ?
W1 W1 W1 84.313(9) 5_465 6_456 ?
W1 W1 W1 95.687(14) 5_465 6_544 ?
W1 W1 W1 141.65(3) 5_465 6_545 ?
W1 W1 W1 145.532(14) 5_465 6_546 ?
W1 W1 W1 78.095(9) 5_465 6_554 ?
W1 W1 W1 105.403(20) 5_465 6_555 ?
W1 W1 W1 121.269(9) 5_465 6_556 ?
W1 W1 W1 153.340(12) 5_465 6_645 ?
W1 W1 W1 129.864(7) 5_465 6_655 ?
W1 W1 Fe1 74.597(19) 5_465 1_445 ?
W1 W1 Fe1 76.571(7) 5_465 1_456 ?
W1 W1 Fe1 109.59(3) 5_465 1_545 ?
W1 W1 Fe1 63.340(8) 5_465 1_554 ?
W1 W1 Fe1 116.660(8) 5_465 1_556 ?
W1 W1 Fe1 70.414(19) 5_465 1_565 ?
W1 W1 Fe1 141.653(19) 5_465 1_645 ?
W1 W1 Fe1 103.429(7) 5_465 1_654 ?
W1 W1 Fe1 145.938(8) 5_465 1_655 ?
W1 W1 Fe1 153.078(7) 5_465 1_656 ?
W1 W1 Fe1 105.403(13) 5_465 1_665 ?
W1 W1 Fe1 54.638(8) 5_465 2_356 ?
W1 W1 Fe1 83.60(2) 5_465 2_445 ?
W1 W1 Fe1 101.02(2) 5_465 2_446 ?
W1 W1 Fe1 82.326(15) 5_465 2_456 ?
W1 W1 Fe1 65.939(15) 5_465 2_466 ?
W1 W1 Fe1 113.85(2) 5_465 2_545 ?
W1 W1 Fe1 135.00(2) 5_465 2_546 ?
W1 W1 Fe1 108.290(15) 5_465 2_555 ?
W1 W1 Fe1 161.609(15) 5_465 2_556 ?
W1 W1 Fe1 82.254(15) 5_465 2_565 ?
W1 W1 Fe1 104.635(15) 5_465 2_566 ?
W1 W1 Fe1 131.648(8) 5_465 2_655 ?
W1 W1 Fe1 165.199(8) 5_465 2_656 ?
W1 W1 Fe1 55.254(17) 5_465 5_455 ?
W1 W1 Fe1 77.131(17) 5_465 5_456 ?
W1 W1 Fe1 53.320(7) 5_465 5_466 ?
W1 W1 Fe1 91.79(3) 5_465 5_555 ?
W1 W1 Fe1 121.83(3) 5_465 5_556 ?
W1 W1 Fe1 55.938(17) 5_465 5_565 ?
W1 W1 Fe1 99.139(17) 5_465 5_566 ?
W1 W1 Fe1 127.854(17) 5_465 5_655 ?
W1 W1 Fe1 163.918(17) 5_465 5_656 ?
W1 W1 Fe1 111.876(8) 5_465 5_665 ?
W1 W1 Fe1 140.828(8) 5_465 5_666 ?
W1 W1 Fe1 50.136(12) 5_465 6_345 ?
W1 W1 Fe1 58.731(14) 5_465 6_444 ?
W1 W1 Fe1 74.60(3) 5_465 6_445 ?
W1 W1 Fe1 101.905(14) 5_465 6_446 ?
W1 W1 Fe1 84.313(9) 5_465 6_456 ?
W1 W1 Fe1 95.687(14) 5_465 6_544 ?
W1 W1 Fe1 141.65(3) 5_465 6_545 ?
W1 W1 Fe1 145.532(14) 5_465 6_546 ?
W1 W1 Fe1 78.095(9) 5_465 6_554 ?
W1 W1 Fe1 105.403(20) 5_465 6_555 ?
W1 W1 Fe1 121.269(9) 5_465 6_556 ?
W1 W1 Fe1 153.340(12) 5_465 6_645 ?
W1 W1 Fe1 129.864(7) 5_465 6_655 ?
W1 W1 O1 84.67(5) 5_465 1_456 ?
W1 W1 O1 69.79(4) 5_465 1_466 ?
W1 W1 O1 114.95(5) 5_465 1_545 ?
W1 W1 O1 78.87(4) 5_465 1_554 ?
W1 W1 O1 123.68(12) 5_465 1_555 ?
W1 W1 O1 137.11(7) 5_465 1_556 ?
W1 W1 O1 65.61(3) 5_465 1_564 ?
W1 W1 O1 79.88(5) 5_465 1_565 ?
W1 W1 O1 103.27(5) 5_465 1_566 ?
W1 W1 O1 144.05(5) 5_465 1_655 ?
W1 W1 O1 167.94(5) 5_465 1_656 ?
W1 W1 O1 114.00(4) 5_465 1_665 ?
W1 W1 O1 59.93(4) 5_465 2_356 ?
W1 W1 O1 91.70(5) 5_465 2_445 ?
W1 W1 O1 112.14(5) 5_465 2_446 ?
W1 W1 O1 54.12(4) 5_465 2_454 ?
W1 W1 O1 98.61(8) 5_465 2_456 ?
W1 W1 O1 54.58(4) 5_465 2_465 ?
W1 W1 O1 78.52(4) 5_465 2_466 ?
W1 W1 O1 126.90(5) 5_465 2_545 ?
W1 W1 O1 149.39(5) 5_465 2_546 ?
W1 W1 O1 122.31(6) 5_465 2_555 ?
W1 W1 O1 153.09(6) 5_465 2_556 ?

loop_
_geom_bond_atom_site_label_1
_geom_bond_atom_site_label_2
_geom_bond_distance
_geom_bond_site_symmetry_2
_geom_bond_publ_flag
W1 W1 7.2297(12) 1_445 ?
W1 W1 6.75373(5) 1_454 ?
W1 W1 4.58111(5) 1_455 ?
W1 W1 6.75373(5) 1_456 ?
W1 W1 7.2297(12) 1_465 ?
W1 W1 5.5930(15) 1_545 ?
W1 W1 4.96249(5) 1_554 ?
W1 W1 4.96249(5) 1_556 ?
W1 W1 5.5930(15) 1_565 ?
W1 W1 7.2297(12) 1_645 ?
W1 W1 6.75373(5) 1_654 ?
W1 W1 4.58111(5) 1_655 ?
W1 W1 6.75373(5) 1_656 ?
W1 W1 7.2297(12) 1_665 ?
W1 W1 7.3665(2) 2_355 ?
W1 W1 7.3665(2) 2_356 ?
W1 W1 7.3566(13) 2_445 ?
W1 W1 7.3566(13) 2_446 ?
W1 W1 3.5060(4) 2_455 ?
W1 W1 3.5060(4) 2_456 ?
W1 W1 5.7470(12) 2_465 ?
W1 W1 5.7470(12) 2_466 ?
W1 W1 7.3566(13) 2_545 ?
W1 W1 7.3566(13) 2_546 ?
W1 W1 3.5060(4) 2_555 ?
W1 W1 3.5060(4) 2_556 ?
W1 W1 5.7470(12) 2_565 ?
W1 W1 5.7470(12) 2_566 ?
W1 W1 7.3665(2) 2_655 ?
W1 W1 7.3665(2) 2_656 ?
W1 W1 6.4129(9) 5_455 ?
W1 W1 6.4129(9) 5_456 ?
W1 W1 5.5299(5) 5_465 ?
W1 W1 5.5299(5) 5_466 ?
W1 W1 4.4876(13) 5_555 ?
W1 W1 4.4876(13) 5_556 ?
W1 W1 3.0972(9) 5_565 ?
W1 W1 3.0972(9) 5_566 ?
W1 W1 6.4129(9) 5_655 ?
W1 W1 6.4129(9) 5_656 ?
W1 W1 5.5299(5) 5_665 ?
W1 W1 5.5299(5) 5_666 ?
W1 W1 7.4189(6) 6_345 ?
W1 W1 7.4189(6) 6_355 ?
W1 W1 6.1395(7) 6_444 ?
W1 W1 3.6148(12) 6_445 ?
W1 W1 6.1395(7) 6_446 ?
W1 W1 6.1395(7) 6_454 ?
W1 W1 3.6148(12) 6_455 ?
W1 W1 6.1395(7) 6_456 ?
W1 W1 6.1395(7) 6_544 ?
W1 W1 3.6148(12) 6_545 ?
W1 W1 6.1395(7) 6_546 ?
W1 W1 6.1395(7) 6_554 ?
W1 W1 3.6148(12) 6_555 ?
W1 W1 6.1395(7) 6_556 ?
W1 W1 7.4189(6) 6_645 ?
W1 W1 7.4189(6) 6_655 ?
W1 Fe1 7.2297(12) 1_445 ?
W1 Fe1 6.75373(5) 1_454 ?
W1 Fe1 4.58111(5) 1_455 ?
W1 Fe1 6.75373(5) 1_456 ?
W1 Fe1 7.2297(12) 1_465 ?
W1 Fe1 5.5930(15) 1_545 ?
W1 Fe1 4.96249(5) 1_554 ?
W1 Fe1 4.96249(5) 1_556 ?
W1 Fe1 5.5930(15) 1_565 ?
W1 Fe1 7.2297(12) 1_645 ?
W1 Fe1 6.75373(5) 1_654 ?
W1 Fe1 4.58111(5) 1_655 ?
W1 Fe1 6.75373(5) 1_656 ?
W1 Fe1 7.2297(12) 1_665 ?
W1 Fe1 7.3665(2) 2_355 ?
W1 Fe1 7.3665(2) 2_356 ?
W1 Fe1 7.3566(13) 2_445 ?
W1 Fe1 7.3566(13) 2_446 ?
W1 Fe1 3.5060(4) 2_455 ?
W1 Fe1 3.5060(4) 2_456 ?
W1 Fe1 5.7470(12) 2_465 ?
W1 Fe1 5.7470(12) 2_466 ?
W1 Fe1 7.3566(13) 2_545 ?
W1 Fe1 7.3566(13) 2_546 ?
W1 Fe1 3.5060(4) 2_555 ?
W1 Fe1 3.5060(4) 2_556 ?
W1 Fe1 5.7470(12) 2_565 ?
W1 Fe1 5.7470(12) 2_566 ?
W1 Fe1 7.3665(2) 2_655 ?
W1 Fe1 7.3665(2) 2_656 ?
W1 Fe1 6.4129(9) 5_455 ?
W1 Fe1 6.4129(9) 5_456 ?
W1 Fe1 5.5299(5) 5_465 ?
W1 Fe1 5.5299(5) 5_466 ?
W1 Fe1 4.4876(13) 5_555 ?
W1 Fe1 4.4876(13) 5_556 ?
W1 Fe1 3.0972(9) 5_565 ?
W1 Fe1 3.0972(9) 5_566 ?
W1 Fe1 6.4129(9) 5_655 ?
W1 Fe1 6.4129(9) 5_656 ?
W1 Fe1 5.5299(5) 5_665 ?
W1 Fe1 5.5299(5) 5_666 ?
W1 Fe1 7.4189(6) 6_345 ?
W1 Fe1 7.4189(6) 6_355 ?
W1 Fe1 6.1395(7) 6_444 ?
W1 Fe1 3.6148(12) 6_445 ?
W1 Fe1 6.1395(7) 6_446 ?
W1 Fe1 6.1395(7) 6_454 ?
W1 Fe1 3.6148(12) 6_455 ?
W1 Fe1 6.1395(7) 6_456 ?
W1 Fe1 6.1395(7) 6_544 ?
W1 Fe1 3.6148(12) 6_545 ?
W1 Fe1 6.1395(7) 6_546 ?
W1 Fe1 6.1395(7) 6_554 ?
W1 Fe1 3.6148(12) 6_555 ?
W1 Fe1 6.1395(7) 6_556 ?
W1 Fe1 7.4189(6) 6_645 ?
W1 Fe1 7.4189(6) 6_655 ?
W1 O1 6.789(3) 1_454 ?
W1 O1 3.649(2) 1_455 ?
W1 O1 5.458(3) 1_456 ?
W1 O1 5.575(3) 1_465 ?
W1 O1 6.896(3) 1_466 ?
W1 O1 6.961(3) 1_545 ?
W1 O1 6.037(3) 1_554 ?
W1 O1 1.914(3) 1_555 ?
W1 O1 4.488(3) 1_556 ?
W1 O1 7.363(3) 1_564 ?
W1 O1 4.630(3) 1_565 ?
W1 O1 6.157(3) 1_566 ?
W1 O1 5.999(2) 1_655 ?
W1 O1 7.243(3) 1_656 ?
W1 O1 7.332(3) 1_665 ?
W1 O1 5.880(2) 2_355 ?
W1 O1 6.536(2) 2_356 ?
W1 O1 5.679(3) 2_445 ?
W1 O1 6.356(3) 2_446 ?
W1 O1 6.711(3) 2_454 ?
W1 O1 1.984(3) 2_455 ?
W1 O1 3.477(3) 2_456 ?
W1 O1 6.179(3) 2_465 ?
W1 O1 6.807(3) 2_466 ?
W1 O1 6.602(3) 2_545 ?
W1 O1 7.193(3) 2_546 ?
W1 O1 3.908(2) 2_555 ?
W1 O1 4.840(3) 2_556 ?
W1 O1 7.037(3) 2_565 ?
W1 O1 7.243(3) 3_454 ?
W1 O1 5.999(2) 3_455 ?
W1 O1 7.332(3) 3_465 ?
W1 O1 6.961(3) 3_545 ?
W1 O1 4.488(3) 3_554 ?
W1 O1 1.914(3) 3_555 ?
W1 O1 6.037(3) 3_556 ?
W1 O1 6.157(3) 3_564 ?
W1 O1 4.630(3) 3_565 ?
W1 O1 7.363(3) 3_566 ?
W1 O1 5.458(3) 3_654 ?
W1 O1 3.649(2) 3_655 ?
W1 O1 6.789(3) 3_656 ?
W1 O1 6.896(3) 3_664 ?
W1 O1 5.575(3) 3_665 ?
W1 O1 7.193(3) 4_444 ?
W1 O1 6.602(3) 4_445 ?
W1 O1 4.840(3) 4_454 ?
W1 O1 3.908(2) 4_455 ?
W1 O1 7.037(3) 4_465 ?
W1 O1 6.356(3) 4_544 ?
W1 O1 5.679(3) 4_545 ?
W1 O1 3.477(3) 4_554 ?
W1 O1 1.984(3) 4_555 ?
W1 O1 6.711(3) 4_556 ?
W1 O1 6.807(3) 4_564 ?
W1 O1 6.179(3) 4_565 ?
W1 O1 6.536(2) 4_654 ?
W1 O1 5.880(2) 4_655 ?
W1 O1 6.559(2) 5_455 ?
W1 O1 7.153(3) 5_456 ?
W1 O1 6.781(2) 5_465 ?
W1 O1 7.358(3) 5_466 ?
W1 O1 7.197(3) 5_554 ?
W1 O1 3.270(3) 5_555 ?
W1 O1 4.341(3) 5_556 ?
W1 O1 7.400(3) 5_564 ?
W1 O1 3.696(3) 5_565 ?
W1 O1 4.670(3) 5_566 ?
W1 O1 4.510(3) 5_655 ?
W1 O1 5.338(3) 5_656 ?
W1 O1 4.828(3) 5_665 ?
W1 O1 5.609(3) 5_666 ?
W1 O1 5.400(3) 6_445 ?
W1 O1 6.755(3) 6_446 ?
W1 O1 6.959(3) 6_454 ?
W1 O1 3.955(2) 6_455 ?
W1 O1 5.667(3) 6_456 ?
W1 O1 7.113(3) 6_544 ?
W1 O1 4.221(3) 6_545 ?
W1 O1 5.856(3) 6_546 ?
W1 O1 6.090(3) 6_554 ?
W1 O1 2.075(3) 6_555 ?
W1 O1 4.559(3) 6_556 ?
W1 O1 7.305(3) 6_565 ?
W1 O1 6.961(3) 6_645 ?
W1 O1 5.911(2) 6_655 ?
W1 O1 7.171(3) 6_656 ?
W1 O1 5.338(3) 7_454 ?
W1 O1 4.510(3) 7_455 ?
W1 O1 5.609(3) 7_464 ?
W1 O1 4.828(3) 7_465 ?
W1 O1 4.341(3) 7_554 ?
W1 O1 3.270(3) 7_555 ?
W1 O1 7.197(3) 7_556 ?
W1 O1 4.670(3) 7_564 ?
W1 O1 3.696(3) 7_565 ?
W1 O1 7.400(3) 7_566 ?
W1 O1 7.153(3) 7_654 ?
W1 O1 6.559(2) 7_655 ?
W1 O1 7.358(3) 7_664 ?
W1 O1 6.781(2) 7_665 ?
W1 O1 6.961(3) 8_345 ?
W1 O1 7.171(3) 8_354 ?
W1 O1 5.911(2) 8_355 ?
W1 O1 5.856(3) 8_444 ?
W1 O1 4.221(3) 8_445 ?
W1 O1 7.113(3) 8_446 ?
W1 O1 4.559(3) 8_454 ?
W1 O1 2.075(3) 8_455 ?
W1 O1 6.090(3) 8_456 ?
W1 O1 7.305(3) 8_465 ?
W1 O1 6.755(3) 8_544 ?
W1 O1 5.400(3) 8_545 ?
W1 O1 5.667(3) 8_554 ?
W1 O1 3.955(2) 8_555 ?
W1 O1 6.959(3) 8_556 ?
Fe1 W1 7.2297(12) 1_445 ?
Fe1 W1 6.75373(5) 1_454 ?
Fe1 W1 4.58111(5) 1_455 ?
Fe1 W1 6.75373(5) 1_456 ?
Fe1 W1 7.2297(12) 1_465 ?
Fe1 W1 5.5930(15) 1_545 ?
Fe1 W1 4.96249(5) 1_554 ?
Fe1 W1 4.96249(5) 1_556 ?
Fe1 W1 5.5930(15) 1_565 ?
Fe1 W1 7.2297(12) 1_645 ?
Fe1 W1 6.75373(5) 1_654 ?
Fe1 W1 4.58111(5) 1_655 ?
Fe1 W1 6.75373(5) 1_656 ?
Fe1 W1 7.2297(12) 1_665 ?
Fe1 W1 7.3665(2) 2_355 ?
Fe1 W1 7.3665(2) 2_356 ?
Fe1 W1 7.3566(13) 2_445 ?
Fe1 W1 7.3566(13) 2_446 ?
Fe1 W1 3.5060(4) 2_455 ?
Fe1 W1 3.5060(4) 2_456 ?
Fe1 W1 5.7470(12) 2_465 ?
Fe1 W1 5.7470(12) 2_466 ?
Fe1 W1 7.3566(13) 2_545 ?
Fe1 W1 7.3566(13) 2_546 ?
Fe1 W1 3.5060(4) 2_555 ?
Fe1 W1 3.5060(4) 2_556 ?
Fe1 W1 5.7470(12) 2_565 ?
Fe1 W1 5.7470(12) 2_566 ?
Fe1 W1 7.3665(2) 2_655 ?
Fe1 W1 7.3665(2) 2_656 ?
Fe1 W1 6.4129(9) 5_455 ?
Fe1 W1 6.4129(9) 5_456 ?
Fe1 W1 5.5299(5) 5_465 ?
Fe1 W1 5.5299(5) 5_466 ?
Fe1 W1 4.4876(13) 5_555 ?
Fe1 W1 4.4876(13) 5_556 ?
Fe1 W1 3.0972(9) 5_565 ?
Fe1 W1 3.0972(9) 5_566 ?
Fe1 W1 6.4129(9) 5_655 ?
Fe1 W1 6.4129(9) 5_656 ?
Fe1 W1 5.5299(5) 5_665 ?
Fe1 W1 5.5299(5) 5_666 ?
Fe1 W1 7.4189(6) 6_345 ?
Fe1 W1 7.4189(6) 6_355 ?
Fe1 W1 6.1395(7) 6_444 ?
Fe1 W1 3.6148(12) 6_445 ?
Fe1 W1 6.1395(7) 6_446 ?
Fe1 W1 6.1395(7) 6_454 ?
Fe1 W1 3.6148(12) 6_455 ?
Fe1 W1 6.1395(7) 6_456 ?
Fe1 W1 6.1395(7) 6_544 ?
Fe1 W1 3.6148(12) 6_545 ?
Fe1 W1 6.1395(7) 6_546 ?
Fe1 W1 6.1395(7) 6_554 ?
Fe1 W1 3.6148(12) 6_555 ?
Fe1 W1 6.1395(7) 6_556 ?
Fe1 W1 7.4189(6) 6_645 ?
Fe1 W1 7.4189(6) 6_655 ?
Fe1 Fe1 7.2297(12) 1_445 ?
Fe1 Fe1 6.75373(5) 1_454 ?
Fe1 Fe1 4.58111(5) 1_455 ?
Fe1 Fe1 6.75373(5) 1_456 ?
Fe1 Fe1 7.2297(12) 1_465 ?
Fe1 Fe1 5.5930(15) 1_545 ?
Fe1 Fe1 4.96249(5) 1_554 ?
Fe1 Fe1 4.96249(5) 1_556 ?
Fe1 Fe1 5.5930(15) 1_565 ?
Fe1 Fe1 7.2297(12) 1_645 ?
Fe1 Fe1 6.75373(5) 1_654 ?
Fe1 Fe1 4.58111(5) 1_655 ?
Fe1 Fe1 6.75373(5) 1_656 ?
Fe1 Fe1 7.2297(12) 1_665 ?
Fe1 Fe1 7.3665(2) 2_355 ?
Fe1 Fe1 7.3665(2) 2_356 ?
Fe1 Fe1 7.3566(13) 2_445 ?
Fe1 Fe1 7.3566(13) 2_446 ?
Fe1 Fe1 3.5060(4) 2_455 ?
Fe1 Fe1 3.5060(4) 2_456 ?
Fe1 Fe1 5.7470(12) 2_465 ?
Fe1 Fe1 5.7470(12) 2_466 ?
Fe1 Fe1 7.3566(13) 2_545 ?
Fe1 Fe1 7.3566(13) 2_546 ?
Fe1 Fe1 3.5060(4) 2_555 ?
Fe1 Fe1 3.5060(4) 2_556 ?
Fe1 Fe1 5.7470(12) 2_565 ?
Fe1 Fe1 5.7470(12) 2_566 ?
Fe1 Fe1 7.3665(2) 2_655 ?
Fe1 Fe1 7.3665(2) 2_656 ?
Fe1 Fe1 6.4129(9) 5_455 ?
Fe1 Fe1 6.4129(9) 5_456 ?
Fe1 Fe1 5.5299(5) 5_465 ?
Fe1 Fe1 5.5299(5) 5_466 ?
Fe1 Fe1 4.4876(13) 5_555 ?
Fe1 Fe1 4.4876(13) 5_556 ?
Fe1 Fe1 3.0972(9) 5_565 ?
Fe1 Fe1 3.0972(9) 5_566 ?
Fe1 Fe1 6.4129(9) 5_655 ?
Fe1 Fe1 6.4129(9) 5_656 ?
Fe1 Fe1 5.5299(5) 5_665 ?
Fe1 Fe1 5.5299(5) 5_666 ?
Fe1 Fe1 7.4189(6) 6_345 ?
Fe1 Fe1 7.4189(6) 6_355 ?
Fe1 Fe1 6.1395(7) 6_444 ?
Fe1 Fe1 3.6148(12) 6_445 ?
Fe1 Fe1 6.1395(7) 6_446 ?
Fe1 Fe1 6.1395(7) 6_454 ?
Fe1 Fe1 3.6148(12) 6_455 ?
Fe1 Fe1 6.1395(7) 6_456 ?
Fe1 Fe1 6.1395(7) 6_544 ?
Fe1 Fe1 3.6148(12) 6_545 ?
Fe1 Fe1 6.1395(7) 6_546 ?
Fe1 Fe1 6.1395(7) 6_554 ?
Fe1 Fe1 3.6148(12) 6_555 ?
Fe1 Fe1 6.1395(7) 6_556 ?
Fe1 Fe1 7.4189(6) 6_645 ?
Fe1 Fe1 7.4189(6) 6_655 ?
Fe1 O1 6.789(3) 1_454 ?
Fe1 O1 3.649(2) 1_455 ?
Fe1 O1 5.458(3) 1_456 ?
Fe1 O1 5.575(3) 1_465 ?
Fe1 O1 6.896(3) 1_466 ?
Fe1 O1 6.961(3) 1_545 ?
Fe1 O1 6.037(3) 1_554 ?
Fe1 O1 1.914(3) 1_555 ?
Fe1 O1 4.488(3) 1_556 ?
Fe1 O1 7.363(3) 1_564 ?
Fe1 O1 4.630(3) 1_565 ?
Fe1 O1 6.157(3) 1_566 ?
Fe1 O1 5.999(2) 1_655 ?
Fe1 O1 7.243(3) 1_656 ?
Fe1 O1 7.332(3) 1_665 ?
Fe1 O1 5.880(2) 2_355 ?
Fe1 O1 6.536(2) 2_356 ?
Fe1 O1 5.679(3) 2_445 ?
Fe1 O1 6.356(3) 2_446 ?
Fe1 O1 6.711(3) 2_454 ?
Fe1 O1 1.984(3) 2_455 ?
Fe1 O1 3.477(3) 2_456 ?
Fe1 O1 6.179(3) 2_465 ?
Fe1 O1 6.807(3) 2_466 ?
Fe1 O1 6.602(3) 2_545 ?
Fe1 O1 7.193(3) 2_546 ?
Fe1 O1 3.908(2) 2_555 ?
Fe1 O1 4.840(3) 2_556 ?
Fe1 O1 7.037(3) 2_565 ?
Fe1 O1 7.243(3) 3_454 ?
Fe1 O1 5.999(2) 3_455 ?
Fe1 O1 7.332(3) 3_465 ?
Fe1 O1 6.961(3) 3_545 ?
Fe1 O1 4.488(3) 3_554 ?
Fe1 O1 1.914(3) 3_555 ?
Fe1 O1 6.037(3) 3_556 ?
Fe1 O1 6.157(3) 3_564 ?
Fe1 O1 4.630(3) 3_565 ?
Fe1 O1 7.363(3) 3_566 ?
Fe1 O1 5.458(3) 3_654 ?
Fe1 O1 3.649(2) 3_655 ?
Fe1 O1 6.789(3) 3_656 ?
Fe1 O1 6.896(3) 3_664 ?
Fe1 O1 5.575(3) 3_665 ?
Fe1 O1 7.193(3) 4_444 ?
Fe1 O1 6.602(3) 4_445 ?
Fe1 O1 4.840(3) 4_454 ?
Fe1 O1 3.908(2) 4_455 ?
Fe1 O1 7.037(3) 4_465 ?
Fe1 O1 6.356(3) 4_544 ?
Fe1 O1 5.679(3) 4_545 ?
Fe1 O1 3.477(3) 4_554 ?
Fe1 O1 1.984(3) 4_555 ?
Fe1 O1 6.711(3) 4_556 ?
Fe1 O1 6.807(3) 4_564 ?
Fe1 O1 6.179(3) 4_565 ?
Fe1 O1 6.536(2) 4_654 ?
Fe1 O1 5.880(2) 4_655 ?
Fe1 O1 6.559(2) 5_455 ?
Fe1 O1 7.153(3) 5_456 ?
Fe1 O1 6.781(2) 5_465 ?
Fe1 O1 7.358(3) 5_466 ?
Fe1 O1 7.197(3) 5_554 ?
Fe1 O1 3.270(3) 5_555 ?
Fe1 O1 4.341(3) 5_556 ?
Fe1 O1 7.400(3) 5_564 ?
Fe1 O1 3.696(3) 5_565 ?
Fe1 O1 4.670(3) 5_566 ?
Fe1 O1 4.510(3) 5_655 ?
Fe1 O1 5.338(3) 5_656 ?
Fe1 O1 4.828(3) 5_665 ?
Fe1 O1 5.609(3) 5_666 ?
Fe1 O1 5.400(3) 6_445 ?
Fe1 O1 6.755(3) 6_446 ?
Fe1 O1 6.959(3) 6_454 ?
Fe1 O1 3.955(2) 6_455 ?
Fe1 O1 5.667(3) 6_456 ?
Fe1 O1 7.113(3) 6_544 ?
Fe1 O1 4.221(3) 6_545 ?
Fe1 O1 5.856(3) 6_546 ?
Fe1 O1 6.090(3) 6_554 ?
Fe1 O1 2.075(3) 6_555 ?
Fe1 O1 4.559(3) 6_556 ?
Fe1 O1 7.305(3) 6_565 ?
Fe1 O1 6.961(3) 6_645 ?
Fe1 O1 5.911(2) 6_655 ?
Fe1 O1 7.171(3) 6_656 ?
Fe1 O1 5.338(3) 7_454 ?
Fe1 O1 4.510(3) 7_455 ?
Fe1 O1 5.609(3) 7_464 ?
Fe1 O1 4.828(3) 7_465 ?
Fe1 O1 4.341(3) 7_554 ?
Fe1 O1 3.270(3) 7_555 ?
Fe1 O1 7.197(3) 7_556 ?
Fe1 O1 4.670(3) 7_564 ?
Fe1 O1 3.696(3) 7_565 ?
Fe1 O1 7.400(3) 7_566 ?
Fe1 O1 7.153(3) 7_654 ?
Fe1 O1 6.559(2) 7_655 ?
Fe1 O1 7.358(3) 7_664 ?
Fe1 O1 6.781(2) 7_665 ?
Fe1 O1 6.961(3) 8_345 ?
Fe1 O1 7.171(3) 8_354 ?
Fe1 O1 5.911(2) 8_355 ?
Fe1 O1 5.856(3) 8_444 ?
Fe1 O1 4.221(3) 8_445 ?
Fe1 O1 7.113(3) 8_446 ?
Fe1 O1 4.559(3) 8_454 ?
Fe1 O1 2.075(3) 8_455 ?
Fe1 O1 6.090(3) 8_456 ?
Fe1 O1 7.305(3) 8_465 ?
Fe1 O1 6.755(3) 8_544 ?
Fe1 O1 5.400(3) 8_545 ?
Fe1 O1 5.667(3) 8_554 ?
Fe1 O1 3.955(2) 8_555 ?
Fe1 O1 6.959(3) 8_556 ?
O1 W1 7.332(3) 1_445 ?
O1 W1 7.243(3) 1_454 ?
O1 W1 5.999(2) 1_455 ?
O1 W1 6.157(3) 1_544 ?
O1 W1 4.630(3) 1_545 ?
O1 W1 7.363(3) 1_546 ?
O1 W1 4.488(3) 1_554 ?
O1 W1 1.914(3) 1_555 ?
O1 W1 6.037(3) 1_556 ?
O1 W1 6.961(3) 1_565 ?
O1 W1 6.896(3) 1_644 ?
O1 W1 5.575(3) 1_645 ?
O1 W1 5.458(3) 1_654 ?
O1 W1 3.649(2) 1_655 ?
O1 W1 6.789(3) 1_656 ?
O1 W1 6.602(3) 2_445 ?
O1 W1 7.193(3) 2_446 ?
O1 W1 3.908(2) 2_455 ?
O1 W1 4.840(3) 2_456 ?
O1 W1 7.037(3) 2_465 ?
O1 W1 5.679(3) 2_545 ?
O1 W1 6.356(3) 2_546 ?
O1 W1 6.711(3) 2_554 ?
O1 W1 1.984(3) 2_555 ?
O1 W1 3.477(3) 2_556 ?
O1 W1 6.179(3) 2_565 ?
O1 W1 6.807(3) 2_566 ?
O1 W1 5.880(2) 2_655 ?
O1 W1 6.536(2) 2_656 ?
O1 W1 6.559(2) 5_455 ?
O1 W1 7.153(3) 5_456 ?
O1 W1 6.781(2) 5_465 ?
O1 W1 7.358(3) 5_466 ?
O1 W1 7.197(3) 5_554 ?
O1 W1 3.270(3) 5_555 ?
O1 W1 4.341(3) 5_556 ?
O1 W1 7.400(3) 5_564 ?
O1 W1 3.696(3) 5_565 ?
O1 W1 4.670(3) 5_566 ?
O1 W1 4.510(3) 5_655 ?
O1 W1 5.338(3) 5_656 ?
O1 W1 4.828(3) 5_665 ?
O1 W1 5.609(3) 5_666 ?
O1 W1 5.667(3) 6_444 ?
O1 W1 3.955(2) 6_445 ?
O1 W1 6.959(3) 6_446 ?
O1 W1 6.755(3) 6_454 ?
O1 W1 5.400(3) 6_455 ?
O1 W1 7.305(3) 6_535 ?
O1 W1 4.559(3) 6_544 ?
O1 W1 2.075(3) 6_545 ?
O1 W1 6.090(3) 6_546 ?
O1 W1 5.856(3) 6_554 ?
O1 W1 4.221(3) 6_555 ?
O1 W1 7.113(3) 6_556 ?
O1 W1 7.171(3) 6_644 ?
O1 W1 5.911(2) 6_645 ?
O1 W1 6.961(3) 6_655 ?
O1 Fe1 7.332(3) 1_445 ?
O1 Fe1 7.243(3) 1_454 ?
O1 Fe1 5.999(2) 1_455 ?
O1 Fe1 6.157(3) 1_544 ?
O1 Fe1 4.630(3) 1_545 ?
O1 Fe1 7.363(3) 1_546 ?
O1 Fe1 4.488(3) 1_554 ?
O1 Fe1 1.914(3) 1_555 ?
O1 Fe1 6.037(3) 1_556 ?
O1 Fe1 6.961(3) 1_565 ?
O1 Fe1 6.896(3) 1_644 ?
O1 Fe1 5.575(3) 1_645 ?
O1 Fe1 5.458(3) 1_654 ?
O1 Fe1 3.649(2) 1_655 ?
O1 Fe1 6.789(3) 1_656 ?
O1 Fe1 6.602(3) 2_445 ?
O1 Fe1 7.193(3) 2_446 ?
O1 Fe1 3.908(2) 2_455 ?
O1 Fe1 4.840(3) 2_456 ?
O1 Fe1 7.037(3) 2_465 ?
O1 Fe1 5.679(3) 2_545 ?
O1 Fe1 6.356(3) 2_546 ?
O1 Fe1 6.711(3) 2_554 ?
O1 Fe1 1.984(3) 2_555 ?
O1 Fe1 3.477(3) 2_556 ?
O1 Fe1 6.179(3) 2_565 ?
O1 Fe1 6.807(3) 2_566 ?
O1 Fe1 5.880(2) 2_655 ?
O1 Fe1 6.536(2) 2_656 ?
O1 Fe1 6.559(2) 5_455 ?
O1 Fe1 7.153(3) 5_456 ?
O1 Fe1 6.781(2) 5_465 ?
O1 Fe1 7.358(3) 5_466 ?
O1 Fe1 7.197(3) 5_554 ?
O1 Fe1 3.270(3) 5_555 ?
O1 Fe1 4.341(3) 5_556 ?
O1 Fe1 7.400(3) 5_564 ?
O1 Fe1 3.696(3) 5_565 ?
O1 Fe1 4.670(3) 5_566 ?
O1 Fe1 4.510(3) 5_655 ?
O1 Fe1 5.338(3) 5_656 ?
O1 Fe1 4.828(3) 5_665 ?
O1 Fe1 5.609(3) 5_666 ?
O1 Fe1 5.667(3) 6_444 ?
O1 Fe1 3.955(2) 6_445 ?
O1 Fe1 6.959(3) 6_446 ?
O1 Fe1 6.755(3) 6_454 ?
O1 Fe1 5.400(3) 6_455 ?
O1 Fe1 7.305(3) 6_535 ?
O1 Fe1 4.559(3) 6_544 ?
O1 Fe1 2.075(3) 6_545 ?
O1 Fe1 6.090(3) 6_546 ?
O1 Fe1 5.856(3) 6_554 ?
O1 Fe1 4.221(3) 6_555 ?
O1 Fe1 7.113(3) 6_556 ?
O1 Fe1 7.171(3) 6_644 ?
O1 Fe1 5.911(2) 6_645 ?
O1 Fe1 6.961(3) 6_655 ?
O1 O1 7.230(4) 1_445 ?
O1 O1 6.754(4) 1_454 ?
O1 O1 4.581(3) 1_455 ?
O1 O1 6.754(4) 1_456 ?
O1 O1 7.230(4) 1_465 ?
O1 O1 5.593(4) 1_545 ?
O1 O1 4.962(4) 1_554 ?
O1 O1 4.962(4) 1_556 ?
O1 O1 5.593(4) 1_565 ?
O1 O1 7.230(4) 1_645 ?
O1 O1 6.754(4) 1_654 ?
O1 O1 4.581(3) 1_655 ?
O1 O1 6.754(4) 1_656 ?
O1 O1 7.230(4) 1_665 ?
O1 O1 7.078(3) 2_355 ?
O1 O1 4.788(4) 2_445 ?
O1 O1 6.263(4) 2_446 ?
O1 O1 6.409(4) 2_454 ?
O1 O1 2.850(4) 2_455 ?
O1 O1 4.942(4) 2_456 ?
O1 O1 4.788(4) 2_545 ?
O1 O1 6.263(4) 2_546 ?
O1 O1 6.409(4) 2_554 ?
O1 O1 2.850(4) 2_555 ?
O1 O1 4.942(4) 2_556 ?
O1 O1 7.078(3) 2_655 ?
O1 O1 7.244(3) 3_455 ?
O1 O1 6.959(4) 3_544 ?
O1 O1 6.333(4) 3_545 ?
O1 O1 4.141(4) 3_554 ?
O1 O1 2.970(4) 3_555 ?
O1 O1 7.053(4) 3_556 ?
O1 O1 6.959(4) 3_564 ?
O1 O1 6.333(4) 3_565 ?
O1 O1 6.837(4) 3_644 ?
O1 O1 6.198(4) 3_645 ?
O1 O1 3.932(4) 3_654 ?
O1 O1 2.671(4) 3_655 ?
O1 O1 6.933(4) 3_656 ?
O1 O1 6.837(4) 3_664 ?
O1 O1 6.198(4) 3_665 ?
O1 O1 6.886(3) 3_755 ?
O1 O1 6.770(4) 4_444 ?
O1 O1 6.770(4) 4_445 ?
O1 O1 5.571(4) 4_454 ?
O1 O1 5.571(4) 4_455 ?
O1 O1 4.813(4) 4_544 ?
O1 O1 4.813(4) 4_545 ?
O1 O1 2.892(4) 4_554 ?
O1 O1 2.892(4) 4_555 ?
O1 O1 6.516(4) 4_644 ?
O1 O1 6.516(4) 4_645 ?
O1 O1 5.259(4) 4_654 ?
O1 O1 5.259(4) 4_655 ?
O1 O1 7.228(3) 5_455 ?
O1 O1 7.393(4) 5_545 ?
O1 O1 6.444(4) 5_554 ?
O1 O1 2.929(3) 5_555 ?
O1 O1 4.988(4) 5_556 ?
O1 O1 5.006(4) 5_565 ?
O1 O1 6.431(4) 5_566 ?
O1 O1 7.278(4) 5_645 ?
O1 O1 6.312(4) 5_654 ?
O1 O1 2.625(4) 5_655 ?
O1 O1 4.816(4) 5_656 ?
O1 O1 4.834(4) 5_665 ?
O1 O1 6.299(4) 5_666 ?
O1 O1 6.869(3) 5_755 ?
O1 O1 7.427(4) 6_444 ?
O1 O1 5.525(3) 6_445 ?
O1 O1 7.427(4) 6_446 ?
O1 O1 7.427(4) 6_454 ?
O1 O1 5.525(3) 6_455 ?
O1 O1 7.427(4) 6_456 ?
O1 O1 5.699(4) 6_544 ?
O1 O1 2.803(4) 6_545 ?
O1 O1 5.699(4) 6_546 ?
O1 O1 5.699(4) 6_554 ?
O1 O1 2.803(4) 6_555 ?
O1 O1 5.699(4) 6_556 ?
O1 O1 7.196(4) 6_644 ?
O1 O1 5.211(3) 6_645 ?
O1 O1 7.196(4) 6_646 ?
O1 O1 7.196(4) 6_654 ?
O1 O1 5.211(3) 6_655 ?
O1 O1 7.196(4) 6_656 ?
O1 O1 5.375(4) 7_454 ?
O1 O1 5.375(4) 7_455 ?
O1 O1 6.736(4) 7_464 ?
O1 O1 6.736(4) 7_465 ?
O1 O1 7.348(4) 7_544 ?
O1 O1 7.348(4) 7_545 ?
O1 O1 2.812(4) 7_554 ?
O1 O1 2.812(4) 7_555 ?
O1 O1 4.938(4) 7_564 ?
O1 O1 4.938(4) 7_565 ?
O1 O1 5.375(4) 7_654 ?
O1 O1 5.375(4) 7_655 ?
O1 O1 6.736(4) 7_664 ?
O1 O1 6.736(4) 7_665 ?
O1 O1 4.908(4) 8_444 ?
O1 O1 3.971(4) 8_445 ?
O1 O1 4.908(4) 8_454 ?
O1 O1 3.971(4) 8_455 ?
O1 O1 4.908(4) 8_544 ?
O1 O1 3.971(4) 8_545 ?
O1 O1 4.908(4) 8_554 ?
O1 O1 3.971(4) 8_555 ?
